data_1551821
loop_
_publ_author_name
'Hu, Shuaifeng'
'Zhao, Pei'
'Shen, Wangqiang'
'Yu, Pengyuan'
'Huang, Wenhuan'
'Ehara, Masahiro'
'Xie, Yunpeng'
'Akasaka, Takeshi'
'Lu, Xing'

_publ_section_title
;
 Crystallographic characterization of Er<sub>3</sub>N@C<sub>2n</sub> (2n =
 80, 82, 84, 88): the importance of a planar Er<sub>3</sub>N cluster.
;
_journal_issue 28
_journal_name_full Nanoscale
_journal_page_first 13415
_journal_page_last 13422
_journal_paper_doi 10.1039/c9nr04330f
_journal_volume 11
_journal_year 2019
_chemical_formula_moiety '2(C88),2(Er3 N),3(C36 H44 N4 Ni)'
_chemical_formula_sum 'C284 H132 Er6 N14 Ni3 S0'
_chemical_formula_weight 4919.70
_chemical_name_common 'Er3N@D2-C88 Ni(OEP)'
_chemical_name_systematic 'Er3N@D2-C88 Ni(OEP)'
_space_group_crystal_system monoclinic
_space_group_IT_number 12
_space_group_name_Hall '-C 2y'
_space_group_name_H-M_alt 'C 1 2/m 1'
_symmetry_space_group_name_Hall '-C 2y'
_symmetry_space_group_name_H-M 'C 1 2/m 1'
_atom_sites_solution_hydrogens geom
_audit_creation_method SHELXL-2018/1
_audit_update_record
;
2019-05-12 deposited with the CCDC.    2019-06-19 downloaded from the CCDC.
;
_cell_angle_alpha 90
_cell_angle_beta 100.4190(10)
_cell_angle_gamma 90
_cell_formula_units_Z 2
_cell_length_a 24.8075(6)
_cell_length_b 18.1337(4)
_cell_length_c 22.2769(6)
_cell_measurement_reflns_used 9756
_cell_measurement_temperature 100(2)
_cell_measurement_theta_max 29.8506
_cell_measurement_theta_min 2.5622
_cell_volume 9856.1(4)
_computing_publication_material 'SHELXL-2018/1 (Sheldrick, 2018)'
_computing_structure_refinement 'SHELXL-2018/1 (Sheldrick, 2018)'
_computing_structure_solution 'SHELXL-2018/1 (Sheldrick, 2018)'
_diffrn_ambient_temperature 100(2)
_diffrn_measured_fraction_theta_full 0.985
_diffrn_measured_fraction_theta_max 0.985
_diffrn_measurement_device_type 'CCD MX-300'
_diffrn_measurement_method 'phi scans'
_diffrn_radiation_type synchrotron
_diffrn_radiation_wavelength 0.82657
_diffrn_reflns_av_R_equivalents 0.0606
_diffrn_reflns_av_unetI/netI 0.0387
_diffrn_reflns_Laue_measured_fraction_full 0.985
_diffrn_reflns_Laue_measured_fraction_max 0.985
_diffrn_reflns_limit_h_max 29
_diffrn_reflns_limit_h_min -29
_diffrn_reflns_limit_k_max 21
_diffrn_reflns_limit_k_min -21
_diffrn_reflns_limit_l_max 26
_diffrn_reflns_limit_l_min -26
_diffrn_reflns_number 60841
_diffrn_reflns_point_group_measured_fraction_full 0.985
_diffrn_reflns_point_group_measured_fraction_max 0.985
_diffrn_reflns_theta_full 29.732
_diffrn_reflns_theta_max 29.871
_diffrn_reflns_theta_min 1.627
_diffrn_source 'SSRF, Beamline B17B1'
_exptl_absorpt_coefficient_mu 4.239
_exptl_absorpt_correction_T_max 0.7460
_exptl_absorpt_correction_T_min 0.3232
_exptl_absorpt_correction_type multi-scan
_exptl_crystal_colour black
_exptl_crystal_density_diffrn 1.658
_exptl_crystal_description block
_exptl_crystal_F_000 4852
_exptl_crystal_size_max 0.200
_exptl_crystal_size_mid 0.180
_exptl_crystal_size_min 0.100
_refine_diff_density_max 2.336
_refine_diff_density_min -2.326
_refine_diff_density_rms 0.174
_refine_ls_extinction_method none
_refine_ls_goodness_of_fit_ref 1.269
_refine_ls_hydrogen_treatment constr
_refine_ls_matrix_type full
_refine_ls_number_parameters 1218
_refine_ls_number_reflns 9215
_refine_ls_number_restraints 2984
_refine_ls_restrained_S_all 1.380
_refine_ls_R_factor_all 0.1824
_refine_ls_R_factor_gt 0.1567
_refine_ls_shift/su_max 0.073
_refine_ls_shift/su_mean 0.002
_refine_ls_structure_factor_coef Fsqd
_refine_ls_weighting_details 'w=1/[\s^2^(Fo^2^)+(0.0890P)^2^+125.4000P] where P=(Fo^2^+2Fc^2^)/3'
_refine_ls_weighting_scheme calc
_refine_ls_wR_factor_gt 0.3531
_refine_ls_wR_factor_ref 0.3711
_reflns_Friedel_coverage 0.000
_reflns_number_gt 7282
_reflns_number_total 9215
_reflns_threshold_expression 'I > 2\s(I)'
_cod_data_source_file c9nr04330f2.cif
_cod_data_source_block Er3N@D2-C88
_cod_depositor_comments
;
The following automatic conversions were performed:

'_exptl_absorpt_correction_type' value 'Multi-scan' changed to
'multi-scan' according to
/home/data/users/saulius/crontab/automatic-downloads/rss-feeds/RSC/lib/dictionaries/cif_core.dic
dictionary named 'cif_core.dic' version 2.4.2 from 2011-04-26.

Automatic conversion script
Id: cif_fix_values 4973 2017-02-22 13:04:09Z antanas 

 Adding full bibliography for 1551818--1551822.cif.
;
_cod_database_code 1551821
_shelx_shelxl_version_number 2018/1
_shelx_space_group_comment
;
The symmetry employed for this shelxl refinement is uniquely defined
by the following loop, which should always be used as a source of
symmetry information in preference to the above space-group names.
They are only intended as comments.
;
_shelx_estimated_absorpt_t_min 0.484
_shelx_estimated_absorpt_t_max 0.677
_exptl_absorpt_special_details SADABS

loop_
_space_group_symop_operation_xyz
'x, y, z'
'-x, y, -z'
'x+1/2, y+1/2, z'
'-x+1/2, y+1/2, -z'
'-x, -y, -z'
'x, -y, z'
'-x+1/2, -y+1/2, -z'
'x+1/2, -y+1/2, z'

loop_
_atom_site_label
_atom_site_type_symbol
_atom_site_fract_x
_atom_site_fract_y
_atom_site_fract_z
_atom_site_U_iso_or_equiv
_atom_site_adp_type
_atom_site_occupancy
_atom_site_site_symmetry_order
_atom_site_calc_flag
_atom_site_refinement_flags_posn
_atom_site_refinement_flags_adp
_atom_site_refinement_flags_occupancy
_atom_site_disorder_assembly
_atom_site_disorder_group
N1 N 0.7903(5) 0.000000 0.7551(6) 0.075(2) Uani 1 2 d S TU P A 6
Er1 Er 0.7203(6) 0.0602(10) 0.8013(8) 0.160(4) Uani 0.095(4) 1 d . U P A 6
Er2 Er 0.8411(4) 0.000000 0.6877(4) 0.154(4) Uani 0.176(4) 2 d S TU P A 6
Er3 Er 0.8505(18) 0.087(2) 0.780(2) 0.157(6) Uani 0.038(4) 1 d . U P A 6
Er4 Er 0.7421(4) 0.1012(5) 0.7602(6) 0.146(4) Uani 0.146(5) 1 d . U P A 6
Er5 Er 0.7903(6) 0.1014(6) 0.8147(6) 0.128(4) Uani 0.101(4) 1 d . U P A 6
Er6 Er 0.7642(6) 0.0559(11) 0.8411(8) 0.148(4) Uani 0.081(3) 1 d . U P A 6
Er7 Er 0.7958(4) 0.0749(6) 0.6884(5) 0.195(4) Uani 0.142(3) 1 d . U P A 6
Er8 Er 0.7140(3) 0.000000 0.7965(6) 0.164(4) Uani 0.207(7) 2 d S TU P A 6
Er9 Er 0.8524(7) 0.0511(11) 0.7388(9) 0.174(5) Uani 0.079(3) 1 d . U P A 6
Er10 Er 0.6318(10) 0.000000 0.7606(13) 0.288(8) Uani 0.152(6) 2 d S TU P A 6
Er11 Er 0.7688(10) 0.1120(10) 0.7344(12) 0.162(5) Uani 0.075(4) 1 d . U P A 6
Er12 Er 0.7772(12) 0.000000 0.6724(13) 0.231(7) Uani 0.103(5) 2 d S TU P A 6
Er13 Er 0.8801(14) 0.000000 0.7618(15) 0.181(7) Uani 0.066(4) 2 d S TU P A 6
Er14 Er 0.8072(8) 0.1208(8) 0.7782(10) 0.137(4) Uani 0.080(4) 1 d . U P A 6
Er15 Er 0.755(2) 0.100(3) 0.809(3) 0.142(5) Uani 0.031(4) 1 d . U P A 6
Er16 Er 0.8294(7) 0.1041(7) 0.7454(10) 0.133(4) Uani 0.089(5) 1 d . U P A 6
Er17 Er 0.7641(15) 0.000000 0.785(2) 0.163(5) Uani 0.046(3) 2 d S TU P A 6
Er18 Er 0.7374(9) 0.0406(12) 0.7147(11) 0.216(6) Uani 0.071(3) 1 d . U P A 6
Er19 Er 0.6565(14) 0.000000 0.8206(16) 0.231(7) Uani 0.099(5) 2 d S TU P A 6
Er20 Er 0.748(2) 0.000000 0.853(2) 0.150(7) Uani 0.042(4) 2 d S TU P A 6
Er21 Er 0.704(2) 0.000000 0.848(2) 0.182(6) Uani 0.052(4) 2 d S TU P A 6
Ni1A Ni 0.54364(4) 0.000000 0.56953(6) 0.0354(4) Uani 1 2 d S T P B 1
C1A C 0.4393(4) -0.0896(6) 0.7595(4) 0.066(2) Uani 1 1 d . U . B 1
H1AA H 0.419692 -0.130066 0.734799 0.079 Uiso 1 1 calc R U . B 1
H1AB H 0.412426 -0.063364 0.779625 0.079 Uiso 1 1 calc R U . B 1
N2A N 0.5448(2) -0.1079(3) 0.5710(3) 0.0433(13) Uani 1 1 d . . . B 1
C2A C 0.4848(5) -0.1234(7) 0.8095(5) 0.087(3) Uani 1 1 d . U . B 1
H2AA H 0.511239 -0.150189 0.789927 0.131 Uiso 1 1 calc R U . B 1
H2AB H 0.468025 -0.157483 0.834939 0.131 Uiso 1 1 calc R U . B 1
H2AC H 0.503582 -0.083838 0.835003 0.131 Uiso 1 1 calc R U . B 1
N3A N 0.5049(3) 0.000000 0.6392(4) 0.0422(19) Uani 1 2 d S T P B 1
C4A C 0.4610(3) -0.0378(5) 0.7185(4) 0.0555(19) Uani 1 1 d . U . B 1
C5A C 0.4976(3) -0.1328(4) 0.6554(4) 0.0498(17) Uani 1 1 d . U . B 1
H5A H 0.484054 -0.170074 0.678761 0.060 Uiso 1 1 calc R U . B 1
C6A C 0.5245(2) -0.1544(4) 0.6103(3) 0.0423(15) Uani 1 1 d . U . B 1
C7A C 0.5678(2) -0.1543(4) 0.5327(3) 0.0417(15) Uani 1 1 d . U . B 1
C8A C 0.5936(3) -0.1319(4) 0.4867(3) 0.0446(16) Uani 1 1 d . U . B 1
H8A H 0.606904 -0.168789 0.462837 0.053 Uiso 1 1 calc R U . B 1
C9A C 0.5617(3) -0.2314(4) 0.5501(4) 0.0489(17) Uani 1 1 d . U . B 1
C10A C 0.5356(3) -0.2306(4) 0.5974(4) 0.0487(17) Uani 1 1 d . U . B 1
C11A C 0.5199(3) -0.2945(5) 0.6340(5) 0.064(2) Uani 1 1 d . U . B 1
H11A H 0.519055 -0.340173 0.609493 0.076 Uiso 1 1 calc R U . B 1
H11B H 0.482489 -0.286143 0.642350 0.076 Uiso 1 1 calc R U . B 1
C12A C 0.5594(4) -0.3055(5) 0.6949(5) 0.073(3) Uani 1 1 d . U . B 1
H12A H 0.596836 -0.311266 0.687178 0.109 Uiso 1 1 calc R U . B 1
H12B H 0.548896 -0.349834 0.715184 0.109 Uiso 1 1 calc R U . B 1
H12C H 0.557685 -0.262527 0.721103 0.109 Uiso 1 1 calc R U . B 1
C13A C 0.5832(3) -0.2957(4) 0.5192(4) 0.056(2) Uani 1 1 d . U . B 1
H13A H 0.577159 -0.286634 0.474671 0.067 Uiso 1 1 calc R U . B 1
H13B H 0.562432 -0.340566 0.526249 0.067 Uiso 1 1 calc R U . B 1
C14A C 0.6447(3) -0.3091(5) 0.5428(5) 0.068(2) Uani 1 1 d . U . B 1
H14A H 0.656864 -0.351886 0.521912 0.102 Uiso 1 1 calc R U . B 1
H14B H 0.650864 -0.318364 0.586832 0.102 Uiso 1 1 calc R U . B 1
H14C H 0.665567 -0.265452 0.534599 0.102 Uiso 1 1 calc R U . B 1
C15A C 0.6015(2) -0.0599(4) 0.4726(3) 0.0384(14) Uani 1 1 d . U . B 1
C16A C 0.6312(3) -0.0374(4) 0.4255(3) 0.0461(16) Uani 1 1 d . U . B 1
C17A C 0.6577(3) -0.0896(4) 0.3869(4) 0.0530(18) Uani 1 1 d . U . B 1
H17A H 0.661948 -0.064544 0.348552 0.064 Uiso 1 1 calc R U . B 1
H17B H 0.633494 -0.132852 0.376023 0.064 Uiso 1 1 calc R U . B 1
C18A C 0.7139(3) -0.1160(5) 0.4201(5) 0.065(2) Uani 1 1 d . U . B 1
H18A H 0.730038 -0.149060 0.393278 0.097 Uiso 1 1 calc R U . B 1
H18B H 0.709693 -0.142510 0.457268 0.097 Uiso 1 1 calc R U . B 1
H18C H 0.738015 -0.073400 0.430820 0.097 Uiso 1 1 calc R U . B 1
C3A C 0.4887(3) -0.0604(4) 0.6693(3) 0.0457(16) Uani 1 1 d . U . B 1
N1A N 0.5834(5) 0.000000 0.5005(6) 0.075(2) Uani 1 2 d S T P B 1
Ni1B Ni 1.000000 0.000000 1.000000 0.0659(7) Uani 1 4 d S T P C 2
C2B C 0.9244(6) 0.2731(6) 1.0697(6) 0.097(3) Uani 1 1 d . U . C 2
H2BA H 0.959699 0.298253 1.069241 0.116 Uiso 1 1 calc R U . C 2
H2BB H 0.911551 0.287477 1.107638 0.116 Uiso 1 1 calc R U . C 2
C3B C 0.8820(7) 0.2981(7) 1.0140(7) 0.123(5) Uani 1 1 d . U . C 2
H3BA H 0.846076 0.277265 1.016693 0.184 Uiso 1 1 calc R U . C 2
H3BB H 0.893371 0.280891 0.976530 0.184 Uiso 1 1 calc R U . C 2
H3BC H 0.879695 0.352055 1.013533 0.184 Uiso 1 1 calc R U . C 2
C4B C 0.9329(5) 0.1898(6) 1.0693(5) 0.084(3) Uani 1 1 d . U . C 2
C5B C 0.9673(4) 0.1522(6) 1.0338(5) 0.073(2) Uani 1 1 d . U . C 2
C6B C 0.9076(5) 0.1364(7) 1.0981(6) 0.093(3) Uani 1 1 d . U . C 2
C7B C 0.8681(6) 0.1436(8) 1.1443(7) 0.111(4) Uani 1 1 d . U . C 2
H7BA H 0.877842 0.106990 1.177466 0.133 Uiso 1 1 calc R U . C 2
H7BB H 0.871232 0.193496 1.162701 0.133 Uiso 1 1 calc R U . C 2
C8B C 0.8113(6) 0.1308(8) 1.1119(7) 0.123(5) Uani 1 1 d . U . C 2
H8BA H 0.808643 0.081546 1.093579 0.185 Uiso 1 1 calc R U . C 2
H8BB H 0.801727 0.167972 1.079776 0.185 Uiso 1 1 calc R U . C 2
H8BC H 0.786079 0.134569 1.140872 0.185 Uiso 1 1 calc R U . C 2
C9B C 0.9275(5) 0.0665(6) 1.0802(5) 0.082(3) Uani 1 1 d . U . C 2
C10B C 0.9110(7) 0.000000 1.0994(8) 0.089(4) Uani 1 2 d S TU P C 2
H10B H 0.886652 0.000000 1.127771 0.107 Uiso 1 2 calc R U P C 2
C1B C 1.000000 0.1885(8) 1.000000 0.075(4) Uani 1 2 d S TU P C 2
H1B H 0.999998 0.240839 0.999998 0.090 Uiso 1 2 calc R U P C 2
N1B N 0.9631(3) 0.0766(4) 1.0400(4) 0.070(2) Uani 1 1 d . . . C 2
C1 C 0.7700(11) 0.2096(14) 0.8545(13) 0.154(7) Uani 0.5 1 d D U P D -3
C2 C 0.7156(11) 0.1763(16) 0.8596(14) 0.151(7) Uani 0.5 1 d D U P D -3
C3 C 0.6803(12) 0.1818(15) 0.8001(12) 0.152(7) Uani 0.5 1 d D U P D -3
C4 C 0.7144(10) 0.2220(16) 0.7631(13) 0.154(8) Uani 0.5 1 d D U P D -3
C5 C 0.7695(9) 0.2431(15) 0.7948(12) 0.131(7) Uani 0.5 1 d D U P D -3
C6 C 0.8218(9) 0.2486(14) 0.7695(12) 0.125(7) Uani 0.5 1 d D U P D -3
C7 C 0.8704(10) 0.2158(16) 0.8086(14) 0.120(7) Uani 0.5 1 d D U P D -3
C8 C 0.8682(11) 0.182(2) 0.8674(13) 0.144(8) Uani 0.5 1 d D U P D -3
C9 C 0.8174(11) 0.1734(16) 0.8897(12) 0.160(8) Uani 0.5 1 d D U P D -3
C10 C 0.8151(11) 0.1131(14) 0.9340(16) 0.150(8) Uani 0.5 1 d D U P D -3
C11 C 0.7628(11) 0.0842(16) 0.9423(15) 0.161(8) Uani 0.5 1 d D U P D -3
C12 C 0.7118(11) 0.116(2) 0.9027(15) 0.169(8) Uani 0.5 1 d D U P D -3
C13 C 0.6724(16) 0.059(2) 0.8805(15) 0.160(8) Uani 0.5 1 d D U P D -3
C14 C 0.6346(14) 0.0673(18) 0.8224(13) 0.150(8) Uani 0.5 1 d D U P D -3
C15 C 0.6472(16) 0.1181(17) 0.7762(13) 0.162(9) Uani 0.5 1 d D U P D -3
C16 C 0.6448(17) 0.0965(16) 0.7121(13) 0.162(8) Uani 0.5 1 d D U P D -3
C17 C 0.6697(12) 0.1449(17) 0.6725(13) 0.131(8) Uani 0.5 1 d D U P D -3
C18 C 0.7094(11) 0.2027(17) 0.6988(13) 0.156(8) Uani 0.5 1 d D U P D -3
C19 C 0.7594(11) 0.2177(17) 0.6742(13) 0.145(7) Uani 0.5 1 d D U P D -3
C20 C 0.8172(11) 0.2321(17) 0.7060(13) 0.140(7) Uani 0.5 1 d D U P D -3
C21 C 0.8641(15) 0.186(2) 0.6718(19) 0.143(7) Uani 0.5 1 d . U P D -3
C22 C 0.9146(12) 0.164(2) 0.736(2) 0.126(7) Uani 0.5 1 d . U P D -3
C23 C 0.9135(12) 0.1763(19) 0.792(2) 0.119(7) Uani 0.5 1 d . U P D -3
C24 C 0.9302(15) 0.1134(16) 0.8330(18) 0.132(7) Uani 0.5 1 d D U P D -3
C25 C 0.9010(15) 0.1181(16) 0.8814(17) 0.148(8) Uani 0.5 1 d D U P D -3
C26 C 0.8524(10) 0.0532(15) 0.9452(17) 0.166(8) Uani 0.5 1 d D U P D -3
C27 C 0.8926(16) 0.0505(16) 0.9094(18) 0.180(9) Uani 0.5 1 d D U P D -3
C28 C 0.8252(10) -0.0128(14) 0.9563(12) 0.168(8) Uani 0.5 1 d D U P D -3
C29 C 0.7708(10) 0.0081(15) 0.9590(12) 0.158(7) Uani 0.5 1 d D U P D -3
C30 C 0.7252(10) -0.0408(14) 0.9338(16) 0.163(8) Uani 0.5 1 d D U P D -3
C31 C 0.6730(12) -0.020(2) 0.9101(15) 0.159(8) Uani 0.5 1 d D U P D -3
C32 C 0.6429(13) -0.052(2) 0.8560(16) 0.151(9) Uani 0.5 1 d D U P D -3
C33 C 0.6173(10) -0.0089(19) 0.8040(14) 0.148(8) Uani 0.5 1 d D U P D -3
C34 C 0.6140(11) -0.0283(17) 0.7380(13) 0.162(8) Uani 0.5 1 d D U P D -3
C35 C 0.6320(10) 0.0247(14) 0.6923(12) 0.155(8) Uani 0.5 1 d D U P D -3
C36 C 0.6563(8) 0.0033(18) 0.6425(10) 0.138(7) Uani 0.5 1 d D U P D -3
C37 C 0.6932(11) 0.0378(14) 0.6002(13) 0.138(8) Uani 0.5 1 d D U P D -3
C38 C 0.6956(11) 0.1163(14) 0.6200(16) 0.138(7) Uani 0.5 1 d D U P D -3
C39 C 0.7465(11) 0.1588(16) 0.6216(15) 0.154(7) Uani 0.5 1 d D U P D -3
C40 C 0.7953(10) 0.1304(14) 0.6005(14) 0.149(7) Uani 0.5 1 d D U P D -3
C41 C 0.8529(12) 0.1488(17) 0.6291(18) 0.156(8) Uani 0.5 1 d D U P D -3
C42 C 0.8928(13) 0.0916(17) 0.6501(16) 0.167(8) Uani 0.5 1 d D U P D -3
C43 C 0.9357(12) 0.0937(17) 0.7049(15) 0.141(7) Uani 0.5 1 d D U P D -3
C44 C 0.9574(13) 0.0356(19) 0.7488(16) 0.147(7) Uani 0.5 1 d D U P D -3
C45 C 0.9505(15) 0.0434(18) 0.8160(17) 0.157(8) Uani 0.5 1 d D U P D -3
C46 C 0.9445(12) -0.0207(14) 0.8504(16) 0.171(9) Uani 0.5 1 d D U P D -3
C47 C 0.9113(11) -0.0194(14) 0.8950(13) 0.172(9) Uani 0.5 1 d D U P D -3
C48 C 0.8802(15) -0.0849(17) 0.9052(18) 0.178(9) Uani 0.5 1 d D U P D -3
C49 C 0.8375(11) -0.0865(15) 0.9384(19) 0.160(8) Uani 0.5 1 d D U P D -3
C50 C 0.7926(9) -0.1355(14) 0.9340(16) 0.162(8) Uani 0.5 1 d D U P D -3
C51 C 0.7368(10) -0.1151(15) 0.9287(15) 0.174(8) Uani 0.5 1 d D U P D -3
C52 C 0.7030(9) -0.1558(16) 0.8821(17) 0.163(8) Uani 0.5 1 d D U P D -3
C53 C 0.6605(12) -0.1212(17) 0.8413(15) 0.150(8) Uani 0.5 1 d D U P D -3
C54 C 0.6392(15) -0.126(2) 0.787(2) 0.143(7) Uani 0.5 1 d . U P D -3
C55 C 0.6320(12) -0.0987(18) 0.7271(15) 0.152(8) Uani 0.5 1 d D U P D -3
C56 C 0.6521(11) -0.1189(15) 0.6725(15) 0.158(8) Uani 0.5 1 d D U P D -3
C57 C 0.6766(12) -0.0715(16) 0.6319(14) 0.173(8) Uani 0.5 1 d D U P D -3
C58 C 0.7193(12) -0.1090(15) 0.6036(16) 0.170(9) Uani 0.5 1 d D U P D -3
C59 C 0.7530(9) -0.0623(12) 0.5736(16) 0.166(8) Uani 0.5 1 d D U P D -3
C60 C 0.7400(9) 0.0145(13) 0.5774(13) 0.161(8) Uani 0.5 1 d D U P D -3
C61 C 0.7887(10) 0.0570(13) 0.5722(15) 0.160(8) Uani 0.5 1 d D U P D -3
C62 C 0.8347(9) 0.0050(13) 0.5808(13) 0.182(7) Uani 0.5 1 d D U P D -3
C63 C 0.8864(11) 0.0213(18) 0.6188(12) 0.174(8) Uani 0.5 1 d D U P D -3
C64 C 0.9224(12) -0.0351(17) 0.6530(15) 0.154(7) Uani 0.5 1 d D U P D -3
C65 C 0.9454(17) -0.0369(18) 0.7158(17) 0.164(8) Uani 0.5 1 d D U P D -3
C66 C 0.9459(17) -0.099(3) 0.754(3) 0.167(8) Uani 0.5 1 d . U P D -3
C67 C 0.947(2) -0.086(2) 0.817(2) 0.178(9) Uani 0.5 1 d D U P D -3
C68 C 0.919(2) -0.148(2) 0.830(2) 0.177(9) Uani 0.5 1 d D U P D -3
C69 C 0.8896(19) -0.1487(17) 0.878(2) 0.170(9) Uani 0.5 1 d D U P D -3
C70 C 0.8447(6) -0.2037(11) 0.8666(7) 0.165(9) Uani 0.5 1 d G U P D -3
C71 C 0.7915(7) -0.1975(11) 0.8962(6) 0.174(9) Uani 0.5 1 d DG U P D -3
C72 C 0.7366(7) -0.2124(10) 0.8639(7) 0.186(9) Uani 0.5 1 d DG U P D -3
C73 C 0.7293(6) -0.2249(8) 0.7998(7) 0.164(8) Uani 0.5 1 d G U P D -3
C74 C 0.6803(5) -0.1945(10) 0.7580(8) 0.135(7) Uani 0.5 1 d G U P D -3
C75 C 0.6859(5) -0.1777(10) 0.6963(7) 0.144(8) Uani 0.5 1 d DG U P D -3
C76 C 0.7314(6) -0.2126(8) 0.6710(6) 0.150(8) Uani 0.5 1 d DG U P D -3
C77 C 0.7519(6) -0.1789(9) 0.6201(6) 0.169(8) Uani 0.5 1 d DG U P D -3
C78 C 0.8115(6) -0.1835(8) 0.6326(7) 0.156(8) Uani 0.5 1 d DG U P D -3
C79 C 0.8465(7) -0.1254(9) 0.6148(8) 0.170(8) Uani 0.5 1 d DG U P D -3
C80 C 0.8115(8) -0.0691(10) 0.5835(8) 0.172(8) Uani 0.5 1 d DG U P D -3
C81 C 0.8996(6) -0.1117(11) 0.6486(9) 0.163(8) Uani 0.5 1 d G U P D -3
C82 C 0.9123(5) -0.1482(11) 0.7076(9) 0.166(9) Uani 0.5 1 d G U P D -3
C83 C 0.8800(5) -0.2072(9) 0.7256(8) 0.173(8) Uani 0.5 1 d G U P D -3
C84 C 0.8832(5) -0.2166(10) 0.7907(8) 0.177(9) Uani 0.5 1 d G U P D -3
C85 C 0.8335(6) -0.2347(8) 0.8122(7) 0.184(9) Uani 0.5 1 d G U P D -3
C86 C 0.7785(6) -0.2459(6) 0.7768(7) 0.166(8) Uani 0.5 1 d G U P D -3
C87 C 0.7780(6) -0.2446(5) 0.7113(7) 0.159(8) Uani 0.5 1 d G U P D -3
C88 C 0.8278(6) -0.2267(6) 0.6880(7) 0.159(8) Uani 0.5 1 d G U P D -3

loop_
_atom_site_aniso_label
_atom_site_aniso_U_11
_atom_site_aniso_U_22
_atom_site_aniso_U_33
_atom_site_aniso_U_23
_atom_site_aniso_U_13
_atom_site_aniso_U_12
N1 0.066(4) 0.074(4) 0.082(4) 0.000 0.008(3) 0.000
Er1 0.133(6) 0.139(7) 0.210(8) -0.016(6) 0.036(6) 0.009(6)
Er2 0.173(7) 0.132(6) 0.174(7) 0.000 0.080(5) 0.000
Er3 0.160(10) 0.127(10) 0.186(11) -0.014(9) 0.038(10) -0.012(9)
Er4 0.124(5) 0.137(5) 0.178(7) 0.004(5) 0.034(5) 0.063(4)
Er5 0.126(7) 0.111(5) 0.155(7) -0.049(5) 0.042(5) -0.009(5)
Er6 0.134(7) 0.154(8) 0.160(8) -0.015(6) 0.040(6) -0.008(6)
Er7 0.188(7) 0.182(7) 0.213(7) 0.031(6) 0.035(6) -0.016(6)
Er8 0.102(4) 0.178(9) 0.222(8) 0.000 0.054(5) 0.000
Er9 0.182(8) 0.143(8) 0.200(9) -0.019(7) 0.045(7) 0.020(7)
Er10 0.255(14) 0.313(15) 0.274(15) 0.000 -0.011(13) 0.000
Er11 0.138(8) 0.150(7) 0.196(9) 0.002(7) 0.030(7) -0.012(7)
Er12 0.232(12) 0.195(12) 0.265(12) 0.000 0.044(11) 0.000
Er13 0.191(13) 0.147(12) 0.203(12) 0.000 0.031(11) 0.000
Er14 0.138(8) 0.114(6) 0.158(9) -0.006(6) 0.027(7) -0.022(6)
Er15 0.126(9) 0.128(8) 0.178(9) -0.013(8) 0.045(9) -0.002(8)
Er16 0.132(7) 0.093(6) 0.187(9) -0.014(6) 0.065(6) -0.054(5)
Er17 0.136(8) 0.169(8) 0.193(9) 0.000 0.054(8) 0.000
Er18 0.211(10) 0.190(9) 0.244(10) -0.002(8) 0.030(9) 0.010(8)
Er19 0.192(11) 0.235(12) 0.249(12) 0.000 -0.002(11) 0.000
Er20 0.147(13) 0.144(13) 0.163(12) 0.000 0.042(11) 0.000
Er21 0.147(10) 0.189(11) 0.210(11) 0.000 0.033(10) 0.000
Ni1A 0.0222(6) 0.0318(6) 0.0517(7) 0.000 0.0056(5) 0.000
C1A 0.065(5) 0.070(6) 0.065(5) 0.007(4) 0.021(4) -0.005(4)
N2A 0.029(3) 0.039(3) 0.061(4) -0.002(3) 0.006(2) 0.001(2)
C2A 0.092(7) 0.096(8) 0.075(6) 0.020(6) 0.016(5) -0.019(6)
N3A 0.032(4) 0.036(4) 0.060(5) 0.000 0.011(4) 0.000
C4A 0.043(4) 0.065(5) 0.060(4) 0.007(4) 0.012(3) 0.001(3)
C5A 0.036(3) 0.049(4) 0.064(4) 0.013(4) 0.008(3) -0.004(3)
C6A 0.025(3) 0.041(4) 0.058(4) 0.003(3) 0.002(3) -0.002(3)
C7A 0.027(3) 0.034(3) 0.063(4) 0.002(3) 0.005(3) -0.002(3)
C8A 0.028(3) 0.041(4) 0.063(4) -0.004(3) 0.003(3) 0.002(3)
C9A 0.032(3) 0.031(3) 0.083(5) 0.000(3) 0.006(3) -0.002(3)
C10A 0.035(3) 0.037(4) 0.072(5) 0.009(3) 0.004(3) -0.003(3)
C11A 0.053(4) 0.042(4) 0.095(6) 0.013(4) 0.008(4) -0.010(3)
C12A 0.064(5) 0.051(5) 0.101(7) 0.025(5) 0.009(5) -0.003(4)
C13A 0.045(4) 0.035(4) 0.087(6) -0.001(4) 0.009(4) -0.002(3)
C14A 0.048(4) 0.054(5) 0.099(7) -0.004(5) 0.006(4) 0.018(4)
C15A 0.026(3) 0.037(3) 0.053(4) -0.004(3) 0.008(3) 0.000(3)
C16A 0.032(3) 0.045(4) 0.061(4) -0.001(3) 0.008(3) 0.002(3)
C17A 0.042(4) 0.049(4) 0.072(5) -0.006(4) 0.018(3) 0.003(3)
C18A 0.041(4) 0.057(5) 0.098(7) -0.014(5) 0.020(4) 0.007(4)
C3A 0.032(3) 0.049(4) 0.056(4) 0.005(3) 0.006(3) 0.001(3)
N1A 0.066(4) 0.074(4) 0.082(4) 0.000 0.008(3) 0.000
Ni1B 0.0584(13) 0.0619(14) 0.0699(15) 0.000 -0.0086(11) 0.000
C2B 0.130(9) 0.070(6) 0.090(7) -0.024(6) 0.017(7) -0.004(6)
C3B 0.173(14) 0.078(8) 0.114(10) -0.018(8) 0.017(10) 0.021(9)
C4B 0.098(7) 0.068(6) 0.083(6) -0.012(5) 0.006(5) -0.002(5)
C5B 0.076(6) 0.061(5) 0.074(6) -0.009(5) -0.006(5) 0.000(5)
C6B 0.103(7) 0.076(6) 0.102(7) -0.017(6) 0.022(6) -0.002(6)
C7B 0.122(9) 0.089(8) 0.129(10) -0.036(7) 0.044(8) -0.014(7)
C8B 0.139(12) 0.101(10) 0.147(12) -0.044(9) 0.071(10) -0.017(9)
C9B 0.090(7) 0.070(6) 0.087(6) -0.007(5) 0.013(6) -0.004(5)
C10B 0.090(10) 0.086(10) 0.091(10) 0.000 0.016(8) 0.000
C1B 0.085(9) 0.060(8) 0.072(8) 0.000 -0.004(7) 0.000
N1B 0.070(5) 0.061(5) 0.074(5) -0.001(4) -0.001(4) 0.000(4)
C1 0.159(14) 0.117(13) 0.182(14) -0.102(12) 0.019(14) 0.024(12)
C2 0.151(14) 0.123(13) 0.184(15) -0.095(12) 0.045(13) 0.022(13)
C3 0.119(14) 0.130(14) 0.212(15) -0.031(14) 0.037(13) 0.048(12)
C4 0.138(14) 0.099(13) 0.210(15) -0.014(13) -0.010(14) 0.055(12)
C5 0.118(12) 0.065(11) 0.197(15) -0.048(12) -0.006(13) 0.012(11)
C6 0.111(12) 0.065(10) 0.178(14) 0.004(11) -0.029(12) -0.024(10)
C7 0.093(11) 0.081(12) 0.177(14) -0.025(12) -0.004(12) -0.030(10)
C8 0.124(13) 0.125(14) 0.167(14) -0.056(13) -0.016(13) -0.037(13)
C9 0.164(14) 0.144(14) 0.157(14) -0.105(12) -0.012(13) -0.017(13)
C10 0.165(15) 0.152(15) 0.120(13) -0.068(13) -0.014(14) -0.016(14)
C11 0.170(15) 0.179(16) 0.130(13) -0.067(14) 0.017(13) 0.001(15)
C12 0.159(14) 0.184(15) 0.167(15) -0.067(14) 0.038(13) 0.023(14)
C13 0.123(13) 0.187(16) 0.180(16) -0.025(15) 0.057(13) 0.000(14)
C14 0.085(12) 0.171(16) 0.194(16) 0.007(15) 0.027(13) 0.026(13)
C15 0.106(14) 0.170(15) 0.205(16) 0.004(15) 0.010(14) 0.044(14)
C16 0.097(14) 0.168(15) 0.196(15) 0.029(14) -0.038(14) 0.038(13)
C17 0.086(13) 0.114(13) 0.164(14) 0.045(13) -0.055(12) 0.005(12)
C18 0.155(14) 0.099(13) 0.188(15) 0.035(13) -0.039(14) 0.038(13)
C19 0.142(14) 0.082(11) 0.180(14) 0.071(11) -0.057(13) -0.008(11)
C20 0.143(13) 0.076(12) 0.182(14) 0.052(12) -0.019(13) -0.027(11)
C21 0.133(13) 0.122(13) 0.166(15) 0.064(12) 0.009(13) -0.059(11)
C22 0.078(11) 0.125(13) 0.173(15) 0.022(13) 0.016(12) -0.054(11)
C23 0.072(10) 0.104(12) 0.172(15) 0.001(13) 0.001(12) -0.035(10)
C24 0.083(12) 0.110(13) 0.181(15) -0.024(14) -0.033(12) -0.016(12)
C25 0.132(14) 0.122(14) 0.161(15) -0.022(14) -0.054(13) -0.046(13)
C26 0.151(15) 0.200(16) 0.126(13) -0.025(14) -0.031(13) -0.024(14)
C27 0.162(15) 0.190(16) 0.150(14) -0.017(15) -0.078(13) -0.018(15)
C28 0.173(14) 0.197(16) 0.117(11) -0.004(15) -0.015(13) -0.020(15)
C29 0.156(14) 0.199(15) 0.118(11) -0.024(16) 0.018(12) -0.027(15)
C30 0.166(15) 0.190(16) 0.138(14) -0.005(14) 0.039(13) -0.045(14)
C31 0.132(13) 0.192(17) 0.163(15) -0.005(15) 0.052(13) -0.043(14)
C32 0.120(16) 0.189(18) 0.151(17) 0.019(17) 0.045(14) -0.071(15)
C33 0.056(9) 0.184(18) 0.198(17) 0.044(18) 0.011(12) -0.032(15)
C34 0.070(10) 0.197(16) 0.194(16) 0.042(15) -0.043(12) -0.069(12)
C35 0.074(11) 0.185(15) 0.174(15) 0.047(14) -0.063(11) -0.010(12)
C36 0.094(11) 0.143(13) 0.142(13) 0.035(15) -0.074(10) -0.022(14)
C37 0.130(13) 0.144(14) 0.110(13) 0.033(12) -0.060(11) -0.012(13)
C38 0.113(13) 0.126(13) 0.144(14) 0.079(12) -0.058(12) -0.023(12)
C39 0.157(14) 0.125(13) 0.156(14) 0.098(11) -0.035(13) -0.026(12)
C40 0.151(14) 0.162(14) 0.131(13) 0.075(12) 0.017(13) -0.029(13)
C41 0.148(14) 0.164(15) 0.154(15) 0.068(13) 0.023(13) -0.063(13)
C42 0.139(14) 0.187(16) 0.185(15) 0.032(14) 0.059(13) -0.048(14)
C43 0.084(12) 0.160(15) 0.185(15) 0.036(13) 0.043(12) -0.049(12)
C44 0.063(11) 0.174(15) 0.203(16) -0.006(14) 0.025(13) -0.022(12)
C45 0.085(11) 0.160(15) 0.203(16) 0.002(14) -0.032(13) -0.011(13)
C46 0.116(12) 0.167(17) 0.196(16) -0.004(14) -0.063(12) 0.011(14)
C47 0.147(14) 0.169(17) 0.157(14) 0.004(14) -0.091(11) -0.011(14)
C48 0.170(15) 0.167(16) 0.158(15) 0.017(15) -0.078(13) -0.002(15)
C49 0.158(15) 0.170(16) 0.128(14) 0.028(15) -0.039(13) -0.031(15)
C50 0.159(15) 0.164(16) 0.150(15) 0.047(14) -0.008(14) -0.029(14)
C51 0.173(15) 0.186(16) 0.153(15) 0.039(15) 0.005(14) -0.066(14)
C52 0.152(15) 0.161(15) 0.167(15) 0.046(15) 0.010(13) -0.078(13)
C53 0.115(13) 0.165(15) 0.163(15) 0.035(14) 0.010(12) -0.088(13)
C54 0.082(11) 0.156(14) 0.177(15) 0.041(13) -0.014(12) -0.091(10)
C55 0.067(11) 0.180(15) 0.182(15) 0.039(14) -0.048(12) -0.082(11)
C56 0.100(13) 0.181(15) 0.165(15) 0.002(14) -0.052(13) -0.069(12)
C57 0.139(14) 0.176(15) 0.166(15) -0.010(14) -0.074(13) -0.035(14)
C58 0.182(16) 0.159(15) 0.142(14) -0.045(14) -0.047(14) -0.027(14)
C59 0.204(16) 0.173(16) 0.100(12) -0.020(13) -0.032(13) -0.030(15)
C60 0.190(15) 0.164(16) 0.105(11) 0.017(14) -0.039(12) -0.017(15)
C61 0.175(15) 0.187(15) 0.110(12) 0.038(14) 0.001(14) -0.009(15)
C62 0.197(15) 0.216(16) 0.137(12) 0.009(16) 0.040(13) -0.004(16)
C63 0.156(14) 0.213(16) 0.173(14) 0.014(15) 0.082(12) -0.020(14)
C64 0.107(13) 0.200(16) 0.178(15) -0.007(14) 0.087(12) 0.023(12)
C65 0.096(13) 0.191(16) 0.218(16) -0.017(14) 0.061(14) 0.011(13)
C66 0.109(13) 0.175(16) 0.216(16) -0.020(15) 0.027(15) 0.054(13)
C67 0.125(14) 0.169(16) 0.217(16) -0.007(15) -0.031(14) 0.042(14)
C68 0.151(16) 0.143(16) 0.211(16) 0.006(16) -0.035(15) 0.025(14)
C69 0.161(16) 0.129(16) 0.183(16) 0.016(15) -0.067(14) -0.006(14)
C70 0.167(15) 0.116(15) 0.186(16) 0.021(14) -0.039(15) -0.008(14)
C71 0.166(15) 0.152(15) 0.181(16) 0.056(14) -0.030(14) -0.051(14)
C72 0.178(15) 0.165(15) 0.197(16) 0.048(15) -0.009(15) -0.059(14)
C73 0.153(14) 0.118(14) 0.198(15) 0.027(14) -0.034(14) -0.064(13)
C74 0.089(11) 0.114(13) 0.182(15) 0.012(13) -0.024(12) -0.076(10)
C75 0.089(12) 0.137(15) 0.188(15) -0.031(14) -0.023(13) -0.055(12)
C76 0.137(14) 0.107(14) 0.198(16) -0.063(13) 0.007(14) -0.034(13)
C77 0.186(15) 0.135(15) 0.172(15) -0.074(14) -0.005(14) -0.008(14)
C78 0.179(15) 0.130(14) 0.162(15) -0.085(12) 0.039(14) 0.014(14)
C79 0.189(15) 0.175(15) 0.152(15) -0.059(14) 0.048(14) 0.035(14)
C80 0.217(16) 0.174(16) 0.123(13) -0.024(14) 0.027(14) 0.011(15)
C81 0.142(14) 0.189(16) 0.181(15) -0.047(14) 0.089(13) 0.052(13)
C82 0.133(14) 0.163(16) 0.209(16) -0.037(15) 0.054(15) 0.061(13)
C83 0.168(15) 0.118(14) 0.225(16) -0.047(14) 0.018(15) 0.078(13)
C84 0.169(16) 0.122(14) 0.225(16) -0.005(15) -0.009(16) 0.046(14)
C85 0.176(16) 0.120(14) 0.228(16) 0.021(15) -0.041(15) 0.007(14)
C86 0.158(15) 0.094(13) 0.221(16) 0.007(15) -0.030(15) -0.023(14)
C87 0.162(15) 0.090(13) 0.212(16) -0.045(14) -0.005(15) -0.017(13)
C88 0.161(15) 0.100(13) 0.211(16) -0.076(13) 0.025(14) 0.038(13)

loop_
_atom_type_symbol
_atom_type_description
_atom_type_scat_dispersion_real
_atom_type_scat_dispersion_imag
_atom_type_scat_source
C C 0.0051 0.0024 'International Tables Vol C Tables 4.2.6.8 and 6.1.1.4'
H H 0.0000 0.0000 'International Tables Vol C Tables 4.2.6.8 and 6.1.1.4'
N N 0.0096 0.0048 'International Tables Vol C Tables 4.2.6.8 and 6.1.1.4'
S S 0.1599 0.1700 'International Tables Vol C Tables 4.2.6.8 and 6.1.1.4'
Ni Ni 0.2988 1.4606 'International Tables Vol C Tables 4.2.6.8 and 6.1.1.4'
Er Er -0.4495 6.4353 'International Tables Vol C Tables 4.2.6.8 and 6.1.1.4'

loop_
_geom_angle_atom_site_label_1
_geom_angle_atom_site_label_2
_geom_angle_atom_site_label_3
_geom_angle
_geom_angle_site_symmetry_1
_geom_angle_site_symmetry_3
Er17 N1 Er20 16(3) . .
Er17 N1 Er18 79(2) . .
Er20 N1 Er18 93.2(15) . .
Er17 N1 Er12 130(3) . .
Er20 N1 Er12 146.3(16) . .
Er18 N1 Er12 57.3(11) . .
Er18 N1 Er12 57.3(11) 6 .
Er17 N1 Er9 140.5(18) . .
Er20 N1 Er9 129.3(12) . .
Er18 N1 Er9 106.0(11) . .
Er18 N1 Er9 136.1(14) 6 .
Er12 N1 Er9 78.8(12) . .
Er9 N1 Er9 58.8(13) 6 .
Er17 N1 Er7 128.0(14) . .
Er20 N1 Er7 135.0(6) . .
Er18 N1 Er7 56.5(9) . .
Er18 N1 Er7 93.0(11) 6 .
Er12 N1 Er7 44.0(5) . .
Er9 N1 Er7 91.2(9) 6 .
Er9 N1 Er7 50.8(7) . .
Er7 N1 Er7 83.6(9) 6 .
Er17 N1 Er11 88.7(12) . .
Er20 N1 Er11 93.4(10) . .
Er18 N1 Er11 45.8(9) . .
Er18 N1 Er11 99.6(11) 6 .
Er12 N1 Er11 77.8(8) . .
Er9 N1 Er11 127.4(12) 6 .
Er9 N1 Er11 70.8(10) . .
Er7 N1 Er11 121.7(11) 6 .
Er7 N1 Er11 41.7(8) . .
Er8 Er1 Er15 138(3) . .
Er8 Er1 Er6 95.4(17) . .
Er15 Er1 Er6 52(3) . .
Er8 Er1 Er4 122.6(15) . .
Er15 Er1 Er4 50(3) . .
Er6 Er1 Er4 96.1(14) . .
Er8 Er1 Er21 49.1(15) . .
Er15 Er1 Er21 128(4) . .
Er6 Er1 Er21 78(2) . .
Er4 Er1 Er21 168.2(18) . .
Er8 Er1 Er17 53.4(11) . .
Er15 Er1 Er17 87(3) . .
Er6 Er1 Er17 66.1(16) . .
Er4 Er1 Er17 81.5(13) . .
Er21 Er1 Er17 87(2) . .
Er8 Er1 Er19 52.2(10) . .
Er15 Er1 Er19 158(3) . .
Er6 Er1 Er19 114.9(18) . .
Er4 Er1 Er19 148.5(15) . .
Er21 Er1 Er19 37.4(17) . .
Er17 Er1 Er19 105.3(14) . .
Er8 Er1 Er5 121.5(11) . .
Er15 Er1 Er5 17(3) . .
Er6 Er1 Er5 42.3(11) . .
Er4 Er1 Er5 54.4(9) . .
Er21 Er1 Er5 120(2) . .
Er17 Er1 Er5 70.4(11) . .
Er19 Er1 Er5 157.0(15) . .
Er8 Er1 Er10 55.1(9) . .
Er15 Er1 Er10 163(4) . .
Er6 Er1 Er10 144.8(17) . .
Er4 Er1 Er10 115.3(12) . .
Er21 Er1 Er10 68.4(19) . .
Er17 Er1 Er10 101.8(14) . .
Er19 Er1 Er10 33.5(10) . .
Er5 Er1 Er10 167.2(11) . .
Er8 Er1 Er18 77.9(12) . .
Er15 Er1 Er18 89(3) . .
Er6 Er1 Er18 110.0(12) . .
Er4 Er1 Er18 45.5(9) . .
Er21 Er1 Er18 127.0(18) . .
Er17 Er1 Er18 54.5(16) . .
Er19 Er1 Er18 113.7(14) . .
Er5 Er1 Er18 82.9(10) . .
Er10 Er1 Er18 84.3(11) . .
Er8 Er1 Er11 115.2(13) . .
Er15 Er1 Er11 49(3) . .
Er6 Er1 Er11 89.6(13) . .
Er4 Er1 Er11 10.7(6) . .
Er21 Er1 Er11 157.6(18) . .
Er17 Er1 Er11 71.1(13) . .
Er19 Er1 Er11 152.0(14) . .
Er5 Er1 Er11 49.6(8) . .
Er10 Er1 Er11 118.7(11) . .
Er18 Er1 Er11 40.9(9) . .
Er1 Er1 Er11 114.3(7) 6 .
Er9 Er2 Er9 79.2(17) 6 .
Er9 Er2 Er12 102.5(11) 6 .
Er9 Er2 Er12 102.5(11) . .
Er9 Er2 Er13 43.1(9) 6 .
Er9 Er2 Er13 43.1(8) . .
Er12 Er2 Er13 124.8(15) . .
Er9 Er2 Er7 121.1(9) 6 .
Er9 Er2 Er7 62.4(9) . .
Er12 Er2 Er7 51.5(5) . .
Er13 Er2 Er7 103.6(8) . .
Er9 Er2 N1 60.2(8) 6 .
Er9 Er2 N1 60.2(8) . .
Er12 Er2 N1 56.4(11) . .
Er13 Er2 N1 68.5(11) . .
Er7 Er2 N1 62.3(4) . .
Er7 Er2 N1 62.3(4) 6 .
Er9 Er2 Er16 96.3(10) 6 .
Er9 Er2 Er16 22.8(10) . .
Er12 Er2 Er16 84.2(8) . .
Er13 Er2 Er16 65.4(8) . .
Er7 Er2 Er16 39.6(6) . .
Er7 Er2 Er16 118.4(6) 6 .
N1 Er2 Er16 57.5(4) . .
Er16 Er2 Er16 108.1(9) 6 .
Er9 Er2 Er3 77.9(14) 6 .
Er9 Er2 Er3 6.2(11) . .
Er12 Er2 Er3 96.7(13) . .
Er13 Er2 Er3 45.1(13) . .
Er7 Er2 Er3 59.0(12) . .
Er7 Er2 Er3 115.6(10) 6 .
N1 Er2 Er3 54.2(8) . .
Er16 Er2 Er3 93.4(14) 6 .
Er16 Er2 Er3 20.4(9) . .
Er9 Er2 Er18 93.1(9) 6 .
Er9 Er2 Er18 73.9(9) . .
Er12 Er2 Er18 28.8(10) . .
Er13 Er2 Er18 99.6(12) . .
Er7 Er2 Er18 36.6(6) . .
Er7 Er2 Er18 66.1(6) 6 .
N1 Er2 Er18 34.6(6) . .
Er16 Er2 Er18 83.4(6) 6 .
Er16 Er2 Er18 57.7(6) . .
Er3 Er2 Er18 68.0(11) . .
Er3 Er2 Er18 86.8(10) 6 .
Er16 Er3 Er9 67(4) . .
Er16 Er3 Er14 56(3) . .
Er9 Er3 Er14 115(5) . .
Er16 Er3 Er5 86(3) . .
Er9 Er3 Er5 125(3) . .
Er14 Er3 Er5 33.4(15) . .
Er16 Er3 Er13 107(4) . .
Er9 Er3 Er13 41(2) . .
Er14 Er3 Er13 144(3) . .
Er5 Er3 Er13 128(2) . .
Er16 Er3 Er11 34(2) . .
Er9 Er3 Er11 85(3) . .
Er14 Er3 Er11 30.0(18) . .
Er5 Er3 Er11 52.7(15) . .
Er13 Er3 Er11 117(2) . .
Er16 Er3 N1 76(3) . .
Er9 Er3 N1 60.0(19) . .
Er14 Er3 N1 78(2) . .
Er5 Er3 N1 68.4(13) . .
Er13 Er3 N1 66.2(15) . .
Er11 Er3 N1 59.0(13) . .
Er16 Er3 Er7 25(2) . .
Er9 Er3 Er7 47(2) . .
Er14 Er3 Er7 69(3) . .
Er5 Er3 Er7 90(2) . .
Er13 Er3 Er7 85(2) . .
Er11 Er3 Er7 39.4(12) . .
N1 Er3 Er7 54.7(12) . .
Er16 Er3 Er20 101(3) . .
Er9 Er3 Er20 104(2) . .
Er14 Er3 Er20 63(2) . .
Er5 Er3 Er20 34.2(10) . .
Er13 Er3 Er20 93.7(16) . .
Er11 Er3 Er20 67.9(14) . .
N1 Er3 Er20 45.0(10) . .
Er7 Er3 Er20 90.3(14) . .
Er16 Er3 Er2 64(3) . .
Er9 Er3 Er2 8.0(15) . .
Er14 Er3 Er2 109(3) . .
Er5 Er3 Er2 117(2) . .
Er13 Er3 Er2 42.9(14) . .
Er11 Er3 Er2 78.9(18) . .
N1 Er3 Er2 52.3(10) . .
Er7 Er3 Er2 42.2(9) . .
Er20 Er3 Er2 96.9(12) . .
Er16 Er3 Er15 77(3) . .
Er9 Er3 Er15 115(3) . .
Er14 Er3 Er15 29(2) . .
Er5 Er3 Er15 10.7(16) . .
Er13 Er3 Er15 124(2) . .
Er11 Er3 Er15 43.0(19) . .
N1 Er3 Er15 60.8(15) . .
Er7 Er3 Er15 79(2) . .
Er20 Er3 Er15 34.3(16) . .
Er2 Er3 Er15 108(2) . .
Er16 Er3 Er4 54(2) . .
Er9 Er3 Er4 96(3) . .
Er14 Er3 Er4 25.1(13) . .
Er5 Er3 Er4 34.2(10) . .
Er13 Er3 Er4 119(2) . .
Er11 Er3 Er4 19.9(8) . .
N1 Er3 Er4 53.1(10) . .
Er7 Er3 Er4 55.4(11) . .
Er20 Er3 Er4 49.0(10) . .
Er2 Er3 Er4 89.0(15) . .
Er15 Er3 Er4 23.8(15) . .
Er11 Er4 Er15 119(4) . .
Er11 Er4 Er1 154.3(15) . .
Er15 Er4 Er1 53(3) . .
Er11 Er4 Er18 73.9(16) . .
Er15 Er4 Er18 130(3) . .
Er1 Er4 Er18 93.6(14) . .
Er11 Er4 Er5 87.1(16) . .
Er15 Er4 Er5 32(3) . .
Er1 Er4 Er5 79.6(11) . .
Er18 Er4 Er5 119.5(10) . .
Er11 Er4 Er14 49.5(16) . .
Er15 Er4 Er14 69(3) . .
Er1 Er4 Er14 116.7(12) . .
Er18 Er4 Er14 106.3(13) . .
Er5 Er4 Er14 38.1(8) . .
Er11 Er4 Er17 99.6(17) . .
Er15 Er4 Er17 72(3) . .
Er1 Er4 Er17 55.1(13) . .
Er18 Er4 Er17 58.8(14) . .
Er5 Er4 Er17 69.2(12) . .
Er14 Er4 Er17 85.5(12) . .
Er11 Er4 Er6 121.2(15) . .
Er15 Er4 Er6 24(3) . .
Er1 Er4 Er6 40.2(7) . .
Er18 Er4 Er6 106.9(11) . .
Er5 Er4 Er6 39.8(8) . .
Er14 Er4 Er6 76.5(10) . .
Er17 Er4 Er6 48.4(13) . .
Er11 Er4 Er8 133.5(14) . .
Er15 Er4 Er8 71(3) . .
Er1 Er4 Er8 25.4(8) . .
Er18 Er4 Er8 68.7(11) . .
Er5 Er4 Er8 88.0(8) . .
Er14 Er4 Er8 117.6(8) . .
Er17 Er4 Er8 36.6(11) . .
Er6 Er4 Er8 50.3(7) . .
Er11 Er4 N1 72.7(13) . .
Er15 Er4 N1 88(3) . .
Er1 Er4 N1 82.3(8) . .
Er18 Er4 N1 47.6(9) . .
Er5 Er4 N1 72.0(5) . .
Er14 Er4 N1 70.8(7) . .
Er17 Er4 N1 27.2(10) . .
Er6 Er4 N1 68.6(6) . .
Er8 Er4 N1 61.9(4) . .
Er11 Er4 Er16 29.7(14) . .
Er15 Er4 Er16 91(3) . .
Er1 Er4 Er16 128.3(9) . .
Er18 Er4 Er16 82.9(11) . .
Er5 Er4 Er16 58.9(9) . .
Er14 Er4 Er16 25.0(9) . .
Er17 Er4 Er16 80.6(11) . .
Er6 Er4 Er16 91.5(8) . .
Er8 Er4 Er16 117.2(5) . .
N1 Er4 Er16 57.7(5) . .
Er11 Er4 Er7 24.7(13) . .
Er15 Er4 Er7 126(3) . .
Er1 Er4 Er7 134.4(8) . .
Er18 Er4 Er7 50.1(10) . .
Er5 Er4 Er7 94.7(8) . .
Er14 Er4 Er7 62.9(10) . .
Er17 Er4 Er7 80.5(12) . .
Er6 Er4 Er7 116.6(6) . .
Er8 Er4 Er7 110.3(5) . .
N1 Er4 Er7 53.5(5) . .
Er16 Er4 Er7 38.0(6) . .
Er15 Er5 Er14 116(5) . .
Er15 Er5 Er6 57(4) . .
Er14 Er5 Er6 154.3(14) . .
Er15 Er5 Er4 43(5) . .
Er14 Er5 Er4 75.6(14) . .
Er6 Er5 Er4 88.6(12) . .
Er15 Er5 Er11 75(5) . .
Er14 Er5 Er11 43.1(12) . .
Er6 Er5 Er11 117.0(12) . .
Er4 Er5 Er11 33.1(7) . .
Er15 Er5 Er3 146(5) . .
Er14 Er5 Er3 40.4(19) . .
Er6 Er5 Er3 129.7(17) . .
Er4 Er5 Er3 104.3(19) . .
Er11 Er5 Er3 73(2) . .
Er15 Er5 Er1 22(3) . .
Er14 Er5 Er1 120.4(15) . .
Er6 Er5 Er1 43.0(10) . .
Er4 Er5 Er1 46.0(8) . .
Er11 Er5 Er1 77.4(11) . .
Er3 Er5 Er1 133.7(15) . .
Er15 Er5 Er20 62(5) . .
Er14 Er5 Er20 144.8(14) . .
Er6 Er5 Er20 10.5(12) . .
Er4 Er5 Er20 87.1(15) . .
Er11 Er5 Er20 112.1(14) . .
Er3 Er5 Er20 120.1(17) . .
Er1 Er5 Er20 44.0(14) . .
Er15 Er5 Er16 121(5) . .
Er14 Er5 Er16 18.8(10) . .
Er6 Er5 Er16 138.8(9) . .
Er4 Er5 Er16 78.8(10) . .
Er11 Er5 Er16 46.4(12) . .
Er3 Er5 Er16 27.3(14) . .
Er1 Er5 Er16 117.6(9) . .
Er20 Er5 Er16 128.4(10) . .
Er15 Er5 Er17 71(3) . .
Er14 Er5 Er17 101.6(15) . .
Er6 Er5 Er17 52.8(13) . .
Er4 Er5 Er17 65.3(12) . .
Er11 Er5 Er17 75.4(13) . .
Er3 Er5 Er17 88.6(16) . .
Er1 Er5 Er17 49.3(11) . .
Er20 Er5 Er17 43.2(15) . .
Er16 Er5 Er17 86.6(12) . .
Er15 Er5 N1 90(3) . .
Er14 Er5 N1 77.0(10) . .
Er6 Er5 N1 78.3(8) . .
Er4 Er5 N1 67.7(5) . .
Er11 Er5 N1 62.1(8) . .
Er3 Er5 N1 63.4(13) . .
Er1 Er5 N1 71.4(6) . .
Er20 Er5 N1 68.1(10) . .
Er16 Er5 N1 60.6(5) . .
Er17 Er5 N1 26.4(10) . .
Er15 Er5 Er8 43(3) . .
Er14 Er5 Er8 119.9(12) . .
Er6 Er5 Er8 36.2(8) . .
Er4 Er5 Er8 56.0(7) . .
Er11 Er5 Er8 81.0(8) . .
Er3 Er5 Er8 117.6(12) . .
Er1 Er5 Er8 21.1(5) . .
Er20 Er5 Er8 31.7(12) . .
Er16 Er5 Er8 110.0(6) . .
Er17 Er5 Er8 29.5(10) . .
N1 Er5 Er8 54.3(5) . .
Er15 Er6 Er1 56(3) . .
Er15 Er6 Er5 42(3) . .
Er1 Er6 Er5 94.7(17) . .
Er15 Er6 Er20 142(5) . .
Er1 Er6 Er20 85(3) . .
Er5 Er6 Er20 158(3) . .
Er15 Er6 Er21 114(4) . .
Er1 Er6 Er21 59.3(18) . .
Er5 Er6 Er21 154(2) . .
Er20 Er6 Er21 33(2) . .
Er15 Er6 Er17 89(3) . .
Er1 Er6 Er17 67.5(15) . .
Er5 Er6 Er17 88.7(13) . .
Er20 Er6 Er17 71(3) . .
Er21 Er6 Er17 80(2) . .
Er15 Er6 Er8 91(3) . .
Er1 Er6 Er8 38.5(10) . .
Er5 Er6 Er8 118.9(13) . .
Er20 Er6 Er8 51(3) . .
Er21 Er6 Er8 39.6(16) . .
Er17 Er6 Er8 45.5(13) . .
Er15 Er6 Er4 24(3) . .
Er1 Er6 Er4 43.6(10) . .
Er5 Er6 Er4 51.6(10) . .
Er20 Er6 Er4 122(3) . .
Er21 Er6 Er4 102.4(18) . .
Er17 Er6 Er4 65.7(12) . .
Er8 Er6 Er4 70.9(8) . .
Er6 Er6 Er4 114.7(6) 6 .
Er15 Er6 N1 81(3) . .
Er1 Er6 N1 77.7(10) . .
Er5 Er6 N1 70.2(7) . .
Er20 Er6 N1 88(2) . .
Er21 Er6 N1 100.3(16) . .
Er17 Er6 N1 20.0(11) . .
Er8 Er6 N1 64.3(6) . .
Er6 Er6 N1 64.5(6) 6 .
Er4 Er6 N1 60.5(5) . .
Er15 Er6 Er14 42(3) . .
Er1 Er6 Er14 88.7(14) . .
Er5 Er6 Er14 11.6(6) . .
Er20 Er6 Er14 147(2) . .
Er21 Er6 Er14 146.2(19) . .
Er17 Er6 Er14 77.2(13) . .
Er8 Er6 Er14 108.5(10) . .
Er6 Er6 Er14 121.6(6) 6 .
Er4 Er6 Er14 45.1(7) . .
N1 Er6 Er14 59.1(6) . .
Er12 Er7 Er16 130.1(15) . .
Er12 Er7 Er11 115.4(15) . .
Er16 Er7 Er11 60.0(11) . .
Er12 Er7 Er9 96.5(14) . .
Er16 Er7 Er9 41.5(10) . .
Er11 Er7 Er9 94.6(12) . .
Er12 Er7 Er2 57.0(12) . .
Er16 Er7 Er2 91.2(9) . .
Er11 Er7 Er2 136.2(11) . .
Er9 Er7 Er2 49.8(8) . .
Er12 Er7 Er18 60.9(13) . .
Er16 Er7 Er18 102.0(11) . .
Er11 Er7 Er18 55.4(11) . .
Er9 Er7 Er18 108.8(11) . .
Er2 Er7 Er18 107.1(9) . .
Er12 Er7 N1 59.8(12) . .
Er16 Er7 N1 73.4(7) . .
Er11 Er7 N1 72.5(9) . .
Er9 Er7 N1 60.1(8) . .
Er2 Er7 N1 67.7(5) . .
Er18 Er7 N1 50.0(8) . .
Er12 Er7 Er14 125.0(14) . .
Er16 Er7 Er14 26.1(6) . .
Er11 Er7 Er14 34.5(9) . .
Er9 Er7 Er14 61.5(9) . .
Er2 Er7 Er14 109.3(8) . .
Er18 Er7 Er14 78.7(11) . .
N1 Er7 Er14 65.9(6) . .
Er12 Er7 Er3 115.4(16) . .
Er16 Er7 Er3 15.1(11) . .
Er11 Er7 Er3 66.4(13) . .
Er9 Er7 Er3 29.5(11) . .
Er2 Er7 Er3 78.8(12) . .
Er18 Er7 Er3 97.4(13) . .
N1 Er7 Er3 60.9(11) . .
Er14 Er7 Er3 32.3(11) . .
Er12 Er7 Er4 99.5(13) . .
Er16 Er7 Er4 68.8(8) . .
Er11 Er7 Er4 15.9(7) . .
Er9 Er7 Er4 96.1(8) . .
Er2 Er7 Er4 127.8(6) . .
Er18 Er7 Er4 40.0(8) . .
N1 Er7 Er4 60.6(5) . .
Er14 Er7 Er4 42.8(7) . .
Er3 Er7 Er4 71.2(11) . .
Er12 Er7 Er17 67.2(13) . .
Er16 Er7 Er17 72.9(9) . .
Er11 Er7 Er17 57.3(9) . .
Er9 Er7 Er17 71.2(10) . .
Er2 Er7 Er17 84.3(7) . .
Er18 Er7 Er17 37.6(10) . .
N1 Er7 Er17 16.6(5) . .
Er14 Er7 Er17 58.2(8) . .
Er3 Er7 Er17 63.6(13) . .
Er4 Er7 Er17 44.3(6) . .
Er18 Er7 Er17 37.3(8) 6 .
Er1 Er8 Er1 162(2) 6 .
Er1 Er8 Er21 87.5(12) 6 .
Er1 Er8 Er21 87.5(12) . .
Er1 Er8 Er19 94.9(9) 6 .
Er1 Er8 Er19 94.9(9) . .
Er21 Er8 Er19 49(2) . .
Er1 Er8 Er17 84.1(9) 6 .
Er1 Er8 Er17 84.1(9) . .
Er21 Er8 Er17 123(3) . .
Er19 Er8 Er17 172(2) . .
Er1 Er8 Er10 98.7(9) 6 .
Er1 Er8 Er10 98.7(9) . .
Er21 Er8 Er10 91(2) . .
Er19 Er8 Er10 41.7(12) . .
Er17 Er8 Er10 146(2) . .
Er1 Er8 Er6 116.1(14) 6 .
Er1 Er8 Er6 46.0(11) . .
Er21 Er8 Er6 73(2) . .
Er19 Er8 Er6 112.9(12) . .
Er17 Er8 Er6 61.0(15) . .
Er10 Er8 Er6 140.3(7) . .
Er1 Er8 Er15 142(2) 6 .
Er1 Er8 Er15 21.0(16) . .
Er21 Er8 Er15 93(2) . .
Er19 Er8 Er15 113.5(14) . .
Er17 Er8 Er15 64.3(15) . .
Er10 Er8 Er15 118.9(18) . .
Er6 Er8 Er15 30.9(18) . .
Er6 Er8 Er15 98(2) 6 .
Er15 Er8 Er15 122(3) 6 .
Er1 Er8 Er18 111.5(13) 6 .
Er1 Er8 Er18 71.8(12) . .
Er21 Er8 Er18 159.2(9) . .
Er19 Er8 Er18 132.5(14) . .
Er17 Er8 Er18 54.6(18) . .
Er10 Er8 Er18 94.1(11) . .
Er6 Er8 Er18 90.5(9) . .
Er6 Er8 Er18 113.8(8) 6 .
Er15 Er8 Er18 102.3(17) 6 .
Er15 Er8 Er18 67.2(19) . .
Er18 Er8 Er18 40.3(13) 6 .
Er16 Er9 Er3 47(2) . .
Er16 Er9 Er13 148(3) . .
Er3 Er9 Er13 102(3) . .
Er16 Er9 Er2 128(2) . .
Er3 Er9 Er2 166(3) . .
Er13 Er9 Er2 82(2) . .
Er16 Er9 Er7 59.8(14) . .
Er3 Er9 Er7 104(3) . .
Er13 Er9 Er7 145(2) . .
Er2 Er9 Er7 67.8(10) . .
Er16 Er9 N1 86.8(11) . .
Er3 Er9 N1 88(2) . .
Er13 Er9 N1 88(2) . .
Er2 Er9 N1 77.8(10) . .
Er7 Er9 N1 69.1(8) . .
Er9 Er9 N1 60.6(7) 6 .
Er16 Er9 Er14 22.4(10) . .
Er3 Er9 Er14 34(3) . .
Er13 Er9 Er14 128(2) . .
Er2 Er9 Er14 134.7(13) . .
Er7 Er9 Er14 70.5(10) . .
Er9 Er9 Er14 129.3(8) 6 .
N1 Er9 Er14 71.5(8) . .
Er16 Er9 Er12 93.2(15) . .
Er3 Er9 Er12 126(3) . .
Er13 Er9 Er12 106.8(19) . .
Er2 Er9 Er12 40.4(8) . .
Er7 Er9 Er12 38.0(7) . .
Er9 Er9 Er12 66.8(6) 6 .
N1 Er9 Er12 49.1(9) . .
Er14 Er9 Er12 94.7(10) . .
Er16 Er9 Er11 31.4(10) . .
Er3 Er9 Er11 66(3) . .
Er13 Er9 Er11 144(2) . .
Er2 Er9 Er11 103.0(12) . .
Er7 Er9 Er11 39.3(8) . .
Er9 Er9 Er11 118.2(7) 6 .
N1 Er9 Er11 59.4(7) . .
Er14 Er9 Er11 32.2(7) . .
Er12 Er9 Er11 64.1(9) . .
Er16 Er9 Er5 42.6(11) . .
Er3 Er9 Er5 34(2) . .
Er13 Er9 Er5 110(2) . .
Er2 Er9 Er5 131.8(11) . .
Er7 Er9 Er5 80.0(9) . .
Er9 Er9 Er5 110.1(5) 6 .
N1 Er9 Er5 57.1(6) . .
Er14 Er9 Er5 20.3(6) . .
Er12 Er9 Er5 92.9(9) . .
Er11 Er9 Er5 41.3(8) . .
Er16 Er9 Er20 73.7(11) . .
Er3 Er9 Er20 60(2) . .
Er13 Er9 Er20 86.4(19) . .
Er2 Er9 Er20 106.9(10) . .
Er7 Er9 Er20 85.8(10) . .
Er9 Er9 Er20 76.8(3) 6 .
N1 Er9 Er20 29.6(8) . .
Er14 Er9 Er20 52.7(7) . .
Er12 Er9 Er20 77.3(11) . .
Er11 Er9 Er20 58.0(9) . .
Er5 Er9 Er20 33.5(4) . .
Er19 Er10 Er8 51.7(17) . .
Er19 Er10 Er1 55.2(16) . .
Er8 Er10 Er1 26.2(4) . .
Er1 Er10 Er1 52.4(9) 6 .
Er19 Er10 Er21 21(2) . .
Er8 Er10 Er21 30.5(12) . .
Er1 Er10 Er21 38.5(11) 6 .
Er1 Er10 Er21 38.5(11) . .
Er19 Er10 Er17 65(2) . .
Er8 Er10 Er17 13.1(9) . .
Er1 Er10 Er17 29.6(5) 6 .
Er1 Er10 Er17 29.6(5) . .
Er21 Er10 Er17 43.5(16) . .
Er19 Er10 Er18 94(2) . .
Er8 Er10 Er18 44.1(7) . .
Er1 Er10 Er18 58.2(7) 6 .
Er1 Er10 Er18 42.4(7) . .
Er21 Er10 Er18 73.2(15) . .
Er17 Er10 Er18 32.0(8) . .
Er18 Er10 Er18 27.8(9) 6 .
Er19 Er10 Er4 77.1(16) . .
Er8 Er10 Er4 40.0(4) . .
Er1 Er10 Er4 64.2(6) 6 .
Er1 Er10 Er4 22.0(5) . .
Er21 Er10 Er4 60.1(11) . .
Er17 Er10 Er4 35.0(3) . .
Er18 Er10 Er4 51.2(6) 6 .
Er18 Er10 Er4 26.7(5) . .
Er4 Er10 Er4 67.7(5) 6 .
Er19 Er10 Er6 45.8(16) . .
Er8 Er10 Er6 18.3(4) . .
Er1 Er10 Er6 43.2(6) 6 .
Er1 Er10 Er6 11.8(6) . .
Er21 Er10 Er6 27.4(11) . .
Er17 Er10 Er6 26.6(6) . .
Er18 Er10 Er6 58.3(6) 6 .
Er18 Er10 Er6 48.7(6) . .
Er4 Er10 Er6 58.2(5) 6 .
Er4 Er10 Er6 32.8(4) . .
Er4 Er11 Er14 94(3) . .
Er4 Er11 Er16 131(2) . .
Er14 Er11 Er16 43.5(14) . .
Er4 Er11 Er7 139.3(19) . .
Er14 Er11 Er7 103(2) . .
Er16 Er11 Er7 60.1(14) . .
Er4 Er11 Er18 68.5(15) . .
Er14 Er11 Er18 127.6(18) . .
Er16 Er11 Er18 114.4(18) . .
Er7 Er11 Er18 71.9(15) . .
Er4 Er11 Er5 59.9(16) . .
Er14 Er11 Er5 34.9(13) . .
Er16 Er11 Er5 73.3(13) . .
Er7 Er11 Er5 123.7(14) . .
Er18 Er11 Er5 103.9(15) . .
Er4 Er11 Er15 32(2) . .
Er14 Er11 Er15 62(3) . .
Er16 Er11 Er15 101(2) . .
Er7 Er11 Er15 141(2) . .
Er18 Er11 Er15 90(2) . .
Er5 Er11 Er15 27.8(19) . .
Er4 Er11 N1 81.5(13) . .
Er14 Er11 N1 80.0(12) . .
Er16 Er11 N1 70.5(10) . .
Er7 Er11 N1 65.8(10) . .
Er18 Er11 N1 49.6(10) . .
Er5 Er11 N1 70.2(8) . .
Er15 Er11 N1 76.4(18) . .
Er4 Er11 Er3 111(2) . .
Er14 Er11 Er3 29.5(17) . .
Er16 Er11 Er3 20.0(12) . .
Er7 Er11 Er3 74.3(16) . .
Er18 Er11 Er3 110.4(17) . .
Er5 Er11 Er3 54.2(15) . .
Er15 Er11 Er3 81(3) . .
N1 Er11 Er3 61.4(12) . .
Er4 Er11 Er1 15.1(9) . .
Er14 Er11 Er1 87.8(19) . .
Er16 Er11 Er1 119.4(14) . .
Er7 Er11 Er1 128.5(12) . .
Er18 Er11 Er1 62.5(14) . .
Er5 Er11 Er1 53.0(9) . .
Er15 Er11 Er1 28.8(18) . .
N1 Er11 Er1 66.9(8) . .
Er3 Er11 Er1 99.8(15) . .
Er4 Er11 Er17 56.1(14) . .
Er14 Er11 Er17 80.4(16) . .
Er16 Er11 Er17 88.5(14) . .
Er7 Er11 Er17 90.4(13) . .
Er18 Er11 Er17 48.4(13) . .
Er5 Er11 Er17 57.0(12) . .
Er15 Er11 Er17 53.7(18) . .
N1 Er11 Er17 25.6(8) . .
Er3 Er11 Er17 73.5(15) . .
Er1 Er11 Er17 41.3(10) . .
Er4 Er11 Er9 125.2(16) . .
Er14 Er11 Er9 58.6(15) . .
Er16 Er11 Er9 23.5(8) . .
Er7 Er11 Er9 46.1(9) . .
Er18 Er11 Er9 90.9(15) . .
Er5 Er11 Er9 78.8(10) . .
Er15 Er11 Er9 103(2) . .
N1 Er11 Er9 49.8(8) . .
Er3 Er11 Er9 29.1(11) . .
Er1 Er11 Er9 110.4(10) . .
Er17 Er11 Er9 72.0(11) . .
Er7 Er12 Er2 71.5(12) . .
Er7 Er12 Er2 71.5(12) 6 .
Er7 Er12 Er18 69.0(12) . .
Er7 Er12 Er18 118.0(19) 6 .
Er2 Er12 Er18 124.2(17) . .
Er7 Er12 N1 76.2(12) . .
Er7 Er12 N1 76.2(12) 6 .
Er2 Er12 N1 77.8(13) . .
Er18 Er12 N1 55.7(12) . .
Er18 Er12 N1 55.7(12) 6 .
Er7 Er12 Er9 45.5(10) . .
Er7 Er12 Er9 91.9(15) 6 .
Er2 Er12 Er9 37.2(7) . .
Er18 Er12 Er9 87.3(13) . .
Er18 Er12 Er9 107.7(16) 6 .
N1 Er12 Er9 52.0(9) . .
Er9 Er12 Er9 46.5(11) 6 .
Er7 Er12 Er11 32.6(9) . .
Er7 Er12 Er11 132.8(17) 6 .
Er2 Er12 Er11 93.6(10) . .
Er18 Er12 Er11 37.1(10) . .
Er18 Er12 Er11 85.9(14) 6 .
N1 Er12 Er11 56.8(7) . .
Er9 Er12 Er11 96.3(11) 6 .
Er9 Er12 Er11 57.6(8) . .
Er7 Er12 Er17 81.5(13) . .
Er7 Er12 Er17 81.5(13) 6 .
Er2 Er12 Er17 95.1(15) . .
Er18 Er12 Er17 41.9(11) . .
Er18 Er12 Er17 41.9(11) 6 .
N1 Er12 Er17 17.3(9) . .
Er9 Er12 Er17 67.4(11) 6 .
Er9 Er12 Er17 67.4(11) . .
Er11 Er12 Er17 54.8(8) . .
Er11 Er12 Er17 54.8(8) 6 .
Er9 Er13 Er9 100(3) 6 .
Er9 Er13 Er2 55.1(17) 6 .
Er9 Er13 Er2 55.1(17) . .
Er9 Er13 Er3 123(3) 6 .
Er9 Er13 Er3 37.8(19) . .
Er2 Er13 Er3 92(2) . .
Er9 Er13 N1 58.8(17) 6 .
Er9 Er13 N1 58.8(17) . .
Er2 Er13 N1 63.8(12) . .
Er3 Er13 N1 64.7(15) . .
Er3 Er13 N1 64.7(15) 6 .
Er9 Er13 Er16 108(2) 6 .
Er9 Er13 Er16 15.5(13) . .
Er2 Er13 Er16 69.7(10) . .
Er3 Er13 Er16 22.5(16) . .
Er3 Er13 Er16 121.8(19) 6 .
N1 Er13 Er16 57.6(8) . .
Er9 Er13 Er20 76.7(19) 6 .
Er9 Er13 Er20 76.7(19) . .
Er2 Er13 Er20 96.3(14) . .
Er3 Er13 Er20 60.4(14) . .
Er3 Er13 Er20 60.4(14) 6 .
N1 Er13 Er20 32.5(9) . .
Er16 Er13 Er20 67.3(9) . .
Er16 Er13 Er20 67.3(9) 6 .
Er9 Er13 Er7 79.3(19) 6 .
Er9 Er13 Er7 20.6(14) . .
Er2 Er13 Er7 38.3(6) . .
Er3 Er13 Er7 54.1(19) . .
Er3 Er13 Er7 105(2) 6 .
N1 Er13 Er7 46.7(7) . .
Er16 Er13 Er7 32.4(7) . .
Er16 Er13 Er7 88.6(12) 6 .
Er20 Er13 Er7 73.2(9) . .
Er7 Er13 Er7 58.8(9) 6 .
Er9 Er13 Er12 49.9(16) 6 .
Er9 Er13 Er12 49.9(16) . .
Er2 Er13 Er12 25.8(8) . .
Er3 Er13 Er12 79.4(19) . .
Er3 Er13 Er12 79.4(19) 6 .
N1 Er13 Er12 38.0(8) . .
Er16 Er13 Er12 60.1(9) . .
Er16 Er13 Er12 60.1(9) 6 .
Er20 Er13 Er12 70.5(11) . .
Er7 Er13 Er12 29.4(4) 6 .
Er7 Er13 Er12 29.4(4) . .
Er16 Er14 Er5 142.4(19) . .
Er16 Er14 Er3 46(2) . .
Er5 Er14 Er3 106(3) . .
Er16 Er14 Er11 81(2) . .
Er5 Er14 Er11 102(2) . .
Er3 Er14 Er11 120(3) . .
Er16 Er14 Er4 113.1(17) . .
Er5 Er14 Er4 66.2(14) . .
Er3 Er14 Er4 136(2) . .
Er11 Er14 Er4 36.5(13) . .
Er16 Er14 Er15 143(2) . .
Er5 Er14 Er15 28(3) . .
Er3 Er14 Er15 129(3) . .
Er11 Er14 Er15 75(3) . .
Er4 Er14 Er15 39(2) . .
Er16 Er14 Er9 24.8(12) . .
Er5 Er14 Er9 117.9(14) . .
Er3 Er14 Er9 31(2) . .
Er11 Er14 Er9 89.2(19) . .
Er4 Er14 Er9 111.4(10) . .
Er15 Er14 Er9 126.8(18) . .
Er16 Er14 Er7 39.2(12) . .
Er5 Er14 Er7 126.5(12) . .
Er3 Er14 Er7 79(3) . .
Er11 Er14 Er7 42.6(16) . .
Er4 Er14 Er7 74.2(8) . .
Er15 Er14 Er7 109(2) . .
Er9 Er14 Er7 48.1(8) . .
Er16 Er14 N1 70.1(10) . .
Er5 Er14 N1 76.5(10) . .
Er3 Er14 N1 70.0(19) . .
Er11 Er14 N1 67.4(11) . .
Er4 Er14 N1 66.5(6) . .
Er15 Er14 N1 75.2(17) . .
Er9 Er14 N1 52.1(7) . .
Er7 Er14 N1 54.9(6) . .
Er16 Er14 Er6 131.4(13) . .
Er5 Er14 Er6 14.1(8) . .
Er3 Er14 Er6 103(2) . .
Er11 Er14 Er6 92.2(17) . .
Er4 Er14 Er6 58.5(9) . .
Er15 Er14 Er6 26(2) . .
Er9 Er14 Er6 108.2(9) . .
Er7 Er14 Er6 112.5(7) . .
N1 Er14 Er6 63.0(7) . .
Er16 Er14 Er20 120.7(13) . .
Er5 Er14 Er20 24.6(10) . .
Er3 Er14 Er20 97(2) . .
Er11 Er14 Er20 87.8(17) . .
Er4 Er14 Er20 57.4(12) . .
Er15 Er14 Er20 32(2) . .
Er9 Er14 Er20 98.2(9) . .
Er7 Er14 Er20 102.8(9) . .
N1 Er14 Er20 52.1(8) . .
Er6 Er14 Er20 10.9(8) . .
Er16 Er14 Er17 94.3(13) . .
Er5 Er14 Er17 53.8(13) . .
Er3 Er14 Er17 87(2) . .
Er11 Er14 Er17 69.7(14) . .
Er4 Er14 Er17 52.9(10) . .
Er15 Er14 Er17 51.5(18) . .
Er9 Er14 Er17 75.4(11) . .
Er7 Er14 Er17 73.9(11) . .
N1 Er14 Er17 24.3(8) . .
Er6 Er14 Er17 39.8(10) . .
Er20 Er14 Er17 29.3(11) . .
Er5 Er15 Er6 81(6) . .
Er5 Er15 Er1 141(5) . .
Er6 Er15 Er1 71(4) . .
Er5 Er15 Er4 105(6) . .
Er6 Er15 Er4 132(5) . .
Er1 Er15 Er4 76(4) . .
Er5 Er15 Er14 35(3) . .
Er6 Er15 Er14 112(4) . .
Er1 Er15 Er14 138(4) . .
Er4 Er15 Er14 72(3) . .
Er5 Er15 Er17 84(3) . .
Er6 Er15 Er17 57(2) . .
Er1 Er15 Er17 58(2) . .
Er4 Er15 Er17 76(3) . .
Er14 Er15 Er17 88(2) . .
Er5 Er15 Er11 77(4) . .
Er6 Er15 Er11 132(4) . .
Er1 Er15 Er11 102(4) . .
Er4 Er15 Er11 28.8(19) . .
Er14 Er15 Er11 42.8(17) . .
Er17 Er15 Er11 78(2) . .
Er5 Er15 Er8 120(4) . .
Er6 Er15 Er8 58(3) . .
Er1 Er15 Er8 20.7(15) . .
Er4 Er15 Er8 80(3) . .
Er14 Er15 Er8 124(3) . .
Er17 Er15 Er8 38.1(14) . .
Er11 Er15 Er8 99(3) . .
Er5 Er15 Er20 97(5) . .
Er6 Er15 Er20 20(2) . .
Er1 Er15 Er20 52(3) . .
Er4 Er15 Er20 117(4) . .
Er14 Er15 Er20 123(3) . .
Er17 Er15 Er20 48(2) . .
Er11 Er15 Er20 126(3) . .
Er8 Er15 Er20 38.7(16) . .
Er5 Er15 Er21 123(6) . .
Er6 Er15 Er21 43(3) . .
Er1 Er15 Er21 31(3) . .
Er4 Er15 Er21 107(4) . .
Er14 Er15 Er21 145(3) . .
Er17 Er15 Er21 59(2) . .
Er11 Er15 Er21 128(3) . .
Er8 Er15 Er21 29.6(13) . .
Er20 Er15 Er21 25.4(15) . .
Er5 Er15 N1 69(3) . .
Er6 Er15 N1 74(2) . .
Er1 Er15 N1 77(2) . .
Er4 Er15 N1 65(2) . .
Er14 Er15 N1 64.8(16) . .
Er17 Er15 N1 23.3(12) . .
Er11 Er15 N1 58.5(15) . .
Er8 Er15 N1 59.3(12) . .
Er20 Er15 N1 69.6(18) . .
Er21 Er15 N1 82.8(18) . .
Er5 Er15 Er18 99(4) . .
Er6 Er15 Er18 103(3) . .
Er1 Er15 Er18 63(3) . .
Er4 Er15 Er18 28.9(17) . .
Er14 Er15 Er18 76(2) . .
Er17 Er15 Er18 47.2(17) . .
Er11 Er15 Er18 41.0(15) . .
Er8 Er15 Er18 57.6(15) . .
Er20 Er15 Er18 90(2) . .
Er21 Er15 Er18 87(2) . .
N1 Er15 Er18 39.9(10) . .
Er3 Er16 Er14 78(3) . .
Er3 Er16 Er9 67(3) . .
Er14 Er16 Er9 133(2) . .
Er3 Er16 Er7 140(3) . .
Er14 Er16 Er7 114.8(16) . .
Er9 Er16 Er7 78.7(14) . .
Er3 Er16 Er11 126(3) . .
Er14 Er16 Er11 55.7(15) . .
Er9 Er16 Er11 125.1(15) . .
Er7 Er16 Er11 59.9(13) . .
Er3 Er16 Er5 67(3) . .
Er14 Er16 Er5 18.9(10) . .
Er9 Er16 Er5 114.3(15) . .
Er7 Er16 Er5 112.4(9) . .
Er11 Er16 Er5 60.2(13) . .
Er3 Er16 N1 80(3) . .
Er14 Er16 N1 83.0(10) . .
Er9 Er16 N1 61.3(10) . .
Er7 Er16 N1 65.1(6) . .
Er11 Er16 N1 68.9(8) . .
Er5 Er16 N1 66.7(6) . .
Er3 Er16 Er4 107(3) . .
Er14 Er16 Er4 41.8(11) . .
Er9 Er16 Er4 121.1(11) . .
Er7 Er16 Er4 73.2(8) . .
Er11 Er16 Er4 18.9(10) . .
Er5 Er16 Er4 42.2(6) . .
N1 Er16 Er4 60.1(5) . .
Er3 Er16 Er13 51(3) . .
Er14 Er16 Er13 118.8(19) . .
Er9 Er16 Er13 16.5(14) . .
Er7 Er16 Er13 92.9(11) . .
Er11 Er16 Er13 128.6(11) . .
Er5 Er16 Er13 101.1(12) . .
N1 Er16 Er13 60.0(9) . .
Er4 Er16 Er13 118.7(9) . .
Er3 Er16 Er2 95(3) . .
Er14 Er16 Er2 139.5(11) . .
Er9 Er16 Er2 29.7(12) . .
Er7 Er16 Er2 49.2(7) . .
Er11 Er16 Er2 102.1(12) . .
Er5 Er16 Er2 122.8(6) . .
N1 Er16 Er2 56.5(5) . .
Er4 Er16 Er2 106.3(6) . .
Er13 Er16 Er2 44.9(9) . .
Er3 Er16 Er18 116(3) . .
Er14 Er16 Er18 75.8(12) . .
Er9 Er16 Er18 91.7(12) . .
Er7 Er16 Er18 43.1(8) . .
Er11 Er16 Er18 33.4(10) . .
Er5 Er16 Er18 69.7(8) . .
N1 Er16 Er18 39.5(6) . .
Er4 Er16 Er18 35.5(6) . .
Er13 Er16 Er18 96.4(10) . .
Er2 Er16 Er18 71.3(7) . .
Er3 Er16 Er12 115(3) . .
Er14 Er16 Er12 112.0(13) . .
Er9 Er16 Er12 61.6(13) . .
Er7 Er16 Er12 24.7(7) . .
Er11 Er16 Er12 66.6(12) . .
Er5 Er16 Er12 101.9(8) . .
N1 Er16 Er12 42.5(7) . .
Er4 Er16 Er12 72.5(8) . .
Er13 Er16 Er12 72.7(10) . .
Er2 Er16 Er12 35.5(6) . .
Er18 Er16 Er12 37.0(7) . .
N1 Er17 Er8 151(4) . .
N1 Er17 Er20 155(4) . .
Er8 Er17 Er20 54(2) . .
N1 Er17 Er1 133.1(19) . .
Er8 Er17 Er1 42.5(11) . .
Er20 Er17 Er1 60.4(19) . .
N1 Er17 Er6 127(2) . .
Er8 Er17 Er6 73.5(18) . .
Er20 Er17 Er6 41.1(13) . .
Er1 Er17 Er6 46.4(11) . .
Er1 Er17 Er6 99(2) 6 .
Er6 Er17 Er6 78(2) 6 .
N1 Er17 Er18 66(2) . .
Er8 Er17 Er18 88(2) . .
Er20 Er17 Er18 135(3) . .
Er1 Er17 Er18 76.0(16) . .
Er1 Er17 Er18 109(2) 6 .
Er6 Er17 Er18 155(2) 6 .
Er6 Er17 Er18 112.2(14) . .
Er18 Er17 Er18 49.9(19) 6 .
N1 Er17 Er4 89.8(16) . .
Er8 Er17 Er4 80.2(12) . .
Er20 Er17 Er4 99.0(14) . .
Er1 Er17 Er4 43.4(8) . .
Er1 Er17 Er4 122(2) 6 .
Er6 Er17 Er4 140(2) 6 .
Er6 Er17 Er4 65.8(9) . .
Er18 Er17 Er4 95.9(19) 6 .
Er18 Er17 Er4 46.7(10) . .
Er4 Er17 Er4 138(2) 6 .
Er18 Er18 Er4 137.7(10) 6 .
Er18 Er18 Er11 147.5(11) 6 .
Er4 Er18 Er11 37.6(11) . .
Er18 Er18 Er12 63.6(9) 6 .
Er4 Er18 Er12 137.4(18) . .
Er11 Er18 Er12 102.3(18) . .
Er18 Er18 N1 63.1(8) 6 .
Er4 Er18 N1 90.1(13) . .
Er11 Er18 N1 84.6(13) . .
Er12 Er18 N1 67.0(14) . .
Er18 Er18 Er17 65.0(10) 6 .
Er4 Er18 Er17 74.4(12) . .
Er11 Er18 Er17 90.5(15) . .
Er12 Er18 Er17 98.8(18) . .
N1 Er18 Er17 34.6(12) . .
Er18 Er18 Er7 110.5(9) 6 .
Er4 Er18 Er7 89.9(13) . .
Er11 Er18 Er7 52.7(14) . .
Er12 Er18 Er7 50.1(9) . .
N1 Er18 Er7 73.5(11) . .
Er17 Er18 Er7 104.1(17) . .
Er18 Er18 Er1 99.9(8) 6 .
Er4 Er18 Er1 40.9(10) . .
Er11 Er18 Er1 76.6(16) . .
Er12 Er18 Er1 147.9(16) . .
N1 Er18 Er1 81.0(12) . .
Er17 Er18 Er1 49.5(13) . .
Er7 Er18 Er1 124.3(14) . .
Er18 Er18 Er8 69.9(6) 6 .
Er4 Er18 Er8 71.0(12) . .
Er11 Er18 Er8 104.5(17) . .
Er12 Er18 Er8 127.8(14) . .
N1 Er18 Er8 71.9(10) . .
Er17 Er18 Er8 37.9(13) . .
Er7 Er18 Er8 140.1(13) . .
Er1 Er18 Er8 30.4(6) . .
Er18 Er18 Er15 117.6(16) 6 .
Er4 Er18 Er15 20.6(15) . .
Er11 Er18 Er15 49.3(19) . .
Er12 Er18 Er15 133(2) . .
N1 Er18 Er15 73.0(18) . .
Er17 Er18 Er15 53.8(18) . .
Er7 Er18 Er15 95.9(18) . .
Er1 Er18 Er15 28.7(14) . .
Er8 Er18 Er15 55.2(16) . .
Er18 Er18 Er14 125.6(6) 6 .
Er4 Er18 Er14 38.9(9) . .
Er11 Er18 Er14 23.3(9) . .
Er12 Er18 Er14 99.0(14) . .
N1 Er18 Er14 62.8(8) . .
Er17 Er18 Er14 68.1(11) . .
Er7 Er18 Er14 57.2(10) . .
Er1 Er18 Er14 67.2(10) . .
Er8 Er18 Er14 89.2(11) . .
Er15 Er18 Er14 38.8(16) . .
Er18 Er18 Er16 117.0(6) 6 .
Er4 Er18 Er16 61.6(10) . .
Er11 Er18 Er16 32.2(11) . .
Er12 Er18 Er16 75.8(12) . .
N1 Er18 Er16 57.3(8) . .
Er17 Er18 Er16 76.9(13) . .
Er7 Er18 Er16 35.0(7) . .
Er1 Er18 Er16 89.8(11) . .
Er8 Er18 Er16 107.2(11) . .
Er15 Er18 Er16 62.1(16) . .
Er14 Er18 Er16 23.7(6) . .
Er10 Er19 Er8 87(2) . .
Er10 Er19 Er21 135(4) . .
Er8 Er19 Er21 49(3) . .
Er10 Er19 Er1 91(2) . .
Er8 Er19 Er1 32.8(7) . .
Er21 Er19 Er1 52(2) . .
Er1 Er19 Er1 65.1(13) 6 .
Er10 Er19 Er6 114(2) . .
Er8 Er19 Er6 35.3(8) . .
Er21 Er19 Er6 28.5(19) . .
Er1 Er19 Er6 58.4(10) 6 .
Er1 Er19 Er6 24.3(7) . .
Er10 Er19 Er17 90(2) . .
Er8 Er19 Er17 3.5(11) . .
Er21 Er19 Er17 45(3) . .
Er1 Er19 Er17 32.6(7) 6 .
Er1 Er19 Er17 32.6(7) . .
Er6 Er19 Er17 32.6(7) . .
Er6 Er19 Er17 32.6(7) 6 .
Er10 Er19 Er15 98(2) . .
Er8 Er19 Er15 38.0(9) . .
Er21 Er19 Er15 48(2) . .
Er1 Er19 Er15 68.9(13) 6 .
Er1 Er19 Er15 7.9(12) . .
Er6 Er19 Er15 20.1(12) . .
Er6 Er19 Er15 58.9(14) 6 .
Er17 Er19 Er15 37.1(9) . .
Er15 Er19 Er15 71.8(19) 6 .
Er10 Er19 Er4 78.9(17) . .
Er8 Er19 Er4 35.4(4) . .
Er21 Er19 Er4 64(2) . .
Er1 Er19 Er4 68.1(10) 6 .
Er1 Er19 Er4 12.6(6) . .
Er6 Er19 Er4 36.7(6) . .
Er6 Er19 Er4 66.5(8) 6 .
Er17 Er19 Er4 36.4(5) . .
Er15 Er19 Er4 73.4(11) 6 .
Er15 Er19 Er4 19.3(12) . .
Er4 Er19 Er4 68.2(7) 6 .
Er17 Er20 Er6 68(2) . .
Er6 Er20 Er6 125(5) 6 .
Er17 Er20 N1 9.6(15) . .
Er6 Er20 N1 66(2) 6 .
Er6 Er20 N1 66(2) . .
Er17 Er20 Er5 57.5(11) . .
Er6 Er20 Er5 114(3) 6 .
Er6 Er20 Er5 11.6(14) . .
N1 Er20 Er5 54.3(9) . .
Er5 Er20 Er5 102.5(18) 6 .
Er17 Er20 Er15 60.6(17) . .
Er6 Er20 Er15 127(3) 6 .
Er6 Er20 Er15 19(2) . .
N1 Er20 Er15 61.4(17) . .
Er5 Er20 Er15 115(2) 6 .
Er5 Er20 Er15 21.1(16) . .
Er15 Er20 Er15 121(3) 6 .
Er17 Er20 Er8 51(2) . .
Er6 Er20 Er8 88(3) 6 .
Er6 Er20 Er8 88(3) . .
N1 Er20 Er8 60.2(16) . .
Er5 Er20 Er8 84.6(15) 6 .
Er5 Er20 Er8 84.6(15) . .
Er15 Er20 Er8 70(2) 6 .
Er15 Er20 Er8 70(2) . .
Er17 Er20 Er21 109(5) . .
Er6 Er20 Er21 112(3) 6 .
Er6 Er20 Er21 112(3) . .
N1 Er20 Er21 118(4) . .
Er5 Er20 Er21 118(2) 6 .
Er5 Er20 Er21 118(2) . .
Er15 Er20 Er21 97(3) 6 .
Er15 Er20 Er21 97(3) . .
Er8 Er20 Er21 58(4) . .
Er17 Er20 Er1 59.4(17) . .
Er6 Er20 Er1 123(3) 6 .
Er6 Er20 Er1 50.7(17) . .
N1 Er20 Er1 65.7(15) . .
Er5 Er20 Er1 115(2) 6 .
Er5 Er20 Er1 51.9(10) . .
Er15 Er20 Er1 108(3) 6 .
Er15 Er20 Er1 32.3(18) . .
Er8 Er20 Er1 41.7(13) . .
Er21 Er20 Er1 69(3) . .
Er8 Er21 Er19 82(4) . .
Er8 Er21 Er6 67(2) . .
Er19 Er21 Er6 133(3) . .
Er8 Er21 Er1 43.3(15) . .
Er19 Er21 Er1 90(3) . .
Er6 Er21 Er1 43.0(13) . .
Er6 Er21 Er1 91(3) 6 .
Er1 Er21 Er1 85(3) 6 .
Er8 Er21 Er17 29.8(18) . .
Er19 Er21 Er17 112(4) . .
Er6 Er21 Er17 45.6(15) . .
Er6 Er21 Er17 45.6(15) 6 .
Er1 Er21 Er17 47.0(15) 6 .
Er1 Er21 Er17 47.0(15) . .
Er8 Er21 Er15 57.6(19) . .
Er19 Er21 Er15 109(3) . .
Er6 Er21 Er15 23.4(15) . .
Er6 Er21 Er15 84(2) 6 .
Er1 Er21 Er15 94(3) 6 .
Er1 Er21 Er15 21.1(18) . .
Er17 Er21 Er15 48.1(14) . .
Er15 Er21 Er15 95(3) 6 .
Er8 Er21 Er20 74(4) . .
Er19 Er21 Er20 156(6) . .
Er6 Er21 Er20 35.4(14) . .
Er6 Er21 Er20 35.4(15) 6 .
Er1 Er21 Er20 73(3) 6 .
Er1 Er21 Er20 73(3) . .
Er17 Er21 Er20 44(4) . .
Er15 Er21 Er20 57(2) 6 .
Er15 Er21 Er20 57(2) . .
Er8 Er21 Er10 59(2) . .
Er19 Er21 Er10 24(2) . .
Er6 Er21 Er10 115(2) . .
Er6 Er21 Er10 115(2) 6 .
Er1 Er21 Er10 73.0(19) 6 .
Er1 Er21 Er10 73.0(19) . .
Er17 Er21 Er10 88(2) . .
Er15 Er21 Er10 94(2) 6 .
Er15 Er21 Er10 94(2) . .
Er20 Er21 Er10 133(5) . .
N2A Ni1A N2A 177.7(4) 6 .
N2A Ni1A N1A 90.26(18) 6 .
N2A Ni1A N1A 90.26(18) . .
N2A Ni1A N3A 89.72(18) 6 .
N2A Ni1A N3A 89.72(18) . .
N1A Ni1A N3A 179.2(4) . .
C4A C1A C2A 113.2(7) . .
C4A C1A H1AA 108.9 . .
C2A C1A H1AA 108.9 . .
C4A C1A H1AB 108.9 . .
C2A C1A H1AB 108.9 . .
H1AA C1A H1AB 107.7 . .
C6A N2A C7A 104.9(6) . .
C6A N2A Ni1A 128.1(5) . .
C7A N2A Ni1A 127.0(5) . .
C1A C2A H2AA 109.5 . .
C1A C2A H2AB 109.5 . .
H2AA C2A H2AB 109.5 . .
C1A C2A H2AC 109.5 . .
H2AA C2A H2AC 109.5 . .
H2AB C2A H2AC 109.5 . .
C3A N3A C3A 105.0(8) . 6
C3A N3A Ni1A 127.5(4) . .
C3A N3A Ni1A 127.5(4) 6 .
C4A C4A C3A 106.4(5) 6 .
C4A C4A C1A 129.5(5) 6 .
C3A C4A C1A 124.1(8) . .
C6A C5A C3A 124.1(7) . .
C6A C5A H5A 118.0 . .
C3A C5A H5A 118.0 . .
C5A C6A N2A 125.4(7) . .
C5A C6A C10A 123.9(7) . .
N2A C6A C10A 110.8(6) . .
C8A C7A N2A 125.4(6) . .
C8A C7A C9A 124.5(7) . .
N2A C7A C9A 110.1(6) . .
C7A C8A C15A 124.2(7) . .
C7A C8A H8A 117.9 . .
C15A C8A H8A 117.9 . .
C10A C9A C7A 106.6(7) . .
C10A C9A C13A 129.4(7) . .
C7A C9A C13A 124.0(7) . .
C9A C10A C6A 107.7(6) . .
C9A C10A C11A 129.0(7) . .
C6A C10A C11A 123.3(7) . .
C10A C11A C12A 113.0(7) . .
C10A C11A H11A 109.0 . .
C12A C11A H11A 109.0 . .
C10A C11A H11B 109.0 . .
C12A C11A H11B 109.0 . .
H11A C11A H11B 107.8 . .
C11A C12A H12A 109.5 . .
C11A C12A H12B 109.5 . .
H12A C12A H12B 109.5 . .
C11A C12A H12C 109.5 . .
H12A C12A H12C 109.5 . .
H12B C12A H12C 109.5 . .
C9A C13A C14A 112.2(7) . .
C9A C13A H13A 109.2 . .
C14A C13A H13A 109.2 . .
C9A C13A H13B 109.2 . .
C14A C13A H13B 109.2 . .
H13A C13A H13B 107.9 . .
C13A C14A H14A 109.5 . .
C13A C14A H14B 109.5 . .
H14A C14A H14B 109.5 . .
C13A C14A H14C 109.5 . .
H14A C14A H14C 109.5 . .
H14B C14A H14C 109.5 . .
N1A C15A C8A 125.7(7) . .
N1A C15A C16A 111.0(7) . .
C8A C15A C16A 123.2(6) . .
C16A C16A C15A 106.3(4) 6 .
C16A C16A C17A 128.9(4) 6 .
C15A C16A C17A 124.7(7) . .
C16A C17A C18A 111.9(7) . .
C16A C17A H17A 109.2 . .
C18A C17A H17A 109.2 . .
C16A C17A H17B 109.2 . .
C18A C17A H17B 109.2 . .
H17A C17A H17B 107.9 . .
C17A C18A H18A 109.5 . .
C17A C18A H18B 109.5 . .
H18A C18A H18B 109.5 . .
C17A C18A H18C 109.5 . .
H18A C18A H18C 109.5 . .
H18B C18A H18C 109.5 . .
N3A C3A C5A 125.2(7) . .
N3A C3A C4A 111.1(7) . .
C5A C3A C4A 123.7(7) . .
C15A N1A C15A 105.3(10) . 6
C15A N1A Ni1A 127.3(5) . .
C15A N1A Ni1A 127.3(5) 6 .
N1B Ni1B N1B 90.0(5) 6 .
N1B Ni1B N1B 90.0(5) 2_757 .
N1B Ni1B N1B 180.0(3) 5_757 .
C4B C2B C3B 111.2(10) . .
C4B C2B H2BA 109.4 . .
C3B C2B H2BA 109.4 . .
C4B C2B H2BB 109.4 . .
C3B C2B H2BB 109.4 . .
H2BA C2B H2BB 108.0 . .
C2B C3B H3BA 109.5 . .
C2B C3B H3BB 109.5 . .
H3BA C3B H3BB 109.5 . .
C2B C3B H3BC 109.5 . .
H3BA C3B H3BC 109.5 . .
H3BB C3B H3BC 109.5 . .
C6B C4B C5B 106.8(10) . .
C6B C4B C2B 128.3(12) . .
C5B C4B C2B 124.7(11) . .
C1B C5B N1B 126.4(11) . .
C1B C5B C4B 123.0(10) . .
N1B C5B C4B 110.6(10) . .
C4B C6B C9B 106.3(11) . .
C4B C6B C7B 130.4(11) . .
C9B C6B C7B 123.3(12) . .
C8B C7B C6B 108.8(12) . .
C8B C7B H7BA 109.9 . .
C6B C7B H7BA 109.9 . .
C8B C7B H7BB 109.9 . .
C6B C7B H7BB 109.9 . .
H7BA C7B H7BB 108.3 . .
C7B C8B H8BA 109.5 . .
C7B C8B H8BB 109.5 . .
H8BA C8B H8BB 109.5 . .
C7B C8B H8BC 109.5 . .
H8BA C8B H8BC 109.5 . .
H8BB C8B H8BC 109.5 . .
C10B C9B N1B 125.7(12) . .
C10B C9B C6B 123.4(12) . .
N1B C9B C6B 110.8(10) . .
C9B C10B H10B 118.1 . .
C9B C10B H10B 118.1 6 .
C5B C1B H1B 118.7 . .
C5B C1B H1B 118.7 2_757 .
C9B N1B C5B 105.4(9) . .
C9B N1B Ni1B 127.4(7) . .
C5B N1B Ni1B 127.3(8) . .
C9 C1 C5 123.7(19) . .
C9 C1 C2 115.4(19) . .
C5 C1 C2 112(2) . .
C3 C2 C12 123.0(19) . .
C3 C2 C1 108(2) . .
C12 C2 C1 121(2) . .
C15 C3 C2 119(2) . .
C15 C3 C4 122(2) . .
C2 C3 C4 103(2) . .
C18 C4 C5 116.2(19) . .
C18 C4 C3 118.3(19) . .
C5 C4 C3 116(3) . .
C4 C5 C1 101(2) . .
C4 C5 C6 128.7(19) . .
C1 C5 C6 120.1(18) . .
C20 C6 C7 114(2) . .
C20 C6 C5 115.8(18) . .
C7 C6 C5 114.6(18) . .
C23 C7 C8 100(3) . .
C23 C7 C6 129(3) . .
C8 C7 C6 123(2) . .
C9 C8 C7 122(2) . .
C9 C8 C25 109(3) . .
C7 C8 C25 115(3) . .
C8 C9 C1 115.8(19) . .
C8 C9 C10 117(2) . .
C1 C9 C10 125(2) . .
C26 C10 C11 105.7(13) . .
C26 C10 C9 126(3) . .
C11 C10 C9 119.8(19) . .
C29 C11 C10 107.3(12) . .
C29 C11 C12 125(3) . .
C10 C11 C12 117.7(19) . .
C13 C12 C2 115(2) . .
C13 C12 C11 112(3) . .
C2 C12 C11 121(2) . .
C12 C13 C14 121(2) . .
C12 C13 C31 123(3) . .
C14 C13 C31 115(3) . .
C15 C14 C13 120(2) . .
C15 C14 C33 119(2) . .
C13 C14 C33 105(3) . .
C16 C15 C14 123(2) . .
C16 C15 C3 119(2) . .
C14 C15 C3 115.0(19) . .
C35 C16 C15 122(2) . .
C35 C16 C17 118(2) . .
C15 C16 C17 119(2) . .
C16 C17 C18 121(2) . .
C16 C17 C38 123(3) . .
C18 C17 C38 102(2) . .
C4 C18 C19 113.2(19) . .
C4 C18 C17 119(2) . .
C19 C18 C17 122(3) . .
C18 C19 C20 131(2) . .
C18 C19 C39 95(2) . .
C20 C19 C39 121(2) . .
C6 C20 C19 114(2) . .
C6 C20 C21 127(2) . .
C19 C20 C21 112(2) . .
C41 C21 C20 124(3) . .
C41 C21 C22 125(4) . .
C20 C21 C22 101(3) . .
C23 C22 C43 129(4) . .
C23 C22 C21 128(4) . .
C43 C22 C21 94(3) . .
C22 C23 C7 120(4) . .
C22 C23 C24 115(4) . .
C7 C23 C24 112(3) . .
C25 C24 C45 121(2) . .
C25 C24 C23 107(3) . .
C45 C24 C23 126(3) . .
C24 C25 C27 115(2) . .
C24 C25 C8 104(3) . .
C27 C25 C8 133(3) . .
C27 C26 C28 119(2) . .
C27 C26 C10 116(3) . .
C28 C26 C10 111.3(13) . .
C26 C27 C47 118(2) . .
C26 C27 C25 114(3) . .
C47 C27 C25 127(2) . .
C29 C28 C26 105.6(13) . .
C29 C28 C49 121(2) . .
C26 C28 C49 127(2) . .
C28 C29 C11 109.6(13) . .
C28 C29 C30 120(2) . .
C11 C29 C30 115(3) . .
C31 C30 C51 115(2) . .
C31 C30 C29 127(3) . .
C51 C30 C29 118(2) . .
C30 C31 C32 122(2) . .
C30 C31 C13 110(3) . .
C32 C31 C13 93(3) . .
C53 C32 C31 115(2) . .
C34 C33 C14 117(2) . .
C55 C34 C33 115(3) . .
C55 C34 C35 108.6(18) . .
C33 C34 C35 122.5(19) . .
C16 C35 C36 114(3) . .
C16 C35 C34 117.0(19) . .
C36 C35 C34 125(2) . .
C35 C36 C57 126(2) . .
C35 C36 C37 138(3) . .
C57 C36 C37 91(2) . .
C60 C37 C38 114(2) . .
C60 C37 C36 135(3) . .
C38 C37 C36 102(2) . .
C39 C38 C37 120(2) . .
C39 C38 C17 106(2) . .
C37 C38 C17 124(2) . .
C40 C39 C38 124(2) . .
C40 C39 C19 114(2) . .
C38 C39 C19 116(2) . .
C39 C40 C61 114.8(19) . .
C39 C40 C41 125(3) . .
C61 C40 C41 114(2) . .
C21 C41 C42 96(3) . .
C21 C41 C40 123(4) . .
C42 C41 C40 122(2) . .
C63 C42 C41 118(2) . .
C63 C42 C43 115(2) . .
C41 C42 C43 127(3) . .
C42 C43 C44 131(2) . .
C42 C43 C22 98(3) . .
C44 C43 C22 113(3) . .
C45 C44 C43 119(3) . .
C45 C44 C65 120(3) . .
C43 C44 C65 106(2) . .
C46 C45 C24 120(2) . .
C46 C45 C44 119(3) . .
C24 C45 C44 116(3) . .
C47 C46 C67 119(2) . .
C47 C46 C45 120(2) . .
C67 C46 C45 113(3) . .
C27 C47 C46 116(2) . .
C27 C47 C48 120(2) . .
C46 C47 C48 120(2) . .
C69 C48 C49 115(3) . .
C69 C48 C47 120(2) . .
C49 C48 C47 125(2) . .
C48 C49 C50 130(3) . .
C48 C49 C28 110(2) . .
C50 C49 C28 113.4(19) . .
C71 C50 C51 104.1(12) . .
C71 C50 C49 118(2) . .
C51 C50 C49 126(2) . .
C30 C51 C52 118(2) . .
C30 C51 C50 117(2) . .
C52 C51 C50 111.5(14) . .
C53 C52 C51 121(2) . .
C53 C52 C72 123(3) . .
C51 C52 C72 106.4(12) . .
C54 C53 C32 102(3) . .
C54 C53 C52 138(4) . .
C32 C53 C52 119(2) . .
C53 C54 C55 149(3) . .
C53 C54 C74 104(3) . .
C55 C54 C74 83(3) . .
C34 C55 C54 99(3) . .
C34 C55 C56 124(2) . .
C54 C55 C56 135(3) . .
C75 C56 C57 113.3(19) . .
C75 C56 C55 99(2) . .
C57 C56 C55 128(2) . .
C36 C57 C56 104.4(17) . .
C36 C57 C58 141(2) . .
C56 C57 C58 113.7(19) . .
C59 C58 C57 116(2) . .
C59 C58 C77 106.1(15) . .
C57 C58 C77 131.9(19) . .
C58 C59 C80 122.4(19) . .
C58 C59 C60 113(3) . .
C80 C59 C60 107.9(13) . .
C37 C60 C59 121(2) . .
C37 C60 C61 128.3(19) . .
C59 C60 C61 108.0(13) . .
C60 C61 C62 106.7(13) . .
C60 C61 C40 118(2) . .
C62 C61 C40 120.2(19) . .
C63 C62 C80 119(2) . .
C63 C62 C61 122(2) . .
C80 C62 C61 106.9(12) . .
C62 C63 C42 118(2) . .
C62 C63 C64 124(3) . .
C42 C63 C64 111.0(19) . .
C65 C64 C63 129(2) . .
C65 C64 C81 97(3) . .
C63 C64 C81 115(3) . .
C66 C65 C64 125(4) . .
C66 C65 C44 115(4) . .
C64 C65 C44 118(2) . .
C65 C66 C67 118(5) . .
C65 C66 C82 96(4) . .
C67 C66 C82 134(5) . .
C66 C67 C68 99(4) . .
C66 C67 C46 132(4) . .
C68 C67 C46 119(3) . .
C67 C68 C69 121(3) . .
C67 C68 C84 137(4) . .
C69 C68 C84 96(3) . .
C48 C69 C68 120(3) . .
C48 C69 C70 118(3) . .
C68 C69 C70 110(3) . .
C85 C70 C69 118.2(18) . .
C85 C70 C71 111.1 . .
C69 C70 C71 122.4(17) . .
C50 C71 C72 111.4(10) . .
C50 C71 C70 112.3(13) . .
C72 C71 C70 124.2 . .
C52 C72 C73 115.1(16) . .
C52 C72 C71 105.7(10) . .
C73 C72 C71 117.7 . .
C72 C73 C86 115.6 . .
C72 C73 C74 120.3 . .
C86 C73 C74 121.1 . .
C75 C74 C73 117.6 . .
C75 C74 C54 111.1(14) . .
C73 C74 C54 118.7(14) . .
C56 C75 C74 111.5(14) . .
C56 C75 C76 128.5(13) . .
C74 C75 C76 118.9 . .
C87 C76 C77 107.3 . .
C87 C76 C75 120.5 . .
C77 C76 C75 120.8 . .
C78 C77 C76 108.3 . .
C78 C77 C58 125.0(11) . .
C76 C77 C58 107.1(10) . .
C88 C78 C77 108.0 . .
C88 C78 C79 121.9 . .
C77 C78 C79 122.5 . .
C81 C79 C80 123.8 . .
C81 C79 C78 121.4 . .
C80 C79 C78 107.8 . .
C59 C80 C79 130.0(9) . .
C59 C80 C62 108.0(12) . .
C79 C80 C62 117.5(13) . .
C79 C81 C82 115.5 . .
C79 C81 C64 120.1(16) . .
C82 C81 C64 110.3(16) . .
C83 C82 C81 123.5 . .
C83 C82 C66 121(2) . .
C81 C82 C66 111(2) . .
C82 C83 C84 115.9 . .
C82 C83 C88 120.3 . .
C84 C83 C88 115.5 . .
C85 C84 C83 117.7 . .
C85 C84 C68 113.6(16) . .
C83 C84 C68 111.3(18) . .
C70 C85 C84 99.1 . .
C70 C85 C86 125.1 . .
C84 C85 C86 128.6 . .
C87 C86 C73 119.4 . .
C87 C86 C85 112.2 . .
C73 C86 C85 122.2 . .
C76 C87 C86 119.3 . .
C76 C87 C88 108.8 . .
C86 C87 C88 120.2 . .
C83 C88 C78 116.1 . .
C83 C88 C87 124.9 . .
C78 C88 C87 107.2 . .

loop_
_geom_bond_atom_site_label_1
_geom_bond_atom_site_label_2
_geom_bond_distance
_geom_bond_site_symmetry_2
N1 Er17 1.01(4) .
N1 Er20 2.59(5) .
N1 Er18 1.63(2) .
N1 Er18 1.63(2) 6
N1 Er12 1.81(3) .
N1 Er9 1.89(2) 6
N1 Er9 1.89(2) .
N1 Er7 2.036(14) 6
N1 Er7 2.036(15) .
N1 Er11 2.128(19) .
N1 Er11 2.128(19) 6
N1 Er16 2.151(11) 6
Er1 Er8 1.106(18) .
Er1 Er15 1.12(5) .
Er1 Er6 1.277(19) .
Er1 Er4 1.36(2) .
Er1 Er21 1.61(5) .
Er1 Er17 1.63(3) .
Er1 Er19 2.03(3) .
Er1 Er5 1.86(2) .
Er1 Er10 2.47(3) .
Er1 Er18 2.08(3) .
Er1 Er1 2.18(4) 6
Er1 Er11 2.28(3) .
Er2 Er9 1.45(2) 6
Er2 Er9 1.45(2) .
Er2 Er12 1.56(3) .
Er2 Er13 1.76(3) .
Er2 Er7 1.764(13) .
Er2 Er7 1.764(13) 6
Er2 Er16 2.331(16) 6
Er2 Er16 2.331(16) .
Er2 Er3 2.58(4) .
Er2 Er3 2.58(4) 6
Er2 Er18 2.84(3) .
Er3 Er16 0.90(4) .
Er3 Er9 1.14(4) .
Er3 Er14 1.23(5) .
Er3 Er5 1.82(4) .
Er3 Er13 1.82(4) .
Er3 Er11 2.14(5) .
Er3 Er7 2.25(5) .
Er3 Er20 3.63(6) .
Er3 Er15 2.57(7) .
Er3 Er4 2.66(4) .
Er4 Er11 0.97(2) .
Er4 Er15 1.08(6) .
Er4 Er18 1.49(3) .
Er4 Er5 1.542(18) .
Er4 Er14 1.63(2) .
Er4 Er17 1.964(17) .
Er4 Er6 1.97(2) .
Er4 Er8 2.171(14) .
Er4 Er16 2.251(18) .
Er4 Er7 2.310(16) .
Er5 Er15 0.85(5) .
Er5 Er14 1.04(2) .
Er5 Er6 1.26(2) .
Er5 Er11 1.78(3) .
Er5 Er20 2.36(3) .
Er5 Er16 1.96(2) .
Er5 Er17 2.02(2) .
Er5 Er8 2.618(15) .
Er6 Er15 1.07(6) .
Er6 Er20 1.14(2) .
Er6 Er21 1.83(5) .
Er6 Er17 1.61(3) .
Er6 Er8 1.767(18) .
Er6 Er6 2.03(4) 6
Er6 Er14 2.24(3) .
Er7 Er12 1.457(14) .
Er7 Er16 1.49(2) .
Er7 Er11 1.48(3) .
Er7 Er9 1.69(2) .
Er7 Er18 1.77(3) .
Er7 Er14 2.14(3) .
Er7 Er18 2.67(3) 6
Er7 Er17 2.77(4) .
Er8 Er21 1.22(5) .
Er8 Er19 1.61(3) .
Er8 Er17 1.31(4) .
Er8 Er10 2.05(3) .
Er8 Er15 2.08(5) 6
Er8 Er15 2.08(5) .
Er8 Er18 2.14(3) 6
Er8 Er18 2.14(3) .
Er9 Er16 1.14(2) .
Er9 Er13 1.21(2) .
Er9 Er9 1.85(4) 6
Er9 Er14 1.99(3) .
Er9 Er12 2.35(3) .
Er9 Er11 2.33(3) .
Er9 Er20 4.06(5) .
Er10 Er19 1.37(3) .
Er10 Er21 2.40(5) .
Er10 Er17 3.23(4) .
Er10 Er18 3.07(4) 6
Er10 Er18 3.07(4) .
Er11 Er14 1.24(2) .
Er11 Er16 1.49(3) .
Er11 Er18 1.53(3) .
Er11 Er15 1.77(7) .
Er11 Er17 2.33(3) .
Er12 Er18 1.66(3) .
Er12 Er18 1.66(3) 6
Er12 Er17 2.58(5) .
Er12 Er16 2.67(2) 6
Er13 Er16 2.26(3) .
Er13 Er16 2.26(3) 6
Er13 Er20 4.16(6) .
Er14 Er16 1.04(2) .
Er14 Er15 1.61(6) .
Er14 Er20 3.26(4) .
Er14 Er17 2.45(2) .
Er15 Er17 1.92(5) .
Er15 Er20 2.09(6) .
Er15 Er21 2.46(7) .
Er15 Er18 2.34(6) .
Er16 Er18 2.54(3) .
Er17 Er20 1.64(6) .
Er17 Er18 1.74(4) 6
Er17 Er18 1.74(4) .
Er18 Er18 1.47(5) 6
Er19 Er21 1.23(5) .
Er20 Er21 1.06(5) .
Ni1A N2A 1.956(6) 6
Ni1A N2A 1.956(6) .
Ni1A N1A 1.972(12) .
Ni1A N3A 1.967(8) .
C1A C4A 1.478(11) .
C1A C2A 1.560(14) .
C1A H1AA 0.9900 .
C1A H1AB 0.9900 .
N2A C6A 1.376(9) .
N2A C7A 1.390(9) .
C2A H2AA 0.9800 .
C2A H2AB 0.9800 .
C2A H2AC 0.9800 .
N3A C3A 1.381(9) .
N3A C3A 1.381(9) 6
C4A C4A 1.371(17) 6
C4A C3A 1.455(11) .
C5A C6A 1.361(11) .
C5A C3A 1.376(11) .
C5A H5A 0.9500 .
C6A C10A 1.447(10) .
C7A C8A 1.366(10) .
C7A C9A 1.466(10) .
C8A C15A 1.365(10) .
C8A H8A 0.9500 .
C9A C10A 1.334(11) .
C9A C13A 1.500(11) .
C10A C11A 1.509(11) .
C11A C12A 1.535(13) .
C11A H11A 0.9900 .
C11A H11B 0.9900 .
C12A H12A 0.9800 .
C12A H12B 0.9800 .
C12A H12C 0.9800 .
C13A C14A 1.541(11) .
C13A H13A 0.9900 .
C13A H13B 0.9900 .
C14A H14A 0.9800 .
C14A H14B 0.9800 .
C14A H14C 0.9800 .
C15A N1A 1.365(10) .
C15A C16A 1.446(10) .
C16A C16A 1.358(15) 6
C16A C17A 1.507(10) .
C17A C18A 1.533(11) .
C17A H17A 0.9900 .
C17A H17B 0.9900 .
C18A H18A 0.9800 .
C18A H18B 0.9800 .
C18A H18C 0.9800 .
Ni1B N1B 1.964(8) 6
Ni1B N1B 1.964(8) 2_757
Ni1B N1B 1.964(8) 5_757
Ni1B N1B 1.964(8) .
C2B C4B 1.525(16) .
C2B C3B 1.541(18) .
C2B H2BA 0.9900 .
C2B H2BB 0.9900 .
C3B H3BA 0.9800 .
C3B H3BB 0.9800 .
C3B H3BC 0.9800 .
C4B C6B 1.375(17) .
C4B C5B 1.436(15) .
C5B C1B 1.371(13) .
C5B N1B 1.384(13) .
C6B C9B 1.443(16) .
C6B C7B 1.549(17) .
C7B C8B 1.480(19) .
C7B H7BA 0.9900 .
C7B H7BB 0.9900 .
C8B H8BA 0.9800 .
C8B H8BB 0.9800 .
C8B H8BC 0.9800 .
C9B C10B 1.368(14) .
C9B N1B 1.377(13) .
C10B H10B 0.9500 .
C1B H1B 0.9500 .
C1 C9 1.45(2) .
C1 C5 1.46(2) .
C1 C2 1.50(2) .
C2 C3 1.46(2) .
C2 C12 1.47(2) .
C3 C15 1.46(2) .
C3 C4 1.47(2) .
C4 C18 1.46(2) .
C4 C5 1.471(19) .
C5 C6 1.509(19) .
C6 C20 1.43(2) .
C6 C7 1.478(19) .
C7 C23 1.39(4) .
C7 C8 1.45(2) .
C8 C9 1.44(2) .
C8 C25 1.42(4) .
C9 C10 1.48(2) .
C10 C26 1.418(18) .
C10 C11 1.443(14) .
C11 C29 1.434(18) .
C11 C12 1.52(2) .
C12 C13 1.44(2) .
C13 C14 1.46(2) .
C13 C31 1.58(5) .
C14 C15 1.46(2) .
C14 C33 1.48(2) .
C15 C16 1.47(2) .
C16 C35 1.394(19) .
C16 C17 1.46(2) .
C17 C18 1.48(2) .
C17 C38 1.52(4) .
C18 C19 1.47(2) .
C19 C20 1.50(2) .
C19 C39 1.58(4) .
C20 C21 1.72(5) .
C21 C41 1.16(5) .
C21 C22 1.76(5) .
C22 C23 1.27(5) .
C22 C43 1.59(5) .
C23 C24 1.47(5) .
C24 C25 1.41(2) .
C24 C45 1.44(2) .
C25 C27 1.41(2) .
C26 C27 1.39(2) .
C26 C28 1.418(14) .
C27 C47 1.41(2) .
C28 C29 1.413(14) .
C28 C49 1.44(2) .
C29 C30 1.465(19) .
C30 C31 1.36(2) .
C30 C51 1.39(2) .
C31 C32 1.42(2) .
C32 C53 1.39(2) .
C33 C34 1.50(2) .
C34 C55 1.39(2) .
C34 C35 1.526(19) .
C35 C36 1.409(19) .
C36 C57 1.48(2) .
C36 C37 1.56(4) .
C37 C60 1.41(2) .
C37 C38 1.49(2) .
C38 C39 1.47(2) .
C39 C40 1.47(2) .
C40 C61 1.47(2) .
C40 C41 1.49(2) .
C41 C42 1.45(2) .
C42 C63 1.45(2) .
C42 C43 1.47(2) .
C43 C44 1.47(2) .
C44 C45 1.54(5) .
C44 C65 1.51(2) .
C45 C46 1.41(2) .
C46 C47 1.40(2) .
C46 C67 1.42(2) .
C47 C48 1.46(2) .
C48 C69 1.34(2) .
C48 C49 1.40(2) .
C49 C50 1.41(2) .
C50 C71 1.402(17) .
C50 C51 1.417(14) .
C51 C52 1.417(14) .
C52 C53 1.41(2) .
C52 C72 1.427(17) .
C53 C54 1.23(5) .
C54 C55 1.41(5) .
C54 C74 1.80(5) .
C55 C56 1.44(2) .
C56 C75 1.402(19) .
C56 C57 1.46(2) .
C57 C58 1.49(2) .
C58 C59 1.44(2) .
C58 C77 1.512(18) .
C59 C80 1.432(14) .
C59 C60 1.436(17) .
C60 C61 1.454(14) .
C61 C62 1.467(14) .
C62 C63 1.43(2) .
C62 C80 1.467(17) .
C63 C64 1.47(2) .
C64 C65 1.41(2) .
C64 C81 1.50(4) .
C65 C66 1.42(6) .
C66 C67 1.40(6) .
C66 C82 1.50(6) .
C67 C68 1.39(2) .
C68 C69 1.40(2) .
C68 C84 1.68(4) .
C69 C70 1.48(4) .
C70 C85 1.3192 .
C70 C71 1.5821 .
C71 C72 1.4451 .
C72 C73 1.4262 .
C73 C86 1.4572 .
C73 C74 1.4965 .
C74 C75 1.4399 .
C75 C76 1.4894 .
C76 C87 1.4511 .
C76 C77 1.4574 .
C77 C78 1.4567 .
C78 C88 1.4567 .
C78 C79 1.4656 .
C79 C81 1.4157 .
C79 C80 1.4373 .
C81 C82 1.4538 .
C82 C83 1.4359 .
C83 C84 1.4485 .
C83 C88 1.4525 .
C84 C85 1.4376 .
C85 C86 1.4612 .
C86 C87 1.4561 .
C87 C88 1.4618 .

loop_
_geom_torsion_atom_site_label_1
_geom_torsion_atom_site_label_2
_geom_torsion_atom_site_label_3
_geom_torsion_atom_site_label_4
_geom_torsion
_geom_torsion_site_symmetry_1
_geom_torsion_site_symmetry_4
Er8 Er1 Er4 Er11 -48(5) . .
Er15 Er1 Er4 Er11 81(6) . .
Er6 Er1 Er4 Er11 53(5) . .
Er21 Er1 Er4 Er11 -5(13) . .
Er17 Er1 Er4 Er11 -12(5) . .
Er19 Er1 Er4 Er11 -118(4) . .
Er5 Er1 Er4 Er11 60(4) . .
Er10 Er1 Er4 Er11 -111(4) . .
Er18 Er1 Er4 Er11 -59(4) . .
Er1 Er1 Er4 Er11 -37(5) 6 .
Er8 Er1 Er4 Er15 -128(4) . .
Er6 Er1 Er4 Er15 -28(3) . .
Er21 Er1 Er4 Er15 -86(11) . .
Er17 Er1 Er4 Er15 -93(4) . .
Er19 Er1 Er4 Er15 162(4) . .
Er5 Er1 Er4 Er15 -21(3) . .
Er10 Er1 Er4 Er15 168(3) . .
Er18 Er1 Er4 Er15 -140(3) . .
Er1 Er1 Er4 Er15 -118(3) 6 .
Er11 Er1 Er4 Er15 -81(6) . .
Er8 Er1 Er4 Er18 11.6(19) . .
Er15 Er1 Er4 Er18 140(3) . .
Er6 Er1 Er4 Er18 112.1(14) . .
Er21 Er1 Er4 Er18 54(11) . .
Er17 Er1 Er4 Er18 47.5(16) . .
Er19 Er1 Er4 Er18 -58(2) . .
Er5 Er1 Er4 Er18 119.3(10) . .
Er10 Er1 Er4 Er18 -51.7(12) . .
Er1 Er1 Er4 Er18 22.3(11) 6 .
Er11 Er1 Er4 Er18 59(4) . .
Er8 Er1 Er4 Er5 -107.7(16) . .
Er15 Er1 Er4 Er5 21(3) . .
Er6 Er1 Er4 Er5 -7.2(10) . .
Er21 Er1 Er4 Er5 -65(10) . .
Er17 Er1 Er4 Er5 -71.9(15) . .
Er19 Er1 Er4 Er5 -177(2) . .
Er10 Er1 Er4 Er5 -171.0(9) . .
Er18 Er1 Er4 Er5 -119.3(10) . .
Er1 Er1 Er4 Er5 -97.0(7) 6 .
Er11 Er1 Er4 Er5 -60(4) . .
Er8 Er1 Er4 Er14 -98.6(19) . .
Er15 Er1 Er4 Er14 30(3) . .
Er6 Er1 Er4 Er14 1.9(16) . .
Er21 Er1 Er4 Er14 -56(11) . .
Er17 Er1 Er4 Er14 -62.8(18) . .
Er19 Er1 Er4 Er14 -168.3(19) . .
Er5 Er1 Er4 Er14 9.1(10) . .
Er10 Er1 Er4 Er14 -161.9(10) . .
Er18 Er1 Er4 Er14 -110.2(13) . .
Er1 Er1 Er4 Er14 -87.9(12) 6 .
Er11 Er1 Er4 Er14 -51(4) . .
Er8 Er1 Er4 Er17 -35.8(18) . .
Er15 Er1 Er4 Er17 93(4) . .
Er6 Er1 Er4 Er17 64.7(16) . .
Er21 Er1 Er4 Er17 7(10) . .
Er19 Er1 Er4 Er17 -106(3) . .
Er5 Er1 Er4 Er17 71.9(15) . .
Er10 Er1 Er4 Er17 -99.1(17) . .
Er18 Er1 Er4 Er17 -47.5(16) . .
Er1 Er1 Er4 Er17 -25.1(14) 6 .
Er11 Er1 Er4 Er17 12(5) . .
Er8 Er1 Er4 Er6 -100.5(19) . .
Er15 Er1 Er4 Er6 28(3) . .
Er21 Er1 Er4 Er6 -58(10) . .
Er17 Er1 Er4 Er6 -64.7(16) . .
Er19 Er1 Er4 Er6 -170(3) . .
Er5 Er1 Er4 Er6 7.2(10) . .
Er10 Er1 Er4 Er6 -163.8(16) . .
Er18 Er1 Er4 Er6 -112.1(14) . .
Er1 Er1 Er4 Er6 -89.8(11) 6 .
Er11 Er1 Er4 Er6 -53(5) . .
Er15 Er1 Er4 Er8 128(4) . .
Er6 Er1 Er4 Er8 100.5(19) . .
Er21 Er1 Er4 Er8 43(10) . .
Er17 Er1 Er4 Er8 35.8(18) . .
Er19 Er1 Er4 Er8 -70(2) . .
Er5 Er1 Er4 Er8 107.7(16) . .
Er10 Er1 Er4 Er8 -63.3(16) . .
Er18 Er1 Er4 Er8 -11.6(19) . .
Er1 Er1 Er4 Er8 10.7(11) 6 .
Er11 Er1 Er4 Er8 48(5) . .
Er8 Er1 Er4 N1 -34.7(15) . .
Er15 Er1 Er4 N1 94(3) . .
Er6 Er1 Er4 N1 65.8(11) . .
Er21 Er1 Er4 N1 8(10) . .
Er17 Er1 Er4 N1 1.2(15) . .
Er19 Er1 Er4 N1 -104(2) . .
Er5 Er1 Er4 N1 73.0(5) . .
Er10 Er1 Er4 N1 -98.0(9) . .
Er18 Er1 Er4 N1 -46.3(9) . .
Er1 Er1 Er4 N1 -24.0(7) 6 .
Er11 Er1 Er4 N1 13(4) . .
Er8 Er1 Er4 Er16 -72(2) . .
Er15 Er1 Er4 Er16 56(3) . .
Er6 Er1 Er4 Er16 28.3(17) . .
Er21 Er1 Er4 Er16 -29(11) . .
Er17 Er1 Er4 Er16 -36.3(19) . .
Er19 Er1 Er4 Er16 -141.8(18) . .
Er5 Er1 Er4 Er16 35.5(10) . .
Er10 Er1 Er4 Er16 -135.5(10) . .
Er18 Er1 Er4 Er16 -83.8(13) . .
Er1 Er1 Er4 Er16 -61.4(14) 6 .
Er11 Er1 Er4 Er16 -24(4) . .
Er8 Er1 Er4 Er7 -21(2) . .
Er15 Er1 Er4 Er7 107(4) . .
Er6 Er1 Er4 Er7 79.2(16) . .
Er21 Er1 Er4 Er7 22(11) . .
Er17 Er1 Er4 Er7 15(2) . .
Er19 Er1 Er4 Er7 -91(2) . .
Er5 Er1 Er4 Er7 86.4(12) . .
Er10 Er1 Er4 Er7 -84.6(13) . .
Er18 Er1 Er4 Er7 -32.9(12) . .
Er1 Er1 Er4 Er7 -10.6(16) 6 .
Er11 Er1 Er4 Er7 27(4) . .
Er11 Er4 Er5 Er15 170(5) . .
Er1 Er4 Er5 Er15 -32(5) . .
Er18 Er4 Er5 Er15 -120(5) . .
Er14 Er4 Er5 Er15 161(5) . .
Er17 Er4 Er5 Er15 -88(5) . .
Er6 Er4 Er5 Er15 -39(5) . .
Er8 Er4 Er5 Er15 -56(5) . .
N1 Er4 Er5 Er15 -117(5) . .
Er16 Er4 Er5 Er15 -180(5) . .
Er7 Er4 Er5 Er15 -166(5) . .
Er11 Er4 Er5 Er14 8.9(18) . .
Er15 Er4 Er5 Er14 -161(5) . .
Er1 Er4 Er5 Er14 166.8(14) . .
Er18 Er4 Er5 Er14 78.5(19) . .
Er17 Er4 Er5 Er14 110.3(17) . .
Er6 Er4 Er5 Er14 159.5(15) . .
Er8 Er4 Er5 Er14 142.6(12) . .
N1 Er4 Er5 Er14 81.6(11) . .
Er16 Er4 Er5 Er14 19.0(10) . .
Er7 Er4 Er5 Er14 32.4(12) . .
Er11 Er4 Er5 Er6 -150.6(17) . .
Er15 Er4 Er5 Er6 39(5) . .
Er1 Er4 Er5 Er6 7.3(10) . .
Er18 Er4 Er5 Er6 -81.0(17) . .
Er14 Er4 Er5 Er6 -159.5(15) . .
Er17 Er4 Er5 Er6 -49.2(14) . .
Er8 Er4 Er5 Er6 -16.9(9) . .
N1 Er4 Er5 Er6 -77.9(9) . .
Er16 Er4 Er5 Er6 -140.5(10) . .
Er7 Er4 Er5 Er6 -127.1(9) . .
Er15 Er4 Er5 Er11 -170(5) . .
Er1 Er4 Er5 Er11 157.9(17) . .
Er18 Er4 Er5 Er11 69.7(16) . .
Er14 Er4 Er5 Er11 -8.9(18) . .
Er17 Er4 Er5 Er11 101.5(18) . .
Er6 Er4 Er5 Er11 150.6(17) . .
Er8 Er4 Er5 Er11 133.8(14) . .
N1 Er4 Er5 Er11 72.7(14) . .
Er16 Er4 Er5 Er11 10.1(15) . .
Er7 Er4 Er5 Er11 23.5(13) . .
Er11 Er4 Er5 Er3 -20(2) . .
Er15 Er4 Er5 Er3 170(5) . .
Er1 Er4 Er5 Er3 138.1(15) . .
Er18 Er4 Er5 Er3 50(2) . .
Er14 Er4 Er5 Er3 -28.7(15) . .
Er17 Er4 Er5 Er3 81.6(18) . .
Er6 Er4 Er5 Er3 130.8(16) . .
Er8 Er4 Er5 Er3 113.9(14) . .
N1 Er4 Er5 Er3 52.9(14) . .
Er16 Er4 Er5 Er3 -9.8(14) . .
Er7 Er4 Er5 Er3 3.7(15) . .
Er11 Er4 Er5 Er1 -157.9(17) . .
Er15 Er4 Er5 Er1 32(5) . .
Er18 Er4 Er5 Er1 -88.2(16) . .
Er14 Er4 Er5 Er1 -166.8(14) . .
Er17 Er4 Er5 Er1 -56.4(14) . .
Er6 Er4 Er5 Er1 -7.3(10) . .
Er8 Er4 Er5 Er1 -24.1(7) . .
N1 Er4 Er5 Er1 -85.2(8) . .
Er16 Er4 Er5 Er1 -147.8(9) . .
Er7 Er4 Er5 Er1 -134.4(8) . .
Er11 Er4 Er5 Er20 -140.2(17) . .
Er15 Er4 Er5 Er20 49(5) . .
Er1 Er4 Er5 Er20 17.7(11) . .
Er18 Er4 Er5 Er20 -70.5(18) . .
Er14 Er4 Er5 Er20 -149.1(15) . .
Er17 Er4 Er5 Er20 -38.8(15) . .
Er6 Er4 Er5 Er20 10.4(13) . .
Er8 Er4 Er5 Er20 -6.5(9) . .
N1 Er4 Er5 Er20 -67.5(10) . .
Er16 Er4 Er5 Er20 -130.1(10) . .
Er7 Er4 Er5 Er20 -116.7(10) . .
Er11 Er4 Er5 Er16 -10.1(15) . .
Er15 Er4 Er5 Er16 180(5) . .
Er1 Er4 Er5 Er16 147.8(9) . .
Er18 Er4 Er5 Er16 59.6(16) . .
Er14 Er4 Er5 Er16 -19.0(10) . .
Er17 Er4 Er5 Er16 91.4(13) . .
Er6 Er4 Er5 Er16 140.5(10) . .
Er8 Er4 Er5 Er16 123.7(6) . .
N1 Er4 Er5 Er16 62.6(6) . .
Er7 Er4 Er5 Er16 13.4(6) . .
Er11 Er4 Er5 Er17 -101.5(18) . .
Er15 Er4 Er5 Er17 88(5) . .
Er1 Er4 Er5 Er17 56.4(14) . .
Er18 Er4 Er5 Er17 -31.8(19) . .
Er14 Er4 Er5 Er17 -110.3(17) . .
Er6 Er4 Er5 Er17 49.2(14) . .
Er8 Er4 Er5 Er17 32.3(12) . .
N1 Er4 Er5 Er17 -28.7(11) . .
Er16 Er4 Er5 Er17 -91.4(13) . .
Er7 Er4 Er5 Er17 -77.9(13) . .
Er11 Er4 Er5 N1 -72.7(14) . .
Er15 Er4 Er5 N1 117(5) . .
Er1 Er4 Er5 N1 85.2(8) . .
Er18 Er4 Er5 N1 -3.0(15) . .
Er14 Er4 Er5 N1 -81.6(11) . .
Er17 Er4 Er5 N1 28.7(11) . .
Er6 Er4 Er5 N1 77.9(9) . .
Er8 Er4 Er5 N1 61.0(5) . .
Er16 Er4 Er5 N1 -62.6(6) . .
Er7 Er4 Er5 N1 -49.2(5) . .
Er11 Er4 Er5 Er8 -133.8(14) . .
Er15 Er4 Er5 Er8 56(5) . .
Er1 Er4 Er5 Er8 24.1(7) . .
Er18 Er4 Er5 Er8 -64.1(14) . .
Er14 Er4 Er5 Er8 -142.6(12) . .
Er17 Er4 Er5 Er8 -32.3(12) . .
Er6 Er4 Er5 Er8 16.9(8) . .
N1 Er4 Er5 Er8 -61.0(5) . .
Er16 Er4 Er5 Er8 -123.7(6) . .
Er7 Er4 Er5 Er8 -110.2(5) . .
Er16 Er3 Er5 Er15 34(9) . .
Er9 Er3 Er5 Er15 -23(10) . .
Er14 Er3 Er5 Er15 58(8) . .
Er13 Er3 Er5 Er15 -75(9) . .
Er11 Er3 Er5 Er15 23(8) . .
N1 Er3 Er5 Er15 -43(8) . .
Er7 Er3 Er5 Er15 9(8) . .
Er20 Er3 Er5 Er15 -83(8) . .
Er2 Er3 Er5 Er15 -24(9) . .
Er4 Er3 Er5 Er15 12(7) . .
Er16 Er3 Er5 Er14 -25(2) . .
Er9 Er3 Er5 Er14 -82(5) . .
Er13 Er3 Er5 Er14 -133(5) . .
Er11 Er3 Er5 Er14 -35(2) . .
N1 Er3 Er5 Er14 -101(3) . .
Er7 Er3 Er5 Er14 -50(2) . .
Er20 Er3 Er5 Er14 -141(2) . .
Er2 Er3 Er5 Er14 -83(3) . .
Er15 Er3 Er5 Er14 -58(8) . .
Er4 Er3 Er5 Er14 -46(2) . .
Er16 Er3 Er5 Er6 122(3) . .
Er9 Er3 Er5 Er6 64(6) . .
Er14 Er3 Er5 Er6 146(2) . .
Er13 Er3 Er5 Er6 13(5) . .
Er11 Er3 Er5 Er6 111(2) . .
N1 Er3 Er5 Er6 45(3) . .
Er7 Er3 Er5 Er6 97(2) . .
Er20 Er3 Er5 Er6 5.2(19) . .
Er2 Er3 Er5 Er6 64(4) . .
Er15 Er3 Er5 Er6 88(7) . .
Er4 Er3 Er5 Er6 100(2) . .
Er16 Er3 Er5 Er4 21(3) . .
Er9 Er3 Er5 Er4 -36(5) . .
Er14 Er3 Er5 Er4 46(2) . .
Er13 Er3 Er5 Er4 -87(4) . .
Er11 Er3 Er5 Er4 11.2(11) . .
N1 Er3 Er5 Er4 -55.5(13) . .
Er7 Er3 Er5 Er4 -3.8(15) . .
Er20 Er3 Er5 Er4 -95.0(18) . .
Er2 Er3 Er5 Er4 -37(3) . .
Er15 Er3 Er5 Er4 -12(7) . .
Er16 Er3 Er5 Er11 10(2) . .
Er9 Er3 Er5 Er11 -47(4) . .
Er14 Er3 Er5 Er11 35(2) . .
Er13 Er3 Er5 Er11 -98(4) . .
N1 Er3 Er5 Er11 -66.7(11) . .
Er7 Er3 Er5 Er11 -14.9(10) . .
Er20 Er3 Er5 Er11 -106.2(19) . .
Er2 Er3 Er5 Er11 -48(2) . .
Er15 Er3 Er5 Er11 -23(8) . .
Er4 Er3 Er5 Er11 -11.2(11) . .
Er16 Er3 Er5 Er1 63(4) . .
Er9 Er3 Er5 Er1 6(6) . .
Er14 Er3 Er5 Er1 88(3) . .
Er13 Er3 Er5 Er1 -45(5) . .
Er11 Er3 Er5 Er1 53(2) . .
N1 Er3 Er5 Er1 -14(3) . .
Er7 Er3 Er5 Er1 38(3) . .
Er20 Er3 Er5 Er1 -53(2) . .
Er2 Er3 Er5 Er1 5(4) . .
Er15 Er3 Er5 Er1 29(7) . .
Er4 Er3 Er5 Er1 41.7(17) . .
Er16 Er3 Er5 Er20 116(3) . .
Er9 Er3 Er5 Er20 59(6) . .
Er14 Er3 Er5 Er20 141(2) . .
Er13 Er3 Er5 Er20 8(5) . .
Er11 Er3 Er5 Er20 106.2(19) . .
N1 Er3 Er5 Er20 40(2) . .
Er7 Er3 Er5 Er20 91(2) . .
Er2 Er3 Er5 Er20 58(3) . .
Er15 Er3 Er5 Er20 83(8) . .
Er4 Er3 Er5 Er20 95.0(18) . .
Er9 Er3 Er5 Er16 -57(4) . .
Er14 Er3 Er5 Er16 25(2) . .
Er13 Er3 Er5 Er16 -108(5) . .
Er11 Er3 Er5 Er16 -10(2) . .
N1 Er3 Er5 Er16 -77(3) . .
Er7 Er3 Er5 Er16 -25.0(19) . .
Er20 Er3 Er5 Er16 -116(3) . .
Er2 Er3 Er5 Er16 -58(3) . .
Er15 Er3 Er5 Er16 -34(9) . .
Er4 Er3 Er5 Er16 -21(3) . .
Er16 Er3 Er5 Er17 85(3) . .
Er9 Er3 Er5 Er17 28(5) . .
Er14 Er3 Er5 Er17 110(2) . .
Er13 Er3 Er5 Er17 -23(4) . .
Er11 Er3 Er5 Er17 75.2(13) . .
N1 Er3 Er5 Er17 8.5(14) . .
Er7 Er3 Er5 Er17 60.2(15) . .
Er20 Er3 Er5 Er17 -31(2) . .
Er2 Er3 Er5 Er17 27(2) . .
Er15 Er3 Er5 Er17 52(8) . .
Er4 Er3 Er5 Er17 64.0(13) . .
Er16 Er3 Er5 N1 77(3) . .
Er9 Er3 Er5 N1 20(4) . .
Er14 Er3 Er5 N1 101(3) . .
Er13 Er3 Er5 N1 -31(3) . .
Er11 Er3 Er5 N1 66.7(11) . .
Er7 Er3 Er5 N1 51.8(9) . .
Er20 Er3 Er5 N1 -40(2) . .
Er2 Er3 Er5 N1 18.8(14) . .
Er15 Er3 Er5 N1 43(8) . .
Er4 Er3 Er5 N1 55.5(13) . .
Er16 Er3 Er5 Er8 80(3) . .
Er9 Er3 Er5 Er8 23(5) . .
Er14 Er3 Er5 Er8 105(2) . .
Er13 Er3 Er5 Er8 -28(5) . .
Er11 Er3 Er5 Er8 69.9(14) . .
N1 Er3 Er5 Er8 3.2(19) . .
Er7 Er3 Er5 Er8 55.0(19) . .
Er20 Er3 Er5 Er8 -36.3(14) . .
Er2 Er3 Er5 Er8 22(3) . .
Er15 Er3 Er5 Er8 46(7) . .
Er4 Er3 Er5 Er8 58.8(10) . .
Er8 Er1 Er5 Er15 180(13) . .
Er6 Er1 Er5 Er15 -121(12) . .
Er4 Er1 Er5 Er15 70(12) . .
Er21 Er1 Er5 Er15 -122(13) . .
Er17 Er1 Er5 Er15 164(13) . .
Er19 Er1 Er5 Er15 -113(13) . .
Er10 Er1 Er5 Er15 110(13) . .
Er18 Er1 Er5 Er15 109(12) . .
Er1 Er1 Er5 Er15 -175(12) 6 .
Er11 Er1 Er5 Er15 82(12) . .
Er8 Er1 Er5 Er14 95(2) . .
Er15 Er1 Er5 Er14 -85(13) . .
Er6 Er1 Er5 Er14 154(2) . .
Er4 Er1 Er5 Er14 -14.9(16) . .
Er21 Er1 Er5 Er14 153(2) . .
Er17 Er1 Er5 Er14 79(2) . .
Er19 Er1 Er5 Er14 162(3) . .
Er10 Er1 Er5 Er14 25(5) . .
Er18 Er1 Er5 Er14 23.9(17) . .
Er1 Er1 Er5 Er14 99.9(16) 6 .
Er11 Er1 Er5 Er14 -2.8(16) . .
Er8 Er1 Er5 Er6 -59.5(19) . .
Er15 Er1 Er5 Er6 121(12) . .
Er4 Er1 Er5 Er6 -169.3(15) . .
Er21 Er1 Er5 Er6 -2(2) . .
Er17 Er1 Er5 Er6 -75.7(18) . .
Er19 Er1 Er5 Er6 7(3) . .
Er10 Er1 Er5 Er6 -130(5) . .
Er18 Er1 Er5 Er6 -130.5(14) . .
Er1 Er1 Er5 Er6 -54.6(12) 6 .
Er11 Er1 Er5 Er6 -157.2(15) . .
Er8 Er1 Er5 Er4 109.9(19) . .
Er15 Er1 Er5 Er4 -70(12) . .
Er6 Er1 Er5 Er4 169.3(15) . .
Er21 Er1 Er5 Er4 168(2) . .
Er17 Er1 Er5 Er4 93.6(17) . .
Er19 Er1 Er5 Er4 177(3) . .
Er10 Er1 Er5 Er4 39(4) . .
Er18 Er1 Er5 Er4 38.8(8) . .
Er1 Er1 Er5 Er4 114.7(7) 6 .
Er11 Er1 Er5 Er4 12.1(9) . .
Er8 Er1 Er5 Er11 97.7(19) . .
Er15 Er1 Er5 Er11 -82(12) . .
Er6 Er1 Er5 Er11 157.2(15) . .
Er4 Er1 Er5 Er11 -12.1(9) . .
Er21 Er1 Er5 Er11 156(2) . .
Er17 Er1 Er5 Er11 81.5(18) . .
Er19 Er1 Er5 Er11 164(3) . .
Er10 Er1 Er5 Er11 27(5) . .
Er18 Er1 Er5 Er11 26.7(11) . .
Er1 Er1 Er5 Er11 102.6(9) 6 .
Er8 Er1 Er5 Er3 46(3) . .
Er15 Er1 Er5 Er3 -134(13) . .
Er6 Er1 Er5 Er3 106(3) . .
Er4 Er1 Er5 Er3 -64(3) . .
Er21 Er1 Er5 Er3 104(3) . .
Er17 Er1 Er5 Er3 30(3) . .
Er19 Er1 Er5 Er3 113(4) . .
Er10 Er1 Er5 Er3 -24(6) . .
Er18 Er1 Er5 Er3 -25(3) . .
Er1 Er1 Er5 Er3 51(3) 6 .
Er11 Er1 Er5 Er3 -51(3) . .
Er8 Er1 Er5 Er20 -44.2(18) . .
Er15 Er1 Er5 Er20 136(13) . .
Er6 Er1 Er5 Er20 15.2(18) . .
Er4 Er1 Er5 Er20 -154.1(15) . .
Er21 Er1 Er5 Er20 14(2) . .
Er17 Er1 Er5 Er20 -60.5(19) . .
Er19 Er1 Er5 Er20 22(3) . .
Er10 Er1 Er5 Er20 -115(5) . .
Er18 Er1 Er5 Er20 -115.3(15) . .
Er1 Er1 Er5 Er20 -39.3(13) 6 .
Er11 Er1 Er5 Er20 -141.9(16) . .
Er8 Er1 Er5 Er16 74(2) . .
Er15 Er1 Er5 Er16 -106(13) . .
Er6 Er1 Er5 Er16 133.2(15) . .
Er4 Er1 Er5 Er16 -36.1(11) . .
Er21 Er1 Er5 Er16 131.5(19) . .
Er17 Er1 Er5 Er16 57.5(18) . .
Er19 Er1 Er5 Er16 140(3) . .
Er10 Er1 Er5 Er16 3(5) . .
Er18 Er1 Er5 Er16 2.7(12) . .
Er1 Er1 Er5 Er16 78.6(11) 6 .
Er11 Er1 Er5 Er16 -24.0(11) . .
Er8 Er1 Er5 Er17 16(2) . .
Er15 Er1 Er5 Er17 -164(13) . .
Er6 Er1 Er5 Er17 75.7(18) . .
Er4 Er1 Er5 Er17 -93.6(17) . .
Er21 Er1 Er5 Er17 74(2) . .
Er19 Er1 Er5 Er17 83(3) . .
Er10 Er1 Er5 Er17 -54(5) . .
Er18 Er1 Er5 Er17 -54.8(16) . .
Er1 Er1 Er5 Er17 21.1(16) 6 .
Er11 Er1 Er5 Er17 -81.5(18) . .
Er8 Er1 Er5 N1 33.2(16) . .
Er15 Er1 Er5 N1 -147(12) . .
Er6 Er1 Er5 N1 92.7(12) . .
Er4 Er1 Er5 N1 -76.6(7) . .
Er21 Er1 Er5 N1 91.1(18) . .
Er17 Er1 Er5 N1 17.0(15) . .
Er19 Er1 Er5 N1 100(3) . .
Er10 Er1 Er5 N1 -37(5) . .
Er18 Er1 Er5 N1 -37.8(7) . .
Er1 Er1 Er5 N1 38.1(5) 6 .
Er11 Er1 Er5 N1 -64.5(9) . .
Er15 Er1 Er5 Er8 -180(13) . .
Er6 Er1 Er5 Er8 59.5(19) . .
Er4 Er1 Er5 Er8 -109.9(19) . .
Er21 Er1 Er5 Er8 58(2) . .
Er17 Er1 Er5 Er8 -16(2) . .
Er19 Er1 Er5 Er8 67(3) . .
Er10 Er1 Er5 Er8 -70(4) . .
Er18 Er1 Er5 Er8 -71.1(17) . .
Er1 Er1 Er5 Er8 4.9(15) 6 .
Er11 Er1 Er5 Er8 -97.7(19) . .
Er8 Er1 Er6 Er15 151(3) . .
Er4 Er1 Er6 Er15 27(3) . .
Er21 Er1 Er6 Er15 -163(4) . .
Er17 Er1 Er6 Er15 105(3) . .
Er19 Er1 Er6 Er15 -159(3) . .
Er5 Er1 Er6 Er15 18(3) . .
Er10 Er1 Er6 Er15 -179(4) . .
Er18 Er1 Er6 Er15 72(3) . .
Er1 Er1 Er6 Er15 150(3) 6 .
Er11 Er1 Er6 Er15 35(3) . .
Er8 Er1 Er6 Er5 132.4(13) . .
Er15 Er1 Er6 Er5 -18(3) . .
Er4 Er1 Er6 Er5 8.7(12) . .
Er21 Er1 Er6 Er5 178.5(17) . .
Er17 Er1 Er6 Er5 86.6(13) . .
Er19 Er1 Er6 Er5 -176.9(11) . .
Er10 Er1 Er6 Er5 162.8(18) . .
Er18 Er1 Er6 Er5 53.4(15) . .
Er1 Er1 Er6 Er5 131.6(9) 6 .
Er11 Er1 Er6 Er5 17.2(11) . .
Er8 Er1 Er6 Er20 -25(2) . .
Er15 Er1 Er6 Er20 -176(4) . .
Er4 Er1 Er6 Er20 -149(2) . .
Er21 Er1 Er6 Er20 21(2) . .
Er17 Er1 Er6 Er20 -71(3) . .
Er19 Er1 Er6 Er20 25(3) . .
Er5 Er1 Er6 Er20 -158(3) . .
Er10 Er1 Er6 Er20 5(3) . .
Er18 Er1 Er6 Er20 -104(2) . .
Er1 Er1 Er6 Er20 -26(2) 6 .
Er11 Er1 Er6 Er20 -141(2) . .
Er8 Er1 Er6 Er21 -46.1(15) . .
Er15 Er1 Er6 Er21 163(4) . .
Er4 Er1 Er6 Er21 -169.8(18) . .
Er17 Er1 Er6 Er21 -91.9(19) . .
Er19 Er1 Er6 Er21 4.6(17) . .
Er5 Er1 Er6 Er21 -178.5(17) . .
Er10 Er1 Er6 Er21 -16(2) . .
Er18 Er1 Er6 Er21 -125.2(19) . .
Er1 Er1 Er6 Er21 -47.0(14) 6 .
Er11 Er1 Er6 Er21 -161.3(17) . .
Er8 Er1 Er6 Er17 45.8(15) . .
Er15 Er1 Er6 Er17 -105(3) . .
Er4 Er1 Er6 Er17 -77.9(14) . .
Er21 Er1 Er6 Er17 91.9(19) . .
Er19 Er1 Er6 Er17 96.5(16) . .
Er5 Er1 Er6 Er17 -86.6(13) . .
Er10 Er1 Er6 Er17 76(2) . .
Er18 Er1 Er6 Er17 -33.2(16) . .
Er1 Er1 Er6 Er17 44.9(12) 6 .
Er11 Er1 Er6 Er17 -69.4(13) . .
Er15 Er1 Er6 Er8 -151(3) . .
Er4 Er1 Er6 Er8 -123.7(15) . .
Er21 Er1 Er6 Er8 46.1(15) . .
Er17 Er1 Er6 Er8 -45.8(15) . .
Er19 Er1 Er6 Er8 50.7(13) . .
Er5 Er1 Er6 Er8 -132.4(13) . .
Er10 Er1 Er6 Er8 30.3(17) . .
Er18 Er1 Er6 Er8 -79.1(13) . .
Er1 Er1 Er6 Er8 -0.9(12) 6 .
Er11 Er1 Er6 Er8 -115.2(14) . .
Er8 Er1 Er6 Er6 0.9(12) . 6
Er15 Er1 Er6 Er6 -150(3) . 6
Er4 Er1 Er6 Er6 -122.8(8) . 6
Er21 Er1 Er6 Er6 47.0(15) . 6
Er17 Er1 Er6 Er6 -44.9(12) . 6
Er19 Er1 Er6 Er6 51.5(11) . 6
Er5 Er1 Er6 Er6 -131.6(9) . 6
Er10 Er1 Er6 Er6 31(2) . 6
Er18 Er1 Er6 Er6 -78.2(12) . 6
Er1 Er1 Er6 Er6 0.002(2) 6 6
Er11 Er1 Er6 Er6 -114.4(7) . 6
Er8 Er1 Er6 Er4 123.7(15) . .
Er15 Er1 Er6 Er4 -27(3) . .
Er21 Er1 Er6 Er4 169.8(18) . .
Er17 Er1 Er6 Er4 77.9(14) . .
Er19 Er1 Er6 Er4 174.4(17) . .
Er5 Er1 Er6 Er4 -8.7(12) . .
Er10 Er1 Er6 Er4 154(2) . .
Er18 Er1 Er6 Er4 44.7(10) . .
Er1 Er1 Er6 Er4 122.8(8) 6 .
Er11 Er1 Er6 Er4 8.5(8) . .
Er8 Er1 Er6 N1 63.9(11) . .
Er15 Er1 Er6 N1 -87(3) . .
Er4 Er1 Er6 N1 -59.9(8) . .
Er21 Er1 Er6 N1 110.0(16) . .
Er17 Er1 Er6 N1 18.1(10) . .
Er19 Er1 Er6 N1 114.5(11) . .
Er5 Er1 Er6 N1 -68.6(8) . .
Er10 Er1 Er6 N1 94(2) . .
Er18 Er1 Er6 N1 -15.2(12) . .
Er1 Er1 Er6 N1 63.0(4) 6 .
Er11 Er1 Er6 N1 -51.4(7) . .
Er8 Er1 Er6 Er14 122.5(13) . .
Er15 Er1 Er6 Er14 -28(3) . .
Er4 Er1 Er6 Er14 -1.2(10) . .
Er21 Er1 Er6 Er14 168.6(16) . .
Er17 Er1 Er6 Er14 76.7(13) . .
Er19 Er1 Er6 Er14 173.1(11) . .
Er5 Er1 Er6 Er14 -10.0(7) . .
Er10 Er1 Er6 Er14 152.8(19) . .
Er18 Er1 Er6 Er14 43.4(14) . .
Er1 Er1 Er6 Er14 121.6(6) 6 .
Er11 Er1 Er6 Er14 7.2(9) . .
Er8 Er1 Er6 Er1 0.9(12) . 6
Er15 Er1 Er6 Er1 -150(3) . 6
Er4 Er1 Er6 Er1 -122.8(8) . 6
Er21 Er1 Er6 Er1 47.0(15) . 6
Er17 Er1 Er6 Er1 -44.9(12) . 6
Er19 Er1 Er6 Er1 51.5(11) . 6
Er5 Er1 Er6 Er1 -131.6(9) . 6
Er10 Er1 Er6 Er1 31(2) . 6
Er18 Er1 Er6 Er1 -78.2(12) . 6
Er11 Er1 Er6 Er1 -114.4(7) . 6
Er14 Er5 Er6 Er15 -82(6) . .
Er4 Er5 Er6 Er15 -31(4) . .
Er11 Er5 Er6 Er15 -48(4) . .
Er3 Er5 Er6 Er15 -138(5) . .
Er1 Er5 Er6 Er15 -23(4) . .
Er20 Er5 Er6 Er15 -112(10) . .
Er16 Er5 Er6 Er15 -102(5) . .
Er17 Er5 Er6 Er15 -90(4) . .
N1 Er5 Er6 Er15 -98(4) . .
Er8 Er5 Er6 Er15 -55(4) . .
Er15 Er5 Er6 Er1 23(4) . .
Er14 Er5 Er6 Er1 -59(5) . .
Er4 Er5 Er6 Er1 -7.7(10) . .
Er11 Er5 Er6 Er1 -25.2(17) . .
Er3 Er5 Er6 Er1 -115(3) . .
Er20 Er5 Er6 Er1 -90(9) . .
Er16 Er5 Er6 Er1 -79(2) . .
Er17 Er5 Er6 Er1 -67.3(15) . .
N1 Er5 Er6 Er1 -75.2(10) . .
Er8 Er5 Er6 Er1 -31.7(10) . .
Er15 Er5 Er6 Er20 112(10) . .
Er14 Er5 Er6 Er20 30(11) . .
Er4 Er5 Er6 Er20 82(9) . .
Er11 Er5 Er6 Er20 64(9) . .
Er3 Er5 Er6 Er20 -26(10) . .
Er1 Er5 Er6 Er20 90(9) . .
Er16 Er5 Er6 Er20 11(10) . .
Er17 Er5 Er6 Er20 22(9) . .
N1 Er5 Er6 Er20 14(9) . .
Er8 Er5 Er6 Er20 58(8) . .
Er15 Er5 Er6 Er21 26(5) . .
Er14 Er5 Er6 Er21 -56(7) . .
Er4 Er5 Er6 Er21 -5(4) . .
Er11 Er5 Er6 Er21 -22(4) . .
Er3 Er5 Er6 Er21 -112(4) . .
Er1 Er5 Er6 Er21 3(3) . .
Er20 Er5 Er6 Er21 -87(8) . .
Er16 Er5 Er6 Er21 -76(5) . .
Er17 Er5 Er6 Er21 -64(4) . .
N1 Er5 Er6 Er21 -72(4) . .
Er8 Er5 Er6 Er21 -29(3) . .
Er15 Er5 Er6 Er17 90(4) . .
Er14 Er5 Er6 Er17 8(5) . .
Er4 Er5 Er6 Er17 59.6(14) . .
Er11 Er5 Er6 Er17 42.1(19) . .
Er3 Er5 Er6 Er17 -48(3) . .
Er1 Er5 Er6 Er17 67.3(15) . .
Er20 Er5 Er6 Er17 -22(9) . .
Er16 Er5 Er6 Er17 -12(3) . .
N1 Er5 Er6 Er17 -7.9(14) . .
Er8 Er5 Er6 Er17 35.6(14) . .
Er15 Er5 Er6 Er8 55(4) . .
Er14 Er5 Er6 Er8 -27(5) . .
Er4 Er5 Er6 Er8 24.0(12) . .
Er11 Er5 Er6 Er8 7(2) . .
Er3 Er5 Er6 Er8 -84(3) . .
Er1 Er5 Er6 Er8 31.7(10) . .
Er20 Er5 Er6 Er8 -58(8) . .
Er16 Er5 Er6 Er8 -47(3) . .
Er17 Er5 Er6 Er8 -35.6(14) . .
N1 Er5 Er6 Er8 -43.5(11) . .
Er15 Er5 Er6 Er6 122(4) . 6
Er14 Er5 Er6 Er6 40(5) . 6
Er4 Er5 Er6 Er6 91.1(10) . 6
Er11 Er5 Er6 Er6 73.6(17) . 6
Er3 Er5 Er6 Er6 -16(3) . 6
Er1 Er5 Er6 Er6 98.8(13) . 6
Er20 Er5 Er6 Er6 9(8) . 6
Er16 Er5 Er6 Er6 20(3) . 6
Er17 Er5 Er6 Er6 31.5(14) . 6
N1 Er5 Er6 Er6 23.6(10) . 6
Er8 Er5 Er6 Er6 67.1(10) . 6
Er15 Er5 Er6 Er4 31(4) . .
Er14 Er5 Er6 Er4 -51(4) . .
Er11 Er5 Er6 Er4 -17.5(11) . .
Er3 Er5 Er6 Er4 -108(2) . .
Er1 Er5 Er6 Er4 7.7(10) . .
Er20 Er5 Er6 Er4 -82(9) . .
Er16 Er5 Er6 Er4 -71.2(19) . .
Er17 Er5 Er6 Er4 -59.6(14) . .
N1 Er5 Er6 Er4 -67.5(5) . .
Er8 Er5 Er6 Er4 -24.0(12) . .
Er15 Er5 Er6 N1 98(4) . .
Er14 Er5 Er6 N1 16(4) . .
Er4 Er5 Er6 N1 67.5(5) . .
Er11 Er5 Er6 N1 50.0(12) . .
Er3 Er5 Er6 N1 -40(2) . .
Er1 Er5 Er6 N1 75.2(10) . .
Er20 Er5 Er6 N1 -14(9) . .
Er16 Er5 Er6 N1 -3.7(19) . .
Er17 Er5 Er6 N1 7.9(14) . .
Er8 Er5 Er6 N1 43.5(11) . .
Er15 Er5 Er6 Er14 82(6) . .
Er4 Er5 Er6 Er14 51(4) . .
Er11 Er5 Er6 Er14 34(4) . .
Er3 Er5 Er6 Er14 -56(4) . .
Er1 Er5 Er6 Er14 59(5) . .
Er20 Er5 Er6 Er14 -30(11) . .
Er16 Er5 Er6 Er14 -20(3) . .
Er17 Er5 Er6 Er14 -8(5) . .
N1 Er5 Er6 Er14 -16(4) . .
Er8 Er5 Er6 Er14 27(5) . .
Er15 Er5 Er6 Er1 81(4) . 6
Er14 Er5 Er6 Er1 -1(5) . 6
Er4 Er5 Er6 Er1 50.3(15) . 6
Er11 Er5 Er6 Er1 33(2) . 6
Er3 Er5 Er6 Er1 -57(3) . 6
Er1 Er5 Er6 Er1 58.0(15) . 6
Er20 Er5 Er6 Er1 -32(8) . 6
Er16 Er5 Er6 Er1 -21(3) . 6
Er17 Er5 Er6 Er1 -9.3(15) . 6
N1 Er5 Er6 Er1 -17.2(14) . 6
Er8 Er5 Er6 Er1 26.3(7) . 6
Er9 Er2 Er7 Er12 -80.9(17) 6 .
Er9 Er2 Er7 Er12 -136.6(17) . .
Er13 Er2 Er7 Er12 -123.9(16) . .
Er7 Er2 Er7 Er12 -16.9(16) 6 .
N1 Er2 Er7 Er12 -67.6(14) . .
Er16 Er2 Er7 Er12 -54.8(16) 6 .
Er16 Er2 Er7 Er12 -139.1(16) . .
Er3 Er2 Er7 Er12 -130.6(17) . .
Er3 Er2 Er7 Er12 -77.5(19) 6 .
Er18 Er2 Er7 Er12 -36.2(15) . .
Er9 Er2 Er7 Er16 58.2(13) 6 .
Er9 Er2 Er7 Er16 2.5(10) . .
Er12 Er2 Er7 Er16 139.1(16) . .
Er13 Er2 Er7 Er16 15.2(11) . .
Er7 Er2 Er7 Er16 122.2(8) 6 .
N1 Er2 Er7 Er16 71.5(7) . .
Er16 Er2 Er7 Er16 84.3(13) 6 .
Er3 Er2 Er7 Er16 8.5(11) . .
Er3 Er2 Er7 Er16 61.5(17) 6 .
Er18 Er2 Er7 Er16 102.9(12) . .
Er9 Er2 Er7 Er11 13(2) 6 .
Er9 Er2 Er7 Er11 -43.1(17) . .
Er12 Er2 Er7 Er11 94(2) . .
Er13 Er2 Er7 Er11 -30.4(18) . .
Er7 Er2 Er7 Er11 76.6(18) 6 .
N1 Er2 Er7 Er11 26.0(14) . .
Er16 Er2 Er7 Er11 38.8(19) 6 .
Er16 Er2 Er7 Er11 -45.5(15) . .
Er3 Er2 Er7 Er11 -37.0(17) . .
Er3 Er2 Er7 Er11 16(2) 6 .
Er18 Er2 Er7 Er11 57.4(15) . .
Er9 Er2 Er7 Er9 55.7(15) 6 .
Er12 Er2 Er7 Er9 136.6(17) . .
Er13 Er2 Er7 Er9 12.7(13) . .
Er7 Er2 Er7 Er9 119.7(10) 6 .
N1 Er2 Er7 Er9 69.0(9) . .
Er16 Er2 Er7 Er9 81.9(12) 6 .
Er16 Er2 Er7 Er9 -2.5(10) . .
Er3 Er2 Er7 Er9 6.1(13) . .
Er3 Er2 Er7 Er9 59.1(16) 6 .
Er18 Er2 Er7 Er9 100.5(13) . .
Er9 Er2 Er7 Er18 -44.8(16) 6 .
Er9 Er2 Er7 Er18 -100.5(13) . .
Er12 Er2 Er7 Er18 36.2(15) . .
Er13 Er2 Er7 Er18 -87.8(13) . .
Er7 Er2 Er7 Er18 19.2(14) 6 .
N1 Er2 Er7 Er18 -31.4(10) . .
Er16 Er2 Er7 Er18 -18.6(15) 6 .
Er16 Er2 Er7 Er18 -102.9(12) . .
Er3 Er2 Er7 Er18 -94.4(14) . .
Er3 Er2 Er7 Er18 -41.4(17) 6 .
Er9 Er2 Er7 N1 -13.3(12) 6 .
Er9 Er2 Er7 N1 -69.0(9) . .
Er12 Er2 Er7 N1 67.6(14) . .
Er13 Er2 Er7 N1 -56.3(10) . .
Er7 Er2 Er7 N1 50.7(8) 6 .
Er16 Er2 Er7 N1 12.8(10) 6 .
Er16 Er2 Er7 N1 -71.5(7) . .
Er3 Er2 Er7 N1 -63.0(11) . .
Er3 Er2 Er7 N1 -9.9(14) 6 .
Er18 Er2 Er7 N1 31.4(10) . .
Er9 Er2 Er7 Er14 38.9(14) 6 .
Er9 Er2 Er7 Er14 -16.7(10) . .
Er12 Er2 Er7 Er14 119.9(16) . .
Er13 Er2 Er7 Er14 -4.0(12) . .
Er7 Er2 Er7 Er14 103.0(9) 6 .
N1 Er2 Er7 Er14 52.3(7) . .
Er16 Er2 Er7 Er14 65.1(12) 6 .
Er16 Er2 Er7 Er14 -19.2(6) . .
Er3 Er2 Er7 Er14 -10.7(12) . .
Er3 Er2 Er7 Er14 42.3(16) 6 .
Er18 Er2 Er7 Er14 83.7(12) . .
Er9 Er2 Er7 Er3 49.6(15) 6 .
Er9 Er2 Er7 Er3 -6.1(13) . .
Er12 Er2 Er7 Er3 130.6(18) . .
Er13 Er2 Er7 Er3 6.6(13) . .
Er7 Er2 Er7 Er3 113.6(11) 6 .
N1 Er2 Er7 Er3 63.0(11) . .
Er16 Er2 Er7 Er3 75.8(15) 6 .
Er16 Er2 Er7 Er3 -8.5(11) . .
Er3 Er2 Er7 Er3 53.0(18) 6 .
Er18 Er2 Er7 Er3 94.4(14) . .
Er9 Er2 Er7 Er4 -5.7(16) 6 .
Er9 Er2 Er7 Er4 -61.4(11) . .
Er12 Er2 Er7 Er4 75.3(16) . .
Er13 Er2 Er7 Er4 -48.7(13) . .
Er7 Er2 Er7 Er4 58.3(12) 6 .
N1 Er2 Er7 Er4 7.7(7) . .
Er16 Er2 Er7 Er4 20.5(14) 6 .
Er16 Er2 Er7 Er4 -63.8(9) . .
Er3 Er2 Er7 Er4 -55.3(12) . .
Er3 Er2 Er7 Er4 -2.3(17) 6 .
Er18 Er2 Er7 Er4 39.1(9) . .
Er9 Er2 Er7 Er18 -51.6(13) 6 6
Er9 Er2 Er7 Er18 -107.3(10) . 6
Er12 Er2 Er7 Er18 29.3(14) . 6
Er13 Er2 Er7 Er18 -94.6(11) . 6
Er7 Er2 Er7 Er18 12.4(9) 6 6
N1 Er2 Er7 Er18 -38.3(6) . 6
Er16 Er2 Er7 Er18 -25.5(10) 6 6
Er16 Er2 Er7 Er18 -109.8(9) . 6
Er3 Er2 Er7 Er18 -101.2(11) . 6
Er3 Er2 Er7 Er18 -48.2(15) 6 6
Er18 Er2 Er7 Er18 -6.8(6) . 6
Er9 Er2 Er7 Er17 -14.5(14) 6 .
Er9 Er2 Er7 Er17 -70.2(11) . .
Er12 Er2 Er7 Er17 66.4(15) . .
Er13 Er2 Er7 Er17 -57.5(12) . .
Er7 Er2 Er7 Er17 49.5(10) 6 .
N1 Er2 Er7 Er17 -1.2(8) . .
Er16 Er2 Er7 Er17 11.7(12) 6 .
Er16 Er2 Er7 Er17 -72.7(10) . .
Er3 Er2 Er7 Er17 -64.1(12) . .
Er3 Er2 Er7 Er17 -11.1(16) 6 .
Er18 Er2 Er7 Er17 30.3(11) . .
Er15 Er1 Er8 Er1 30(11) . 6
Er6 Er1 Er8 Er1 -6(8) . 6
Er4 Er1 Er8 Er1 95(7) . 6
Er21 Er1 Er8 Er1 -74(7) . 6
Er17 Er1 Er8 Er1 49(7) . 6
Er19 Er1 Er8 Er1 -123(7) . 6
Er5 Er1 Er8 Er1 30(8) . 6
Er10 Er1 Er8 Er1 -165(7) . 6
Er18 Er1 Er8 Er1 104(7) . 6
Er11 Er1 Er8 Er1 87(7) . 6
Er15 Er1 Er8 Er21 104(6) . .
Er6 Er1 Er8 Er21 69(3) . .
Er4 Er1 Er8 Er21 169(3) . .
Er17 Er1 Er8 Er21 123(3) . .
Er19 Er1 Er8 Er21 -49(2) . .
Er5 Er1 Er8 Er21 104(3) . .
Er10 Er1 Er8 Er21 -91(2) . .
Er18 Er1 Er8 Er21 178(2) . .
Er1 Er1 Er8 Er21 74(7) 6 .
Er11 Er1 Er8 Er21 161(3) . .
Er15 Er1 Er8 Er19 153(6) . .
Er6 Er1 Er8 Er19 117.4(16) . .
Er4 Er1 Er8 Er19 -141.7(18) . .
Er21 Er1 Er8 Er19 49(2) . .
Er17 Er1 Er8 Er19 172(2) . .
Er5 Er1 Er8 Er19 153.0(17) . .
Er10 Er1 Er8 Er19 -41.8(12) . .
Er18 Er1 Er8 Er19 -133.3(15) . .
Er1 Er1 Er8 Er19 123(7) 6 .
Er11 Er1 Er8 Er19 -150.5(15) . .
Er15 Er1 Er8 Er17 -19(6) . .
Er6 Er1 Er8 Er17 -55(2) . .
Er4 Er1 Er8 Er17 46(2) . .
Er21 Er1 Er8 Er17 -123(3) . .
Er19 Er1 Er8 Er17 -172(2) . .
Er5 Er1 Er8 Er17 -19(2) . .
Er10 Er1 Er8 Er17 146(2) . .
Er18 Er1 Er8 Er17 55(2) . .
Er1 Er1 Er8 Er17 -49(7) 6 .
Er11 Er1 Er8 Er17 37(2) . .
Er15 Er1 Er8 Er10 -165(6) . .
Er6 Er1 Er8 Er10 159.2(13) . .
Er4 Er1 Er8 Er10 -99.9(16) . .
Er21 Er1 Er8 Er10 91(2) . .
Er17 Er1 Er8 Er10 -146(2) . .
Er19 Er1 Er8 Er10 41.8(12) . .
Er5 Er1 Er8 Er10 -165.2(14) . .
Er18 Er1 Er8 Er10 -91.5(12) . .
Er1 Er1 Er8 Er10 165(7) 6 .
Er11 Er1 Er8 Er10 -108.7(13) . .
Er15 Er1 Er8 Er6 36(5) . .
Er4 Er1 Er8 Er6 100.8(17) . .
Er21 Er1 Er8 Er6 -69(3) . .
Er17 Er1 Er8 Er6 55(2) . .
Er19 Er1 Er8 Er6 -117.4(16) . .
Er5 Er1 Er8 Er6 35.6(11) . .
Er10 Er1 Er8 Er6 -159.2(13) . .
Er18 Er1 Er8 Er6 109.3(13) . .
Er1 Er1 Er8 Er6 6(8) 6 .
Er11 Er1 Er8 Er6 92.1(14) . .
Er15 Er1 Er8 Er6 34(6) . 6
Er6 Er1 Er8 Er6 -1.1(15) . 6
Er4 Er1 Er8 Er6 99.7(17) . 6
Er21 Er1 Er8 Er6 -70(3) . 6
Er17 Er1 Er8 Er6 54(2) . 6
Er19 Er1 Er8 Er6 -118.5(18) . 6
Er5 Er1 Er8 Er6 34(2) . 6
Er10 Er1 Er8 Er6 -160.3(16) . 6
Er18 Er1 Er8 Er6 108.2(12) . 6
Er1 Er1 Er8 Er6 4(6) 6 6
Er11 Er1 Er8 Er6 91.0(15) . 6
Er15 Er1 Er8 Er15 13(5) . 6
Er6 Er1 Er8 Er15 -23(4) . 6
Er4 Er1 Er8 Er15 78(4) . 6
Er21 Er1 Er8 Er15 -91(4) . 6
Er17 Er1 Er8 Er15 32(4) . 6
Er19 Er1 Er8 Er15 -140(4) . 6
Er5 Er1 Er8 Er15 13(4) . 6
Er10 Er1 Er8 Er15 178(4) . 6
Er18 Er1 Er8 Er15 87(3) . 6
Er1 Er1 Er8 Er15 -17(6) 6 6
Er11 Er1 Er8 Er15 69(4) . 6
Er6 Er1 Er8 Er15 -36(5) . .
Er4 Er1 Er8 Er15 65(5) . .
Er21 Er1 Er8 Er15 -104(6) . .
Er17 Er1 Er8 Er15 19(6) . .
Er19 Er1 Er8 Er15 -153(6) . .
Er5 Er1 Er8 Er15 0(5) . .
Er10 Er1 Er8 Er15 165(6) . .
Er18 Er1 Er8 Er15 74(6) . .
Er1 Er1 Er8 Er15 -30(11) 6 .
Er11 Er1 Er8 Er15 57(6) . .
Er15 Er1 Er8 Er18 -67(6) . 6
Er6 Er1 Er8 Er18 -102.8(14) . 6
Er4 Er1 Er8 Er18 -2(2) . 6
Er21 Er1 Er8 Er18 -171(3) . 6
Er17 Er1 Er8 Er18 -48(2) . 6
Er19 Er1 Er8 Er18 139.7(17) . 6
Er5 Er1 Er8 Er18 -67.3(19) . 6
Er10 Er1 Er8 Er18 97.9(14) . 6
Er18 Er1 Er8 Er18 6.4(7) . 6
Er1 Er1 Er8 Er18 -97(7) 6 6
Er11 Er1 Er8 Er18 -10.7(16) . 6
Er15 Er1 Er8 Er18 -74(6) . .
Er6 Er1 Er8 Er18 -109.3(13) . .
Er4 Er1 Er8 Er18 -8.5(14) . .
Er21 Er1 Er8 Er18 -178(2) . .
Er17 Er1 Er8 Er18 -55(2) . .
Er19 Er1 Er8 Er18 133.3(15) . .
Er5 Er1 Er8 Er18 -73.7(15) . .
Er10 Er1 Er8 Er18 91.5(12) . .
Er1 Er1 Er8 Er18 -104(7) 6 .
Er11 Er1 Er8 Er18 -17.2(11) . .
Er15 Er6 Er8 Er1 154(3) . 6
Er1 Er6 Er8 Er1 178(3) . 6
Er5 Er6 Er8 Er1 120.9(19) . 6
Er20 Er6 Er8 Er1 -35(3) . 6
Er21 Er6 Er8 Er1 -78(2) . 6
Er17 Er6 Er8 Er1 66.3(19) . 6
Er6 Er6 Er8 Er1 -0.8(11) 6 6
Er4 Er6 Er8 Er1 140.7(14) . 6
N1 Er6 Er8 Er1 75.0(13) . 6
Er14 Er6 Er8 Er1 115.3(16) . 6
Er15 Er6 Er8 Er1 -24(3) . .
Er5 Er6 Er8 Er1 -57.1(18) . .
Er20 Er6 Er8 Er1 147(3) . .
Er21 Er6 Er8 Er1 103(2) . .
Er17 Er6 Er8 Er1 -112(2) . .
Er6 Er6 Er8 Er1 -178.9(14) 6 .
Er4 Er6 Er8 Er1 -37.4(13) . .
N1 Er6 Er8 Er1 -103.1(15) . .
Er14 Er6 Er8 Er1 -62.8(16) . .
Er1 Er6 Er8 Er1 -178(3) 6 .
Er15 Er6 Er8 Er21 -127(3) . .
Er1 Er6 Er8 Er21 -103(2) . .
Er5 Er6 Er8 Er21 -161(2) . .
Er20 Er6 Er8 Er21 43(2) . .
Er17 Er6 Er8 Er21 145(2) . .
Er6 Er6 Er8 Er21 77.6(16) 6 .
Er4 Er6 Er8 Er21 -140.9(16) . .
N1 Er6 Er8 Er21 153.4(16) . .
Er14 Er6 Er8 Er21 -166.2(18) . .
Er1 Er6 Er8 Er21 78(2) 6 .
Er15 Er6 Er8 Er19 -98(3) . .
Er1 Er6 Er8 Er19 -73.8(16) . .
Er5 Er6 Er8 Er19 -131.0(15) . .
Er20 Er6 Er8 Er19 73(3) . .
Er21 Er6 Er8 Er19 29.6(16) . .
Er17 Er6 Er8 Er19 174.4(18) . .
Er6 Er6 Er8 Er19 107.3(12) 6 .
Er4 Er6 Er8 Er19 -111.2(10) . .
N1 Er6 Er8 Er19 -176.9(10) . .
Er14 Er6 Er8 Er19 -136.6(11) . .
Er1 Er6 Er8 Er19 108.1(18) 6 .
Er15 Er6 Er8 Er17 88(3) . .
Er1 Er6 Er8 Er17 112(2) . .
Er5 Er6 Er8 Er17 54.7(17) . .
Er20 Er6 Er8 Er17 -101(3) . .
Er21 Er6 Er8 Er17 -145(2) . .
Er6 Er6 Er8 Er17 -67.1(15) 6 .
Er4 Er6 Er8 Er17 74.4(15) . .
N1 Er6 Er8 Er17 8.7(14) . .
Er14 Er6 Er8 Er17 49.0(15) . .
Er1 Er6 Er8 Er17 -66.3(19) 6 .
Er15 Er6 Er8 Er10 -57(3) . .
Er1 Er6 Er8 Er10 -33(2) . .
Er5 Er6 Er8 Er10 -90.5(19) . .
Er20 Er6 Er8 Er10 114(3) . .
Er21 Er6 Er8 Er10 70(2) . .
Er17 Er6 Er8 Er10 -145(2) . .
Er6 Er6 Er8 Er10 147.7(19) 6 .
Er4 Er6 Er8 Er10 -70.7(16) . .
N1 Er6 Er8 Er10 -136.5(16) . .
Er14 Er6 Er8 Er10 -96.1(17) . .
Er1 Er6 Er8 Er10 149(2) 6 .
Er15 Er6 Er8 Er6 155(3) . 6
Er1 Er6 Er8 Er6 178.9(14) . 6
Er5 Er6 Er8 Er6 121.8(14) . 6
Er20 Er6 Er8 Er6 -34(3) . 6
Er21 Er6 Er8 Er6 -77.6(16) . 6
Er17 Er6 Er8 Er6 67.1(15) . 6
Er4 Er6 Er8 Er6 141.5(5) . 6
N1 Er6 Er8 Er6 75.8(6) . 6
Er14 Er6 Er8 Er6 116.2(9) . 6
Er1 Er6 Er8 Er6 0.8(11) 6 6
Er15 Er6 Er8 Er15 142(4) . 6
Er1 Er6 Er8 Er15 166(2) . 6
Er5 Er6 Er8 Er15 109(2) . 6
Er20 Er6 Er8 Er15 -47(3) . 6
Er21 Er6 Er8 Er15 -90(2) . 6
Er17 Er6 Er8 Er15 54(2) . 6
Er6 Er6 Er8 Er15 -12.7(16) 6 6
Er4 Er6 Er8 Er15 128.8(18) . 6
N1 Er6 Er8 Er15 63.1(17) . 6
Er14 Er6 Er8 Er15 103(2) . 6
Er1 Er6 Er8 Er15 -11.8(19) 6 6
Er1 Er6 Er8 Er15 24(3) . .
Er5 Er6 Er8 Er15 -33(2) . .
Er20 Er6 Er8 Er15 171(4) . .
Er21 Er6 Er8 Er15 127(3) . .
Er17 Er6 Er8 Er15 -88(3) . .
Er6 Er6 Er8 Er15 -155(3) 6 .
Er4 Er6 Er8 Er15 -13(3) . .
N1 Er6 Er8 Er15 -79(3) . .
Er14 Er6 Er8 Er15 -39(3) . .
Er1 Er6 Er8 Er15 -154(3) 6 .
Er15 Er6 Er8 Er18 74(3) . 6
Er1 Er6 Er8 Er18 97.6(16) . 6
Er5 Er6 Er8 Er18 40.4(18) . 6
Er20 Er6 Er8 Er18 -116(3) . 6
Er21 Er6 Er8 Er18 -159.0(17) . 6
Er17 Er6 Er8 Er18 -14.2(17) . 6
Er6 Er6 Er8 Er18 -81.4(8) 6 6
Er4 Er6 Er8 Er18 60.2(10) . 6
N1 Er6 Er8 Er18 -5.5(9) . 6
Er14 Er6 Er8 Er18 34.8(13) . 6
Er1 Er6 Er8 Er18 -80.5(14) 6 6
Er15 Er6 Er8 Er18 40(3) . .
Er1 Er6 Er8 Er18 63.7(15) . .
Er5 Er6 Er8 Er18 6.6(15) . .
Er20 Er6 Er8 Er18 -149(3) . .
Er21 Er6 Er8 Er18 167.1(17) . .
Er17 Er6 Er8 Er18 -48.1(16) . .
Er6 Er6 Er8 Er18 -115.2(8) 6 .
Er4 Er6 Er8 Er18 26.3(7) . .
N1 Er6 Er8 Er18 -39.4(7) . .
Er14 Er6 Er8 Er18 0.9(11) . .
Er1 Er6 Er8 Er18 -114.4(15) 6 .
Er14 Er3 Er9 Er16 29(2) . .
Er5 Er3 Er9 Er16 66(4) . .
Er13 Er3 Er9 Er16 175(3) . .
Er11 Er3 Er9 Er16 30.1(16) . .
N1 Er3 Er9 Er16 87(2) . .
Er7 Er3 Er9 Er16 19(3) . .
Er20 Er3 Er9 Er16 96(3) . .
Er2 Er3 Er9 Er16 72(13) . .
Er15 Er3 Er9 Er16 61(3) . .
Er4 Er3 Er9 Er16 46.4(18) . .
Er16 Er3 Er9 Er13 -175(3) . .
Er14 Er3 Er9 Er13 -146(3) . .
Er5 Er3 Er9 Er13 -109(4) . .
Er11 Er3 Er9 Er13 -144(2) . .
N1 Er3 Er9 Er13 -88(2) . .
Er7 Er3 Er9 Er13 -156(3) . .
Er20 Er3 Er9 Er13 -79(3) . .
Er2 Er3 Er9 Er13 -103(14) . .
Er15 Er3 Er9 Er13 -113(3) . .
Er4 Er3 Er9 Er13 -128(2) . .
Er16 Er3 Er9 Er2 -72(13) . .
Er14 Er3 Er9 Er2 -43(15) . .
Er5 Er3 Er9 Er2 -6(17) . .
Er13 Er3 Er9 Er2 103(14) . .
Er11 Er3 Er9 Er2 -42(14) . .
N1 Er3 Er9 Er2 15(13) . .
Er7 Er3 Er9 Er2 -53(12) . .
Er20 Er3 Er9 Er2 24(14) . .
Er15 Er3 Er9 Er2 -11(15) . .
Er4 Er3 Er9 Er2 -25(14) . .
Er16 Er3 Er9 Er7 -19(3) . .
Er14 Er3 Er9 Er7 10(4) . .
Er5 Er3 Er9 Er7 47(4) . .
Er13 Er3 Er9 Er7 156(3) . .
Er11 Er3 Er9 Er7 11.1(18) . .
N1 Er3 Er9 Er7 68.1(11) . .
Er20 Er3 Er9 Er7 77(2) . .
Er2 Er3 Er9 Er7 53(12) . .
Er15 Er3 Er9 Er7 42(4) . .
Er4 Er3 Er9 Er7 27(2) . .
Er16 Er3 Er9 Er9 -138.7(19) . 6
Er14 Er3 Er9 Er9 -110(4) . 6
Er5 Er3 Er9 Er9 -73(5) . 6
Er13 Er3 Er9 Er9 36(2) . 6
Er11 Er3 Er9 Er9 -109(2) . 6
N1 Er3 Er9 Er9 -51.7(18) . 6
Er7 Er3 Er9 Er9 -120(2) . 6
Er20 Er3 Er9 Er9 -43(3) . 6
Er2 Er3 Er9 Er9 -67(12) . 6
Er15 Er3 Er9 Er9 -78(4) . 6
Er4 Er3 Er9 Er9 -92(2) . 6
Er16 Er3 Er9 N1 -87(2) . .
Er14 Er3 Er9 N1 -58(3) . .
Er5 Er3 Er9 N1 -21(4) . .
Er13 Er3 Er9 N1 88(2) . .
Er11 Er3 Er9 N1 -57.0(12) . .
Er7 Er3 Er9 N1 -68.1(11) . .
Er20 Er3 Er9 N1 8.6(19) . .
Er2 Er3 Er9 N1 -15(13) . .
Er15 Er3 Er9 N1 -26(3) . .
Er4 Er3 Er9 N1 -40.6(14) . .
Er16 Er3 Er9 Er14 -29(2) . .
Er5 Er3 Er9 Er14 37(2) . .
Er13 Er3 Er9 Er14 146(3) . .
Er11 Er3 Er9 Er14 1(3) . .
N1 Er3 Er9 Er14 58(3) . .
Er7 Er3 Er9 Er14 -10(4) . .
Er20 Er3 Er9 Er14 67(3) . .
Er2 Er3 Er9 Er14 43(15) . .
Er15 Er3 Er9 Er14 32(3) . .
Er4 Er3 Er9 Er14 18(2) . .
Er16 Er3 Er9 Er12 -53(3) . .
Er14 Er3 Er9 Er12 -24(5) . .
Er5 Er3 Er9 Er12 12(6) . .
Er13 Er3 Er9 Er12 121(4) . .
Er11 Er3 Er9 Er12 -23(3) . .
N1 Er3 Er9 Er12 34(2) . .
Er7 Er3 Er9 Er12 -34.3(18) . .
Er20 Er3 Er9 Er12 42(4) . .
Er2 Er3 Er9 Er12 18(11) . .
Er15 Er3 Er9 Er12 8(5) . .
Er4 Er3 Er9 Er12 -7(3) . .
Er16 Er3 Er9 Er11 -30.1(16) . .
Er14 Er3 Er9 Er11 -1(3) . .
Er5 Er3 Er9 Er11 36(3) . .
Er13 Er3 Er9 Er11 144(2) . .
N1 Er3 Er9 Er11 57.0(12) . .
Er7 Er3 Er9 Er11 -11.1(18) . .
Er20 Er3 Er9 Er11 65.6(16) . .
Er2 Er3 Er9 Er11 42(14) . .
Er15 Er3 Er9 Er11 31(2) . .
Er4 Er3 Er9 Er11 16.4(7) . .
Er16 Er3 Er9 Er5 -66(4) . .
Er14 Er3 Er9 Er5 -37(2) . .
Er13 Er3 Er9 Er5 109(4) . .
Er11 Er3 Er9 Er5 -36(3) . .
N1 Er3 Er9 Er5 21(4) . .
Er7 Er3 Er9 Er5 -47(4) . .
Er20 Er3 Er9 Er5 30(3) . .
Er2 Er3 Er9 Er5 6(17) . .
Er15 Er3 Er9 Er5 -5(2) . .
Er4 Er3 Er9 Er5 -19(3) . .
Er16 Er3 Er9 Er20 -96(3) . .
Er14 Er3 Er9 Er20 -67(3) . .
Er5 Er3 Er9 Er20 -30(3) . .
Er13 Er3 Er9 Er20 79(3) . .
Er11 Er3 Er9 Er20 -65.6(16) . .
N1 Er3 Er9 Er20 -8.6(19) . .
Er7 Er3 Er9 Er20 -77(2) . .
Er2 Er3 Er9 Er20 -24(14) . .
Er15 Er3 Er9 Er20 -35(2) . .
Er4 Er3 Er9 Er20 -49.2(12) . .
Er9 Er2 Er9 Er16 -138.0(16) 6 .
Er12 Er2 Er9 Er16 -37(2) . .
Er13 Er2 Er9 Er16 -166(3) . .
Er7 Er2 Er9 Er16 -4.0(16) . .
Er7 Er2 Er9 Er16 -90(2) 6 .
N1 Er2 Er9 Er16 -76.2(18) . .
Er16 Er2 Er9 Er16 -122.9(19) 6 .
Er3 Er2 Er9 Er16 -60(13) . .
Er3 Er2 Er9 Er16 -132(2) 6 .
Er18 Er2 Er9 Er16 -41.6(18) . .
Er9 Er2 Er9 Er3 -78(13) 6 .
Er12 Er2 Er9 Er3 23(13) . .
Er13 Er2 Er9 Er3 -105(14) . .
Er7 Er2 Er9 Er3 56(13) . .
Er7 Er2 Er9 Er3 -29(14) 6 .
N1 Er2 Er9 Er3 -16(13) . .
Er16 Er2 Er9 Er3 -62(13) 6 .
Er16 Er2 Er9 Er3 60(13) . .
Er3 Er2 Er9 Er3 -71(13) 6 .
Er18 Er2 Er9 Er3 19(13) . .
Er9 Er2 Er9 Er13 28(2) 6 .
Er12 Er2 Er9 Er13 128.3(18) . .
Er7 Er2 Er9 Er13 162(2) . .
Er7 Er2 Er9 Er13 76.0(18) 6 .
N1 Er2 Er9 Er13 89.6(19) . .
Er16 Er2 Er9 Er13 43.0(18) 6 .
Er16 Er2 Er9 Er13 166(3) . .
Er3 Er2 Er9 Er13 105(14) . .
Er3 Er2 Er9 Er13 34.1(18) 6 .
Er18 Er2 Er9 Er13 124.2(19) . .
Er9 Er2 Er9 Er7 -134.0(7) 6 .
Er12 Er2 Er9 Er7 -33.4(10) . .
Er13 Er2 Er9 Er7 -162(2) . .
Er7 Er2 Er9 Er7 -85.8(11) 6 .
N1 Er2 Er9 Er7 -72.2(7) . .
Er16 Er2 Er9 Er7 -118.8(7) 6 .
Er16 Er2 Er9 Er7 4.0(16) . .
Er3 Er2 Er9 Er7 -56(13) . .
Er3 Er2 Er9 Er7 -127.7(11) 6 .
Er18 Er2 Er9 Er7 -37.6(6) . .
Er12 Er2 Er9 Er9 100.5(10) . 6
Er13 Er2 Er9 Er9 -28(2) . 6
Er7 Er2 Er9 Er9 134.0(7) . 6
Er7 Er2 Er9 Er9 48.2(7) 6 6
N1 Er2 Er9 Er9 61.8(10) . 6
Er16 Er2 Er9 Er9 15.1(6) 6 6
Er16 Er2 Er9 Er9 138.0(16) . 6
Er3 Er2 Er9 Er9 78(13) . 6
Er3 Er2 Er9 Er9 6.2(12) 6 6
Er18 Er2 Er9 Er9 96.4(8) . 6
Er9 Er2 Er9 N1 -61.8(10) 6 .
Er12 Er2 Er9 N1 38.8(10) . .
Er13 Er2 Er9 N1 -89.6(19) . .
Er7 Er2 Er9 N1 72.2(7) . .
Er7 Er2 Er9 N1 -13.6(12) 6 .
Er16 Er2 Er9 N1 -46.6(8) 6 .
Er16 Er2 Er9 N1 76.2(18) . .
Er3 Er2 Er9 N1 16(13) . .
Er3 Er2 Er9 N1 -55.5(10) 6 .
Er18 Er2 Er9 N1 34.6(6) . .
Er9 Er2 Er9 Er14 -109.7(18) 6 .
Er12 Er2 Er9 Er14 -9(2) . .
Er13 Er2 Er9 Er14 -138(3) . .
Er7 Er2 Er9 Er14 24.2(15) . .
Er7 Er2 Er9 Er14 -62(2) 6 .
N1 Er2 Er9 Er14 -48.0(15) . .
Er16 Er2 Er9 Er14 -94.6(19) 6 .
Er16 Er2 Er9 Er14 28.3(12) . .
Er3 Er2 Er9 Er14 -32(13) . .
Er3 Er2 Er9 Er14 -103(2) 6 .
Er18 Er2 Er9 Er14 -13.3(16) . .
Er9 Er2 Er9 Er12 -100.5(10) 6 .
Er13 Er2 Er9 Er12 -128.3(18) . .
Er7 Er2 Er9 Er12 33.4(10) . .
Er7 Er2 Er9 Er12 -52.4(10) 6 .
N1 Er2 Er9 Er12 -38.8(10) . .
Er16 Er2 Er9 Er12 -85.4(9) 6 .
Er16 Er2 Er9 Er12 37(2) . .
Er3 Er2 Er9 Er12 -23(13) . .
Er3 Er2 Er9 Er12 -94.3(12) 6 .
Er18 Er2 Er9 Er12 -4.1(10) . .
Er9 Er2 Er9 Er11 -116.0(10) 6 .
Er12 Er2 Er9 Er11 -15.5(13) . .
Er13 Er2 Er9 Er11 -144(2) . .
Er7 Er2 Er9 Er11 17.9(7) . .
Er7 Er2 Er9 Er11 -67.9(13) 6 .
N1 Er2 Er9 Er11 -54.3(8) . .
Er16 Er2 Er9 Er11 -100.9(10) 6 .
Er16 Er2 Er9 Er11 22.0(14) . .
Er3 Er2 Er9 Er11 -38(13) . .
Er3 Er2 Er9 Er11 -109.8(13) 6 .
Er18 Er2 Er9 Er11 -19.6(9) . .
Er9 Er2 Er9 Er5 -81.9(17) 6 .
Er12 Er2 Er9 Er5 18.6(18) . .
Er13 Er2 Er9 Er5 -110(3) . .
Er7 Er2 Er9 Er5 52.0(13) . .
Er7 Er2 Er9 Er5 -34(2) 6 .
N1 Er2 Er9 Er5 -20.2(11) . .
Er16 Er2 Er9 Er5 -66.8(16) 6 .
Er16 Er2 Er9 Er5 56.1(16) . .
Er3 Er2 Er9 Er5 -4(13) . .
Er3 Er2 Er9 Er5 -75.7(17) 6 .
Er18 Er2 Er9 Er5 14.5(13) . .
Er9 Er2 Er9 Er20 -55.9(12) 6 .
Er12 Er2 Er9 Er20 44.6(12) . .
Er13 Er2 Er9 Er20 -84(2) . .
Er7 Er2 Er9 Er20 78.1(9) . .
Er7 Er2 Er9 Er20 -7.7(14) 6 .
N1 Er2 Er9 Er20 5.9(7) . .
Er16 Er2 Er9 Er20 -40.8(10) 6 .
Er16 Er2 Er9 Er20 82.1(19) . .
Er3 Er2 Er9 Er20 22(13) . .
Er3 Er2 Er9 Er20 -49.7(12) 6 .
Er18 Er2 Er9 Er20 40.5(9) . .
Er12 Er7 Er9 Er16 -148.3(17) . .
Er11 Er7 Er9 Er16 -32.0(13) . .
Er2 Er7 Er9 Er16 176.3(15) . .
Er18 Er7 Er9 Er16 -86.9(15) . .
N1 Er7 Er9 Er16 -98.8(12) . .
Er14 Er7 Er9 Er16 -21.7(9) . .
Er3 Er7 Er9 Er16 -16(2) . .
Er4 Er7 Er9 Er16 -47.9(11) . .
Er18 Er7 Er9 Er16 -115.0(12) 6 .
Er17 Er7 Er9 Er16 -85.1(11) . .
Er12 Er7 Er9 Er3 -132(3) . .
Er16 Er7 Er9 Er3 16(2) . .
Er11 Er7 Er9 Er3 -16(3) . .
Er2 Er7 Er9 Er3 -168(3) . .
Er18 Er7 Er9 Er3 -71(3) . .
N1 Er7 Er9 Er3 -83(2) . .
Er14 Er7 Er9 Er3 -6(2) . .
Er4 Er7 Er9 Er3 -32(2) . .
Er18 Er7 Er9 Er3 -99(2) 6 .
Er17 Er7 Er9 Er3 -69(2) . .
Er12 Er7 Er9 Er13 3(4) . .
Er16 Er7 Er9 Er13 151(4) . .
Er11 Er7 Er9 Er13 119(4) . .
Er2 Er7 Er9 Er13 -32(4) . .
Er18 Er7 Er9 Er13 64(4) . .
N1 Er7 Er9 Er13 52(4) . .
Er14 Er7 Er9 Er13 129(4) . .
Er3 Er7 Er9 Er13 135(5) . .
Er4 Er7 Er9 Er13 103(4) . .
Er18 Er7 Er9 Er13 36(4) 6 .
Er17 Er7 Er9 Er13 66(4) . .
Er12 Er7 Er9 Er2 35.4(14) . .
Er16 Er7 Er9 Er2 -176.3(15) . .
Er11 Er7 Er9 Er2 151.7(11) . .
Er18 Er7 Er9 Er2 96.8(12) . .
N1 Er7 Er9 Er2 84.9(8) . .
Er14 Er7 Er9 Er2 162.0(11) . .
Er3 Er7 Er9 Er2 168(3) . .
Er4 Er7 Er9 Er2 135.8(7) . .
Er18 Er7 Er9 Er2 68.7(8) 6 .
Er17 Er7 Er9 Er2 98.6(9) . .
Er12 Er7 Er9 Er9 0.4(14) . 6
Er16 Er7 Er9 Er9 148.7(11) . 6
Er11 Er7 Er9 Er9 116.7(9) . 6
Er2 Er7 Er9 Er9 -35.0(5) . 6
Er18 Er7 Er9 Er9 61.8(11) . 6
N1 Er7 Er9 Er9 49.9(5) . 6
Er14 Er7 Er9 Er9 127.0(7) . 6
Er3 Er7 Er9 Er9 133(2) . 6
Er4 Er7 Er9 Er9 100.8(5) . 6
Er18 Er7 Er9 Er9 33.7(7) 6 6
Er17 Er7 Er9 Er9 63.6(6) . 6
Er12 Er7 Er9 N1 -49.5(13) . .
Er16 Er7 Er9 N1 98.8(12) . .
Er11 Er7 Er9 N1 66.8(10) . .
Er2 Er7 Er9 N1 -84.9(8) . .
Er18 Er7 Er9 N1 11.9(12) . .
Er14 Er7 Er9 N1 77.0(8) . .
Er3 Er7 Er9 N1 83(2) . .
Er4 Er7 Er9 N1 50.8(7) . .
Er18 Er7 Er9 N1 -16.2(8) 6 .
Er17 Er7 Er9 N1 13.6(5) . .
Er12 Er7 Er9 Er14 -126.6(15) . .
Er16 Er7 Er9 Er14 21.7(9) . .
Er11 Er7 Er9 Er14 -10.3(11) . .
Er2 Er7 Er9 Er14 -162.0(11) . .
Er18 Er7 Er9 Er14 -65.2(13) . .
N1 Er7 Er9 Er14 -77.0(8) . .
Er3 Er7 Er9 Er14 6(2) . .
Er4 Er7 Er9 Er14 -26.2(8) . .
Er18 Er7 Er9 Er14 -93.3(9) 6 .
Er17 Er7 Er9 Er14 -63.4(8) . .
Er16 Er7 Er9 Er12 148.3(17) . .
Er11 Er7 Er9 Er12 116.3(16) . .
Er2 Er7 Er9 Er12 -35.4(14) . .
Er18 Er7 Er9 Er12 61.4(13) . .
N1 Er7 Er9 Er12 49.5(13) . .
Er14 Er7 Er9 Er12 126.6(15) . .
Er3 Er7 Er9 Er12 132(3) . .
Er4 Er7 Er9 Er12 100.4(13) . .
Er18 Er7 Er9 Er12 33.3(13) 6 .
Er17 Er7 Er9 Er12 63.2(14) . .
Er12 Er7 Er9 Er11 -116.3(16) . .
Er16 Er7 Er9 Er11 32.0(13) . .
Er2 Er7 Er9 Er11 -151.7(11) . .
Er18 Er7 Er9 Er11 -54.9(12) . .
N1 Er7 Er9 Er11 -66.8(10) . .
Er14 Er7 Er9 Er11 10.3(11) . .
Er3 Er7 Er9 Er11 16(3) . .
Er4 Er7 Er9 Er11 -15.9(7) . .
Er18 Er7 Er9 Er11 -83.0(10) 6 .
Er17 Er7 Er9 Er11 -53.1(10) . .
Er12 Er7 Er9 Er5 -108.0(14) . .
Er16 Er7 Er9 Er5 40.3(9) . .
Er11 Er7 Er9 Er5 8.3(10) . .
Er2 Er7 Er9 Er5 -143.4(9) . .
Er18 Er7 Er9 Er5 -46.6(12) . .
N1 Er7 Er9 Er5 -58.4(6) . .
Er14 Er7 Er9 Er5 18.6(5) . .
Er3 Er7 Er9 Er5 24(2) . .
Er4 Er7 Er9 Er5 -7.6(6) . .
Er18 Er7 Er9 Er5 -74.7(7) 6 .
Er17 Er7 Er9 Er5 -44.8(6) . .
Er12 Er7 Er9 Er20 -74.7(13) . .
Er16 Er7 Er9 Er20 73.6(10) . .
Er11 Er7 Er9 Er20 41.6(9) . .
Er2 Er7 Er9 Er20 -110.2(8) . .
Er18 Er7 Er9 Er20 -13.3(11) . .
N1 Er7 Er9 Er20 -25.2(5) . .
Er14 Er7 Er9 Er20 51.8(7) . .
Er3 Er7 Er9 Er20 58(2) . .
Er4 Er7 Er9 Er20 25.6(6) . .
Er18 Er7 Er9 Er20 -41.4(7) 6 .
Er17 Er7 Er9 Er20 -11.6(5) . .
Er17 N1 Er9 Er16 -46(4) . .
Er20 N1 Er9 Er16 -62(2) . .
Er18 N1 Er9 Er16 46.1(19) . .
Er18 N1 Er9 Er16 100(2) 6 .
Er12 N1 Er9 Er16 97.1(16) . .
Er9 N1 Er9 Er16 -179.3(13) 6 .
Er7 N1 Er9 Er16 139.5(16) 6 .
Er7 N1 Er9 Er16 58.8(15) . .
Er11 N1 Er9 Er16 16.2(16) . .
Er11 N1 Er9 Er16 162.0(16) 6 .
Er16 N1 Er9 Er16 -179(2) 6 .
Er17 N1 Er9 Er3 0(5) . .
Er20 N1 Er9 Er3 -15(3) . .
Er18 N1 Er9 Er3 93(3) . .
Er18 N1 Er9 Er3 147(3) 6 .
Er12 N1 Er9 Er3 144(3) . .
Er9 N1 Er9 Er3 -133(3) 6 .
Er7 N1 Er9 Er3 -174(3) 6 .
Er7 N1 Er9 Er3 105(3) . .
Er11 N1 Er9 Er3 63(3) . .
Er11 N1 Er9 Er3 -151(3) 6 .
Er16 N1 Er9 Er3 -132(3) 6 .
Er17 N1 Er9 Er13 102(4) . .
Er20 N1 Er9 Er13 86(2) . .
Er18 N1 Er9 Er13 -165.5(19) . .
Er18 N1 Er9 Er13 -111(2) 6 .
Er12 N1 Er9 Er13 -114.5(19) . .
Er9 N1 Er9 Er13 -30.9(19) 6 .
Er7 N1 Er9 Er13 -72.1(18) 6 .
Er7 N1 Er9 Er13 -153(2) . .
Er11 N1 Er9 Er13 165(2) . .
Er11 N1 Er9 Er13 -50(2) 6 .
Er16 N1 Er9 Er13 -30.6(19) 6 .
Er17 N1 Er9 Er2 -176(3) . .
Er20 N1 Er9 Er2 168.6(11) . .
Er18 N1 Er9 Er2 -83.4(13) . .
Er18 N1 Er9 Er2 -29.4(18) 6 .
Er12 N1 Er9 Er2 -32.4(8) . .
Er9 N1 Er9 Er2 51.2(10) 6 .
Er7 N1 Er9 Er2 10.0(9) 6 .
Er7 N1 Er9 Er2 -70.7(9) . .
Er11 N1 Er9 Er2 -113.2(12) . .
Er11 N1 Er9 Er2 32.6(15) 6 .
Er16 N1 Er9 Er2 51.5(10) 6 .
Er17 N1 Er9 Er7 -105(3) . .
Er20 N1 Er9 Er7 -120.7(13) . .
Er18 N1 Er9 Er7 -12.7(13) . .
Er18 N1 Er9 Er7 41.3(17) 6 .
Er12 N1 Er9 Er7 38.3(8) . .
Er9 N1 Er9 Er7 121.9(7) 6 .
Er7 N1 Er9 Er7 80.7(10) 6 .
Er11 N1 Er9 Er7 -42.5(9) . .
Er11 N1 Er9 Er7 103.2(14) 6 .
Er16 N1 Er9 Er7 122.2(10) 6 .
Er17 N1 Er9 Er9 133(3) . 6
Er20 N1 Er9 Er9 117.4(13) . 6
Er18 N1 Er9 Er9 -134.6(13) . 6
Er18 N1 Er9 Er9 -80.6(14) 6 6
Er12 N1 Er9 Er9 -83.6(7) . 6
Er7 N1 Er9 Er9 -41.1(5) 6 6
Er7 N1 Er9 Er9 -121.9(7) . 6
Er11 N1 Er9 Er9 -164.4(9) . 6
Er11 N1 Er9 Er9 -18.6(9) 6 6
Er16 N1 Er9 Er9 0.4(7) 6 6
Er17 N1 Er9 Er14 -29(3) . .
Er20 N1 Er9 Er14 -45.2(14) . .
Er18 N1 Er9 Er14 62.8(13) . .
Er18 N1 Er9 Er14 116.8(15) 6 .
Er12 N1 Er9 Er14 113.8(9) . .
Er9 N1 Er9 Er14 -162.6(7) 6 .
Er7 N1 Er9 Er14 156.2(9) 6 .
Er7 N1 Er9 Er14 75.5(9) . .
Er11 N1 Er9 Er14 33.0(9) . .
Er11 N1 Er9 Er14 178.8(13) 6 .
Er16 N1 Er9 Er14 -162.3(11) 6 .
Er17 N1 Er9 Er12 -143(3) . .
Er20 N1 Er9 Er12 -159.0(13) . .
Er18 N1 Er9 Er12 -51.0(11) . .
Er18 N1 Er9 Er12 3.1(15) 6 .
Er9 N1 Er9 Er12 83.6(7) 6 .
Er7 N1 Er9 Er12 42.5(6) 6 .
Er7 N1 Er9 Er12 -38.3(8) . .
Er11 N1 Er9 Er12 -80.8(9) . .
Er11 N1 Er9 Er12 65.0(12) 6 .
Er16 N1 Er9 Er12 84.0(9) 6 .
Er17 N1 Er9 Er11 -62(3) . .
Er20 N1 Er9 Er11 -78.2(14) . .
Er18 N1 Er9 Er11 29.8(13) . .
Er18 N1 Er9 Er11 83.9(17) 6 .
Er12 N1 Er9 Er11 80.8(9) . .
Er9 N1 Er9 Er11 164.4(9) 6 .
Er7 N1 Er9 Er11 123.3(10) 6 .
Er7 N1 Er9 Er11 42.5(9) . .
Er11 N1 Er9 Er11 145.8(17) 6 .
Er16 N1 Er9 Er11 164.8(11) 6 .
Er17 N1 Er9 Er5 -14(3) . .
Er20 N1 Er9 Er5 -29.2(12) . .
Er18 N1 Er9 Er5 78.8(11) . .
Er18 N1 Er9 Er5 132.8(15) 6 .
Er12 N1 Er9 Er5 129.7(7) . .
Er9 N1 Er9 Er5 -146.6(6) 6 .
Er7 N1 Er9 Er5 172.2(7) 6 .
Er7 N1 Er9 Er5 91.5(8) . .
Er11 N1 Er9 Er5 48.9(9) . .
Er11 N1 Er9 Er5 -165.3(13) 6 .
Er16 N1 Er9 Er5 -146.3(9) 6 .
Er17 N1 Er9 Er20 16(3) . .
Er18 N1 Er9 Er20 108.0(16) . .
Er18 N1 Er9 Er20 162(2) 6 .
Er12 N1 Er9 Er20 159.0(13) . .
Er9 N1 Er9 Er20 -117.4(13) 6 .
Er7 N1 Er9 Er20 -158.5(13) 6 .
Er7 N1 Er9 Er20 120.7(13) . .
Er11 N1 Er9 Er20 78.2(14) . .
Er11 N1 Er9 Er20 -136.0(18) 6 .
Er16 N1 Er9 Er20 -117.1(14) 6 .
Er15 Er4 Er11 Er14 -1(4) . .
Er1 Er4 Er11 Er14 -66(5) . .
Er18 Er4 Er11 Er14 -129.0(17) . .
Er5 Er4 Er11 Er14 -7.2(14) . .
Er17 Er4 Er11 Er14 -75.5(18) . .
Er6 Er4 Er11 Er14 -29(2) . .
Er8 Er4 Er11 Er14 -92(2) . .
N1 Er4 Er11 Er14 -79.2(13) . .
Er16 Er4 Er11 Er14 -24.8(17) . .
Er7 Er4 Er11 Er14 -115(3) . .
Er15 Er4 Er11 Er16 24(5) . .
Er1 Er4 Er11 Er16 -41(6) . .
Er18 Er4 Er11 Er16 -104(3) . .
Er5 Er4 Er11 Er16 18(3) . .
Er14 Er4 Er11 Er16 24.8(17) . .
Er17 Er4 Er11 Er16 -51(3) . .
Er6 Er4 Er11 Er16 -4(4) . .
Er8 Er4 Er11 Er16 -67(4) . .
N1 Er4 Er11 Er16 -54(2) . .
Er7 Er4 Er11 Er16 -90(4) . .
Er15 Er4 Er11 Er7 114(4) . .
Er1 Er4 Er11 Er7 50(6) . .
Er18 Er4 Er11 Er7 -14(3) . .
Er5 Er4 Er11 Er7 108(3) . .
Er14 Er4 Er11 Er7 115(3) . .
Er17 Er4 Er11 Er7 40(3) . .
Er6 Er4 Er11 Er7 86(3) . .
Er8 Er4 Er11 Er7 24(4) . .
N1 Er4 Er11 Er7 36(3) . .
Er16 Er4 Er11 Er7 90(4) . .
Er15 Er4 Er11 Er18 128(3) . .
Er1 Er4 Er11 Er18 63(4) . .
Er5 Er4 Er11 Er18 121.8(10) . .
Er14 Er4 Er11 Er18 129.0(17) . .
Er17 Er4 Er11 Er18 53.5(14) . .
Er6 Er4 Er11 Er18 100.3(16) . .
Er8 Er4 Er11 Er18 37(2) . .
N1 Er4 Er11 Er18 49.8(10) . .
Er16 Er4 Er11 Er18 104(3) . .
Er7 Er4 Er11 Er18 14(3) . .
Er15 Er4 Er11 Er5 6(3) . .
Er1 Er4 Er11 Er5 -58(4) . .
Er18 Er4 Er11 Er5 -121.8(10) . .
Er14 Er4 Er11 Er5 7.2(14) . .
Er17 Er4 Er11 Er5 -68.4(13) . .
Er6 Er4 Er11 Er5 -21.5(12) . .
Er8 Er4 Er11 Er5 -84.4(17) . .
N1 Er4 Er11 Er5 -72.1(6) . .
Er16 Er4 Er11 Er5 -18(3) . .
Er7 Er4 Er11 Er5 -108(3) . .
Er1 Er4 Er11 Er15 -64(4) . .
Er18 Er4 Er11 Er15 -128(3) . .
Er5 Er4 Er11 Er15 -6(3) . .
Er14 Er4 Er11 Er15 1(4) . .
Er17 Er4 Er11 Er15 -74(3) . .
Er6 Er4 Er11 Er15 -27(3) . .
Er8 Er4 Er11 Er15 -90(3) . .
N1 Er4 Er11 Er15 -78(3) . .
Er16 Er4 Er11 Er15 -24(5) . .
Er7 Er4 Er11 Er15 -114(4) . .
Er15 Er4 Er11 N1 78(3) . .
Er1 Er4 Er11 N1 14(4) . .
Er18 Er4 Er11 N1 -49.8(10) . .
Er5 Er4 Er11 N1 72.1(6) . .
Er14 Er4 Er11 N1 79.2(13) . .
Er17 Er4 Er11 N1 3.7(14) . .
Er6 Er4 Er11 N1 50.5(15) . .
Er8 Er4 Er11 N1 -12(2) . .
Er16 Er4 Er11 N1 54(2) . .
Er7 Er4 Er11 N1 -36(3) . .
Er15 Er4 Er11 Er3 23(4) . .
Er1 Er4 Er11 Er3 -41(5) . .
Er18 Er4 Er11 Er3 -104.4(19) . .
Er5 Er4 Er11 Er3 17.4(17) . .
Er14 Er4 Er11 Er3 24.6(13) . .
Er17 Er4 Er11 Er3 -51(2) . .
Er6 Er4 Er11 Er3 -4(3) . .
Er8 Er4 Er11 Er3 -67(3) . .
N1 Er4 Er11 Er3 -54.6(15) . .
Er16 Er4 Er11 Er3 -0.2(18) . .
Er7 Er4 Er11 Er3 -91(3) . .
Er15 Er4 Er11 Er1 64(4) . .
Er18 Er4 Er11 Er1 -63(4) . .
Er5 Er4 Er11 Er1 58(4) . .
Er14 Er4 Er11 Er1 66(5) . .
Er17 Er4 Er11 Er1 -10(4) . .
Er6 Er4 Er11 Er1 37(3) . .
Er8 Er4 Er11 Er1 -26(3) . .
N1 Er4 Er11 Er1 -14(4) . .
Er16 Er4 Er11 Er1 41(6) . .
Er7 Er4 Er11 Er1 -50(6) . .
Er15 Er4 Er11 Er17 74(3) . .
Er1 Er4 Er11 Er17 10(4) . .
Er18 Er4 Er11 Er17 -53.5(14) . .
Er5 Er4 Er11 Er17 68.4(13) . .
Er14 Er4 Er11 Er17 75.5(18) . .
Er6 Er4 Er11 Er17 46.8(15) . .
Er8 Er4 Er11 Er17 -16.1(17) . .
N1 Er4 Er11 Er17 -3.7(14) . .
Er16 Er4 Er11 Er17 51(3) . .
Er7 Er4 Er11 Er17 -40(3) . .
Er15 Er4 Er11 Er9 53(4) . .
Er1 Er4 Er11 Er9 -12(6) . .
Er18 Er4 Er11 Er9 -75(2) . .
Er5 Er4 Er11 Er9 46.8(19) . .
Er14 Er4 Er11 Er9 53.9(16) . .
Er17 Er4 Er11 Er9 -22(2) . .
Er6 Er4 Er11 Er9 25(3) . .
Er8 Er4 Er11 Er9 -38(3) . .
N1 Er4 Er11 Er9 -25.3(16) . .
Er16 Er4 Er11 Er9 29.1(14) . .
Er7 Er4 Er11 Er9 -61(3) . .
Er12 Er7 Er11 Er4 3(4) . .
Er16 Er7 Er11 Er4 -120(3) . .
Er9 Er7 Er11 Er4 -96(3) . .
Er2 Er7 Er11 Er4 -65(4) . .
Er18 Er7 Er11 Er4 14(3) . .
N1 Er7 Er11 Er4 -39(3) . .
Er14 Er7 Er11 Er4 -112(4) . .
Er3 Er7 Er11 Er4 -105(3) . .
Er18 Er7 Er11 Er4 -2(3) 6 .
Er17 Er7 Er11 Er4 -32(3) . .
Er12 Er7 Er11 Er14 115.5(18) . .
Er16 Er7 Er11 Er14 -7.9(13) . .
Er9 Er7 Er11 Er14 16.0(16) . .
Er2 Er7 Er11 Er14 48(2) . .
Er18 Er7 Er11 Er14 125.7(19) . .
N1 Er7 Er11 Er14 72.7(14) . .
Er3 Er7 Er11 Er14 7.4(15) . .
Er4 Er7 Er11 Er14 112(4) . .
Er18 Er7 Er11 Er14 109.7(15) 6 .
Er17 Er7 Er11 Er14 80.2(17) . .
Er12 Er7 Er11 Er16 123.4(16) . .
Er9 Er7 Er11 Er16 23.9(10) . .
Er2 Er7 Er11 Er16 55.4(15) . .
Er18 Er7 Er11 Er16 133.6(14) . .
N1 Er7 Er11 Er16 80.6(9) . .
Er14 Er7 Er11 Er16 7.9(13) . .
Er3 Er7 Er11 Er16 15.3(11) . .
Er4 Er7 Er11 Er16 120(3) . .
Er18 Er7 Er11 Er16 117.5(10) 6 .
Er17 Er7 Er11 Er16 88.1(13) . .
Er12 Er7 Er11 Er18 -10.2(18) . .
Er16 Er7 Er11 Er18 -133.6(14) . .
Er9 Er7 Er11 Er18 -109.7(13) . .
Er2 Er7 Er11 Er18 -78.2(17) . .
N1 Er7 Er11 Er18 -53.0(10) . .
Er14 Er7 Er11 Er18 -125.7(19) . .
Er3 Er7 Er11 Er18 -118.3(16) . .
Er4 Er7 Er11 Er18 -14(3) . .
Er18 Er7 Er11 Er18 -16.1(8) 6 .
Er17 Er7 Er11 Er18 -45.5(12) . .
Er12 Er7 Er11 Er5 85(2) . .
Er16 Er7 Er11 Er5 -38.7(14) . .
Er9 Er7 Er11 Er5 -14.8(17) . .
Er2 Er7 Er11 Er5 17(2) . .
Er18 Er7 Er11 Er5 94.9(18) . .
N1 Er7 Er11 Er5 41.9(13) . .
Er14 Er7 Er11 Er5 -30.8(11) . .
Er3 Er7 Er11 Er5 -23.3(16) . .
Er4 Er7 Er11 Er5 81(3) . .
Er18 Er7 Er11 Er5 78.9(15) 6 .
Er17 Er7 Er11 Er5 49.4(15) . .
Er12 Er7 Er11 Er15 55(4) . .
Er16 Er7 Er11 Er15 -68(4) . .
Er9 Er7 Er11 Er15 -44(4) . .
Er2 Er7 Er11 Er15 -13(4) . .
Er18 Er7 Er11 Er15 65(4) . .
N1 Er7 Er11 Er15 12(4) . .
Er14 Er7 Er11 Er15 -60(4) . .
Er3 Er7 Er11 Er15 -53(4) . .
Er4 Er7 Er11 Er15 52(4) . .
Er18 Er7 Er11 Er15 49(4) 6 .
Er17 Er7 Er11 Er15 20(4) . .
Er12 Er7 Er11 N1 42.8(14) . .
Er16 Er7 Er11 N1 -80.6(9) . .
Er9 Er7 Er11 N1 -56.7(8) . .
Er2 Er7 Er11 N1 -25.1(14) . .
Er18 Er7 Er11 N1 53.0(10) . .
Er14 Er7 Er11 N1 -72.7(14) . .
Er3 Er7 Er11 N1 -65.2(12) . .
Er4 Er7 Er11 N1 39(3) . .
Er18 Er7 Er11 N1 37.0(6) 6 .
Er17 Er7 Er11 N1 7.5(11) . .
Er12 Er7 Er11 Er3 108.0(18) . .
Er16 Er7 Er11 Er3 -15.3(12) . .
Er9 Er7 Er11 Er3 8.6(14) . .
Er2 Er7 Er11 Er3 40.1(18) . .
Er18 Er7 Er11 Er3 118.3(16) . .
N1 Er7 Er11 Er3 65.2(12) . .
Er14 Er7 Er11 Er3 -7.4(15) . .
Er4 Er7 Er11 Er3 105(3) . .
Er18 Er7 Er11 Er3 102.2(13) 6 .
Er17 Er7 Er11 Er3 72.8(15) . .
Er12 Er7 Er11 Er1 18(2) . .
Er16 Er7 Er11 Er1 -105.4(17) . .
Er9 Er7 Er11 Er1 -81.5(16) . .
Er2 Er7 Er11 Er1 -50(2) . .
Er18 Er7 Er11 Er1 28.2(14) . .
N1 Er7 Er11 Er1 -24.8(13) . .
Er14 Er7 Er11 Er1 -98(2) . .
Er3 Er7 Er11 Er1 -90.1(18) . .
Er4 Er7 Er11 Er1 14.6(19) . .
Er18 Er7 Er11 Er1 12.1(15) 6 .
Er17 Er7 Er11 Er1 -17.3(13) . .
Er12 Er7 Er11 Er17 35.3(18) . .
Er16 Er7 Er11 Er17 -88.1(13) . .
Er9 Er7 Er11 Er17 -64.2(13) . .
Er2 Er7 Er11 Er17 -32.6(19) . .
Er18 Er7 Er11 Er17 45.5(12) . .
N1 Er7 Er11 Er17 -7.5(11) . .
Er14 Er7 Er11 Er17 -80.2(17) . .
Er3 Er7 Er11 Er17 -72.8(15) . .
Er4 Er7 Er11 Er17 32(3) . .
Er18 Er7 Er11 Er17 29.5(11) 6 .
Er12 Er7 Er11 Er9 99.5(16) . .
Er16 Er7 Er11 Er9 -23.9(10) . .
Er2 Er7 Er11 Er9 31.5(12) . .
Er18 Er7 Er11 Er9 109.7(13) . .
N1 Er7 Er11 Er9 56.7(8) . .
Er14 Er7 Er11 Er9 -16.0(16) . .
Er3 Er7 Er11 Er9 -8.6(14) . .
Er4 Er7 Er11 Er9 96(3) . .
Er18 Er7 Er11 Er9 93.6(9) 6 .
Er17 Er7 Er11 Er9 64.2(13) . .
Er15 Er5 Er11 Er4 -7(4) . .
Er14 Er5 Er11 Er4 -167(3) . .
Er6 Er5 Er11 Er4 33(2) . .
Er3 Er5 Er11 Er4 159.9(19) . .
Er1 Er5 Er11 Er4 16.1(13) . .
Er20 Er5 Er11 Er4 43.6(19) . .
Er16 Er5 Er11 Er4 166.3(19) . .
Er17 Er5 Er11 Er4 66.9(16) . .
N1 Er5 Er11 Er4 91.5(13) . .
Er8 Er5 Er11 Er4 37.3(12) . .
Er15 Er5 Er11 Er14 161(4) . .
Er6 Er5 Er11 Er14 -159(2) . .
Er4 Er5 Er11 Er14 167(3) . .
Er3 Er5 Er11 Er14 -32.7(19) . .
Er1 Er5 Er11 Er14 -177(2) . .
Er20 Er5 Er11 Er14 -149(2) . .
Er16 Er5 Er11 Er14 -26.4(15) . .
Er17 Er5 Er11 Er14 -126(2) . .
N1 Er5 Er11 Er14 -101.1(19) . .
Er8 Er5 Er11 Er14 -155.3(19) . .
Er15 Er5 Er11 Er16 -173(4) . .
Er14 Er5 Er11 Er16 26.4(15) . .
Er6 Er5 Er11 Er16 -132.9(13) . .
Er4 Er5 Er11 Er16 -166.3(19) . .
Er3 Er5 Er11 Er16 -6.4(14) . .
Er1 Er5 Er11 Er16 -150.2(10) . .
Er20 Er5 Er11 Er16 -122.6(13) . .
Er17 Er5 Er11 Er16 -99.3(13) . .
N1 Er5 Er11 Er16 -74.8(10) . .
Er8 Er5 Er11 Er16 -129.0(9) . .
Er15 Er5 Er11 Er7 -139(4) . .
Er14 Er5 Er11 Er7 61(2) . .
Er6 Er5 Er11 Er7 -98(2) . .
Er4 Er5 Er11 Er7 -132(2) . .
Er3 Er5 Er11 Er7 28.1(19) . .
Er1 Er5 Er11 Er7 -115.7(16) . .
Er20 Er5 Er11 Er7 -88(2) . .
Er16 Er5 Er11 Er7 34.4(13) . .
Er17 Er5 Er11 Er7 -64.9(18) . .
N1 Er5 Er11 Er7 -40.3(13) . .
Er8 Er5 Er11 Er7 -94.5(15) . .
Er15 Er5 Er11 Er18 -61(4) . .
Er14 Er5 Er11 Er18 138(3) . .
Er6 Er5 Er11 Er18 -21(2) . .
Er4 Er5 Er11 Er18 -54.5(13) . .
Er3 Er5 Er11 Er18 105(2) . .
Er1 Er5 Er11 Er18 -38.4(16) . .
Er20 Er5 Er11 Er18 -11(2) . .
Er16 Er5 Er11 Er18 112(2) . .
Er17 Er5 Er11 Er18 12.4(18) . .
N1 Er5 Er11 Er18 37.0(14) . .
Er8 Er5 Er11 Er18 -17.2(15) . .
Er14 Er5 Er11 Er15 -161(4) . .
Er6 Er5 Er11 Er15 40(3) . .
Er4 Er5 Er11 Er15 7(4) . .
Er3 Er5 Er11 Er15 167(4) . .
Er1 Er5 Er11 Er15 23(3) . .
Er20 Er5 Er11 Er15 50(4) . .
Er16 Er5 Er11 Er15 173(4) . .
Er17 Er5 Er11 Er15 74(4) . .
N1 Er5 Er11 Er15 98(3) . .
Er8 Er5 Er11 Er15 44(3) . .
Er15 Er5 Er11 N1 -98(3) . .
Er14 Er5 Er11 N1 101.1(19) . .
Er6 Er5 Er11 N1 -58.1(14) . .
Er4 Er5 Er11 N1 -91.5(13) . .
Er3 Er5 Er11 N1 68.4(14) . .
Er1 Er5 Er11 N1 -75.4(8) . .
Er20 Er5 Er11 N1 -47.9(14) . .
Er16 Er5 Er11 N1 74.8(10) . .
Er17 Er5 Er11 N1 -24.6(10) . .
Er8 Er5 Er11 N1 -54.2(5) . .
Er15 Er5 Er11 Er3 -167(4) . .
Er14 Er5 Er11 Er3 32.7(19) . .
Er6 Er5 Er11 Er3 -126.5(17) . .
Er4 Er5 Er11 Er3 -159.9(19) . .
Er1 Er5 Er11 Er3 -143.8(14) . .
Er20 Er5 Er11 Er3 -116.3(17) . .
Er16 Er5 Er11 Er3 6.4(14) . .
Er17 Er5 Er11 Er3 -93.0(17) . .
N1 Er5 Er11 Er3 -68.4(14) . .
Er8 Er5 Er11 Er3 -122.6(13) . .
Er15 Er5 Er11 Er1 -23(3) . .
Er14 Er5 Er11 Er1 177(2) . .
Er6 Er5 Er11 Er1 17.3(12) . .
Er4 Er5 Er11 Er1 -16.1(13) . .
Er3 Er5 Er11 Er1 143.8(14) . .
Er20 Er5 Er11 Er1 27.5(13) . .
Er16 Er5 Er11 Er1 150.2(10) . .
Er17 Er5 Er11 Er1 50.8(12) . .
N1 Er5 Er11 Er1 75.4(8) . .
Er8 Er5 Er11 Er1 21.2(5) . .
Er15 Er5 Er11 Er17 -74(4) . .
Er14 Er5 Er11 Er17 126(2) . .
Er6 Er5 Er11 Er17 -33.5(16) . .
Er4 Er5 Er11 Er17 -66.9(16) . .
Er3 Er5 Er11 Er17 93.0(16) . .
Er1 Er5 Er11 Er17 -50.8(12) . .
Er20 Er5 Er11 Er17 -23.3(16) . .
Er16 Er5 Er11 Er17 99.3(13) . .
N1 Er5 Er11 Er17 24.6(10) . .
Er8 Er5 Er11 Er17 -29.6(10) . .
Er15 Er5 Er11 Er9 -149(4) . .
Er14 Er5 Er11 Er9 50.0(17) . .
Er6 Er5 Er11 Er9 -109.2(13) . .
Er4 Er5 Er11 Er9 -142.6(16) . .
Er3 Er5 Er11 Er9 17.3(13) . .
Er1 Er5 Er11 Er9 -126.5(9) . .
Er20 Er5 Er11 Er9 -99.0(13) . .
Er16 Er5 Er11 Er9 23.6(7) . .
Er17 Er5 Er11 Er9 -75.7(12) . .
N1 Er5 Er11 Er9 -51.1(7) . .
Er8 Er5 Er11 Er9 -105.3(7) . .
Er16 Er7 Er12 Er7 -28(5) . 6
Er11 Er7 Er12 Er7 -99(3) . 6
Er9 Er7 Er12 Er7 -1(4) . 6
Er2 Er7 Er12 Er7 31(3) . 6
Er18 Er7 Er12 Er7 -109(4) . 6
N1 Er7 Er12 Er7 -51(3) . 6
Er14 Er7 Er12 Er7 -61(4) . 6
Er3 Er7 Er12 Er7 -25(4) . 6
Er4 Er7 Er12 Er7 -98(3) . 6
Er18 Er7 Er12 Er7 -89(4) 6 6
Er17 Er7 Er12 Er7 -68(3) . 6
Er16 Er7 Er12 Er2 -59(2) . .
Er11 Er7 Er12 Er2 -130.1(13) . .
Er9 Er7 Er12 Er2 -31.9(12) . .
Er18 Er7 Er12 Er2 -139.8(15) . .
N1 Er7 Er12 Er2 -81.6(10) . .
Er14 Er7 Er12 Er2 -91.4(15) . .
Er3 Er7 Er12 Er2 -55.6(17) . .
Er4 Er7 Er12 Er2 -129.2(9) . .
Er18 Er7 Er12 Er2 -120(2) 6 .
Er17 Er7 Er12 Er2 -98.3(12) . .
Er16 Er7 Er12 Er18 80.8(19) . .
Er11 Er7 Er12 Er18 9.6(17) . .
Er9 Er7 Er12 Er18 107.9(13) . .
Er2 Er7 Er12 Er18 139.8(15) . .
N1 Er7 Er12 Er18 58.2(11) . .
Er14 Er7 Er12 Er18 48.3(17) . .
Er3 Er7 Er12 Er18 84.2(17) . .
Er4 Er7 Er12 Er18 10.6(12) . .
Er18 Er7 Er12 Er18 20.2(13) 6 .
Er17 Er7 Er12 Er18 41.5(11) . .
Er16 Er7 Er12 Er18 61(3) . 6
Er11 Er7 Er12 Er18 -11(3) . 6
Er9 Er7 Er12 Er18 88(2) . 6
Er2 Er7 Er12 Er18 120(2) . 6
Er18 Er7 Er12 Er18 -20.2(13) . 6
N1 Er7 Er12 Er18 38.0(15) . 6
Er14 Er7 Er12 Er18 28(3) . 6
Er3 Er7 Er12 Er18 64(2) . 6
Er4 Er7 Er12 Er18 -10(2) . 6
Er17 Er7 Er12 Er18 21.2(17) . 6
Er16 Er7 Er12 N1 23(2) . .
Er11 Er7 Er12 N1 -48.5(15) . .
Er9 Er7 Er12 N1 49.7(11) . .
Er2 Er7 Er12 N1 81.6(10) . .
Er18 Er7 Er12 N1 -58.2(11) . .
Er14 Er7 Er12 N1 -9.8(17) . .
Er3 Er7 Er12 N1 26.0(17) . .
Er4 Er7 Er12 N1 -47.6(9) . .
Er18 Er7 Er12 N1 -38.0(15) 6 .
Er17 Er7 Er12 N1 -16.7(9) . .
Er16 Er7 Er12 Er9 -27(2) . 6
Er11 Er7 Er12 Er9 -98.6(14) . 6
Er9 Er7 Er12 Er9 -0.3(10) . 6
Er2 Er7 Er12 Er9 31.6(7) . 6
Er18 Er7 Er12 Er9 -108.2(14) . 6
N1 Er7 Er12 Er9 -50.0(8) . 6
Er14 Er7 Er12 Er9 -59.9(17) . 6
Er3 Er7 Er12 Er9 -24.0(18) . 6
Er4 Er7 Er12 Er9 -97.7(10) . 6
Er18 Er7 Er12 Er9 -88(2) 6 6
Er17 Er7 Er12 Er9 -66.8(11) . 6
Er16 Er7 Er12 Er9 -27.1(14) . .
Er11 Er7 Er12 Er9 -98.3(15) . .
Er2 Er7 Er12 Er9 31.9(12) . .
Er18 Er7 Er12 Er9 -107.9(13) . .
N1 Er7 Er12 Er9 -49.7(11) . .
Er14 Er7 Er12 Er9 -59.6(13) . .
Er3 Er7 Er12 Er9 -23.7(13) . .
Er4 Er7 Er12 Er9 -97.3(9) . .
Er18 Er7 Er12 Er9 -88(2) 6 .
Er17 Er7 Er12 Er9 -66.5(12) . .
Er16 Er7 Er12 Er11 71.2(18) . .
Er9 Er7 Er12 Er11 98.3(15) . .
Er2 Er7 Er12 Er11 130.1(13) . .
Er18 Er7 Er12 Er11 -9.6(17) . .
N1 Er7 Er12 Er11 48.5(15) . .
Er14 Er7 Er12 Er11 38.7(12) . .
Er3 Er7 Er12 Er11 74.6(17) . .
Er4 Er7 Er12 Er11 0.9(10) . .
Er18 Er7 Er12 Er11 11(3) 6 .
Er17 Er7 Er12 Er11 31.8(16) . .
Er16 Er7 Er12 Er11 18(3) . 6
Er11 Er7 Er12 Er11 -53(3) . 6
Er9 Er7 Er12 Er11 45(2) . 6
Er2 Er7 Er12 Er11 77(2) . 6
Er18 Er7 Er12 Er11 -63(2) . 6
N1 Er7 Er12 Er11 -4.4(17) . 6
Er14 Er7 Er12 Er11 -14(3) . 6
Er3 Er7 Er12 Er11 22(3) . 6
Er4 Er7 Er12 Er11 -52(2) . 6
Er18 Er7 Er12 Er11 -42.3(18) 6 6
Er17 Er7 Er12 Er11 -21(2) . 6
Er16 Er7 Er12 Er17 39(2) . .
Er11 Er7 Er12 Er17 -31.8(16) . .
Er9 Er7 Er12 Er17 66.5(12) . .
Er2 Er7 Er12 Er17 98.3(12) . .
Er18 Er7 Er12 Er17 -41.5(11) . .
N1 Er7 Er12 Er17 16.7(9) . .
Er14 Er7 Er12 Er17 6.9(17) . .
Er3 Er7 Er12 Er17 42.8(17) . .
Er4 Er7 Er12 Er17 -30.9(10) . .
Er18 Er7 Er12 Er17 -21.2(17) 6 .
Er16 Er7 Er12 Er16 -15(3) . 6
Er11 Er7 Er12 Er16 -86.6(18) . 6
Er9 Er7 Er12 Er16 11.7(17) . 6
Er2 Er7 Er12 Er16 43.5(10) . 6
Er18 Er7 Er12 Er16 -96.3(17) . 6
N1 Er7 Er12 Er16 -38.1(10) . 6
Er14 Er7 Er12 Er16 -48(2) . 6
Er3 Er7 Er12 Er16 -12(2) . 6
Er4 Er7 Er12 Er16 -85.7(14) . 6
Er18 Er7 Er12 Er16 -76(2) 6 6
Er17 Er7 Er12 Er16 -54.8(14) . 6
Er9 Er2 Er12 Er7 120.0(12) 6 .
Er9 Er2 Er12 Er7 38.5(14) . .
Er13 Er2 Er12 Er7 79.3(10) . .
Er7 Er2 Er12 Er7 158.6(19) 6 .
N1 Er2 Er12 Er7 79.3(10) . .
Er16 Er2 Er12 Er7 133.8(12) 6 .
Er16 Er2 Er12 Er7 24.8(10) . .
Er3 Er2 Er12 Er7 41.0(15) . .
Er3 Er2 Er12 Er7 117.6(14) 6 .
Er18 Er2 Er12 Er7 46.8(11) . .
Er9 Er2 Er12 Er7 -38.5(14) 6 6
Er9 Er2 Er12 Er7 -120.0(12) . 6
Er13 Er2 Er12 Er7 -79.3(10) . 6
Er7 Er2 Er12 Er7 -158.6(19) . 6
N1 Er2 Er12 Er7 -79.3(10) . 6
Er16 Er2 Er12 Er7 -24.8(10) 6 6
Er16 Er2 Er12 Er7 -133.8(12) . 6
Er3 Er2 Er12 Er7 -117.6(14) . 6
Er3 Er2 Er12 Er7 -41.0(15) 6 6
Er18 Er2 Er12 Er7 -112(2) . 6
Er9 Er2 Er12 Er18 73.2(15) 6 .
Er9 Er2 Er12 Er18 -8.2(18) . .
Er13 Er2 Er12 Er18 32.5(14) . .
Er7 Er2 Er12 Er18 -46.8(11) . .
Er7 Er2 Er12 Er18 112(2) 6 .
N1 Er2 Er12 Er18 32.5(14) . .
Er16 Er2 Er12 Er18 87.0(15) 6 .
Er16 Er2 Er12 Er18 -22.0(15) . .
Er3 Er2 Er12 Er18 -5.8(18) . .
Er3 Er2 Er12 Er18 70.8(17) 6 .
Er9 Er2 Er12 Er18 8.3(18) 6 6
Er9 Er2 Er12 Er18 -73.2(15) . 6
Er13 Er2 Er12 Er18 -32.5(14) . 6
Er7 Er2 Er12 Er18 -112(2) . 6
Er7 Er2 Er12 Er18 46.8(11) 6 6
N1 Er2 Er12 Er18 -32.5(14) . 6
Er16 Er2 Er12 Er18 22.0(15) 6 6
Er16 Er2 Er12 Er18 -87.0(15) . 6
Er3 Er2 Er12 Er18 -70.8(17) . 6
Er3 Er2 Er12 Er18 5.8(18) 6 6
Er18 Er2 Er12 Er18 -65(3) . 6
Er9 Er2 Er12 N1 40.7(9) 6 .
Er9 Er2 Er12 N1 -40.7(9) . .
Er13 Er2 Er12 N1 0.000(3) . .
Er7 Er2 Er12 N1 -79.3(10) . .
Er7 Er2 Er12 N1 79.3(10) 6 .
Er16 Er2 Er12 N1 54.5(5) 6 .
Er16 Er2 Er12 N1 -54.5(5) . .
Er3 Er2 Er12 N1 -38.3(11) . .
Er3 Er2 Er12 N1 38.3(11) 6 .
Er18 Er2 Er12 N1 -32.5(14) . .
Er9 Er2 Er12 Er9 -81.5(17) . 6
Er13 Er2 Er12 Er9 -40.7(9) . 6
Er7 Er2 Er12 Er9 -120.0(12) . 6
Er7 Er2 Er12 Er9 38.5(14) 6 6
N1 Er2 Er12 Er9 -40.7(9) . 6
Er16 Er2 Er12 Er9 13.7(10) 6 6
Er16 Er2 Er12 Er9 -95.2(10) . 6
Er3 Er2 Er12 Er9 -79.0(14) . 6
Er3 Er2 Er12 Er9 -2.4(14) 6 6
Er18 Er2 Er12 Er9 -73.2(15) . 6
Er9 Er2 Er12 Er9 81.5(17) 6 .
Er13 Er2 Er12 Er9 40.7(9) . .
Er7 Er2 Er12 Er9 -38.5(14) . .
Er7 Er2 Er12 Er9 120.0(12) 6 .
N1 Er2 Er12 Er9 40.7(9) . .
Er16 Er2 Er12 Er9 95.2(10) 6 .
Er16 Er2 Er12 Er9 -13.7(10) . .
Er3 Er2 Er12 Er9 2.4(14) . .
Er3 Er2 Er12 Er9 79.0(14) 6 .
Er18 Er2 Er12 Er9 8.2(18) . .
Er9 Er2 Er12 Er11 95.7(11) 6 .
Er9 Er2 Er12 Er11 14.2(13) . .
Er13 Er2 Er12 Er11 54.9(8) . .
Er7 Er2 Er12 Er11 -24.4(7) . .
Er7 Er2 Er12 Er11 134.2(16) 6 .
N1 Er2 Er12 Er11 54.9(8) . .
Er16 Er2 Er12 Er11 109.4(10) 6 .
Er16 Er2 Er12 Er11 0.5(9) . .
Er3 Er2 Er12 Er11 16.6(14) . .
Er3 Er2 Er12 Er11 93.2(13) 6 .
Er18 Er2 Er12 Er11 22.4(12) . .
Er9 Er2 Er12 Er11 -14.2(13) 6 6
Er9 Er2 Er12 Er11 -95.7(11) . 6
Er13 Er2 Er12 Er11 -54.9(8) . 6
Er7 Er2 Er12 Er11 -134.2(16) . 6
Er7 Er2 Er12 Er11 24.4(7) 6 6
N1 Er2 Er12 Er11 -54.9(8) . 6
Er16 Er2 Er12 Er11 -0.5(9) 6 6
Er16 Er2 Er12 Er11 -109.4(10) . 6
Er3 Er2 Er12 Er11 -93.2(13) . 6
Er3 Er2 Er12 Er11 -16.6(14) 6 6
Er18 Er2 Er12 Er11 -87.4(19) . 6
Er9 Er2 Er12 Er17 40.7(9) 6 .
Er9 Er2 Er12 Er17 -40.7(9) . .
Er13 Er2 Er12 Er17 0.000(5) . .
Er7 Er2 Er12 Er17 -79.3(10) . .
Er7 Er2 Er12 Er17 79.3(10) 6 .
N1 Er2 Er12 Er17 0.000(5) . .
Er16 Er2 Er12 Er17 54.5(5) 6 .
Er16 Er2 Er12 Er17 -54.5(5) . .
Er3 Er2 Er12 Er17 -38.3(11) . .
Er3 Er2 Er12 Er17 38.3(11) 6 .
Er18 Er2 Er12 Er17 -32.5(14) . .
Er9 Er2 Er12 Er16 -13.7(10) 6 6
Er9 Er2 Er12 Er16 -95.2(10) . 6
Er13 Er2 Er12 Er16 -54.5(5) . 6
Er7 Er2 Er12 Er16 -133.8(12) . 6
Er7 Er2 Er12 Er16 24.8(10) 6 6
N1 Er2 Er12 Er16 -54.5(5) . 6
Er16 Er2 Er12 Er16 -108.9(10) . 6
Er3 Er2 Er12 Er16 -92.8(14) . 6
Er3 Er2 Er12 Er16 -16.2(9) 6 6
Er18 Er2 Er12 Er16 -87.0(15) . 6
Er17 N1 Er12 Er7 106.3(10) . .
Er20 N1 Er12 Er7 106.3(11) . .
Er18 N1 Er12 Er7 73.8(12) . .
Er18 N1 Er12 Er7 138.9(17) 6 .
Er9 N1 Er12 Er7 -103.7(13) 6 .
Er9 N1 Er12 Er7 -43.6(11) . .
Er7 N1 Er12 Er7 -147(2) 6 .
Er11 N1 Er12 Er7 28.9(11) . .
Er11 N1 Er12 Er7 -176.2(15) 6 .
Er16 N1 Er12 Er7 -135.5(13) 6 .
Er17 N1 Er12 Er7 -106.3(10) . 6
Er20 N1 Er12 Er7 -106.3(11) . 6
Er18 N1 Er12 Er7 -138.9(17) . 6
Er18 N1 Er12 Er7 -73.8(12) 6 6
Er9 N1 Er12 Er7 43.6(11) 6 6
Er9 N1 Er12 Er7 103.7(13) . 6
Er7 N1 Er12 Er7 147(2) . 6
Er11 N1 Er12 Er7 176.2(15) . 6
Er11 N1 Er12 Er7 -28.9(11) 6 6
Er16 N1 Er12 Er7 11.8(11) 6 6
Er17 N1 Er12 Er2 180.000(6) . .
Er20 N1 Er12 Er2 180.000(7) . .
Er18 N1 Er12 Er2 147.5(10) . .
Er18 N1 Er12 Er2 -147.5(10) 6 .
Er9 N1 Er12 Er2 -30.0(7) 6 .
Er9 N1 Er12 Er2 30.0(7) . .
Er7 N1 Er12 Er2 -73.7(11) 6 .
Er7 N1 Er12 Er2 73.7(10) . .
Er11 N1 Er12 Er2 102.5(8) . .
Er11 N1 Er12 Er2 -102.5(8) 6 .
Er16 N1 Er12 Er2 -61.9(6) 6 .
Er17 N1 Er12 Er18 32.5(10) . .
Er20 N1 Er12 Er18 32.5(10) . .
Er18 N1 Er12 Er18 65(2) 6 .
Er9 N1 Er12 Er18 -177.5(13) 6 .
Er9 N1 Er12 Er18 -117.4(12) . .
Er7 N1 Er12 Er18 138.9(17) 6 .
Er7 N1 Er12 Er18 -73.8(12) . .
Er11 N1 Er12 Er18 -44.9(11) . .
Er11 N1 Er12 Er18 110.0(14) 6 .
Er16 N1 Er12 Er18 150.7(12) 6 .
Er17 N1 Er12 Er18 -32.5(10) . 6
Er20 N1 Er12 Er18 -32.5(10) . 6
Er18 N1 Er12 Er18 -65(2) . 6
Er9 N1 Er12 Er18 117.5(12) 6 6
Er9 N1 Er12 Er18 177.5(13) . 6
Er7 N1 Er12 Er18 73.8(12) 6 6
Er7 N1 Er12 Er18 -138.9(17) . 6
Er11 N1 Er12 Er18 -110.0(14) . 6
Er11 N1 Er12 Er18 44.9(11) 6 6
Er16 N1 Er12 Er18 85.6(11) 6 6
Er17 N1 Er12 Er9 -150.0(7) . 6
Er20 N1 Er12 Er9 -150.0(7) . 6
Er18 N1 Er12 Er9 177.5(13) . 6
Er18 N1 Er12 Er9 -117.5(12) 6 6
Er9 N1 Er12 Er9 60.0(13) . 6
Er7 N1 Er12 Er9 -43.6(11) 6 6
Er7 N1 Er12 Er9 103.7(13) . 6
Er11 N1 Er12 Er9 132.5(11) . 6
Er11 N1 Er12 Er9 -72.5(9) 6 6
Er16 N1 Er12 Er9 -31.9(7) 6 6
Er17 N1 Er12 Er9 150.0(7) . .
Er20 N1 Er12 Er9 150.0(7) . .
Er18 N1 Er12 Er9 117.4(12) . .
Er18 N1 Er12 Er9 -177.5(13) 6 .
Er9 N1 Er12 Er9 -60.0(13) 6 .
Er7 N1 Er12 Er9 -103.7(13) 6 .
Er7 N1 Er12 Er9 43.6(11) . .
Er11 N1 Er12 Er9 72.5(9) . .
Er11 N1 Er12 Er9 -132.5(11) 6 .
Er16 N1 Er12 Er9 -91.9(10) 6 .
Er17 N1 Er12 Er11 77.5(8) . .
Er20 N1 Er12 Er11 77.5(8) . .
Er18 N1 Er12 Er11 44.9(11) . .
Er18 N1 Er12 Er11 110.0(14) 6 .
Er9 N1 Er12 Er11 -132.5(11) 6 .
Er9 N1 Er12 Er11 -72.5(9) . .
Er7 N1 Er12 Er11 -176.2(15) 6 .
Er7 N1 Er12 Er11 -28.9(11) . .
Er11 N1 Er12 Er11 155.0(15) 6 .
Er16 N1 Er12 Er11 -164.4(10) 6 .
Er17 N1 Er12 Er11 -77.5(8) . 6
Er20 N1 Er12 Er11 -77.5(8) . 6
Er18 N1 Er12 Er11 -110.0(14) . 6
Er18 N1 Er12 Er11 -44.9(11) 6 6
Er9 N1 Er12 Er11 72.5(9) 6 6
Er9 N1 Er12 Er11 132.5(11) . 6
Er7 N1 Er12 Er11 28.9(11) 6 6
Er7 N1 Er12 Er11 176.2(15) . 6
Er11 N1 Er12 Er11 -155.0(15) . 6
Er16 N1 Er12 Er11 40.7(8) 6 6
Er20 N1 Er12 Er17 0.000(16) . .
Er18 N1 Er12 Er17 -32.5(10) . .
Er18 N1 Er12 Er17 32.5(10) 6 .
Er9 N1 Er12 Er17 150.0(7) 6 .
Er9 N1 Er12 Er17 -150.0(7) . .
Er7 N1 Er12 Er17 106.3(11) 6 .
Er7 N1 Er12 Er17 -106.3(11) . .
Er11 N1 Er12 Er17 -77.5(8) . .
Er11 N1 Er12 Er17 77.5(8) 6 .
Er16 N1 Er12 Er17 118.1(6) 6 .
Er17 N1 Er12 Er16 -118.1(6) . 6
Er20 N1 Er12 Er16 -118.1(6) . 6
Er18 N1 Er12 Er16 -150.7(12) . 6
Er18 N1 Er12 Er16 -85.6(11) 6 6
Er9 N1 Er12 Er16 31.9(7) 6 6
Er9 N1 Er12 Er16 91.9(10) . 6
Er7 N1 Er12 Er16 -11.8(11) 6 6
Er7 N1 Er12 Er16 135.5(13) . 6
Er11 N1 Er12 Er16 164.4(10) . 6
Er11 N1 Er12 Er16 -40.7(8) 6 6
Er16 Er9 Er13 Er9 125(3) . 6
Er3 Er9 Er13 Er9 132(3) . 6
Er2 Er9 Er13 Er9 -34(2) . 6
Er7 Er9 Er13 Er9 -4(6) . 6
N1 Er9 Er13 Er9 44(3) . 6
Er14 Er9 Er13 Er9 108(2) . 6
Er12 Er9 Er13 Er9 -2(3) . 6
Er11 Er9 Er13 Er9 67(4) . 6
Er5 Er9 Er13 Er9 98(2) . 6
Er20 Er9 Er13 Er9 74(2) . 6
Er16 Er9 Er13 Er2 159(4) . .
Er3 Er9 Er13 Er2 166(3) . .
Er7 Er9 Er13 Er2 30(3) . .
Er9 Er9 Er13 Er2 34(2) 6 .
N1 Er9 Er13 Er2 78.0(9) . .
Er14 Er9 Er13 Er2 142(2) . .
Er12 Er9 Er13 Er2 32.1(11) . .
Er11 Er9 Er13 Er2 101(3) . .
Er5 Er9 Er13 Er2 131.7(14) . .
Er20 Er9 Er13 Er2 107.6(9) . .
Er16 Er9 Er13 Er3 -8(3) . .
Er2 Er9 Er13 Er3 -166(3) . .
Er7 Er9 Er13 Er3 -136(5) . .
Er9 Er9 Er13 Er3 -132(3) 6 .
N1 Er9 Er13 Er3 -88(2) . .
Er14 Er9 Er13 Er3 -24(2) . .
Er12 Er9 Er13 Er3 -134(3) . .
Er11 Er9 Er13 Er3 -65(3) . .
Er5 Er9 Er13 Er3 -34(2) . .
Er20 Er9 Er13 Er3 -58(2) . .
Er16 Er9 Er13 Er3 92(5) . 6
Er3 Er9 Er13 Er3 99(4) . 6
Er2 Er9 Er13 Er3 -67(3) . 6
Er7 Er9 Er13 Er3 -36(6) . 6
Er9 Er9 Er13 Er3 -33(2) 6 6
N1 Er9 Er13 Er3 11(3) . 6
Er14 Er9 Er13 Er3 76(4) . 6
Er12 Er9 Er13 Er3 -35(4) . 6
Er11 Er9 Er13 Er3 34(5) . 6
Er5 Er9 Er13 Er3 65(3) . 6
Er20 Er9 Er13 Er3 41(3) . 6
Er16 Er9 Er13 N1 80(4) . .
Er3 Er9 Er13 N1 88(2) . .
Er2 Er9 Er13 N1 -78.0(9) . .
Er7 Er9 Er13 N1 -48(3) . .
Er9 Er9 Er13 N1 -44(3) 6 .
Er14 Er9 Er13 N1 64.4(18) . .
Er12 Er9 Er13 N1 -46.0(11) . .
Er11 Er9 Er13 N1 23(3) . .
Er5 Er9 Er13 N1 53.7(9) . .
Er20 Er9 Er13 N1 29.6(8) . .
Er3 Er9 Er13 Er16 8(3) . .
Er2 Er9 Er13 Er16 -159(4) . .
Er7 Er9 Er13 Er16 -128(7) . .
Er9 Er9 Er13 Er16 -125(3) 6 .
N1 Er9 Er13 Er16 -80(4) . .
Er14 Er9 Er13 Er16 -16(3) . .
Er12 Er9 Er13 Er16 -126(5) . .
Er11 Er9 Er13 Er16 -58(4) . .
Er5 Er9 Er13 Er16 -27(3) . .
Er20 Er9 Er13 Er16 -51(4) . .
Er16 Er9 Er13 Er16 111(4) . 6
Er3 Er9 Er13 Er16 119(2) . 6
Er2 Er9 Er13 Er16 -47.4(16) . 6
Er7 Er9 Er13 Er16 -17(5) . 6
Er9 Er9 Er13 Er16 -13.4(11) 6 6
N1 Er9 Er13 Er16 30.7(18) . 6
Er14 Er9 Er13 Er16 95(2) . 6
Er12 Er9 Er13 Er16 -15(2) . 6
Er11 Er9 Er13 Er16 54(4) . 6
Er5 Er9 Er13 Er16 84.3(18) . 6
Er20 Er9 Er13 Er16 60.3(16) . 6
Er16 Er9 Er13 Er20 51(4) . .
Er3 Er9 Er13 Er20 58(2) . .
Er2 Er9 Er13 Er20 -107.6(9) . .
Er7 Er9 Er13 Er20 -77(3) . .
Er9 Er9 Er13 Er20 -74(2) 6 .
N1 Er9 Er13 Er20 -29.6(8) . .
Er14 Er9 Er13 Er20 34.7(18) . .
Er12 Er9 Er13 Er20 -75.6(13) . .
Er11 Er9 Er13 Er20 -7(3) . .
Er5 Er9 Er13 Er20 24.0(10) . .
Er16 Er9 Er13 Er7 126(4) . 6
Er3 Er9 Er13 Er7 133(2) . 6
Er2 Er9 Er13 Er7 -32.6(7) . 6
Er7 Er9 Er13 Er7 -2(4) . 6
Er9 Er9 Er13 Er7 1(2) 6 6
N1 Er9 Er13 Er7 45.4(8) . 6
Er14 Er9 Er13 Er7 109.8(18) . 6
Er12 Er9 Er13 Er7 -0.5(13) . 6
Er11 Er9 Er13 Er7 68(3) . 6
Er5 Er9 Er13 Er7 99.1(10) . 6
Er20 Er9 Er13 Er7 75.0(7) . 6
Er16 Er9 Er13 Er7 128(7) . .
Er3 Er9 Er13 Er7 136(5) . .
Er2 Er9 Er13 Er7 -30(3) . .
Er9 Er9 Er13 Er7 4(6) 6 .
N1 Er9 Er13 Er7 48(3) . .
Er14 Er9 Er13 Er7 112(4) . .
Er12 Er9 Er13 Er7 2(3) . .
Er11 Er9 Er13 Er7 71(4) . .
Er5 Er9 Er13 Er7 102(4) . .
Er20 Er9 Er13 Er7 77(3) . .
Er16 Er9 Er13 Er12 126(5) . .
Er3 Er9 Er13 Er12 134(3) . .
Er2 Er9 Er13 Er12 -32.1(11) . .
Er7 Er9 Er13 Er12 -2(3) . .
Er9 Er9 Er13 Er12 2(3) 6 .
N1 Er9 Er13 Er12 46.0(11) . .
Er14 Er9 Er13 Er12 110(2) . .
Er11 Er9 Er13 Er12 69(3) . .
Er5 Er9 Er13 Er12 99.6(16) . .
Er20 Er9 Er13 Er12 75.6(13) . .
Er9 Er2 Er13 Er9 138(3) . 6
Er12 Er2 Er13 Er9 68.9(16) . 6
Er7 Er2 Er13 Er9 121.3(15) . 6
Er7 Er2 Er13 Er9 16.6(18) 6 6
N1 Er2 Er13 Er9 68.9(16) . 6
Er16 Er2 Er13 Er9 6.0(13) 6 6
Er16 Er2 Er13 Er9 132(2) . 6
Er3 Er2 Er13 Er9 129(3) . 6
Er3 Er2 Er13 Er9 8.5(16) 6 6
Er18 Er2 Er13 Er9 84.1(16) . 6
Er9 Er2 Er13 Er9 -138(3) 6 .
Er12 Er2 Er13 Er9 -68.9(16) . .
Er7 Er2 Er13 Er9 -16.6(18) . .
Er7 Er2 Er13 Er9 -121.3(15) 6 .
N1 Er2 Er13 Er9 -68.9(16) . .
Er16 Er2 Er13 Er9 -132(2) 6 .
Er16 Er2 Er13 Er9 -6.0(13) . .
Er3 Er2 Er13 Er9 -8.5(16) . .
Er3 Er2 Er13 Er9 -129(3) 6 .
Er18 Er2 Er13 Er9 -53.7(17) . .
Er9 Er2 Er13 Er3 -129(3) 6 .
Er9 Er2 Er13 Er3 8.5(16) . .
Er12 Er2 Er13 Er3 -60.4(14) . .
Er7 Er2 Er13 Er3 -8.0(16) . .
Er7 Er2 Er13 Er3 -112.8(14) 6 .
N1 Er2 Er13 Er3 -60.4(14) . .
Er16 Er2 Er13 Er3 -123.3(17) 6 .
Er16 Er2 Er13 Er3 2.5(13) . .
Er3 Er2 Er13 Er3 -121(3) 6 .
Er18 Er2 Er13 Er3 -45.2(15) . .
Er9 Er2 Er13 Er3 -8.5(16) 6 6
Er9 Er2 Er13 Er3 129(3) . 6
Er12 Er2 Er13 Er3 60.4(14) . 6
Er7 Er2 Er13 Er3 112.8(14) . 6
Er7 Er2 Er13 Er3 8.0(16) 6 6
N1 Er2 Er13 Er3 60.4(14) . 6
Er16 Er2 Er13 Er3 -2.5(13) 6 6
Er16 Er2 Er13 Er3 123.3(17) . 6
Er3 Er2 Er13 Er3 121(3) . 6
Er18 Er2 Er13 Er3 75.6(14) . 6
Er9 Er2 Er13 N1 -68.9(16) 6 .
Er9 Er2 Er13 N1 68.9(16) . .
Er12 Er2 Er13 N1 0.000(3) . .
Er7 Er2 Er13 N1 52.4(5) . .
Er7 Er2 Er13 N1 -52.4(5) 6 .
Er16 Er2 Er13 N1 -62.9(5) 6 .
Er16 Er2 Er13 N1 62.9(5) . .
Er3 Er2 Er13 N1 60.4(14) . .
Er3 Er2 Er13 N1 -60.4(14) 6 .
Er18 Er2 Er13 N1 15.2(5) . .
Er9 Er2 Er13 Er16 -132(2) 6 .
Er9 Er2 Er13 Er16 6.0(13) . .
Er12 Er2 Er13 Er16 -62.9(5) . .
Er7 Er2 Er13 Er16 -10.6(8) . .
Er7 Er2 Er13 Er16 -115.3(6) 6 .
N1 Er2 Er13 Er16 -62.9(5) . .
Er16 Er2 Er13 Er16 -125.8(11) 6 .
Er3 Er2 Er13 Er16 -2.5(13) . .
Er3 Er2 Er13 Er16 -123.3(17) 6 .
Er18 Er2 Er13 Er16 -47.7(7) . .
Er9 Er2 Er13 Er16 -6.0(13) 6 6
Er9 Er2 Er13 Er16 132(2) . 6
Er12 Er2 Er13 Er16 62.9(5) . 6
Er7 Er2 Er13 Er16 115.3(6) . 6
Er7 Er2 Er13 Er16 10.6(8) 6 6
N1 Er2 Er13 Er16 62.9(5) . 6
Er16 Er2 Er13 Er16 125.8(11) . 6
Er3 Er2 Er13 Er16 123.3(17) . 6
Er3 Er2 Er13 Er16 2.5(13) 6 6
Er18 Er2 Er13 Er16 78.2(7) . 6
Er9 Er2 Er13 Er20 -68.9(16) 6 .
Er9 Er2 Er13 Er20 68.9(16) . .
Er12 Er2 Er13 Er20 0.000(5) . .
Er7 Er2 Er13 Er20 52.4(5) . .
Er7 Er2 Er13 Er20 -52.4(5) 6 .
N1 Er2 Er13 Er20 0.000(4) . .
Er16 Er2 Er13 Er20 -62.9(5) 6 .
Er16 Er2 Er13 Er20 62.9(5) . .
Er3 Er2 Er13 Er20 60.4(14) . .
Er3 Er2 Er13 Er20 -60.4(14) 6 .
Er18 Er2 Er13 Er20 15.2(5) . .
Er9 Er2 Er13 Er7 -16.6(18) 6 6
Er9 Er2 Er13 Er7 121.3(15) . 6
Er12 Er2 Er13 Er7 52.4(5) . 6
Er7 Er2 Er13 Er7 104.7(9) . 6
N1 Er2 Er13 Er7 52.4(5) . 6
Er16 Er2 Er13 Er7 -10.6(8) 6 6
Er16 Er2 Er13 Er7 115.3(6) . 6
Er3 Er2 Er13 Er7 112.8(14) . 6
Er3 Er2 Er13 Er7 -8.0(16) 6 6
Er18 Er2 Er13 Er7 67.6(7) . 6
Er9 Er2 Er13 Er7 -121.3(15) 6 .
Er9 Er2 Er13 Er7 16.6(18) . .
Er12 Er2 Er13 Er7 -52.4(5) . .
Er7 Er2 Er13 Er7 -104.7(9) 6 .
N1 Er2 Er13 Er7 -52.4(5) . .
Er16 Er2 Er13 Er7 -115.3(6) 6 .
Er16 Er2 Er13 Er7 10.6(8) . .
Er3 Er2 Er13 Er7 8.0(16) . .
Er3 Er2 Er13 Er7 -112.8(14) 6 .
Er18 Er2 Er13 Er7 -37.1(6) . .
Er9 Er2 Er13 Er12 -68.9(16) 6 .
Er9 Er2 Er13 Er12 68.9(16) . .
Er7 Er2 Er13 Er12 52.4(5) . .
Er7 Er2 Er13 Er12 -52.4(5) 6 .
N1 Er2 Er13 Er12 0.000(13) . .
Er16 Er2 Er13 Er12 -62.9(5) 6 .
Er16 Er2 Er13 Er12 62.9(5) . .
Er3 Er2 Er13 Er12 60.4(14) . .
Er3 Er2 Er13 Er12 -60.4(14) 6 .
Er18 Er2 Er13 Er12 15.2(5) . .
Er16 Er3 Er13 Er9 -55(5) . 6
Er9 Er3 Er13 Er9 -60(4) . 6
Er14 Er3 Er13 Er9 0(9) . 6
Er5 Er3 Er13 Er9 43(6) . 6
Er11 Er3 Er13 Er9 -20(4) . 6
N1 Er3 Er13 Er9 11(3) . 6
Er7 Er3 Er13 Er9 -43(3) . 6
Er20 Er3 Er13 Er9 47(4) . 6
Er2 Er3 Er13 Er9 -49(3) . 6
Er15 Er3 Er13 Er9 30(5) . 6
Er4 Er3 Er13 Er9 3(5) . 6
Er16 Er3 Er13 Er9 5(2) . .
Er14 Er3 Er13 Er9 60(7) . .
Er5 Er3 Er13 Er9 103(5) . .
Er11 Er3 Er13 Er9 41(3) . .
N1 Er3 Er13 Er9 71(3) . .
Er7 Er3 Er13 Er9 18(2) . .
Er20 Er3 Er13 Er9 108(3) . .
Er2 Er3 Er13 Er9 11(2) . .
Er15 Er3 Er13 Er9 90(4) . .
Er4 Er3 Er13 Er9 63(3) . .
Er16 Er3 Er13 Er2 -6(3) . .
Er9 Er3 Er13 Er2 -11(2) . .
Er14 Er3 Er13 Er2 49(7) . .
Er5 Er3 Er13 Er2 92(4) . .
Er11 Er3 Er13 Er2 29(3) . .
N1 Er3 Er13 Er2 59.6(13) . .
Er7 Er3 Er13 Er2 6.1(12) . .
Er20 Er3 Er13 Er2 96.1(16) . .
Er15 Er3 Er13 Er2 79(4) . .
Er4 Er3 Er13 Er2 52(3) . .
Er16 Er3 Er13 Er3 -100(5) . 6
Er9 Er3 Er13 Er3 -105(4) . 6
Er14 Er3 Er13 Er3 -45(10) . 6
Er5 Er3 Er13 Er3 -2(7) . 6
Er11 Er3 Er13 Er3 -64(5) . 6
N1 Er3 Er13 Er3 -34(4) . 6
Er7 Er3 Er13 Er3 -87(4) . 6
Er20 Er3 Er13 Er3 3(5) . 6
Er2 Er3 Er13 Er3 -94(4) . 6
Er15 Er3 Er13 Er3 -15(7) . 6
Er4 Er3 Er13 Er3 -42(6) . 6
Er16 Er3 Er13 N1 -66(3) . .
Er9 Er3 Er13 N1 -71(3) . .
Er14 Er3 Er13 N1 -11(6) . .
Er5 Er3 Er13 N1 32(3) . .
Er11 Er3 Er13 N1 -30.5(18) . .
Er7 Er3 Er13 N1 -53.5(9) . .
Er20 Er3 Er13 N1 36.5(11) . .
Er2 Er3 Er13 N1 -59.6(13) . .
Er15 Er3 Er13 N1 19(3) . .
Er4 Er3 Er13 N1 -7.9(17) . .
Er9 Er3 Er13 Er16 -5(2) . .
Er14 Er3 Er13 Er16 55(6) . .
Er5 Er3 Er13 Er16 98(5) . .
Er11 Er3 Er13 Er16 35(2) . .
N1 Er3 Er13 Er16 66(3) . .
Er7 Er3 Er13 Er16 12(2) . .
Er20 Er3 Er13 Er16 102(3) . .
Er2 Er3 Er13 Er16 6(3) . .
Er15 Er3 Er13 Er16 85(4) . .
Er4 Er3 Er13 Er16 58(3) . .
Er16 Er3 Er13 Er16 -73(4) . 6
Er9 Er3 Er13 Er16 -79(3) . 6
Er14 Er3 Er13 Er16 -19(8) . 6
Er5 Er3 Er13 Er16 24(6) . 6
Er11 Er3 Er13 Er16 -38(4) . 6
N1 Er3 Er13 Er16 -8(3) . 6
Er7 Er3 Er13 Er16 -61(3) . 6
Er20 Er3 Er13 Er16 29(3) . 6
Er2 Er3 Er13 Er16 -67(2) . 6
Er15 Er3 Er13 Er16 12(5) . 6
Er4 Er3 Er13 Er16 -15(4) . 6
Er16 Er3 Er13 Er20 -102(3) . .
Er9 Er3 Er13 Er20 -108(3) . .
Er14 Er3 Er13 Er20 -48(6) . .
Er5 Er3 Er13 Er20 -5(3) . .
Er11 Er3 Er13 Er20 -67(2) . .
N1 Er3 Er13 Er20 -36.5(11) . .
Er7 Er3 Er13 Er20 -90.0(14) . .
Er2 Er3 Er13 Er20 -96.1(16) . .
Er15 Er3 Er13 Er20 -17(3) . .
Er4 Er3 Er13 Er20 -44.4(17) . .
Er16 Er3 Er13 Er7 -43(3) . 6
Er9 Er3 Er13 Er7 -48(3) . 6
Er14 Er3 Er13 Er7 12(7) . 6
Er5 Er3 Er13 Er7 55(4) . 6
Er11 Er3 Er13 Er7 -7(3) . 6
N1 Er3 Er13 Er7 23.3(14) . 6
Er7 Er3 Er13 Er7 -30.2(15) . 6
Er20 Er3 Er13 Er7 59.8(18) . 6
Er2 Er3 Er13 Er7 -36.4(9) . 6
Er15 Er3 Er13 Er7 43(4) . 6
Er4 Er3 Er13 Er7 15(3) . 6
Er16 Er3 Er13 Er7 -12(2) . .
Er9 Er3 Er13 Er7 -18(2) . .
Er14 Er3 Er13 Er7 42(6) . .
Er5 Er3 Er13 Er7 85(4) . .
Er11 Er3 Er13 Er7 23.0(17) . .
N1 Er3 Er13 Er7 53.5(9) . .
Er20 Er3 Er13 Er7 90.0(14) . .
Er2 Er3 Er13 Er7 -6.1(12) . .
Er15 Er3 Er13 Er7 73(3) . .
Er4 Er3 Er13 Er7 45.6(18) . .
Er16 Er3 Er13 Er12 -29(3) . .
Er9 Er3 Er13 Er12 -34(2) . .
Er14 Er3 Er13 Er12 26(7) . .
Er5 Er3 Er13 Er12 69(4) . .
Er11 Er3 Er13 Er12 7(2) . .
N1 Er3 Er13 Er12 37.0(9) . .
Er7 Er3 Er13 Er12 -16.5(9) . .
Er20 Er3 Er13 Er12 73.5(13) . .
Er2 Er3 Er13 Er12 -22.6(9) . .
Er15 Er3 Er13 Er12 56(3) . .
Er4 Er3 Er13 Er12 29(2) . .
Er15 Er5 Er14 Er16 -111(5) . .
Er6 Er5 Er14 Er16 -44(7) . .
Er4 Er5 Er14 Er16 -98(3) . .
Er11 Er5 Er14 Er16 -91(3) . .
Er3 Er5 Er14 Er16 36(3) . .
Er1 Er5 Er14 Er16 -87(4) . .
Er20 Er5 Er14 Er16 -35(5) . .
Er17 Er5 Er14 Er16 -37(4) . .
N1 Er5 Er14 Er16 -28(3) . .
Er8 Er5 Er14 Er16 -62(4) . .
Er15 Er5 Er14 Er3 -148(4) . .
Er6 Er5 Er14 Er3 -80(5) . .
Er4 Er5 Er14 Er3 -134(2) . .
Er11 Er5 Er14 Er3 -127(3) . .
Er1 Er5 Er14 Er3 -123(2) . .
Er20 Er5 Er14 Er3 -71(4) . .
Er16 Er5 Er14 Er3 -36(3) . .
Er17 Er5 Er14 Er3 -74(3) . .
N1 Er5 Er14 Er3 -64(2) . .
Er8 Er5 Er14 Er3 -99(2) . .
Er15 Er5 Er14 Er11 -21(4) . .
Er6 Er5 Er14 Er11 47(5) . .
Er4 Er5 Er14 Er11 -7.1(15) . .
Er3 Er5 Er14 Er11 127(3) . .
Er1 Er5 Er14 Er11 4(2) . .
Er20 Er5 Er14 Er11 56(4) . .
Er16 Er5 Er14 Er11 91(3) . .
Er17 Er5 Er14 Er11 53(2) . .
N1 Er5 Er14 Er11 62.9(15) . .
Er8 Er5 Er14 Er11 28(2) . .
Er15 Er5 Er14 Er4 -14(4) . .
Er6 Er5 Er14 Er4 54(4) . .
Er11 Er5 Er14 Er4 7.1(15) . .
Er3 Er5 Er14 Er4 134(2) . .
Er1 Er5 Er14 Er4 11.0(12) . .
Er20 Er5 Er14 Er4 63(3) . .
Er16 Er5 Er14 Er4 98(3) . .
Er17 Er5 Er14 Er4 60.4(12) . .
N1 Er5 Er14 Er4 69.9(5) . .
Er8 Er5 Er14 Er4 35.5(11) . .
Er6 Er5 Er14 Er15 68(5) . .
Er4 Er5 Er14 Er15 14(4) . .
Er11 Er5 Er14 Er15 21(4) . .
Er3 Er5 Er14 Er15 148(4) . .
Er1 Er5 Er14 Er15 25(3) . .
Er20 Er5 Er14 Er15 77(5) . .
Er16 Er5 Er14 Er15 111(5) . .
Er17 Er5 Er14 Er15 74(4) . .
N1 Er5 Er14 Er15 84(4) . .
Er8 Er5 Er14 Er15 49(4) . .
Er15 Er5 Er14 Er9 -116(4) . .
Er6 Er5 Er14 Er9 -49(5) . .
Er4 Er5 Er14 Er9 -102.6(13) . .
Er11 Er5 Er14 Er9 -95.5(19) . .
Er3 Er5 Er14 Er9 31(2) . .
Er1 Er5 Er14 Er9 -91.6(18) . .
Er20 Er5 Er14 Er9 -40(4) . .
Er16 Er5 Er14 Er9 -5(3) . .
Er17 Er5 Er14 Er9 -42.2(19) . .
N1 Er5 Er14 Er9 -32.7(12) . .
Er8 Er5 Er14 Er9 -67.1(19) . .
Er15 Er5 Er14 Er7 -60(4) . .
Er6 Er5 Er14 Er7 8(6) . .
Er4 Er5 Er14 Er7 -45.9(15) . .
Er11 Er5 Er14 Er7 -38.8(14) . .
Er3 Er5 Er14 Er7 88(3) . .
Er1 Er5 Er14 Er7 -35(2) . .
Er20 Er5 Er14 Er7 17(4) . .
Er16 Er5 Er14 Er7 52(3) . .
Er17 Er5 Er14 Er7 15(2) . .
N1 Er5 Er14 Er7 24.0(15) . .
Er8 Er5 Er14 Er7 -10(2) . .
Er15 Er5 Er14 N1 -84(4) . .
Er6 Er5 Er14 N1 -16(4) . .
Er4 Er5 Er14 N1 -69.9(5) . .
Er11 Er5 Er14 N1 -62.9(15) . .
Er3 Er5 Er14 N1 64(2) . .
Er1 Er5 Er14 N1 -58.9(12) . .
Er20 Er5 Er14 N1 -7(3) . .
Er16 Er5 Er14 N1 28(3) . .
Er17 Er5 Er14 N1 -9.5(12) . .
Er8 Er5 Er14 N1 -34.5(11) . .
Er15 Er5 Er14 Er6 -68(5) . .
Er4 Er5 Er14 Er6 -54(4) . .
Er11 Er5 Er14 Er6 -47(5) . .
Er3 Er5 Er14 Er6 80(5) . .
Er1 Er5 Er14 Er6 -43(4) . .
Er20 Er5 Er14 Er6 9(4) . .
Er16 Er5 Er14 Er6 44(7) . .
Er17 Er5 Er14 Er6 7(4) . .
N1 Er5 Er14 Er6 16(4) . .
Er8 Er5 Er14 Er6 -18(4) . .
Er15 Er5 Er14 Er20 -77(5) . .
Er6 Er5 Er14 Er20 -9(4) . .
Er4 Er5 Er14 Er20 -63(3) . .
Er11 Er5 Er14 Er20 -56(4) . .
Er3 Er5 Er14 Er20 71(4) . .
Er1 Er5 Er14 Er20 -52(3) . .
Er16 Er5 Er14 Er20 35(5) . .
Er17 Er5 Er14 Er20 -3(3) . .
N1 Er5 Er14 Er20 7(3) . .
Er8 Er5 Er14 Er20 -28(2) . .
Er15 Er5 Er14 Er17 -74(4) . .
Er6 Er5 Er14 Er17 -7(4) . .
Er4 Er5 Er14 Er17 -60.4(12) . .
Er11 Er5 Er14 Er17 -53(2) . .
Er3 Er5 Er14 Er17 74(3) . .
Er1 Er5 Er14 Er17 -49.4(13) . .
Er20 Er5 Er14 Er17 3(3) . .
Er16 Er5 Er14 Er17 37(4) . .
N1 Er5 Er14 Er17 9.5(12) . .
Er8 Er5 Er14 Er17 -24.9(11) . .
Er9 Er3 Er14 Er16 -32(3) . .
Er5 Er3 Er14 Er16 -150(2) . .
Er13 Er3 Er14 Er16 -71(6) . .
Er11 Er3 Er14 Er16 -35(3) . .
N1 Er3 Er14 Er16 -81(2) . .
Er7 Er3 Er14 Er16 -24.7(17) . .
Er20 Er3 Er14 Er16 -126(2) . .
Er2 Er3 Er14 Er16 -38.2(18) . .
Er15 Er3 Er14 Er16 -131(4) . .
Er4 Er3 Er14 Er16 -77(4) . .
Er16 Er3 Er14 Er5 150(2) . .
Er9 Er3 Er14 Er5 117(4) . .
Er13 Er3 Er14 Er5 79(7) . .
Er11 Er3 Er14 Er5 115(3) . .
N1 Er3 Er14 Er5 68.6(18) . .
Er7 Er3 Er14 Er5 125.1(15) . .
Er20 Er3 Er14 Er5 23.4(12) . .
Er2 Er3 Er14 Er5 112(2) . .
Er15 Er3 Er14 Er5 19(3) . .
Er4 Er3 Er14 Er5 72(3) . .
Er16 Er3 Er14 Er11 35(3) . .
Er9 Er3 Er14 Er11 2(5) . .
Er5 Er3 Er14 Er11 -115(3) . .
Er13 Er3 Er14 Er11 -36(8) . .
N1 Er3 Er14 Er11 -46(3) . .
Er7 Er3 Er14 Er11 10(2) . .
Er20 Er3 Er14 Er11 -92(2) . .
Er2 Er3 Er14 Er11 -3(4) . .
Er15 Er3 Er14 Er11 -96(4) . .
Er4 Er3 Er14 Er11 -43(2) . .
Er16 Er3 Er14 Er4 77(4) . .
Er9 Er3 Er14 Er4 45(6) . .
Er5 Er3 Er14 Er4 -72(3) . .
Er13 Er3 Er14 Er4 7(10) . .
Er11 Er3 Er14 Er4 43(2) . .
N1 Er3 Er14 Er4 -4(4) . .
Er7 Er3 Er14 Er4 53(4) . .
Er20 Er3 Er14 Er4 -49(3) . .
Er2 Er3 Er14 Er4 39(5) . .
Er15 Er3 Er14 Er4 -53(3) . .
Er16 Er3 Er14 Er15 131(4) . .
Er9 Er3 Er14 Er15 98(5) . .
Er5 Er3 Er14 Er15 -19(3) . .
Er13 Er3 Er14 Er15 60(9) . .
Er11 Er3 Er14 Er15 96(4) . .
N1 Er3 Er14 Er15 50(4) . .
Er7 Er3 Er14 Er15 106(4) . .
Er20 Er3 Er14 Er15 4(3) . .
Er2 Er3 Er14 Er15 93(4) . .
Er4 Er3 Er14 Er15 53(3) . .
Er16 Er3 Er14 Er9 32(3) . .
Er5 Er3 Er14 Er9 -117(4) . .
Er13 Er3 Er14 Er9 -38(4) . .
Er11 Er3 Er14 Er9 -2(5) . .
N1 Er3 Er14 Er9 -49(3) . .
Er7 Er3 Er14 Er9 8(3) . .
Er20 Er3 Er14 Er9 -94(4) . .
Er2 Er3 Er14 Er9 -5.7(19) . .
Er15 Er3 Er14 Er9 -98(5) . .
Er4 Er3 Er14 Er9 -45(6) . .
Er16 Er3 Er14 Er7 24.7(17) . .
Er9 Er3 Er14 Er7 -8(3) . .
Er5 Er3 Er14 Er7 -125.1(15) . .
Er13 Er3 Er14 Er7 -46(6) . .
Er11 Er3 Er14 Er7 -10(2) . .
N1 Er3 Er14 Er7 -56.5(9) . .
Er20 Er3 Er14 Er7 -101.7(10) . .
Er2 Er3 Er14 Er7 -13.4(15) . .
Er15 Er3 Er14 Er7 -106(4) . .
Er4 Er3 Er14 Er7 -53(4) . .
Er16 Er3 Er14 N1 81(2) . .
Er9 Er3 Er14 N1 49(3) . .
Er5 Er3 Er14 N1 -68.6(18) . .
Er13 Er3 Er14 N1 10(6) . .
Er11 Er3 Er14 N1 46(3) . .
Er7 Er3 Er14 N1 56.5(9) . .
Er20 Er3 Er14 N1 -45.3(14) . .
Er2 Er3 Er14 N1 43.0(13) . .
Er15 Er3 Er14 N1 -50(4) . .
Er4 Er3 Er14 N1 4(4) . .
Er16 Er3 Er14 Er6 135(2) . .
Er9 Er3 Er14 Er6 103(4) . .
Er5 Er3 Er14 Er6 -14.3(9) . .
Er13 Er3 Er14 Er6 65(7) . .
Er11 Er3 Er14 Er6 101(2) . .
N1 Er3 Er14 Er6 54.3(15) . .
Er7 Er3 Er14 Er6 110.8(10) . .
Er20 Er3 Er14 Er6 9.1(9) . .
Er2 Er3 Er14 Er6 97(2) . .
Er15 Er3 Er14 Er6 5(3) . .
Er4 Er3 Er14 Er6 58(3) . .
Er16 Er3 Er14 Er20 126(2) . .
Er9 Er3 Er14 Er20 94(4) . .
Er5 Er3 Er14 Er20 -23.4(12) . .
Er13 Er3 Er14 Er20 56(7) . .
Er11 Er3 Er14 Er20 92(2) . .
N1 Er3 Er14 Er20 45.3(14) . .
Er7 Er3 Er14 Er20 101.7(10) . .
Er2 Er3 Er14 Er20 88(2) . .
Er15 Er3 Er14 Er20 -4(3) . .
Er4 Er3 Er14 Er20 49(3) . .
Er16 Er3 Er14 Er17 99(2) . .
Er9 Er3 Er14 Er17 66(4) . .
Er5 Er3 Er14 Er17 -50.8(16) . .
Er13 Er3 Er14 Er17 28(6) . .
Er11 Er3 Er14 Er17 64(2) . .
N1 Er3 Er14 Er17 17.8(13) . .
Er7 Er3 Er14 Er17 74.2(11) . .
Er20 Er3 Er14 Er17 -27.5(13) . .
Er2 Er3 Er14 Er17 61(2) . .
Er15 Er3 Er14 Er17 -32(4) . .
Er4 Er3 Er14 Er17 22(4) . .
Er4 Er11 Er14 Er16 152.7(19) . .
Er7 Er11 Er14 Er16 10.0(16) . .
Er18 Er11 Er14 Er16 87(3) . .
Er5 Er11 Er14 Er16 141.8(19) . .
Er15 Er11 Er14 Er16 152(2) . .
N1 Er11 Er14 Er16 72.1(12) . .
Er3 Er11 Er14 Er16 25(3) . .
Er1 Er11 Er14 Er16 139.0(13) . .
Er17 Er11 Er14 Er16 98.1(15) . .
Er9 Er11 Er14 Er16 23.4(10) . .
Er4 Er11 Er14 Er5 11(2) . .
Er16 Er11 Er14 Er5 -141.8(19) . .
Er7 Er11 Er14 Er5 -131.8(17) . .
Er18 Er11 Er14 Er5 -55(4) . .
Er15 Er11 Er14 Er5 10(2) . .
N1 Er11 Er14 Er5 -69.7(15) . .
Er3 Er11 Er14 Er5 -117(3) . .
Er1 Er11 Er14 Er5 -2.8(16) . .
Er17 Er11 Er14 Er5 -43.7(17) . .
Er9 Er11 Er14 Er5 -118.4(15) . .
Er4 Er11 Er14 Er3 128(3) . .
Er16 Er11 Er14 Er3 -25(3) . .
Er7 Er11 Er14 Er3 -15(3) . .
Er18 Er11 Er14 Er3 62(5) . .
Er5 Er11 Er14 Er3 117(3) . .
Er15 Er11 Er14 Er3 127(3) . .
N1 Er11 Er14 Er3 48(3) . .
Er1 Er11 Er14 Er3 114(3) . .
Er17 Er11 Er14 Er3 74(3) . .
Er9 Er11 Er14 Er3 -1(3) . .
Er16 Er11 Er14 Er4 -152.7(19) . .
Er7 Er11 Er14 Er4 -143(2) . .
Er18 Er11 Er14 Er4 -66(2) . .
Er5 Er11 Er14 Er4 -11(2) . .
Er15 Er11 Er14 Er4 -1(2) . .
N1 Er11 Er14 Er4 -80.6(14) . .
Er3 Er11 Er14 Er4 -128(3) . .
Er1 Er11 Er14 Er4 -13.7(11) . .
Er17 Er11 Er14 Er4 -54.6(15) . .
Er9 Er11 Er14 Er4 -129.3(17) . .
Er4 Er11 Er14 Er15 1(2) . .
Er16 Er11 Er14 Er15 -152(2) . .
Er7 Er11 Er14 Er15 -142(2) . .
Er18 Er11 Er14 Er15 -65(3) . .
Er5 Er11 Er14 Er15 -10(2) . .
N1 Er11 Er14 Er15 -79.8(19) . .
Er3 Er11 Er14 Er15 -127(3) . .
Er1 Er11 Er14 Er15 -12.9(18) . .
Er17 Er11 Er14 Er15 -54(2) . .
Er9 Er11 Er14 Er15 -129(2) . .
Er4 Er11 Er14 Er9 129.3(17) . .
Er16 Er11 Er14 Er9 -23.4(10) . .
Er7 Er11 Er14 Er9 -13.5(14) . .
Er18 Er11 Er14 Er9 63(3) . .
Er5 Er11 Er14 Er9 118.4(15) . .
Er15 Er11 Er14 Er9 129(2) . .
N1 Er11 Er14 Er9 48.7(10) . .
Er3 Er11 Er14 Er9 1(3) . .
Er1 Er11 Er14 Er9 115.6(10) . .
Er17 Er11 Er14 Er9 74.7(12) . .
Er4 Er11 Er14 Er7 143(2) . .
Er16 Er11 Er14 Er7 -10.0(16) . .
Er18 Er11 Er14 Er7 77(3) . .
Er5 Er11 Er14 Er7 131.8(17) . .
Er15 Er11 Er14 Er7 142(2) . .
N1 Er11 Er14 Er7 62.2(11) . .
Er3 Er11 Er14 Er7 15(3) . .
Er1 Er11 Er14 Er7 129.1(13) . .
Er17 Er11 Er14 Er7 88.2(14) . .
Er9 Er11 Er14 Er7 13.5(14) . .
Er4 Er11 Er14 N1 80.6(14) . .
Er16 Er11 Er14 N1 -72.1(12) . .
Er7 Er11 Er14 N1 -62.2(11) . .
Er18 Er11 Er14 N1 15(3) . .
Er5 Er11 Er14 N1 69.7(15) . .
Er15 Er11 Er14 N1 79.8(19) . .
Er3 Er11 Er14 N1 -48(3) . .
Er1 Er11 Er14 N1 66.9(7) . .
Er17 Er11 Er14 N1 26.0(8) . .
Er9 Er11 Er14 N1 -48.7(10) . .
Er4 Er11 Er14 Er6 21.1(17) . .
Er16 Er11 Er14 Er6 -131.6(13) . .
Er7 Er11 Er14 Er6 -121.6(13) . .
Er18 Er11 Er14 Er6 -45(3) . .
Er5 Er11 Er14 Er6 10.2(10) . .
Er15 Er11 Er14 Er6 20.4(17) . .
N1 Er11 Er14 Er6 -59.4(9) . .
Er3 Er11 Er14 Er6 -107(3) . .
Er1 Er11 Er14 Er6 7.4(10) . .
Er17 Er11 Er14 Er6 -33.5(12) . .
Er9 Er11 Er14 Er6 -108.2(9) . .
Er4 Er11 Er14 Er20 31.1(16) . .
Er16 Er11 Er14 Er20 -121.6(13) . .
Er7 Er11 Er14 Er20 -111.7(12) . .
Er18 Er11 Er14 Er20 -35(3) . .
Er5 Er11 Er14 Er20 20.2(12) . .
Er15 Er11 Er14 Er20 30.3(19) . .
N1 Er11 Er14 Er20 -49.5(9) . .
Er3 Er11 Er14 Er20 -97(3) . .
Er1 Er11 Er14 Er20 17.4(9) . .
Er17 Er11 Er14 Er20 -23.5(11) . .
Er9 Er11 Er14 Er20 -98.2(9) . .
Er4 Er11 Er14 Er17 54.6(15) . .
Er16 Er11 Er14 Er17 -98.1(15) . .
Er7 Er11 Er14 Er17 -88.2(14) . .
Er18 Er11 Er14 Er17 -11(3) . .
Er5 Er11 Er14 Er17 43.7(17) . .
Er15 Er11 Er14 Er17 54(2) . .
N1 Er11 Er14 Er17 -26.0(8) . .
Er3 Er11 Er14 Er17 -74(3) . .
Er1 Er11 Er14 Er17 40.9(10) . .
Er9 Er11 Er14 Er17 -74.7(12) . .
Er11 Er4 Er14 Er16 -29(2) . .
Er15 Er4 Er14 Er16 149(3) . .
Er1 Er4 Er14 Er16 124.3(19) . .
Er18 Er4 Er14 Er16 22(2) . .
Er5 Er4 Er14 Er16 139(2) . .
Er17 Er4 Er14 Er16 77(2) . .
Er6 Er4 Er14 Er16 125.5(17) . .
Er8 Er4 Er14 Er16 95.7(19) . .
N1 Er4 Er14 Er16 53.8(16) . .
Er7 Er4 Er14 Er16 -4.3(15) . .
Er11 Er4 Er14 Er5 -168(2) . .
Er15 Er4 Er14 Er5 10(3) . .
Er1 Er4 Er14 Er5 -14.6(16) . .
Er18 Er4 Er14 Er5 -117.3(15) . .
Er17 Er4 Er14 Er5 -61.6(16) . .
Er6 Er4 Er14 Er5 -13.3(10) . .
Er8 Er4 Er14 Er5 -43.2(15) . .
N1 Er4 Er14 Er5 -85.1(10) . .
Er16 Er4 Er14 Er5 -139(2) . .
Er7 Er4 Er14 Er5 -143.2(12) . .
Er11 Er4 Er14 Er3 -79(5) . .
Er15 Er4 Er14 Er3 99(5) . .
Er1 Er4 Er14 Er3 74(5) . .
Er18 Er4 Er14 Er3 -28(5) . .
Er5 Er4 Er14 Er3 89(4) . .
Er17 Er4 Er14 Er3 27(5) . .
Er6 Er4 Er14 Er3 76(4) . .
Er8 Er4 Er14 Er3 46(5) . .
N1 Er4 Er14 Er3 4(4) . .
Er16 Er4 Er14 Er3 -50(4) . .
Er7 Er4 Er14 Er3 -54(4) . .
Er15 Er4 Er14 Er11 179(3) . .
Er1 Er4 Er14 Er11 154(2) . .
Er18 Er4 Er14 Er11 51.1(19) . .
Er5 Er4 Er14 Er11 168(2) . .
Er17 Er4 Er14 Er11 107(2) . .
Er6 Er4 Er14 Er11 155(2) . .
Er8 Er4 Er14 Er11 125.1(18) . .
N1 Er4 Er14 Er11 83.3(18) . .
Er16 Er4 Er14 Er11 29(2) . .
Er7 Er4 Er14 Er11 25.2(17) . .
Er11 Er4 Er14 Er15 -179(3) . .
Er1 Er4 Er14 Er15 -25(3) . .
Er18 Er4 Er14 Er15 -128(3) . .
Er5 Er4 Er14 Er15 -10(3) . .
Er17 Er4 Er14 Er15 -72(3) . .
Er6 Er4 Er14 Er15 -24(3) . .
Er8 Er4 Er14 Er15 -54(3) . .
N1 Er4 Er14 Er15 -96(3) . .
Er16 Er4 Er14 Er15 -149(3) . .
Er7 Er4 Er14 Er15 -154(3) . .
Er11 Er4 Er14 Er9 -56(2) . .
Er15 Er4 Er14 Er9 123(3) . .
Er1 Er4 Er14 Er9 97.5(16) . .
Er18 Er4 Er14 Er9 -5.2(18) . .
Er5 Er4 Er14 Er9 112.1(14) . .
Er17 Er4 Er14 Er9 50.5(17) . .
Er6 Er4 Er14 Er9 98.8(12) . .
Er8 Er4 Er14 Er9 68.9(16) . .
N1 Er4 Er14 Er9 27.1(10) . .
Er16 Er4 Er14 Er9 -26.7(13) . .
Er7 Er4 Er14 Er9 -31.0(10) . .
Er11 Er4 Er14 Er7 -25.2(17) . .
Er15 Er4 Er14 Er7 154(3) . .
Er1 Er4 Er14 Er7 128.6(10) . .
Er18 Er4 Er14 Er7 25.9(12) . .
Er5 Er4 Er14 Er7 143.2(12) . .
Er17 Er4 Er14 Er7 81.6(13) . .
Er6 Er4 Er14 Er7 129.8(7) . .
Er8 Er4 Er14 Er7 100.0(8) . .
N1 Er4 Er14 Er7 58.1(6) . .
Er16 Er4 Er14 Er7 4.3(15) . .
Er11 Er4 Er14 N1 -83.3(18) . .
Er15 Er4 Er14 N1 96(3) . .
Er1 Er4 Er14 N1 70.5(11) . .
Er18 Er4 Er14 N1 -32.2(12) . .
Er5 Er4 Er14 N1 85.1(10) . .
Er17 Er4 Er14 N1 23.5(12) . .
Er6 Er4 Er14 N1 71.7(7) . .
Er8 Er4 Er14 N1 41.9(9) . .
Er16 Er4 Er14 N1 -53.8(16) . .
Er7 Er4 Er14 N1 -58.1(6) . .
Er11 Er4 Er14 Er6 -155.0(19) . .
Er15 Er4 Er14 Er6 24(3) . .
Er1 Er4 Er14 Er6 -1.3(10) . .
Er18 Er4 Er14 Er6 -103.9(12) . .
Er5 Er4 Er14 Er6 13.3(10) . .
Er17 Er4 Er14 Er6 -48.3(13) . .
Er8 Er4 Er14 Er6 -29.9(9) . .
N1 Er4 Er14 Er6 -71.7(7) . .
Er16 Er4 Er14 Er6 -125.5(17) . .
Er7 Er4 Er14 Er6 -129.8(7) . .
Er11 Er4 Er14 Er20 -142.2(19) . .
Er15 Er4 Er14 Er20 37(3) . .
Er1 Er4 Er14 Er20 11.5(10) . .
Er18 Er4 Er14 Er20 -91.2(13) . .
Er5 Er4 Er14 Er20 26.1(12) . .
Er17 Er4 Er14 Er20 -35.5(14) . .
Er6 Er4 Er14 Er20 12.8(9) . .
Er8 Er4 Er14 Er20 -17.1(9) . .
N1 Er4 Er14 Er20 -58.9(8) . .
Er16 Er4 Er14 Er20 -112.7(18) . .
Er7 Er4 Er14 Er20 -117.0(8) . .
Er11 Er4 Er14 Er17 -107(2) . .
Er15 Er4 Er14 Er17 72(3) . .
Er1 Er4 Er14 Er17 47.0(15) . .
Er18 Er4 Er14 Er17 -55.7(15) . .
Er5 Er4 Er14 Er17 61.6(16) . .
Er6 Er4 Er14 Er17 48.3(13) . .
Er8 Er4 Er14 Er17 18.4(14) . .
N1 Er4 Er14 Er17 -23.5(12) . .
Er16 Er4 Er14 Er17 -77(2) . .
Er7 Er4 Er14 Er17 -81.6(13) . .
Er14 Er5 Er15 Er6 151(2) . .
Er4 Er5 Er15 Er6 131(5) . .
Er11 Er5 Er15 Er6 137(3) . .
Er3 Er5 Er15 Er6 114(7) . .
Er1 Er5 Er15 Er6 44(10) . .
Er20 Er5 Er15 Er6 11.1(15) . .
Er16 Er5 Er15 Er6 131(3) . .
Er17 Er5 Er15 Er6 57(2) . .
N1 Er5 Er15 Er6 76(3) . .
Er8 Er5 Er15 Er6 44(4) . .
Er14 Er5 Er15 Er1 107(11) . .
Er6 Er5 Er15 Er1 -44(10) . .
Er4 Er5 Er15 Er1 87(11) . .
Er11 Er5 Er15 Er1 92(11) . .
Er3 Er5 Er15 Er1 69(16) . .
Er20 Er5 Er15 Er1 -33(10) . .
Er16 Er5 Er15 Er1 86(12) . .
Er17 Er5 Er15 Er1 13(10) . .
N1 Er5 Er15 Er1 31(12) . .
Er8 Er5 Er15 Er1 0(7) . .
Er14 Er5 Er15 Er4 20(5) . .
Er6 Er5 Er15 Er4 -131(5) . .
Er11 Er5 Er15 Er4 5(3) . .
Er3 Er5 Er15 Er4 -18(10) . .
Er1 Er5 Er15 Er4 -87(11) . .
Er20 Er5 Er15 Er4 -120(4) . .
Er16 Er5 Er15 Er4 0(6) . .
Er17 Er5 Er15 Er4 -74(3) . .
N1 Er5 Er15 Er4 -56(4) . .
Er8 Er5 Er15 Er4 -87(5) . .
Er6 Er5 Er15 Er14 -151(2) . .
Er4 Er5 Er15 Er14 -20(5) . .
Er11 Er5 Er15 Er14 -15(3) . .
Er3 Er5 Er15 Er14 -38(6) . .
Er1 Er5 Er15 Er14 -107(11) . .
Er20 Er5 Er15 Er14 -140(2) . .
Er16 Er5 Er15 Er14 -20.5(15) . .
Er17 Er5 Er15 Er14 -94(3) . .
N1 Er5 Er15 Er14 -76(2) . .
Er8 Er5 Er15 Er14 -107(5) . .
Er14 Er5 Er15 Er17 94(3) . .
Er6 Er5 Er15 Er17 -57(2) . .
Er4 Er5 Er15 Er17 74(3) . .
Er11 Er5 Er15 Er17 79(2) . .
Er3 Er5 Er15 Er17 56(8) . .
Er1 Er5 Er15 Er17 -13(10) . .
Er20 Er5 Er15 Er17 -46(2) . .
Er16 Er5 Er15 Er17 73(4) . .
N1 Er5 Er15 Er17 18(2) . .
Er8 Er5 Er15 Er17 -13(4) . .
Er14 Er5 Er15 Er11 15(3) . .
Er6 Er5 Er15 Er11 -137(3) . .
Er4 Er5 Er15 Er11 -5(3) . .
Er3 Er5 Er15 Er11 -23(7) . .
Er1 Er5 Er15 Er11 -92(11) . .
Er20 Er5 Er15 Er11 -126(3) . .
Er16 Er5 Er15 Er11 -6(3) . .
Er17 Er5 Er15 Er11 -79(2) . .
N1 Er5 Er15 Er11 -61.0(12) . .
Er8 Er5 Er15 Er11 -92(5) . .
Er14 Er5 Er15 Er8 107(5) . .
Er6 Er5 Er15 Er8 -44(4) . .
Er4 Er5 Er15 Er8 87(5) . .
Er11 Er5 Er15 Er8 92(5) . .
Er3 Er5 Er15 Er8 69(10) . .
Er1 Er5 Er15 Er8 0(7) . .
Er20 Er5 Er15 Er8 -33(4) . .
Er16 Er5 Er15 Er8 86(6) . .
Er17 Er5 Er15 Er8 13(4) . .
N1 Er5 Er15 Er8 31(5) . .
Er14 Er5 Er15 Er20 140(2) . .
Er6 Er5 Er15 Er20 -11.1(15) . .
Er4 Er5 Er15 Er20 120(4) . .
Er11 Er5 Er15 Er20 126(3) . .
Er3 Er5 Er15 Er20 103(8) . .
Er1 Er5 Er15 Er20 33(10) . .
Er16 Er5 Er15 Er20 120(3) . .
Er17 Er5 Er15 Er20 46(2) . .
N1 Er5 Er15 Er20 65(2) . .
Er8 Er5 Er15 Er20 33(3) . .
Er14 Er5 Er15 Er21 142(4) . .
Er6 Er5 Er15 Er21 -10(2) . .
Er4 Er5 Er15 Er21 122(6) . .
Er11 Er5 Er15 Er21 127(4) . .
Er3 Er5 Er15 Er21 104(9) . .
Er1 Er5 Er15 Er21 35(8) . .
Er20 Er5 Er15 Er21 1(3) . .
Er16 Er5 Er15 Er21 121(5) . .
Er17 Er5 Er15 Er21 48(3) . .
N1 Er5 Er15 Er21 66(4) . .
Er8 Er5 Er15 Er21 35(3) . .
Er14 Er5 Er15 N1 76(2) . .
Er6 Er5 Er15 N1 -76(3) . .
Er4 Er5 Er15 N1 56(4) . .
Er11 Er5 Er15 N1 61.0(12) . .
Er3 Er5 Er15 N1 38(7) . .
Er1 Er5 Er15 N1 -31(12) . .
Er20 Er5 Er15 N1 -65(2) . .
Er16 Er5 Er15 N1 55(2) . .
Er17 Er5 Er15 N1 -18(2) . .
Er8 Er5 Er15 N1 -31(5) . .
Er14 Er5 Er15 Er18 49(4) . .
Er6 Er5 Er15 Er18 -102(3) . .
Er4 Er5 Er15 Er18 29(2) . .
Er11 Er5 Er15 Er18 34.5(19) . .
Er3 Er5 Er15 Er18 11(9) . .
Er1 Er5 Er15 Er18 -58(10) . .
Er20 Er5 Er15 Er18 -91(3) . .
Er16 Er5 Er15 Er18 29(4) . .
Er17 Er5 Er15 Er18 -44.8(17) . .
N1 Er5 Er15 Er18 -26(2) . .
Er8 Er5 Er15 Er18 -58(4) . .
Er1 Er6 Er15 Er5 -152(5) . .
Er20 Er6 Er15 Er5 -146(5) . .
Er21 Er6 Er15 Er5 -168(3) . .
Er17 Er6 Er15 Er5 -89(3) . .
Er8 Er6 Er15 Er5 -134(3) . .
Er6 Er6 Er15 Er5 -103(5) 6 .
Er4 Er6 Er15 Er5 -102(8) . .
N1 Er6 Er15 Er5 -71(3) . .
Er14 Er6 Er15 Er5 -17.4(14) . .
Er1 Er6 Er15 Er5 -123(3) 6 .
Er5 Er6 Er15 Er1 152(5) . .
Er20 Er6 Er15 Er1 6(7) . .
Er21 Er6 Er15 Er1 -16(3) . .
Er17 Er6 Er15 Er1 63(2) . .
Er8 Er6 Er15 Er1 18(2) . .
Er6 Er6 Er15 Er1 50(5) 6 .
Er4 Er6 Er15 Er1 50(6) . .
N1 Er6 Er15 Er1 81.4(19) . .
Er14 Er6 Er15 Er1 135(5) . .
Er1 Er6 Er15 Er1 29(3) 6 .
Er1 Er6 Er15 Er4 -50(6) . .
Er5 Er6 Er15 Er4 102(8) . .
Er20 Er6 Er15 Er4 -44(11) . .
Er21 Er6 Er15 Er4 -66(8) . .
Er17 Er6 Er15 Er4 13(7) . .
Er8 Er6 Er15 Er4 -32(7) . .
Er6 Er6 Er15 Er4 -1(11) 6 .
N1 Er6 Er15 Er4 31(7) . .
Er14 Er6 Er15 Er4 85(7) . .
Er1 Er6 Er15 Er4 -21(8) 6 .
Er1 Er6 Er15 Er14 -135(5) . .
Er5 Er6 Er15 Er14 17.4(14) . .
Er20 Er6 Er15 Er14 -129(5) . .
Er21 Er6 Er15 Er14 -151(3) . .
Er17 Er6 Er15 Er14 -72(4) . .
Er8 Er6 Er15 Er14 -117(3) . .
Er6 Er6 Er15 Er14 -85(6) 6 .
Er4 Er6 Er15 Er14 -85(7) . .
N1 Er6 Er15 Er14 -53(3) . .
Er1 Er6 Er15 Er14 -106(4) 6 .
Er1 Er6 Er15 Er17 -63(2) . .
Er5 Er6 Er15 Er17 89(3) . .
Er20 Er6 Er15 Er17 -57(6) . .
Er21 Er6 Er15 Er17 -79(3) . .
Er8 Er6 Er15 Er17 -45.5(13) . .
Er6 Er6 Er15 Er17 -14(4) 6 .
Er4 Er6 Er15 Er17 -13(7) . .
N1 Er6 Er15 Er17 18.2(14) . .
Er14 Er6 Er15 Er17 72(4) . .
Er1 Er6 Er15 Er17 -34.5(19) 6 .
Er1 Er6 Er15 Er11 -89(6) . .
Er5 Er6 Er15 Er11 63(5) . .
Er20 Er6 Er15 Er11 -83(8) . .
Er21 Er6 Er15 Er11 -105(6) . .
Er17 Er6 Er15 Er11 -26(6) . .
Er8 Er6 Er15 Er11 -71(6) . .
Er6 Er6 Er15 Er11 -40(9) 6 .
Er4 Er6 Er15 Er11 -39(4) . .
N1 Er6 Er15 Er11 -8(5) . .
Er14 Er6 Er15 Er11 46(4) . .
Er1 Er6 Er15 Er11 -60(7) 6 .
Er1 Er6 Er15 Er8 -18(2) . .
Er5 Er6 Er15 Er8 134(3) . .
Er20 Er6 Er15 Er8 -12(5) . .
Er21 Er6 Er15 Er8 -33.5(19) . .
Er17 Er6 Er15 Er8 45.5(13) . .
Er6 Er6 Er15 Er8 32(3) 6 .
Er4 Er6 Er15 Er8 32(7) . .
N1 Er6 Er15 Er8 63.7(8) . .
Er14 Er6 Er15 Er8 117(3) . .
Er1 Er6 Er15 Er8 11.0(13) 6 .
Er1 Er6 Er15 Er20 -6(7) . .
Er5 Er6 Er15 Er20 146(5) . .
Er21 Er6 Er15 Er20 -22(5) . .
Er17 Er6 Er15 Er20 57(6) . .
Er8 Er6 Er15 Er20 12(5) . .
Er6 Er6 Er15 Er20 43(5) 6 .
Er4 Er6 Er15 Er20 44(11) . .
N1 Er6 Er15 Er20 75(6) . .
Er14 Er6 Er15 Er20 129(5) . .
Er1 Er6 Er15 Er20 23(5) 6 .
Er1 Er6 Er15 Er21 16(3) . .
Er5 Er6 Er15 Er21 168(3) . .
Er20 Er6 Er15 Er21 22(5) . .
Er17 Er6 Er15 Er21 79(3) . .
Er8 Er6 Er15 Er21 33.5(19) . .
Er6 Er6 Er15 Er21 65(4) 6 .
Er4 Er6 Er15 Er21 66(8) . .
N1 Er6 Er15 Er21 97(2) . .
Er14 Er6 Er15 Er21 151(3) . .
Er1 Er6 Er15 Er21 45(2) 6 .
Er1 Er6 Er15 N1 -81.4(19) . .
Er5 Er6 Er15 N1 71(3) . .
Er20 Er6 Er15 N1 -75(6) . .
Er21 Er6 Er15 N1 -97(2) . .
Er17 Er6 Er15 N1 -18.2(14) . .
Er8 Er6 Er15 N1 -63.7(8) . .
Er6 Er6 Er15 N1 -32(4) 6 .
Er4 Er6 Er15 N1 -31(7) . .
Er14 Er6 Er15 N1 53(3) . .
Er1 Er6 Er15 N1 -52.7(18) 6 .
Er1 Er6 Er15 Er18 -55(2) . .
Er5 Er6 Er15 Er18 97(4) . .
Er20 Er6 Er15 Er18 -48(7) . .
Er21 Er6 Er15 Er18 -70(3) . .
Er17 Er6 Er15 Er18 9(3) . .
Er8 Er6 Er15 Er18 -37(2) . .
Er6 Er6 Er15 Er18 -5(6) 6 .
Er4 Er6 Er15 Er18 -4(5) . .
N1 Er6 Er15 Er18 26.7(19) . .
Er14 Er6 Er15 Er18 80(3) . .
Er1 Er6 Er15 Er18 -26(4) 6 .
Er8 Er1 Er15 Er5 0(16) . .
Er6 Er1 Er15 Er5 47(11) . .
Er4 Er1 Er15 Er5 -97(12) . .
Er21 Er1 Er15 Er5 68(13) . .
Er17 Er1 Er15 Er5 -15(12) . .
Er19 Er1 Er15 Er5 108(10) . .
Er10 Er1 Er15 Er5 -135(9) . .
Er18 Er1 Er15 Er5 -70(12) . .
Er1 Er1 Er15 Er5 6(15) 6 .
Er11 Er1 Er15 Er5 -83(11) . .
Er8 Er1 Er15 Er6 -47(6) . .
Er4 Er1 Er15 Er6 -144(4) . .
Er21 Er1 Er15 Er6 21(4) . .
Er17 Er1 Er15 Er6 -62(3) . .
Er19 Er1 Er15 Er6 61(9) . .
Er5 Er1 Er15 Er6 -47(11) . .
Er10 Er1 Er15 Er6 178(7) . .
Er18 Er1 Er15 Er6 -117(2) . .
Er1 Er1 Er15 Er6 -41(5) 6 .
Er11 Er1 Er15 Er6 -130(4) . .
Er8 Er1 Er15 Er4 97(5) . .
Er6 Er1 Er15 Er4 144(4) . .
Er21 Er1 Er15 Er4 165(2) . .
Er17 Er1 Er15 Er4 82(3) . .
Er19 Er1 Er15 Er4 -155(7) . .
Er5 Er1 Er15 Er4 97(12) . .
Er10 Er1 Er15 Er4 -38(10) . .
Er18 Er1 Er15 Er4 27(2) . .
Er1 Er1 Er15 Er4 103(4) 6 .
Er11 Er1 Er15 Er4 13.9(11) . .
Er8 Er1 Er15 Er14 55(11) . .
Er6 Er1 Er15 Er14 102(7) . .
Er4 Er1 Er15 Er14 -42(6) . .
Er21 Er1 Er15 Er14 123(7) . .
Er17 Er1 Er15 Er14 40(7) . .
Er19 Er1 Er15 Er14 164(3) . .
Er5 Er1 Er15 Er14 55(8) . .
Er10 Er1 Er15 Er14 -80(11) . .
Er18 Er1 Er15 Er14 -14(7) . .
Er1 Er1 Er15 Er14 61(10) 6 .
Er11 Er1 Er15 Er14 -28(5) . .
Er8 Er1 Er15 Er17 15(5) . .
Er6 Er1 Er15 Er17 62(3) . .
Er4 Er1 Er15 Er17 -82(3) . .
Er21 Er1 Er15 Er17 83(3) . .
Er19 Er1 Er15 Er17 123(8) . .
Er5 Er1 Er15 Er17 15(12) . .
Er10 Er1 Er15 Er17 -120(9) . .
Er18 Er1 Er15 Er17 -54.6(16) . .
Er1 Er1 Er15 Er17 21(3) 6 .
Er11 Er1 Er15 Er17 -68(3) . .
Er8 Er1 Er15 Er11 83(6) . .
Er6 Er1 Er15 Er11 130(4) . .
Er4 Er1 Er15 Er11 -13.9(11) . .
Er21 Er1 Er15 Er11 151(3) . .
Er17 Er1 Er15 Er11 68(3) . .
Er19 Er1 Er15 Er11 -169(6) . .
Er5 Er1 Er15 Er11 83(11) . .
Er10 Er1 Er15 Er11 -52(10) . .
Er18 Er1 Er15 Er11 13(3) . .
Er1 Er1 Er15 Er11 89(5) 6 .
Er6 Er1 Er15 Er8 47(6) . .
Er4 Er1 Er15 Er8 -97(5) . .
Er21 Er1 Er15 Er8 68(5) . .
Er17 Er1 Er15 Er8 -15(5) . .
Er19 Er1 Er15 Er8 108(12) . .
Er5 Er1 Er15 Er8 0(16) . .
Er10 Er1 Er15 Er8 -135(13) . .
Er18 Er1 Er15 Er8 -70(5) . .
Er1 Er1 Er15 Er8 6(2) 6 .
Er11 Er1 Er15 Er8 -83(6) . .
Er8 Er1 Er15 Er20 -44(4) . .
Er6 Er1 Er15 Er20 3(3) . .
Er4 Er1 Er15 Er20 -141(3) . .
Er21 Er1 Er15 Er20 24(3) . .
Er17 Er1 Er15 Er20 -60(2) . .
Er19 Er1 Er15 Er20 64(8) . .
Er5 Er1 Er15 Er20 -44(12) . .
Er10 Er1 Er15 Er20 -179(100) . .
Er18 Er1 Er15 Er20 -114.1(16) . .
Er1 Er1 Er15 Er20 -38(3) 6 .
Er11 Er1 Er15 Er20 -128(3) . .
Er8 Er1 Er15 Er21 -68(5) . .
Er6 Er1 Er15 Er21 -21(4) . .
Er4 Er1 Er15 Er21 -165(2) . .
Er17 Er1 Er15 Er21 -83(3) . .
Er19 Er1 Er15 Er21 40(7) . .
Er5 Er1 Er15 Er21 -68(13) . .
Er10 Er1 Er15 Er21 157(11) . .
Er18 Er1 Er15 Er21 -138(3) . .
Er1 Er1 Er15 Er21 -62(4) 6 .
Er11 Er1 Er15 Er21 -151(3) . .
Er8 Er1 Er15 N1 30(5) . .
Er6 Er1 Er15 N1 77(2) . .
Er4 Er1 Er15 N1 -67.3(19) . .
Er21 Er1 Er15 N1 98(3) . .
Er17 Er1 Er15 N1 14.6(17) . .
Er19 Er1 Er15 N1 138(8) . .
Er5 Er1 Er15 N1 30(11) . .
Er10 Er1 Er15 N1 -105(9) . .
Er18 Er1 Er15 N1 -40.0(11) . .
Er1 Er1 Er15 N1 36(4) 6 .
Er11 Er1 Er15 N1 -53(2) . .
Er8 Er1 Er15 Er18 70(5) . .
Er6 Er1 Er15 Er18 117(2) . .
Er4 Er1 Er15 Er18 -27(2) . .
Er21 Er1 Er15 Er18 138(3) . .
Er17 Er1 Er15 Er18 54.6(16) . .
Er19 Er1 Er15 Er18 178(8) . .
Er5 Er1 Er15 Er18 70(12) . .
Er10 Er1 Er15 Er18 -65(9) . .
Er1 Er1 Er15 Er18 76(3) 6 .
Er11 Er1 Er15 Er18 -13(3) . .
Er11 Er4 Er15 Er5 -11(6) . .
Er1 Er4 Er15 Er5 140(6) . .
Er18 Er4 Er15 Er5 82(6) . .
Er14 Er4 Er15 Er5 -12(4) . .
Er17 Er4 Er15 Er5 80(4) . .
Er6 Er4 Er15 Er5 91(8) . .
Er8 Er4 Er15 Er5 119(5) . .
N1 Er4 Er15 Er5 58(4) . .
Er16 Er4 Er15 Er5 0(4) . .
Er7 Er4 Er15 Er5 17(6) . .
Er11 Er4 Er15 Er6 -102(7) . .
Er1 Er4 Er15 Er6 48(6) . .
Er18 Er4 Er15 Er6 -9(10) . .
Er5 Er4 Er15 Er6 -91(8) . .
Er14 Er4 Er15 Er6 -103(7) . .
Er17 Er4 Er15 Er6 -11(6) . .
Er8 Er4 Er15 Er6 28(6) . .
N1 Er4 Er15 Er6 -33(7) . .
Er16 Er4 Er15 Er6 -91(7) . .
Er7 Er4 Er15 Er6 -74(8) . .
Er11 Er4 Er15 Er1 -151(2) . .
Er18 Er4 Er15 Er1 -58(5) . .
Er5 Er4 Er15 Er1 -140(6) . .
Er14 Er4 Er15 Er1 -152(3) . .
Er17 Er4 Er15 Er1 -60(2) . .
Er6 Er4 Er15 Er1 -48(6) . .
Er8 Er4 Er15 Er1 -20.9(13) . .
N1 Er4 Er15 Er1 -82(2) . .
Er16 Er4 Er15 Er1 -139(2) . .
Er7 Er4 Er15 Er1 -122(3) . .
Er11 Er4 Er15 Er14 1(3) . .
Er1 Er4 Er15 Er14 152(3) . .
Er18 Er4 Er15 Er14 94(3) . .
Er5 Er4 Er15 Er14 12(4) . .
Er17 Er4 Er15 Er14 92.1(18) . .
Er6 Er4 Er15 Er14 103(7) . .
Er8 Er4 Er15 Er14 130.9(17) . .
N1 Er4 Er15 Er14 70.1(11) . .
Er16 Er4 Er15 Er14 12.5(12) . .
Er7 Er4 Er15 Er14 29(3) . .
Er11 Er4 Er15 Er17 -91(3) . .
Er1 Er4 Er15 Er17 60(2) . .
Er18 Er4 Er15 Er17 2(4) . .
Er5 Er4 Er15 Er17 -80(4) . .
Er14 Er4 Er15 Er17 -92.1(18) . .
Er6 Er4 Er15 Er17 11(6) . .
Er8 Er4 Er15 Er17 38.8(12) . .
N1 Er4 Er15 Er17 -22.0(14) . .
Er16 Er4 Er15 Er17 -79.6(15) . .
Er7 Er4 Er15 Er17 -63(3) . .
Er1 Er4 Er15 Er11 151(2) . .
Er18 Er4 Er15 Er11 93(4) . .
Er5 Er4 Er15 Er11 11(6) . .
Er14 Er4 Er15 Er11 -1(3) . .
Er17 Er4 Er15 Er11 91(3) . .
Er6 Er4 Er15 Er11 102(7) . .
Er8 Er4 Er15 Er11 130(2) . .
N1 Er4 Er15 Er11 69(2) . .
Er16 Er4 Er15 Er11 11(2) . .
Er7 Er4 Er15 Er11 28.2(18) . .
Er11 Er4 Er15 Er8 -130(2) . .
Er1 Er4 Er15 Er8 20.9(13) . .
Er18 Er4 Er15 Er8 -37(4) . .
Er5 Er4 Er15 Er8 -119(5) . .
Er14 Er4 Er15 Er8 -130.9(17) . .
Er17 Er4 Er15 Er8 -38.8(12) . .
Er6 Er4 Er15 Er8 -28(6) . .
N1 Er4 Er15 Er8 -60.7(10) . .
Er16 Er4 Er15 Er8 -118.4(10) . .
Er7 Er4 Er15 Er8 -102(2) . .
Er11 Er4 Er15 Er20 -118(4) . .
Er1 Er4 Er15 Er20 33(2) . .
Er18 Er4 Er15 Er20 -24(6) . .
Er5 Er4 Er15 Er20 -106(6) . .
Er14 Er4 Er15 Er20 -119(4) . .
Er17 Er4 Er15 Er20 -27(3) . .
Er6 Er4 Er15 Er20 -15(4) . .
Er8 Er4 Er15 Er20 12(3) . .
N1 Er4 Er15 Er20 -49(4) . .
Er16 Er4 Er15 Er20 -106(4) . .
Er7 Er4 Er15 Er20 -89(4) . .
Er11 Er4 Er15 Er21 -143(2) . .
Er1 Er4 Er15 Er21 8.0(12) . .
Er18 Er4 Er15 Er21 -50(5) . .
Er5 Er4 Er15 Er21 -132(6) . .
Er14 Er4 Er15 Er21 -144(3) . .
Er17 Er4 Er15 Er21 -52(2) . .
Er6 Er4 Er15 Er21 -40(6) . .
Er8 Er4 Er15 Er21 -12.9(15) . .
N1 Er4 Er15 Er21 -74(2) . .
Er16 Er4 Er15 Er21 -131(2) . .
Er7 Er4 Er15 Er21 -114(3) . .
Er11 Er4 Er15 N1 -69(2) . .
Er1 Er4 Er15 N1 82(2) . .
Er18 Er4 Er15 N1 24(3) . .
Er5 Er4 Er15 N1 -58(4) . .
Er14 Er4 Er15 N1 -70.1(11) . .
Er17 Er4 Er15 N1 22.0(14) . .
Er6 Er4 Er15 N1 33(7) . .
Er8 Er4 Er15 N1 60.7(10) . .
Er16 Er4 Er15 N1 -57.6(5) . .
Er7 Er4 Er15 N1 -41(2) . .
Er11 Er4 Er15 Er18 -93(4) . .
Er1 Er4 Er15 Er18 58(5) . .
Er5 Er4 Er15 Er18 -82(6) . .
Er14 Er4 Er15 Er18 -94(3) . .
Er17 Er4 Er15 Er18 -2(4) . .
Er6 Er4 Er15 Er18 9(10) . .
Er8 Er4 Er15 Er18 37(4) . .
N1 Er4 Er15 Er18 -24(3) . .
Er16 Er4 Er15 Er18 -82(3) . .
Er7 Er4 Er15 Er18 -65(3) . .
Er16 Er14 Er15 Er5 108(5) . .
Er3 Er14 Er15 Er5 41(5) . .
Er11 Er14 Er15 Er5 159(4) . .
Er4 Er14 Er15 Er5 160(5) . .
Er9 Er14 Er15 Er5 81(4) . .
Er7 Er14 Er15 Er5 133(3) . .
N1 Er14 Er15 Er5 89(3) . .
Er6 Er14 Er15 Er5 31(3) . .
Er20 Er14 Er15 Er5 49(4) . .
Er17 Er14 Er15 Er5 83(4) . .
Er16 Er14 Er15 Er6 77(7) . .
Er5 Er14 Er15 Er6 -31(3) . .
Er3 Er14 Er15 Er6 11(7) . .
Er11 Er14 Er15 Er6 128(4) . .
Er4 Er14 Er15 Er6 129(5) . .
Er9 Er14 Er15 Er6 51(6) . .
Er7 Er14 Er15 Er6 102(4) . .
N1 Er14 Er15 Er6 58(4) . .
Er20 Er14 Er15 Er6 19(2) . .
Er17 Er14 Er15 Er6 53(3) . .
Er16 Er14 Er15 Er1 -9(12) . .
Er5 Er14 Er15 Er1 -116(9) . .
Er3 Er14 Er15 Er1 -75(10) . .
Er11 Er14 Er15 Er1 42(8) . .
Er4 Er14 Er15 Er1 43(6) . .
Er9 Er14 Er15 Er1 -35(10) . .
Er7 Er14 Er15 Er1 16(9) . .
N1 Er14 Er15 Er1 -28(7) . .
Er6 Er14 Er15 Er1 -86(7) . .
Er20 Er14 Er15 Er1 -67(6) . .
Er17 Er14 Er15 Er1 -33(6) . .
Er16 Er14 Er15 Er4 -52(6) . .
Er5 Er14 Er15 Er4 -160(5) . .
Er3 Er14 Er15 Er4 -118(4) . .
Er11 Er14 Er15 Er4 -1(2) . .
Er9 Er14 Er15 Er4 -78(4) . .
Er7 Er14 Er15 Er4 -27(3) . .
N1 Er14 Er15 Er4 -71(2) . .
Er6 Er14 Er15 Er4 -129(5) . .
Er20 Er14 Er15 Er4 -110(4) . .
Er17 Er14 Er15 Er4 -76(3) . .
Er16 Er14 Er15 Er17 24(6) . .
Er5 Er14 Er15 Er17 -83(4) . .
Er3 Er14 Er15 Er17 -42(5) . .
Er11 Er14 Er15 Er17 75(2) . .
Er4 Er14 Er15 Er17 76(3) . .
Er9 Er14 Er15 Er17 -2(4) . .
Er7 Er14 Er15 Er17 49(3) . .
N1 Er14 Er15 Er17 5.4(19) . .
Er6 Er14 Er15 Er17 -53(3) . .
Er20 Er14 Er15 Er17 -34(3) . .
Er16 Er14 Er15 Er11 -51(5) . .
Er5 Er14 Er15 Er11 -159(4) . .
Er3 Er14 Er15 Er11 -118(4) . .
Er4 Er14 Er15 Er11 1(2) . .
Er9 Er14 Er15 Er11 -78(3) . .
Er7 Er14 Er15 Er11 -26.2(16) . .
N1 Er14 Er15 Er11 -70.0(13) . .
Er6 Er14 Er15 Er11 -128(4) . .
Er20 Er14 Er15 Er11 -110(4) . .
Er17 Er14 Er15 Er11 -75(2) . .
Er16 Er14 Er15 Er8 12(8) . .
Er5 Er14 Er15 Er8 -96(5) . .
Er3 Er14 Er15 Er8 -55(7) . .
Er11 Er14 Er15 Er8 63(4) . .
Er4 Er14 Er15 Er8 64(3) . .
Er9 Er14 Er15 Er8 -15(6) . .
Er7 Er14 Er15 Er8 37(5) . .
N1 Er14 Er15 Er8 -7(4) . .
Er6 Er14 Er15 Er8 -65(3) . .
Er20 Er14 Er15 Er8 -47(3) . .
Er17 Er14 Er15 Er8 -13(2) . .
Er16 Er14 Er15 Er20 59(7) . .
Er5 Er14 Er15 Er20 -49(4) . .
Er3 Er14 Er15 Er20 -8(7) . .
Er11 Er14 Er15 Er20 110(4) . .
Er4 Er14 Er15 Er20 110(4) . .
Er9 Er14 Er15 Er20 32(6) . .
Er7 Er14 Er15 Er20 83(4) . .
N1 Er14 Er15 Er20 40(3) . .
Er6 Er14 Er15 Er20 -19(2) . .
Er17 Er14 Er15 Er20 34(3) . .
Er16 Er14 Er15 Er21 41(10) . .
Er5 Er14 Er15 Er21 -67(7) . .
Er3 Er14 Er15 Er21 -26(9) . .
Er11 Er14 Er15 Er21 92(7) . .
Er4 Er14 Er15 Er21 93(7) . .
Er9 Er14 Er15 Er21 14(9) . .
Er7 Er14 Er15 Er21 66(7) . .
N1 Er14 Er15 Er21 22(6) . .
Er6 Er14 Er15 Er21 -36(4) . .
Er20 Er14 Er15 Er21 -18(4) . .
Er17 Er14 Er15 Er21 17(5) . .
Er16 Er14 Er15 N1 19(5) . .
Er5 Er14 Er15 N1 -89(3) . .
Er3 Er14 Er15 N1 -48(4) . .
Er11 Er14 Er15 N1 70.0(13) . .
Er4 Er14 Er15 N1 71(2) . .
Er9 Er14 Er15 N1 -8(3) . .
Er7 Er14 Er15 N1 43.8(15) . .
Er6 Er14 Er15 N1 -58(4) . .
Er20 Er14 Er15 N1 -40(3) . .
Er17 Er14 Er15 N1 -5.4(19) . .
Er16 Er14 Er15 Er18 -22(5) . .
Er5 Er14 Er15 Er18 -130(4) . .
Er3 Er14 Er15 Er18 -89(4) . .
Er11 Er14 Er15 Er18 29.1(14) . .
Er4 Er14 Er15 Er18 29.8(16) . .
Er9 Er14 Er15 Er18 -49(3) . .
Er7 Er14 Er15 Er18 2.9(19) . .
N1 Er14 Er15 Er18 -40.9(8) . .
Er6 Er14 Er15 Er18 -99(4) . .
Er20 Er14 Er15 Er18 -81(3) . .
Er17 Er14 Er15 Er18 -46.3(18) . .
Er4 Er11 Er15 Er5 169(6) . .
Er14 Er11 Er15 Er5 -12(3) . .
Er16 Er11 Er15 Er5 7(3) . .
Er7 Er11 Er15 Er5 62(5) . .
Er18 Er11 Er15 Er5 122(3) . .
N1 Er11 Er15 Er5 73(3) . .
Er3 Er11 Er15 Er5 11(3) . .
Er1 Er11 Er15 Er5 140(6) . .
Er17 Er11 Er15 Er5 87(4) . .
Er9 Er11 Er15 Er5 31(3) . .
Er4 Er11 Er15 Er6 104(7) . .
Er14 Er11 Er15 Er6 -77(6) . .
Er16 Er11 Er15 Er6 -58(7) . .
Er7 Er11 Er15 Er6 -3(9) . .
Er18 Er11 Er15 Er6 57(6) . .
Er5 Er11 Er15 Er6 -65(6) . .
N1 Er11 Er15 Er6 9(6) . .
Er3 Er11 Er15 Er6 -54(6) . .
Er1 Er11 Er15 Er6 75(5) . .
Er17 Er11 Er15 Er6 22(5) . .
Er9 Er11 Er15 Er6 -34(7) . .
Er4 Er11 Er15 Er1 29(3) . .
Er14 Er11 Er15 Er1 -152(4) . .
Er16 Er11 Er15 Er1 -133(3) . .
Er7 Er11 Er15 Er1 -78(5) . .
Er18 Er11 Er15 Er1 -18(4) . .
Er5 Er11 Er15 Er1 -140(6) . .
N1 Er11 Er15 Er1 -67(3) . .
Er3 Er11 Er15 Er1 -129(4) . .
Er17 Er11 Er15 Er1 -53(3) . .
Er9 Er11 Er15 Er1 -109(3) . .
Er14 Er11 Er15 Er4 179(4) . .
Er16 Er11 Er15 Er4 -162(3) . .
Er7 Er11 Er15 Er4 -107(4) . .
Er18 Er11 Er15 Er4 -47(3) . .
Er5 Er11 Er15 Er4 -169(6) . .
N1 Er11 Er15 Er4 -96(3) . .
Er3 Er11 Er15 Er4 -158(4) . .
Er1 Er11 Er15 Er4 -29(3) . .
Er17 Er11 Er15 Er4 -82(3) . .
Er9 Er11 Er15 Er4 -138(3) . .
Er4 Er11 Er15 Er14 -179(4) . .
Er16 Er11 Er15 Er14 19.2(14) . .
Er7 Er11 Er15 Er14 74(4) . .
Er18 Er11 Er15 Er14 134(2) . .
Er5 Er11 Er15 Er14 12(3) . .
N1 Er11 Er15 Er14 85.8(16) . .
Er3 Er11 Er15 Er14 23.3(14) . .
Er1 Er11 Er15 Er14 152(4) . .
Er17 Er11 Er15 Er14 99(2) . .
Er9 Er11 Er15 Er14 43.2(15) . .
Er4 Er11 Er15 Er17 82(3) . .
Er14 Er11 Er15 Er17 -99(2) . .
Er16 Er11 Er15 Er17 -80(2) . .
Er7 Er11 Er15 Er17 -25(5) . .
Er18 Er11 Er15 Er17 35(2) . .
Er5 Er11 Er15 Er17 -87(4) . .
N1 Er11 Er15 Er17 -13.3(16) . .
Er3 Er11 Er15 Er17 -76(2) . .
Er1 Er11 Er15 Er17 53(3) . .
Er9 Er11 Er15 Er17 -56(2) . .
Er4 Er11 Er15 Er8 50(3) . .
Er14 Er11 Er15 Er8 -132(3) . .
Er16 Er11 Er15 Er8 -112(2) . .
Er7 Er11 Er15 Er8 -57(5) . .
Er18 Er11 Er15 Er8 2(2) . .
Er5 Er11 Er15 Er8 -119(4) . .
N1 Er11 Er15 Er8 -45.7(17) . .
Er3 Er11 Er15 Er8 -108(2) . .
Er1 Er11 Er15 Er8 20.8(17) . .
Er17 Er11 Er15 Er8 -32.4(14) . .
Er9 Er11 Er15 Er8 -88(2) . .
Er4 Er11 Er15 Er20 80(5) . .
Er14 Er11 Er15 Er20 -102(5) . .
Er16 Er11 Er15 Er20 -83(4) . .
Er7 Er11 Er15 Er20 -27(7) . .
Er18 Er11 Er15 Er20 32(4) . .
Er5 Er11 Er15 Er20 -89(5) . .
N1 Er11 Er15 Er20 -16(4) . .
Er3 Er11 Er15 Er20 -79(4) . .
Er1 Er11 Er15 Er20 50(3) . .
Er17 Er11 Er15 Er20 -3(3) . .
Er9 Er11 Er15 Er20 -59(4) . .
Er4 Er11 Er15 Er21 48(4) . .
Er14 Er11 Er15 Er21 -134(4) . .
Er16 Er11 Er15 Er21 -115(4) . .
Er7 Er11 Er15 Er21 -59(6) . .
Er18 Er11 Er15 Er21 0(4) . .
Er5 Er11 Er15 Er21 -121(6) . .
N1 Er11 Er15 Er21 -48(3) . .
Er3 Er11 Er15 Er21 -111(4) . .
Er1 Er11 Er15 Er21 18.5(17) . .
Er17 Er11 Er15 Er21 -35(3) . .
Er9 Er11 Er15 Er21 -91(4) . .
Er4 Er11 Er15 N1 96(3) . .
Er14 Er11 Er15 N1 -85.8(16) . .
Er16 Er11 Er15 N1 -66.6(12) . .
Er7 Er11 Er15 N1 -11(3) . .
Er18 Er11 Er15 N1 48.2(12) . .
Er5 Er11 Er15 N1 -73(3) . .
Er3 Er11 Er15 N1 -62.5(12) . .
Er1 Er11 Er15 N1 67(3) . .
Er17 Er11 Er15 N1 13.3(16) . .
Er9 Er11 Er15 N1 -42.6(11) . .
Er4 Er11 Er15 Er18 47(3) . .
Er14 Er11 Er15 Er18 -134(2) . .
Er16 Er11 Er15 Er18 -114.8(18) . .
Er7 Er11 Er15 Er18 -60(3) . .
Er5 Er11 Er15 Er18 -122(3) . .
N1 Er11 Er15 Er18 -48.2(12) . .
Er3 Er11 Er15 Er18 -110.7(17) . .
Er1 Er11 Er15 Er18 18(4) . .
Er17 Er11 Er15 Er18 -35(2) . .
Er9 Er11 Er15 Er18 -90.8(15) . .
Er9 Er3 Er16 Er14 147.9(19) . .
Er5 Er3 Er16 Er14 16.1(11) . .
Er13 Er3 Er16 Er14 144(3) . .
Er11 Er3 Er16 Er14 30(3) . .
N1 Er3 Er16 Er14 85.0(11) . .
Er7 Er3 Er16 Er14 114(4) . .
Er20 Er3 Er16 Er14 47.0(14) . .
Er2 Er3 Er16 Er14 139.5(10) . .
Er15 Er3 Er16 Er14 22.2(14) . .
Er4 Er3 Er16 Er14 30.7(14) . .
Er14 Er3 Er16 Er9 -147.9(19) . .
Er5 Er3 Er16 Er9 -132(2) . .
Er13 Er3 Er16 Er9 -3.7(18) . .
Er11 Er3 Er16 Er9 -117(3) . .
N1 Er3 Er16 Er9 -63.0(13) . .
Er7 Er3 Er16 Er9 -34(5) . .
Er20 Er3 Er16 Er9 -101.0(19) . .
Er2 Er3 Er16 Er9 -8.4(16) . .
Er15 Er3 Er16 Er9 -125.7(19) . .
Er4 Er3 Er16 Er9 -117.2(16) . .
Er9 Er3 Er16 Er7 34(5) . .
Er14 Er3 Er16 Er7 -114(4) . .
Er5 Er3 Er16 Er7 -98(4) . .
Er13 Er3 Er16 Er7 30(6) . .
Er11 Er3 Er16 Er7 -84(4) . .
N1 Er3 Er16 Er7 -29(4) . .
Er20 Er3 Er16 Er7 -67(5) . .
Er2 Er3 Er16 Er7 25(3) . .
Er15 Er3 Er16 Er7 -92(4) . .
Er4 Er3 Er16 Er7 -84(4) . .
Er9 Er3 Er16 Er11 117(3) . .
Er14 Er3 Er16 Er11 -30(3) . .
Er5 Er3 Er16 Er11 -14(3) . .
Er13 Er3 Er16 Er11 114(3) . .
N1 Er3 Er16 Er11 54(3) . .
Er7 Er3 Er16 Er11 84(4) . .
Er20 Er3 Er16 Er11 16(4) . .
Er2 Er3 Er16 Er11 109(3) . .
Er15 Er3 Er16 Er11 -8(3) . .
Er4 Er3 Er16 Er11 0.2(17) . .
Er9 Er3 Er16 Er5 132(2) . .
Er14 Er3 Er16 Er5 -16.1(11) . .
Er13 Er3 Er16 Er5 128(3) . .
Er11 Er3 Er16 Er5 14(3) . .
N1 Er3 Er16 Er5 68.8(10) . .
Er7 Er3 Er16 Er5 98(4) . .
Er20 Er3 Er16 Er5 30.9(8) . .
Er2 Er3 Er16 Er5 123.4(10) . .
Er15 Er3 Er16 Er5 6.1(14) . .
Er4 Er3 Er16 Er5 14.6(19) . .
Er9 Er3 Er16 N1 63.0(13) . .
Er14 Er3 Er16 N1 -85.0(11) . .
Er5 Er3 Er16 N1 -68.8(10) . .
Er13 Er3 Er16 N1 59(2) . .
Er11 Er3 Er16 N1 -54(3) . .
Er7 Er3 Er16 N1 29(4) . .
Er20 Er3 Er16 N1 -38.0(10) . .
Er2 Er3 Er16 N1 54.6(8) . .
Er15 Er3 Er16 N1 -62.7(12) . .
Er4 Er3 Er16 N1 -54.3(13) . .
Er9 Er3 Er16 Er4 117.2(16) . .
Er14 Er3 Er16 Er4 -30.7(14) . .
Er5 Er3 Er16 Er4 -14.6(19) . .
Er13 Er3 Er16 Er4 114(2) . .
Er11 Er3 Er16 Er4 -0.2(17) . .
N1 Er3 Er16 Er4 54.3(13) . .
Er7 Er3 Er16 Er4 84(4) . .
Er20 Er3 Er16 Er4 16(2) . .
Er2 Er3 Er16 Er4 108.8(12) . .
Er15 Er3 Er16 Er4 -8.5(16) . .
Er9 Er3 Er16 Er13 3.7(18) . .
Er14 Er3 Er16 Er13 -144(3) . .
Er5 Er3 Er16 Er13 -128(3) . .
Er11 Er3 Er16 Er13 -114(3) . .
N1 Er3 Er16 Er13 -59(2) . .
Er7 Er3 Er16 Er13 -30(6) . .
Er20 Er3 Er16 Er13 -97(2) . .
Er2 Er3 Er16 Er13 -5(2) . .
Er15 Er3 Er16 Er13 -122(2) . .
Er4 Er3 Er16 Er13 -114(2) . .
Er9 Er3 Er16 Er2 8.4(16) . .
Er14 Er3 Er16 Er2 -139.5(10) . .
Er5 Er3 Er16 Er2 -123.4(10) . .
Er13 Er3 Er16 Er2 5(2) . .
Er11 Er3 Er16 Er2 -109(3) . .
N1 Er3 Er16 Er2 -54.6(8) . .
Er7 Er3 Er16 Er2 -25(3) . .
Er20 Er3 Er16 Er2 -92.6(13) . .
Er15 Er3 Er16 Er2 -117.3(12) . .
Er4 Er3 Er16 Er2 -108.8(12) . .
Er9 Er3 Er16 Er18 80(2) . .
Er14 Er3 Er16 Er18 -68(2) . .
Er5 Er3 Er16 Er18 -52(2) . .
Er13 Er3 Er16 Er18 76(3) . .
Er11 Er3 Er16 Er18 -37.3(18) . .
N1 Er3 Er16 Er18 17(2) . .
Er7 Er3 Er16 Er18 47(3) . .
Er20 Er3 Er16 Er18 -21(3) . .
Er2 Er3 Er16 Er18 71.8(16) . .
Er15 Er3 Er16 Er18 -46(2) . .
Er4 Er3 Er16 Er18 -37.1(11) . .
Er9 Er3 Er16 Er12 39(3) . .
Er14 Er3 Er16 Er12 -108.9(18) . .
Er5 Er3 Er16 Er12 -93(2) . .
Er13 Er3 Er16 Er12 35(3) . .
Er11 Er3 Er16 Er12 -78(3) . .
N1 Er3 Er16 Er12 -24(2) . .
Er7 Er3 Er16 Er12 5(2) . .
Er20 Er3 Er16 Er12 -62(3) . .
Er2 Er3 Er16 Er12 30.6(14) . .
Er15 Er3 Er16 Er12 -87(2) . .
Er4 Er3 Er16 Er12 -78.2(16) . .
Er5 Er14 Er16 Er3 -52(4) . .
Er11 Er14 Er16 Er3 -150(3) . .
Er4 Er14 Er16 Er3 -133(3) . .
Er15 Er14 Er16 Er3 -100(6) . .
Er9 Er14 Er16 Er3 -42(3) . .
Er7 Er14 Er16 Er3 -139(3) . .
N1 Er14 Er16 Er3 -81(3) . .
Er6 Er14 Er16 Er3 -65(3) . .
Er20 Er14 Er16 Er3 -68(3) . .
Er17 Er14 Er16 Er3 -82(3) . .
Er5 Er14 Er16 Er9 -11(5) . .
Er3 Er14 Er16 Er9 42(3) . .
Er11 Er14 Er16 Er9 -108(3) . .
Er4 Er14 Er16 Er9 -91(3) . .
Er15 Er14 Er16 Er9 -59(6) . .
Er7 Er14 Er16 Er9 -98(2) . .
N1 Er14 Er16 Er9 -39(2) . .
Er6 Er14 Er16 Er9 -24(4) . .
Er20 Er14 Er16 Er9 -27(4) . .
Er17 Er14 Er16 Er9 -40(3) . .
Er5 Er14 Er16 Er7 87(4) . .
Er3 Er14 Er16 Er7 139(3) . .
Er11 Er14 Er16 Er7 -10.7(17) . .
Er4 Er14 Er16 Er7 7(2) . .
Er15 Er14 Er16 Er7 39(6) . .
Er9 Er14 Er16 Er7 98(2) . .
N1 Er14 Er16 Er7 58.5(10) . .
Er6 Er14 Er16 Er7 74(3) . .
Er20 Er14 Er16 Er7 71(2) . .
Er17 Er14 Er16 Er7 57.9(17) . .
Er5 Er14 Er16 Er11 98(3) . .
Er3 Er14 Er16 Er11 150(3) . .
Er4 Er14 Er16 Er11 17.2(11) . .
Er15 Er14 Er16 Er11 50(5) . .
Er9 Er14 Er16 Er11 108(3) . .
Er7 Er14 Er16 Er11 10.7(17) . .
N1 Er14 Er16 Er11 69.1(11) . .
Er6 Er14 Er16 Er11 85(2) . .
Er20 Er14 Er16 Er11 81.9(18) . .
Er17 Er14 Er16 Er11 68.6(14) . .
Er3 Er14 Er16 Er5 52(4) . .
Er11 Er14 Er16 Er5 -98(3) . .
Er4 Er14 Er16 Er5 -81(3) . .
Er15 Er14 Er16 Er5 -48(5) . .
Er9 Er14 Er16 Er5 11(5) . .
Er7 Er14 Er16 Er5 -87(4) . .
N1 Er14 Er16 Er5 -29(3) . .
Er6 Er14 Er16 Er5 -13.0(19) . .
Er20 Er14 Er16 Er5 -16(3) . .
Er17 Er14 Er16 Er5 -29(3) . .
Er5 Er14 Er16 N1 29(3) . .
Er3 Er14 Er16 N1 81(3) . .
Er11 Er14 Er16 N1 -69.1(11) . .
Er4 Er14 Er16 N1 -51.9(13) . .
Er15 Er14 Er16 N1 -19(5) . .
Er9 Er14 Er16 N1 39(2) . .
Er7 Er14 Er16 N1 -58.5(10) . .
Er6 Er14 Er16 N1 16(2) . .
Er20 Er14 Er16 N1 12.7(18) . .
Er17 Er14 Er16 N1 -0.6(12) . .
Er5 Er14 Er16 Er4 81(3) . .
Er3 Er14 Er16 Er4 133(3) . .
Er11 Er14 Er16 Er4 -17.2(11) . .
Er15 Er14 Er16 Er4 33(5) . .
Er9 Er14 Er16 Er4 91(3) . .
Er7 Er14 Er16 Er4 -7(2) . .
N1 Er14 Er16 Er4 51.9(13) . .
Er6 Er14 Er16 Er4 67.6(15) . .
Er20 Er14 Er16 Er4 64.6(15) . .
Er17 Er14 Er16 Er4 51.3(13) . .
Er5 Er14 Er16 Er13 -21(4) . .
Er3 Er14 Er16 Er13 31(3) . .
Er11 Er14 Er16 Er13 -119.2(16) . .
Er4 Er14 Er16 Er13 -101.9(18) . .
Er15 Er14 Er16 Er13 -69(5) . .
Er9 Er14 Er16 Er13 -11(2) . .
Er7 Er14 Er16 Er13 -108.5(16) . .
N1 Er14 Er16 Er13 -50.0(12) . .
Er6 Er14 Er16 Er13 -34(3) . .
Er20 Er14 Er16 Er13 -37(2) . .
Er17 Er14 Er16 Er13 -50.6(18) . .
Er5 Er14 Er16 Er2 32(5) . .
Er3 Er14 Er16 Er2 84(4) . .
Er11 Er14 Er16 Er2 -66(3) . .
Er4 Er14 Er16 Er2 -49(3) . .
Er15 Er14 Er16 Er2 -16(7) . .
Er9 Er14 Er16 Er2 42.4(18) . .
Er7 Er14 Er16 Er2 -55.4(18) . .
N1 Er14 Er16 Er2 3(2) . .
Er6 Er14 Er16 Er2 19(4) . .
Er20 Er14 Er16 Er2 16(4) . .
Er17 Er14 Er16 Er2 3(3) . .
Er5 Er14 Er16 Er18 68(3) . .
Er3 Er14 Er16 Er18 121(3) . .
Er11 Er14 Er16 Er18 -29.5(10) . .
Er4 Er14 Er16 Er18 -12.3(12) . .
Er15 Er14 Er16 Er18 20(5) . .
Er9 Er14 Er16 Er18 79(3) . .
Er7 Er14 Er16 Er18 -18.9(13) . .
N1 Er14 Er16 Er18 39.6(7) . .
Er6 Er14 Er16 Er18 55.3(19) . .
Er20 Er14 Er16 Er18 52.3(16) . .
Er17 Er14 Er16 Er18 39.0(10) . .
Er5 Er14 Er16 Er12 60(4) . .
Er3 Er14 Er16 Er12 113(3) . .
Er11 Er14 Er16 Er12 -37.4(16) . .
Er4 Er14 Er16 Er12 -20(2) . .
Er15 Er14 Er16 Er12 12(6) . .
Er9 Er14 Er16 Er12 71(2) . .
Er7 Er14 Er16 Er12 -26.7(8) . .
N1 Er14 Er16 Er12 31.7(9) . .
Er6 Er14 Er16 Er12 47(3) . .
Er20 Er14 Er16 Er12 44(2) . .
Er17 Er14 Er16 Er12 31.1(17) . .
Er13 Er9 Er16 Er3 10(5) . .
Er2 Er9 Er16 Er3 163(3) . .
Er7 Er9 Er16 Er3 159(3) . .
Er9 Er9 Er16 Er3 90(4) 6 .
N1 Er9 Er16 Er3 91(3) . .
Er14 Er9 Er16 Er3 45(3) . .
Er12 Er9 Er16 Er3 140(3) . .
Er11 Er9 Er16 Er3 118(4) . .
Er5 Er9 Er16 Er3 49(3) . .
Er20 Er9 Er16 Er3 64(3) . .
Er3 Er9 Er16 Er14 -45(3) . .
Er13 Er9 Er16 Er14 -35(6) . .
Er2 Er9 Er16 Er14 118(3) . .
Er7 Er9 Er16 Er14 113(2) . .
Er9 Er9 Er16 Er14 45(5) 6 .
N1 Er9 Er16 Er14 46(3) . .
Er12 Er9 Er16 Er14 95(3) . .
Er11 Er9 Er16 Er14 73(2) . .
Er5 Er9 Er16 Er14 3.7(17) . .
Er20 Er9 Er16 Er14 19(2) . .
Er3 Er9 Er16 Er7 -159(3) . .
Er13 Er9 Er16 Er7 -148(4) . .
Er2 Er9 Er16 Er7 4.3(17) . .
Er9 Er9 Er16 Er7 -69(3) 6 .
N1 Er9 Er16 Er7 -67.7(8) . .
Er14 Er9 Er16 Er7 -113(2) . .
Er12 Er9 Er16 Er7 -18.9(10) . .
Er11 Er9 Er16 Er7 -40(2) . .
Er5 Er9 Er16 Er7 -109.7(11) . .
Er20 Er9 Er16 Er7 -94.7(9) . .
Er3 Er9 Er16 Er11 -118(4) . .
Er13 Er9 Er16 Er11 -108(5) . .
Er2 Er9 Er16 Er11 44(3) . .
Er7 Er9 Er16 Er11 40(2) . .
Er9 Er9 Er16 Er11 -29(4) 6 .
N1 Er9 Er16 Er11 -28(2) . .
Er14 Er9 Er16 Er11 -73(2) . .
Er12 Er9 Er16 Er11 21(3) . .
Er5 Er9 Er16 Er11 -69.6(18) . .
Er20 Er9 Er16 Er11 -55(2) . .
Er3 Er9 Er16 Er5 -49(3) . .
Er13 Er9 Er16 Er5 -39(5) . .
Er2 Er9 Er16 Er5 114(2) . .
Er7 Er9 Er16 Er5 109.7(11) . .
Er9 Er9 Er16 Er5 41(3) 6 .
N1 Er9 Er16 Er5 42.0(14) . .
Er14 Er9 Er16 Er5 -3.7(17) . .
Er12 Er9 Er16 Er5 90.8(15) . .
Er11 Er9 Er16 Er5 69.6(18) . .
Er20 Er9 Er16 Er5 15.0(12) . .
Er3 Er9 Er16 N1 -91(3) . .
Er13 Er9 Er16 N1 -81(4) . .
Er2 Er9 Er16 N1 72.0(17) . .
Er7 Er9 Er16 N1 67.7(8) . .
Er9 Er9 Er16 N1 -1(2) 6 .
Er14 Er9 Er16 N1 -46(3) . .
Er12 Er9 Er16 N1 48.8(8) . .
Er11 Er9 Er16 N1 28(2) . .
Er5 Er9 Er16 N1 -42.0(14) . .
Er20 Er9 Er16 N1 -27.0(10) . .
Er3 Er9 Er16 Er4 -96(3) . .
Er13 Er9 Er16 Er4 -86(5) . .
Er2 Er9 Er16 Er4 67(3) . .
Er7 Er9 Er16 Er4 62.3(14) . .
Er9 Er9 Er16 Er4 -6(4) 6 .
N1 Er9 Er16 Er4 -5.4(18) . .
Er14 Er9 Er16 Er4 -51.2(17) . .
Er12 Er9 Er16 Er4 43.4(19) . .
Er11 Er9 Er16 Er4 22.2(13) . .
Er5 Er9 Er16 Er4 -47.4(9) . .
Er20 Er9 Er16 Er4 -32.4(15) . .
Er3 Er9 Er16 Er13 -10(5) . .
Er2 Er9 Er16 Er13 153(6) . .
Er7 Er9 Er16 Er13 148(4) . .
Er9 Er9 Er16 Er13 80(5) 6 .
N1 Er9 Er16 Er13 81(4) . .
Er14 Er9 Er16 Er13 35(6) . .
Er12 Er9 Er16 Er13 130(5) . .
Er11 Er9 Er16 Er13 108(5) . .
Er5 Er9 Er16 Er13 39(5) . .
Er20 Er9 Er16 Er13 54(4) . .
Er3 Er9 Er16 Er2 -163(3) . .
Er13 Er9 Er16 Er2 -153(6) . .
Er7 Er9 Er16 Er2 -4.3(17) . .
Er9 Er9 Er16 Er2 -73(2) 6 .
N1 Er9 Er16 Er2 -72.0(17) . .
Er14 Er9 Er16 Er2 -118(3) . .
Er12 Er9 Er16 Er2 -23.2(14) . .
Er11 Er9 Er16 Er2 -44(3) . .
Er5 Er9 Er16 Er2 -114(2) . .
Er20 Er9 Er16 Er2 -99.0(19) . .
Er3 Er9 Er16 Er18 -117(3) . .
Er13 Er9 Er16 Er18 -107(4) . .
Er2 Er9 Er16 Er18 46(2) . .
Er7 Er9 Er16 Er18 41.3(7) . .
Er9 Er9 Er16 Er18 -27(3) 6 .
N1 Er9 Er16 Er18 -26.4(10) . .
Er14 Er9 Er16 Er18 -72(2) . .
Er12 Er9 Er16 Er18 22.4(11) . .
Er11 Er9 Er16 Er18 1.2(19) . .
Er5 Er9 Er16 Er18 -68.4(10) . .
Er20 Er9 Er16 Er18 -53.4(9) . .
Er3 Er9 Er16 Er12 -140(3) . .
Er13 Er9 Er16 Er12 -130(5) . .
Er2 Er9 Er16 Er12 23.2(14) . .
Er7 Er9 Er16 Er12 18.9(10) . .
Er9 Er9 Er16 Er12 -50(2) 6 .
N1 Er9 Er16 Er12 -48.8(8) . .
Er14 Er9 Er16 Er12 -95(3) . .
Er11 Er9 Er16 Er12 -21(3) . .
Er5 Er9 Er16 Er12 -90.8(15) . .
Er20 Er9 Er16 Er12 -75.8(11) . .
Er12 Er7 Er16 Er3 12(5) . .
Er11 Er7 Er16 Er3 111(5) . .
Er9 Er7 Er16 Er3 -31(5) . .
Er2 Er7 Er16 Er3 -34(5) . .
Er18 Er7 Er16 Er3 74(5) . .
N1 Er7 Er16 Er3 32(5) . .
Er14 Er7 Er16 Er3 101(5) . .
Er4 Er7 Er16 Er3 96(5) . .
Er18 Er7 Er16 Er3 42(5) 6 .
Er17 Er7 Er16 Er3 50(5) . .
Er12 Er7 Er16 Er14 -89(3) . .
Er11 Er7 Er16 Er14 10.2(17) . .
Er9 Er7 Er16 Er14 -132(2) . .
Er2 Er7 Er16 Er14 -135.1(16) . .
Er18 Er7 Er16 Er14 -27(2) . .
N1 Er7 Er16 Er14 -68.8(16) . .
Er3 Er7 Er16 Er14 -101(5) . .
Er4 Er7 Er16 Er14 -4.6(15) . .
Er18 Er7 Er16 Er14 -58.7(19) 6 .
Er17 Er7 Er16 Er14 -51.4(16) . .
Er12 Er7 Er16 Er9 43(2) . .
Er11 Er7 Er16 Er9 142.4(15) . .
Er2 Er7 Er16 Er9 -2.8(11) . .
Er18 Er7 Er16 Er9 104.9(14) . .
N1 Er7 Er16 Er9 63.4(11) . .
Er14 Er7 Er16 Er9 132(2) . .
Er3 Er7 Er16 Er9 31(5) . .
Er4 Er7 Er16 Er9 127.7(12) . .
Er18 Er7 Er16 Er9 73.5(13) 6 .
Er17 Er7 Er16 Er9 80.8(12) . .
Er12 Er7 Er16 Er11 -99(2) . .
Er9 Er7 Er16 Er11 -142.4(15) . .
Er2 Er7 Er16 Er11 -145.3(11) . .
Er18 Er7 Er16 Er11 -37.5(12) . .
N1 Er7 Er16 Er11 -79.0(10) . .
Er14 Er7 Er16 Er11 -10.2(17) . .
Er3 Er7 Er16 Er11 -111(5) . .
Er4 Er7 Er16 Er11 -14.8(9) . .
Er18 Er7 Er16 Er11 -68.9(12) 6 .
Er17 Er7 Er16 Er11 -61.6(10) . .
Er12 Er7 Er16 Er5 -69(2) . .
Er11 Er7 Er16 Er5 30.6(12) . .
Er9 Er7 Er16 Er5 -111.8(15) . .
Er2 Er7 Er16 Er5 -114.6(10) . .
Er18 Er7 Er16 Er5 -6.9(15) . .
N1 Er7 Er16 Er5 -48.4(9) . .
Er14 Er7 Er16 Er5 20.4(11) . .
Er3 Er7 Er16 Er5 -81(5) . .
Er4 Er7 Er16 Er5 15.9(8) . .
Er18 Er7 Er16 Er5 -38.3(14) 6 .
Er17 Er7 Er16 Er5 -31.0(10) . .
Er12 Er7 Er16 N1 -20.3(19) . .
Er11 Er7 Er16 N1 79.0(10) . .
Er9 Er7 Er16 N1 -63.4(11) . .
Er2 Er7 Er16 N1 -66.2(6) . .
Er18 Er7 Er16 N1 41.5(9) . .
Er14 Er7 Er16 N1 68.8(16) . .
Er3 Er7 Er16 N1 -32(5) . .
Er4 Er7 Er16 N1 64.3(5) . .
Er18 Er7 Er16 N1 10.1(8) 6 .
Er17 Er7 Er16 N1 17.4(6) . .
Er12 Er7 Er16 Er4 -84.6(19) . .
Er11 Er7 Er16 Er4 14.8(9) . .
Er9 Er7 Er16 Er4 -127.7(12) . .
Er2 Er7 Er16 Er4 -130.5(6) . .
Er18 Er7 Er16 Er4 -22.8(9) . .
N1 Er7 Er16 Er4 -64.3(5) . .
Er14 Er7 Er16 Er4 4.6(15) . .
Er3 Er7 Er16 Er4 -96(5) . .
Er18 Er7 Er16 Er4 -54.2(8) 6 .
Er17 Er7 Er16 Er4 -46.9(6) . .
Er12 Er7 Er16 Er13 35(2) . .
Er11 Er7 Er16 Er13 133.9(13) . .
Er9 Er7 Er16 Er13 -8.6(13) . .
Er2 Er7 Er16 Er13 -11.4(9) . .
Er18 Er7 Er16 Er13 96.3(12) . .
N1 Er7 Er16 Er13 54.8(9) . .
Er14 Er7 Er16 Er13 123.7(19) . .
Er3 Er7 Er16 Er13 23(5) . .
Er4 Er7 Er16 Er13 119.1(9) . .
Er18 Er7 Er16 Er13 64.9(11) 6 .
Er17 Er7 Er16 Er13 72.2(10) . .
Er12 Er7 Er16 Er2 45.9(18) . .
Er11 Er7 Er16 Er2 145.3(11) . .
Er9 Er7 Er16 Er2 2.8(11) . .
Er18 Er7 Er16 Er2 107.7(10) . .
N1 Er7 Er16 Er2 66.2(6) . .
Er14 Er7 Er16 Er2 135.1(16) . .
Er3 Er7 Er16 Er2 34(5) . .
Er4 Er7 Er16 Er2 130.5(6) . .
Er18 Er7 Er16 Er2 76.3(8) 6 .
Er17 Er7 Er16 Er2 83.6(7) . .
Er12 Er7 Er16 Er18 -61.8(18) . .
Er11 Er7 Er16 Er18 37.5(12) . .
Er9 Er7 Er16 Er18 -104.9(14) . .
Er2 Er7 Er16 Er18 -107.7(10) . .
N1 Er7 Er16 Er18 -41.5(9) . .
Er14 Er7 Er16 Er18 27(2) . .
Er3 Er7 Er16 Er18 -74(5) . .
Er4 Er7 Er16 Er18 22.8(9) . .
Er18 Er7 Er16 Er18 -31.4(10) 6 .
Er17 Er7 Er16 Er18 -24.1(11) . .
Er11 Er7 Er16 Er12 99(2) . .
Er9 Er7 Er16 Er12 -43(2) . .
Er2 Er7 Er16 Er12 -45.9(18) . .
Er18 Er7 Er16 Er12 61.8(18) . .
N1 Er7 Er16 Er12 20.3(19) . .
Er14 Er7 Er16 Er12 89(3) . .
Er3 Er7 Er16 Er12 -12(5) . .
Er4 Er7 Er16 Er12 84.6(19) . .
Er18 Er7 Er16 Er12 30.4(17) 6 .
Er17 Er7 Er16 Er12 38(2) . .
Er4 Er11 Er16 Er3 -1(5) . .
Er14 Er11 Er16 Er3 37(4) . .
Er7 Er11 Er16 Er3 -132(4) . .
Er18 Er11 Er16 Er3 -83(4) . .
Er5 Er11 Er16 Er3 15(4) . .
Er15 Er11 Er16 Er3 12(4) . .
N1 Er11 Er16 Er3 -59(4) . .
Er1 Er11 Er16 Er3 -12(4) . .
Er17 Er11 Er16 Er3 -41(4) . .
Er9 Er11 Er16 Er3 -85(4) . .
Er4 Er11 Er16 Er14 -38(3) . .
Er7 Er11 Er16 Er14 -168.8(17) . .
Er18 Er11 Er16 Er14 -120(2) . .
Er5 Er11 Er16 Er14 -21.6(12) . .
Er15 Er11 Er16 Er14 -25(2) . .
N1 Er11 Er16 Er14 -96.1(15) . .
Er3 Er11 Er16 Er14 -37(4) . .
Er1 Er11 Er16 Er14 -48.8(18) . .
Er17 Er11 Er16 Er14 -77.5(17) . .
Er9 Er11 Er16 Er14 -122(3) . .
Er4 Er11 Er16 Er9 84(4) . .
Er14 Er11 Er16 Er9 122(3) . .
Er7 Er11 Er16 Er9 -47(2) . .
Er18 Er11 Er16 Er9 2(4) . .
Er5 Er11 Er16 Er9 100(2) . .
Er15 Er11 Er16 Er9 97(3) . .
N1 Er11 Er16 Er9 26(2) . .
Er3 Er11 Er16 Er9 85(4) . .
Er1 Er11 Er16 Er9 73(3) . .
Er17 Er11 Er16 Er9 44(3) . .
Er4 Er11 Er16 Er7 131(3) . .
Er14 Er11 Er16 Er7 168.8(17) . .
Er18 Er11 Er16 Er7 49.1(19) . .
Er5 Er11 Er16 Er7 147.1(11) . .
Er15 Er11 Er16 Er7 144(2) . .
N1 Er11 Er16 Er7 72.7(8) . .
Er3 Er11 Er16 Er7 132(4) . .
Er1 Er11 Er16 Er7 120.0(15) . .
Er17 Er11 Er16 Er7 91.3(13) . .
Er9 Er11 Er16 Er7 47(2) . .
Er4 Er11 Er16 Er5 -16(2) . .
Er14 Er11 Er16 Er5 21.6(11) . .
Er7 Er11 Er16 Er5 -147.1(11) . .
Er18 Er11 Er16 Er5 -98.0(19) . .
Er15 Er11 Er16 Er5 -3.3(17) . .
N1 Er11 Er16 Er5 -74.4(7) . .
Er3 Er11 Er16 Er5 -15(4) . .
Er1 Er11 Er16 Er5 -27.1(11) . .
Er17 Er11 Er16 Er5 -55.9(11) . .
Er9 Er11 Er16 Er5 -100(2) . .
Er4 Er11 Er16 N1 59(3) . .
Er14 Er11 Er16 N1 96.1(15) . .
Er7 Er11 Er16 N1 -72.7(8) . .
Er18 Er11 Er16 N1 -23.6(17) . .
Er5 Er11 Er16 N1 74.4(7) . .
Er15 Er11 Er16 N1 71.1(18) . .
Er3 Er11 Er16 N1 59(4) . .
Er1 Er11 Er16 N1 47.3(12) . .
Er17 Er11 Er16 N1 18.6(10) . .
Er9 Er11 Er16 N1 -26(2) . .
Er14 Er11 Er16 Er4 38(3) . .
Er7 Er11 Er16 Er4 -131(3) . .
Er18 Er11 Er16 Er4 -82(3) . .
Er5 Er11 Er16 Er4 16(2) . .
Er15 Er11 Er16 Er4 13(3) . .
N1 Er11 Er16 Er4 -59(3) . .
Er3 Er11 Er16 Er4 1(5) . .
Er1 Er11 Er16 Er4 -11.2(17) . .
Er17 Er11 Er16 Er4 -40(2) . .
Er9 Er11 Er16 Er4 -84(4) . .
Er4 Er11 Er16 Er13 64(4) . .
Er14 Er11 Er16 Er13 102(2) . .
Er7 Er11 Er16 Er13 -67.1(19) . .
Er18 Er11 Er16 Er13 -18(3) . .
Er5 Er11 Er16 Er13 80(2) . .
Er15 Er11 Er16 Er13 77(3) . .
N1 Er11 Er16 Er13 6(2) . .
Er3 Er11 Er16 Er13 65(4) . .
Er1 Er11 Er16 Er13 53(3) . .
Er17 Er11 Er16 Er13 24(2) . .
Er9 Er11 Er16 Er13 -20.2(17) . .
Er4 Er11 Er16 Er2 105(3) . .
Er14 Er11 Er16 Er2 142.6(16) . .
Er7 Er11 Er16 Er2 -26.2(8) . .
Er18 Er11 Er16 Er2 23(2) . .
Er5 Er11 Er16 Er2 121.0(9) . .
Er15 Er11 Er16 Er2 117.7(19) . .
N1 Er11 Er16 Er2 46.5(8) . .
Er3 Er11 Er16 Er2 106(4) . .
Er1 Er11 Er16 Er2 93.9(16) . .
Er17 Er11 Er16 Er2 65.1(14) . .
Er9 Er11 Er16 Er2 20.8(18) . .
Er4 Er11 Er16 Er18 82(3) . .
Er14 Er11 Er16 Er18 120(2) . .
Er7 Er11 Er16 Er18 -49.1(19) . .
Er5 Er11 Er16 Er18 98(2) . .
Er15 Er11 Er16 Er18 95(2) . .
N1 Er11 Er16 Er18 23.6(17) . .
Er3 Er11 Er16 Er18 83(4) . .
Er1 Er11 Er16 Er18 70.9(17) . .
Er17 Er11 Er16 Er18 42.2(17) . .
Er9 Er11 Er16 Er18 -2(4) . .
Er4 Er11 Er16 Er12 105(3) . .
Er14 Er11 Er16 Er12 142.1(16) . .
Er7 Er11 Er16 Er12 -26.7(8) . .
Er18 Er11 Er16 Er12 22.5(17) . .
Er5 Er11 Er16 Er12 120.5(9) . .
Er15 Er11 Er16 Er12 117.2(19) . .
N1 Er11 Er16 Er12 46.1(7) . .
Er3 Er11 Er16 Er12 105(4) . .
Er1 Er11 Er16 Er12 93.4(14) . .
Er17 Er11 Er16 Er12 64.6(12) . .
Er9 Er11 Er16 Er12 20(2) . .
Er20 N1 Er17 Er8 180.00(5) . .
Er18 N1 Er17 Er8 27.4(9) . .
Er18 N1 Er17 Er8 -27.4(9) 6 .
Er12 N1 Er17 Er8 0.00(2) . .
Er9 N1 Er17 Er8 -129(3) 6 .
Er9 N1 Er17 Er8 129(3) . .
Er7 N1 Er17 Er8 -57.8(19) 6 .
Er7 N1 Er17 Er8 57.8(19) . .
Er11 N1 Er17 Er8 72.6(6) . .
Er11 N1 Er17 Er8 -72.6(6) 6 .
Er16 N1 Er17 Er8 -104.6(15) 6 .
Er18 N1 Er17 Er20 -152.6(9) . .
Er18 N1 Er17 Er20 152.6(9) 6 .
Er12 N1 Er17 Er20 180.00(2) . .
Er9 N1 Er17 Er20 51(3) 6 .
Er9 N1 Er17 Er20 -51(3) . .
Er7 N1 Er17 Er20 122.2(19) 6 .
Er7 N1 Er17 Er20 -122.2(19) . .
Er11 N1 Er17 Er20 -107.4(6) . .
Er11 N1 Er17 Er20 107.4(6) 6 .
Er16 N1 Er17 Er20 75.4(15) 6 .
Er20 N1 Er17 Er1 113(4) . .
Er18 N1 Er17 Er1 -39(4) . .
Er18 N1 Er17 Er1 -94(4) 6 .
Er12 N1 Er17 Er1 -67(4) . .
Er9 N1 Er17 Er1 164(2) 6 .
Er9 N1 Er17 Er1 63(6) . .
Er7 N1 Er17 Er1 -125(2) 6 .
Er7 N1 Er17 Er1 -9(6) . .
Er11 N1 Er17 Er1 6(4) . .
Er11 N1 Er17 Er1 -139(4) 6 .
Er16 N1 Er17 Er1 -171(3) 6 .
Er20 N1 Er17 Er1 -113(4) . 6
Er18 N1 Er17 Er1 94(4) . 6
Er18 N1 Er17 Er1 39(4) 6 6
Er12 N1 Er17 Er1 67(4) . 6
Er9 N1 Er17 Er1 -63(6) 6 6
Er9 N1 Er17 Er1 -164(2) . 6
Er7 N1 Er17 Er1 9(6) 6 6
Er7 N1 Er17 Er1 125(2) . 6
Er11 N1 Er17 Er1 139(4) . 6
Er11 N1 Er17 Er1 -6(4) 6 6
Er16 N1 Er17 Er1 -38(5) 6 6
Er20 N1 Er17 Er6 -52(3) . 6
Er18 N1 Er17 Er6 156(3) . 6
Er18 N1 Er17 Er6 101(3) 6 6
Er12 N1 Er17 Er6 128(3) . 6
Er9 N1 Er17 Er6 -1(5) 6 6
Er9 N1 Er17 Er6 -102.3(16) . 6
Er7 N1 Er17 Er6 70(5) 6 6
Er7 N1 Er17 Er6 -174.0(16) . 6
Er11 N1 Er17 Er6 -159(3) . 6
Er11 N1 Er17 Er6 56(3) 6 6
Er16 N1 Er17 Er6 24(4) 6 6
Er20 N1 Er17 Er6 52(3) . .
Er18 N1 Er17 Er6 -101(3) . .
Er18 N1 Er17 Er6 -156(3) 6 .
Er12 N1 Er17 Er6 -128(3) . .
Er9 N1 Er17 Er6 102.3(16) 6 .
Er9 N1 Er17 Er6 1(5) . .
Er7 N1 Er17 Er6 174.0(16) 6 .
Er7 N1 Er17 Er6 -70(5) . .
Er11 N1 Er17 Er6 -56(3) . .
Er11 N1 Er17 Er6 159(3) 6 .
Er16 N1 Er17 Er6 127(2) 6 .
Er20 N1 Er17 Er18 -152.6(9) . 6
Er18 N1 Er17 Er18 54.9(17) . 6
Er12 N1 Er17 Er18 27.4(9) . 6
Er9 N1 Er17 Er18 -102(3) 6 6
Er9 N1 Er17 Er18 157(3) . 6
Er7 N1 Er17 Er18 -30(2) 6 6
Er7 N1 Er17 Er18 85(2) . 6
Er11 N1 Er17 Er18 100.1(11) . 6
Er11 N1 Er17 Er18 -45.2(10) 6 6
Er16 N1 Er17 Er18 -77.1(18) 6 6
Er20 N1 Er17 Er18 152.6(9) . .
Er18 N1 Er17 Er18 -54.9(17) 6 .
Er12 N1 Er17 Er18 -27.4(9) . .
Er9 N1 Er17 Er18 -157(3) 6 .
Er9 N1 Er17 Er18 102(3) . .
Er7 N1 Er17 Er18 -85(2) 6 .
Er7 N1 Er17 Er18 30(2) . .
Er11 N1 Er17 Er18 45.2(10) . .
Er11 N1 Er17 Er18 -100.1(11) 6 .
Er16 N1 Er17 Er18 -132.0(16) 6 .
Er20 N1 Er17 Er4 -110.9(12) . 6
Er18 N1 Er17 Er4 96.6(16) . 6
Er18 N1 Er17 Er4 41.7(12) 6 6
Er12 N1 Er17 Er4 69.1(11) . 6
Er9 N1 Er17 Er4 -60(4) 6 6
Er9 N1 Er17 Er4 -161.4(19) . 6
Er7 N1 Er17 Er4 11(3) 6 6
Er7 N1 Er17 Er4 126.9(11) . 6
Er11 N1 Er17 Er4 141.7(13) . 6
Er11 N1 Er17 Er4 -3.5(13) 6 6
Er16 N1 Er17 Er4 -35(2) 6 6
Er20 N1 Er17 Er4 110.9(11) . .
Er18 N1 Er17 Er4 -41.7(12) . .
Er18 N1 Er17 Er4 -96.6(16) 6 .
Er12 N1 Er17 Er4 -69.1(11) . .
Er9 N1 Er17 Er4 161.4(19) 6 .
Er9 N1 Er17 Er4 60(4) . .
Er7 N1 Er17 Er4 -126.9(11) 6 .
Er7 N1 Er17 Er4 -11(3) . .
Er11 N1 Er17 Er4 3.5(13) . .
Er11 N1 Er17 Er4 -141.7(13) 6 .
Er16 N1 Er17 Er4 -173.7(10) 6 .
Er20 N1 Er17 Er15 -84(3) . 6
Er18 N1 Er17 Er15 124(3) . 6
Er18 N1 Er17 Er15 69(3) 6 6
Er12 N1 Er17 Er15 96(3) . 6
Er9 N1 Er17 Er15 -33(5) 6 6
Er9 N1 Er17 Er15 -134(3) . 6
Er7 N1 Er17 Er15 39(4) 6 6
Er7 N1 Er17 Er15 154(2) . 6
Er11 N1 Er17 Er15 169(3) . 6
Er11 N1 Er17 Er15 24(3) 6 6
Er16 N1 Er17 Er15 -8(4) 6 6
Er1 Er8 Er17 N1 96.8(12) 6 .
Er1 Er8 Er17 N1 -96.8(12) . .
Er21 Er8 Er17 N1 180.000(12) . .
Er10 Er8 Er17 N1 0.00(2) . .
Er6 Er8 Er17 N1 -139.0(11) . .
Er6 Er8 Er17 N1 139.0(11) 6 .
Er15 Er8 Er17 N1 104(2) 6 .
Er15 Er8 Er17 N1 -104(2) . .
Er18 Er8 Er17 N1 25.0(10) 6 .
Er18 Er8 Er17 N1 -25.0(10) . .
Er1 Er8 Er17 Er20 -83.2(12) 6 .
Er1 Er8 Er17 Er20 83.2(12) . .
Er21 Er8 Er17 Er20 0.000(12) . .
Er10 Er8 Er17 Er20 180.00(2) . .
Er6 Er8 Er17 Er20 41.0(11) . .
Er6 Er8 Er17 Er20 -41.0(11) 6 .
Er15 Er8 Er17 Er20 -76(2) 6 .
Er15 Er8 Er17 Er20 76(2) . .
Er18 Er8 Er17 Er20 -155.0(10) 6 .
Er18 Er8 Er17 Er20 155.0(10) . .
Er1 Er8 Er17 Er1 -166(2) 6 .
Er21 Er8 Er17 Er1 -83.2(12) . .
Er10 Er8 Er17 Er1 96.8(12) . .
Er6 Er8 Er17 Er1 -42.2(14) . .
Er6 Er8 Er17 Er1 -124.2(17) 6 .
Er15 Er8 Er17 Er1 -159(3) 6 .
Er15 Er8 Er17 Er1 -8(3) . .
Er18 Er8 Er17 Er1 121.8(16) 6 .
Er18 Er8 Er17 Er1 71.8(14) . .
Er1 Er8 Er17 Er1 166(2) . 6
Er21 Er8 Er17 Er1 83.2(12) . 6
Er10 Er8 Er17 Er1 -96.8(12) . 6
Er6 Er8 Er17 Er1 124.2(17) . 6
Er6 Er8 Er17 Er1 42.2(14) 6 6
Er15 Er8 Er17 Er1 8(3) 6 6
Er15 Er8 Er17 Er1 159(3) . 6
Er18 Er8 Er17 Er1 -71.8(14) 6 6
Er18 Er8 Er17 Er1 -121.8(16) . 6
Er1 Er8 Er17 Er6 -42.2(14) 6 6
Er1 Er8 Er17 Er6 124.2(17) . 6
Er21 Er8 Er17 Er6 41.0(11) . 6
Er10 Er8 Er17 Er6 -139.0(11) . 6
Er6 Er8 Er17 Er6 82(2) . 6
Er15 Er8 Er17 Er6 -35(2) 6 6
Er15 Er8 Er17 Er6 117(3) . 6
Er18 Er8 Er17 Er6 -114.0(12) 6 6
Er18 Er8 Er17 Er6 -164.0(17) . 6
Er1 Er8 Er17 Er6 -124.2(17) 6 .
Er1 Er8 Er17 Er6 42.2(14) . .
Er21 Er8 Er17 Er6 -41.0(11) . .
Er10 Er8 Er17 Er6 139.0(11) . .
Er6 Er8 Er17 Er6 -82(2) 6 .
Er15 Er8 Er17 Er6 -117(3) 6 .
Er15 Er8 Er17 Er6 35(2) . .
Er18 Er8 Er17 Er6 164.0(17) 6 .
Er18 Er8 Er17 Er6 114.0(12) . .
Er1 Er8 Er17 Er18 71.8(14) 6 6
Er1 Er8 Er17 Er18 -121.8(16) . 6
Er21 Er8 Er17 Er18 155.0(10) . 6
Er10 Er8 Er17 Er18 -25.0(10) . 6
Er6 Er8 Er17 Er18 -164.0(17) . 6
Er6 Er8 Er17 Er18 114.0(12) 6 6
Er15 Er8 Er17 Er18 79(2) 6 6
Er15 Er8 Er17 Er18 -129(3) . 6
Er18 Er8 Er17 Er18 -50.0(19) . 6
Er1 Er8 Er17 Er18 121.8(16) 6 .
Er1 Er8 Er17 Er18 -71.8(14) . .
Er21 Er8 Er17 Er18 -155.0(10) . .
Er10 Er8 Er17 Er18 25.0(10) . .
Er6 Er8 Er17 Er18 -114.0(12) . .
Er6 Er8 Er17 Er18 164.0(17) 6 .
Er15 Er8 Er17 Er18 129(3) 6 .
Er15 Er8 Er17 Er18 -79(2) . .
Er18 Er8 Er17 Er18 50.0(19) 6 .
Er1 Er8 Er17 Er4 25.3(13) 6 6
Er1 Er8 Er17 Er4 -168.3(16) . 6
Er21 Er8 Er17 Er4 108.5(10) . 6
Er10 Er8 Er17 Er4 -71.5(10) . 6
Er6 Er8 Er17 Er4 149.5(18) . 6
Er6 Er8 Er17 Er4 67.5(9) 6 6
Er15 Er8 Er17 Er4 33(2) 6 6
Er15 Er8 Er17 Er4 -176(3) . 6
Er18 Er8 Er17 Er4 -46.5(9) 6 6
Er18 Er8 Er17 Er4 -96.5(17) . 6
Er1 Er8 Er17 Er4 168.3(16) 6 .
Er1 Er8 Er17 Er4 -25.3(13) . .
Er21 Er8 Er17 Er4 -108.5(10) . .
Er10 Er8 Er17 Er4 71.5(10) . .
Er6 Er8 Er17 Er4 -67.5(9) . .
Er6 Er8 Er17 Er4 -149.5(18) 6 .
Er15 Er8 Er17 Er4 176(3) 6 .
Er15 Er8 Er17 Er4 -33(2) . .
Er18 Er8 Er17 Er4 96.5(17) 6 .
Er18 Er8 Er17 Er4 46.5(9) . .
Er1 Er8 Er17 Er15 -8(3) 6 6
Er1 Er8 Er17 Er15 159(3) . 6
Er21 Er8 Er17 Er15 76(2) . 6
Er10 Er8 Er17 Er15 -104(2) . 6
Er6 Er8 Er17 Er15 117(3) . 6
Er6 Er8 Er17 Er15 35(2) 6 6
Er15 Er8 Er17 Er15 151(5) . 6
Er18 Er8 Er17 Er15 -79(2) 6 6
Er18 Er8 Er17 Er15 -129(3) . 6
Er8 Er1 Er17 N1 139(5) . .
Er15 Er1 Er17 N1 -54(6) . .
Er6 Er1 Er17 N1 -104(4) . .
Er4 Er1 Er17 N1 -3(4) . .
Er21 Er1 Er17 N1 178(5) . .
Er19 Er1 Er17 N1 145(4) . .
Er5 Er1 Er17 N1 -59(4) . .
Er10 Er1 Er17 N1 111(4) . .
Er18 Er1 Er17 N1 37(4) . .
Er1 Er1 Er17 N1 148(6) 6 .
Er11 Er1 Er17 N1 -6(4) . .
Er15 Er1 Er17 Er8 167(4) . .
Er6 Er1 Er17 Er8 117(2) . .
Er4 Er1 Er17 Er8 -142(2) . .
Er21 Er1 Er17 Er8 39(2) . .
Er19 Er1 Er17 Er8 6(2) . .
Er5 Er1 Er17 Er8 163(2) . .
Er10 Er1 Er17 Er8 -27.9(17) . .
Er18 Er1 Er17 Er8 -102(2) . .
Er1 Er1 Er17 Er8 9.2(16) 6 .
Er11 Er1 Er17 Er8 -144(2) . .
Er8 Er1 Er17 Er20 -68(2) . .
Er15 Er1 Er17 Er20 99(4) . .
Er6 Er1 Er17 Er20 49.0(19) . .
Er4 Er1 Er17 Er20 150(2) . .
Er21 Er1 Er17 Er20 -29(2) . .
Er19 Er1 Er17 Er20 -62(2) . .
Er5 Er1 Er17 Er20 94(2) . .
Er10 Er1 Er17 Er20 -96(2) . .
Er18 Er1 Er17 Er20 -170(2) . .
Er1 Er1 Er17 Er20 -59(2) 6 .
Er11 Er1 Er17 Er20 147(2) . .
Er8 Er1 Er17 Er1 -9.2(16) . 6
Er15 Er1 Er17 Er1 158(4) . 6
Er6 Er1 Er17 Er1 108(2) . 6
Er4 Er1 Er17 Er1 -151.3(16) . 6
Er21 Er1 Er17 Er1 30(2) . 6
Er19 Er1 Er17 Er1 -3(2) . 6
Er5 Er1 Er17 Er1 153.5(19) . 6
Er10 Er1 Er17 Er1 -37(2) . 6
Er18 Er1 Er17 Er1 -111(2) . 6
Er11 Er1 Er17 Er1 -153.6(19) . 6
Er8 Er1 Er17 Er6 -53.4(17) . 6
Er15 Er1 Er17 Er6 114(4) . 6
Er6 Er1 Er17 Er6 64(2) . 6
Er4 Er1 Er17 Er6 164.5(19) . 6
Er21 Er1 Er17 Er6 -14(2) . 6
Er19 Er1 Er17 Er6 -47(2) . 6
Er5 Er1 Er17 Er6 109(2) . 6
Er10 Er1 Er17 Er6 -81(2) . 6
Er18 Er1 Er17 Er6 -155(2) . 6
Er1 Er1 Er17 Er6 -44.2(11) 6 6
Er11 Er1 Er17 Er6 162(2) . 6
Er8 Er1 Er17 Er6 -117(2) . .
Er15 Er1 Er17 Er6 50(3) . .
Er4 Er1 Er17 Er6 100.6(15) . .
Er21 Er1 Er17 Er6 -78(2) . .
Er19 Er1 Er17 Er6 -110.8(19) . .
Er5 Er1 Er17 Er6 45.5(12) . .
Er10 Er1 Er17 Er6 -145.2(17) . .
Er18 Er1 Er17 Er6 140.8(18) . .
Er1 Er1 Er17 Er6 -108(2) 6 .
Er11 Er1 Er17 Er6 98.3(15) . .
Er8 Er1 Er17 Er18 63.9(19) . 6
Er15 Er1 Er17 Er18 -129(4) . 6
Er6 Er1 Er17 Er18 -179(2) . 6
Er4 Er1 Er17 Er18 -78.3(19) . 6
Er21 Er1 Er17 Er18 103(2) . 6
Er19 Er1 Er17 Er18 70(2) . 6
Er5 Er1 Er17 Er18 -133(2) . 6
Er10 Er1 Er17 Er18 36(2) . 6
Er18 Er1 Er17 Er18 -38.1(17) . 6
Er1 Er1 Er17 Er18 73.0(16) 6 6
Er11 Er1 Er17 Er18 -80.6(19) . 6
Er8 Er1 Er17 Er18 102(2) . .
Er15 Er1 Er17 Er18 -91(4) . .
Er6 Er1 Er17 Er18 -140.8(18) . .
Er4 Er1 Er17 Er18 -40.2(12) . .
Er21 Er1 Er17 Er18 141(2) . .
Er19 Er1 Er17 Er18 108.4(16) . .
Er5 Er1 Er17 Er18 -95.3(13) . .
Er10 Er1 Er17 Er18 74.1(13) . .
Er1 Er1 Er17 Er18 111(2) 6 .
Er11 Er1 Er17 Er18 -42.5(10) . .
Er8 Er1 Er17 Er4 13.7(19) . 6
Er15 Er1 Er17 Er4 -179(5) . 6
Er6 Er1 Er17 Er4 131(3) . 6
Er4 Er1 Er17 Er4 -128(3) . 6
Er21 Er1 Er17 Er4 53(3) . 6
Er19 Er1 Er17 Er4 20(3) . 6
Er5 Er1 Er17 Er4 176(3) . 6
Er10 Er1 Er17 Er4 -14(3) . 6
Er18 Er1 Er17 Er4 -88(3) . 6
Er1 Er1 Er17 Er4 22.8(11) 6 6
Er11 Er1 Er17 Er4 -131(3) . 6
Er8 Er1 Er17 Er4 142(2) . .
Er15 Er1 Er17 Er4 -50(4) . .
Er6 Er1 Er17 Er4 -100.6(15) . .
Er21 Er1 Er17 Er4 -179(2) . .
Er19 Er1 Er17 Er4 148.6(17) . .
Er5 Er1 Er17 Er4 -55.1(10) . .
Er10 Er1 Er17 Er4 114.3(13) . .
Er18 Er1 Er17 Er4 40.2(12) . .
Er1 Er1 Er17 Er4 151.3(16) 6 .
Er11 Er1 Er17 Er4 -2.3(9) . .
Er8 Er1 Er17 Er15 -23(3) . 6
Er15 Er1 Er17 Er15 144(6) . 6
Er6 Er1 Er17 Er15 94(4) . 6
Er4 Er1 Er17 Er15 -165(3) . 6
Er21 Er1 Er17 Er15 16(4) . 6
Er19 Er1 Er17 Er15 -17(4) . 6
Er5 Er1 Er17 Er15 139(4) . 6
Er10 Er1 Er17 Er15 -51(4) . 6
Er18 Er1 Er17 Er15 -125(4) . 6
Er1 Er1 Er17 Er15 -14(3) 6 6
Er11 Er1 Er17 Er15 -168(4) . 6
Er15 Er6 Er17 N1 64(5) . .
Er1 Er6 Er17 N1 118(4) . .
Er5 Er6 Er17 N1 22(4) . .
Er20 Er6 Er17 N1 -149(5) . .
Er21 Er6 Er17 N1 178(4) . .
Er8 Er6 Er17 N1 157(4) . .
Er6 Er6 Er17 N1 -127(4) 6 .
Er4 Er6 Er17 N1 70(3) . .
Er14 Er6 Er17 N1 24(3) . .
Er1 Er6 Er17 N1 -169(5) 6 .
Er15 Er6 Er17 Er8 -92(3) . .
Er1 Er6 Er17 Er8 -38.8(14) . .
Er5 Er6 Er17 Er8 -134.4(16) . .
Er20 Er6 Er17 Er8 54(3) . .
Er21 Er6 Er17 Er8 21.9(15) . .
Er6 Er6 Er17 Er8 76.1(13) 6 .
Er4 Er6 Er17 Er8 -86.5(13) . .
N1 Er6 Er17 Er8 -157(4) . .
Er14 Er6 Er17 Er8 -132.7(14) . .
Er1 Er6 Er17 Er8 34.4(12) 6 .
Er15 Er6 Er17 Er20 -147(4) . .
Er1 Er6 Er17 Er20 -93(3) . .
Er5 Er6 Er17 Er20 171(3) . .
Er21 Er6 Er17 Er20 -32(3) . .
Er8 Er6 Er17 Er20 -54(3) . .
Er6 Er6 Er17 Er20 22(3) 6 .
Er4 Er6 Er17 Er20 -141(3) . .
N1 Er6 Er17 Er20 149(5) . .
Er14 Er6 Er17 Er20 173(3) . .
Er1 Er6 Er17 Er20 -20(3) 6 .
Er15 Er6 Er17 Er1 -54(3) . .
Er5 Er6 Er17 Er1 -95.6(17) . .
Er20 Er6 Er17 Er1 93(3) . .
Er21 Er6 Er17 Er1 60.7(17) . .
Er8 Er6 Er17 Er1 38.8(14) . .
Er6 Er6 Er17 Er1 114.9(18) 6 .
Er4 Er6 Er17 Er1 -47.7(12) . .
N1 Er6 Er17 Er1 -118(4) . .
Er14 Er6 Er17 Er1 -93.9(14) . .
Er1 Er6 Er17 Er1 73(2) 6 .
Er15 Er6 Er17 Er1 -127(4) . 6
Er1 Er6 Er17 Er1 -73(2) . 6
Er5 Er6 Er17 Er1 -168.8(18) . 6
Er20 Er6 Er17 Er1 20(3) . 6
Er21 Er6 Er17 Er1 -13(2) . 6
Er8 Er6 Er17 Er1 -34.4(12) . 6
Er6 Er6 Er17 Er1 41.7(10) 6 6
Er4 Er6 Er17 Er1 -120.9(19) . 6
N1 Er6 Er17 Er1 169(5) . 6
Er14 Er6 Er17 Er1 -167.1(18) . 6
Er15 Er6 Er17 Er6 -168(3) . 6
Er1 Er6 Er17 Er6 -114.9(18) . 6
Er5 Er6 Er17 Er6 149.5(13) . 6
Er20 Er6 Er17 Er6 -22(3) . 6
Er21 Er6 Er17 Er6 -54.2(18) . 6
Er8 Er6 Er17 Er6 -76.1(13) . 6
Er4 Er6 Er17 Er6 -162.6(16) . 6
N1 Er6 Er17 Er6 127(4) . 6
Er14 Er6 Er17 Er6 151.2(14) . 6
Er1 Er6 Er17 Er6 -41.7(10) 6 6
Er15 Er6 Er17 Er18 -51(6) . 6
Er1 Er6 Er17 Er18 3(5) . 6
Er5 Er6 Er17 Er18 -93(5) . 6
Er20 Er6 Er17 Er18 96(6) . 6
Er21 Er6 Er17 Er18 63(5) . 6
Er8 Er6 Er17 Er18 41(5) . 6
Er6 Er6 Er17 Er18 117(6) 6 6
Er4 Er6 Er17 Er18 -45(5) . 6
N1 Er6 Er17 Er18 -115(7) . 6
Er14 Er6 Er17 Er18 -91(5) . 6
Er1 Er6 Er17 Er18 76(5) 6 6
Er15 Er6 Er17 Er18 -12(4) . .
Er1 Er6 Er17 Er18 42(2) . .
Er5 Er6 Er17 Er18 -54(2) . .
Er20 Er6 Er17 Er18 135(4) . .
Er21 Er6 Er17 Er18 102(2) . .
Er8 Er6 Er17 Er18 80(2) . .
Er6 Er6 Er17 Er18 156(3) 6 .
Er4 Er6 Er17 Er18 -6.2(16) . .
N1 Er6 Er17 Er18 -76(3) . .
Er14 Er6 Er17 Er18 -52.4(18) . .
Er1 Er6 Er17 Er18 115(3) 6 .
Er15 Er6 Er17 Er4 -143(4) . 6
Er1 Er6 Er17 Er4 -90(4) . 6
Er5 Er6 Er17 Er4 175(3) . 6
Er20 Er6 Er17 Er4 3(4) . 6
Er21 Er6 Er17 Er4 -29(4) . 6
Er8 Er6 Er17 Er4 -51(3) . 6
Er6 Er6 Er17 Er4 25(2) 6 6
Er4 Er6 Er17 Er4 -138(4) . 6
N1 Er6 Er17 Er4 152(6) . 6
Er14 Er6 Er17 Er4 176(3) . 6
Er1 Er6 Er17 Er4 -17(2) 6 6
Er15 Er6 Er17 Er4 -6(3) . .
Er1 Er6 Er17 Er4 47.7(12) . .
Er5 Er6 Er17 Er4 -47.9(12) . .
Er20 Er6 Er17 Er4 141(3) . .
Er21 Er6 Er17 Er4 108.4(16) . .
Er8 Er6 Er17 Er4 86.5(13) . .
Er6 Er6 Er17 Er4 162.6(16) 6 .
N1 Er6 Er17 Er4 -70(3) . .
Er14 Er6 Er17 Er4 -46.2(8) . .
Er1 Er6 Er17 Er4 120.9(19) 6 .
Er15 Er6 Er17 Er15 -162(5) . 6
Er1 Er6 Er17 Er15 -108(3) . 6
Er5 Er6 Er17 Er15 156(3) . 6
Er20 Er6 Er17 Er15 -15(4) . 6
Er21 Er6 Er17 Er15 -47(3) . 6
Er8 Er6 Er17 Er15 -69(3) . 6
Er6 Er6 Er17 Er15 7(2) 6 6
Er4 Er6 Er17 Er15 -156(3) . 6
N1 Er6 Er17 Er15 134(5) . 6
Er14 Er6 Er17 Er15 158(3) . 6
Er1 Er6 Er17 Er15 -35(2) 6 6
Er11 Er4 Er18 Er18 128.8(18) . 6
Er15 Er4 Er18 Er18 14(5) . 6
Er1 Er4 Er18 Er18 -28.3(14) . 6
Er5 Er4 Er18 Er18 52(2) . 6
Er14 Er4 Er18 Er18 90.9(16) . 6
Er17 Er4 Er18 Er18 16.6(14) . 6
Er6 Er4 Er18 Er18 10.4(16) . 6
Er8 Er4 Er18 Er18 -22.9(9) . 6
N1 Er4 Er18 Er18 47.9(9) . 6
Er16 Er4 Er18 Er18 99.9(13) . 6
Er7 Er4 Er18 Er18 121.3(16) . 6
Er15 Er4 Er18 Er11 -115(5) . .
Er1 Er4 Er18 Er11 -157.1(16) . .
Er5 Er4 Er18 Er11 -77.1(17) . .
Er14 Er4 Er18 Er11 -38.0(14) . .
Er17 Er4 Er18 Er11 -112.2(19) . .
Er6 Er4 Er18 Er11 -118.4(15) . .
Er8 Er4 Er18 Er11 -151.8(15) . .
N1 Er4 Er18 Er11 -81.0(16) . .
Er16 Er4 Er18 Er11 -28.9(14) . .
Er7 Er4 Er18 Er11 -7.5(15) . .
Er11 Er4 Er18 Er12 26(3) . .
Er15 Er4 Er18 Er12 -88(5) . .
Er1 Er4 Er18 Er12 -131(2) . .
Er5 Er4 Er18 Er12 -51(3) . .
Er14 Er4 Er18 Er12 -12(3) . .
Er17 Er4 Er18 Er12 -86(3) . .
Er6 Er4 Er18 Er12 -92(3) . .
Er8 Er4 Er18 Er12 -126(3) . .
N1 Er4 Er18 Er12 -55(2) . .
Er16 Er4 Er18 Er12 -3(2) . .
Er7 Er4 Er18 Er12 18.6(19) . .
Er11 Er4 Er18 N1 81.0(16) . .
Er15 Er4 Er18 N1 -34(5) . .
Er1 Er4 Er18 N1 -76.1(12) . .
Er5 Er4 Er18 N1 3.9(19) . .
Er14 Er4 Er18 N1 43.0(15) . .
Er17 Er4 Er18 N1 -31.2(12) . .
Er6 Er4 Er18 N1 -37.4(14) . .
Er8 Er4 Er18 N1 -70.8(9) . .
Er16 Er4 Er18 N1 52.0(11) . .
Er7 Er4 Er18 N1 73.5(11) . .
Er11 Er4 Er18 Er17 112.2(19) . .
Er15 Er4 Er18 Er17 -2(5) . .
Er1 Er4 Er18 Er17 -44.9(15) . .
Er5 Er4 Er18 Er17 35.1(19) . .
Er14 Er4 Er18 Er17 74.2(17) . .
Er6 Er4 Er18 Er17 -6.2(16) . .
Er8 Er4 Er18 Er17 -39.6(13) . .
N1 Er4 Er18 Er17 31.2(12) . .
Er16 Er4 Er18 Er17 83.2(14) . .
Er7 Er4 Er18 Er17 104.7(16) . .
Er11 Er4 Er18 Er7 7.5(15) . .
Er15 Er4 Er18 Er7 -107(4) . .
Er1 Er4 Er18 Er7 -149.6(10) . .
Er5 Er4 Er18 Er7 -69.5(16) . .
Er14 Er4 Er18 Er7 -30.5(14) . .
Er17 Er4 Er18 Er7 -104.7(16) . .
Er6 Er4 Er18 Er7 -110.9(10) . .
Er8 Er4 Er18 Er7 -144.3(11) . .
N1 Er4 Er18 Er7 -73.5(11) . .
Er16 Er4 Er18 Er7 -21.4(9) . .
Er11 Er4 Er18 Er1 157.1(16) . .
Er15 Er4 Er18 Er1 43(4) . .
Er5 Er4 Er18 Er1 80.1(14) . .
Er14 Er4 Er18 Er1 119.1(12) . .
Er17 Er4 Er18 Er1 44.9(15) . .
Er6 Er4 Er18 Er1 38.7(8) . .
Er8 Er4 Er18 Er1 5.3(8) . .
N1 Er4 Er18 Er1 76.1(12) . .
Er16 Er4 Er18 Er1 128.2(9) . .
Er7 Er4 Er18 Er1 149.6(10) . .
Er11 Er4 Er18 Er8 151.8(15) . .
Er15 Er4 Er18 Er8 37(4) . .
Er1 Er4 Er18 Er8 -5.3(8) . .
Er5 Er4 Er18 Er8 74.7(14) . .
Er14 Er4 Er18 Er8 113.8(10) . .
Er17 Er4 Er18 Er8 39.6(13) . .
Er6 Er4 Er18 Er8 33.4(9) . .
N1 Er4 Er18 Er8 70.8(9) . .
Er16 Er4 Er18 Er8 122.8(8) . .
Er7 Er4 Er18 Er8 144.3(11) . .
Er11 Er4 Er18 Er15 115(5) . .
Er1 Er4 Er18 Er15 -43(4) . .
Er5 Er4 Er18 Er15 38(4) . .
Er14 Er4 Er18 Er15 77(4) . .
Er17 Er4 Er18 Er15 2(5) . .
Er6 Er4 Er18 Er15 -4(4) . .
Er8 Er4 Er18 Er15 -37(4) . .
N1 Er4 Er18 Er15 34(5) . .
Er16 Er4 Er18 Er15 86(4) . .
Er7 Er4 Er18 Er15 107(4) . .
Er11 Er4 Er18 Er14 38.0(14) . .
Er15 Er4 Er18 Er14 -77(4) . .
Er1 Er4 Er18 Er14 -119.1(12) . .
Er5 Er4 Er18 Er14 -39.1(9) . .
Er17 Er4 Er18 Er14 -74.2(17) . .
Er6 Er4 Er18 Er14 -80.4(10) . .
Er8 Er4 Er18 Er14 -113.8(10) . .
N1 Er4 Er18 Er14 -43.0(15) . .
Er16 Er4 Er18 Er14 9.0(10) . .
Er7 Er4 Er18 Er14 30.5(14) . .
Er11 Er4 Er18 Er16 28.9(14) . .
Er15 Er4 Er18 Er16 -86(4) . .
Er1 Er4 Er18 Er16 -128.2(9) . .
Er5 Er4 Er18 Er16 -48.1(13) . .
Er14 Er4 Er18 Er16 -9.0(10) . .
Er17 Er4 Er18 Er16 -83.2(14) . .
Er6 Er4 Er18 Er16 -89.4(9) . .
Er8 Er4 Er18 Er16 -122.8(8) . .
N1 Er4 Er18 Er16 -52.0(11) . .
Er7 Er4 Er18 Er16 21.4(9) . .
Er4 Er11 Er18 Er18 -103(3) . 6
Er14 Er11 Er18 Er18 -25(5) . 6
Er16 Er11 Er18 Er18 24(4) . 6
Er7 Er11 Er18 Er18 68(3) . 6
Er5 Er11 Er18 Er18 -53(3) . 6
Er15 Er11 Er18 Er18 -78(3) . 6
N1 Er11 Er18 Er18 -5(2) . 6
Er3 Er11 Er18 Er18 3(4) . 6
Er1 Er11 Er18 Er18 -87(2) . 6
Er17 Er11 Er18 Er18 -39(2) . 6
Er9 Er11 Er18 Er18 25(3) . 6
Er14 Er11 Er18 Er4 78(3) . .
Er16 Er11 Er18 Er4 127(2) . .
Er7 Er11 Er18 Er4 170.5(18) . .
Er5 Er11 Er18 Er4 49.2(13) . .
Er15 Er11 Er18 Er4 25(2) . .
N1 Er11 Er18 Er4 97.2(16) . .
Er3 Er11 Er18 Er4 106(2) . .
Er1 Er11 Er18 Er4 15.2(11) . .
Er17 Er11 Er18 Er4 63.1(18) . .
Er9 Er11 Er18 Er4 127.8(16) . .
Er4 Er11 Er18 Er12 -162.2(19) . .
Er14 Er11 Er18 Er12 -84(4) . .
Er16 Er11 Er18 Er12 -35(3) . .
Er7 Er11 Er18 Er12 8.3(14) . .
Er5 Er11 Er18 Er12 -113.0(18) . .
Er15 Er11 Er18 Er12 -137(2) . .
N1 Er11 Er18 Er12 -65.0(14) . .
Er3 Er11 Er18 Er12 -56(2) . .
Er1 Er11 Er18 Er12 -147.1(17) . .
Er17 Er11 Er18 Er12 -99(2) . .
Er9 Er11 Er18 Er12 -34.4(16) . .
Er4 Er11 Er18 N1 -97.2(16) . .
Er14 Er11 Er18 N1 -19(3) . .
Er16 Er11 Er18 N1 30(2) . .
Er7 Er11 Er18 N1 73.3(12) . .
Er5 Er11 Er18 N1 -48.0(16) . .
Er15 Er11 Er18 N1 -72(2) . .
Er3 Er11 Er18 N1 9(2) . .
Er1 Er11 Er18 N1 -82.1(11) . .
Er17 Er11 Er18 N1 -34.1(11) . .
Er9 Er11 Er18 N1 30.6(12) . .
Er4 Er11 Er18 Er17 -63.1(18) . .
Er14 Er11 Er18 Er17 15(4) . .
Er16 Er11 Er18 Er17 64(2) . .
Er7 Er11 Er18 Er17 107.4(17) . .
Er5 Er11 Er18 Er17 -14(2) . .
Er15 Er11 Er18 Er17 -38(3) . .
N1 Er11 Er18 Er17 34.1(11) . .
Er3 Er11 Er18 Er17 43(2) . .
Er1 Er11 Er18 Er17 -47.9(14) . .
Er9 Er11 Er18 Er17 64.7(17) . .
Er4 Er11 Er18 Er7 -170.5(18) . .
Er14 Er11 Er18 Er7 -93(3) . .
Er16 Er11 Er18 Er7 -43.6(18) . .
Er5 Er11 Er18 Er7 -121.3(16) . .
Er15 Er11 Er18 Er7 -146(2) . .
N1 Er11 Er18 Er7 -73.3(12) . .
Er3 Er11 Er18 Er7 -64.8(19) . .
Er1 Er11 Er18 Er7 -155.4(11) . .
Er17 Er11 Er18 Er7 -107.4(17) . .
Er9 Er11 Er18 Er7 -42.7(9) . .
Er4 Er11 Er18 Er1 -15.2(11) . .
Er14 Er11 Er18 Er1 63(3) . .
Er16 Er11 Er18 Er1 111.8(19) . .
Er7 Er11 Er18 Er1 155.4(11) . .
Er5 Er11 Er18 Er1 34.0(13) . .
Er15 Er11 Er18 Er1 10(2) . .
N1 Er11 Er18 Er1 82.1(11) . .
Er3 Er11 Er18 Er1 91(2) . .
Er17 Er11 Er18 Er1 47.9(14) . .
Er9 Er11 Er18 Er1 112.6(10) . .
Er4 Er11 Er18 Er8 -27.5(15) . .
Er14 Er11 Er18 Er8 51(4) . .
Er16 Er11 Er18 Er8 99(2) . .
Er7 Er11 Er18 Er8 143.1(12) . .
Er5 Er11 Er18 Er8 21.7(18) . .
Er15 Er11 Er18 Er8 -2(2) . .
N1 Er11 Er18 Er8 69.7(11) . .
Er3 Er11 Er18 Er8 78(2) . .
Er1 Er11 Er18 Er8 -12.3(8) . .
Er17 Er11 Er18 Er8 35.6(13) . .
Er9 Er11 Er18 Er8 100.3(12) . .
Er4 Er11 Er18 Er15 -25(2) . .
Er14 Er11 Er18 Er15 53(3) . .
Er16 Er11 Er18 Er15 102(3) . .
Er7 Er11 Er18 Er15 146(2) . .
Er5 Er11 Er18 Er15 24.2(19) . .
N1 Er11 Er18 Er15 72(2) . .
Er3 Er11 Er18 Er15 81(3) . .
Er1 Er11 Er18 Er15 -10(2) . .
Er17 Er11 Er18 Er15 38(3) . .
Er9 Er11 Er18 Er15 103(2) . .
Er4 Er11 Er18 Er14 -78(3) . .
Er16 Er11 Er18 Er14 49(2) . .
Er7 Er11 Er18 Er14 93(3) . .
Er5 Er11 Er18 Er14 -29(2) . .
Er15 Er11 Er18 Er14 -53(3) . .
N1 Er11 Er18 Er14 19(3) . .
Er3 Er11 Er18 Er14 28(3) . .
Er1 Er11 Er18 Er14 -63(3) . .
Er17 Er11 Er18 Er14 -15(4) . .
Er9 Er11 Er18 Er14 50(3) . .
Er4 Er11 Er18 Er16 -127(2) . .
Er14 Er11 Er18 Er16 -49(2) . .
Er7 Er11 Er18 Er16 43.6(18) . .
Er5 Er11 Er18 Er16 -77.8(17) . .
Er15 Er11 Er18 Er16 -102(3) . .
N1 Er11 Er18 Er16 -30(2) . .
Er3 Er11 Er18 Er16 -21.2(14) . .
Er1 Er11 Er18 Er16 -111.8(19) . .
Er17 Er11 Er18 Er16 -64(2) . .
Er9 Er11 Er18 Er16 0.9(14) . .
Er7 Er12 Er18 Er18 -157.5(13) . 6
Er7 Er12 Er18 Er18 -23.9(13) 6 6
Er2 Er12 Er18 Er18 -109.7(16) . 6
N1 Er12 Er18 Er18 -70.2(9) . 6
Er9 Er12 Er18 Er18 -72.3(8) 6 6
Er9 Er12 Er18 Er18 -114.7(10) . 6
Er11 Er12 Er18 Er18 -148.9(11) . 6
Er11 Er12 Er18 Er18 -18.2(6) 6 6
Er17 Er12 Er18 Er18 -56.4(15) . 6
Er16 Er12 Er18 Er18 -46.4(6) 6 6
Er7 Er12 Er18 Er4 -25(3) . .
Er7 Er12 Er18 Er4 109(2) 6 .
Er2 Er12 Er18 Er4 23(3) . .
Er18 Er12 Er18 Er4 133(2) 6 .
N1 Er12 Er18 Er4 63(2) . .
Er9 Er12 Er18 Er4 61(3) 6 .
Er9 Er12 Er18 Er4 18(3) . .
Er11 Er12 Er18 Er4 -15.9(16) . .
Er11 Er12 Er18 Er4 115(2) 6 .
Er17 Er12 Er18 Er4 77(2) . .
Er16 Er12 Er18 Er4 87(2) 6 .
Er7 Er12 Er18 Er11 -8.6(15) . .
Er7 Er12 Er18 Er11 125.0(19) 6 .
Er2 Er12 Er18 Er11 39(2) . .
Er18 Er12 Er18 Er11 148.9(11) 6 .
N1 Er12 Er18 Er11 78.6(14) . .
Er9 Er12 Er18 Er11 76.5(16) 6 .
Er9 Er12 Er18 Er11 34.2(15) . .
Er11 Er12 Er18 Er11 130.7(16) 6 .
Er17 Er12 Er18 Er11 92.5(17) . .
Er16 Er12 Er18 Er11 102.5(15) 6 .
Er7 Er12 Er18 N1 -87.2(12) . .
Er7 Er12 Er18 N1 46.3(18) 6 .
Er2 Er12 Er18 N1 -39.5(15) . .
Er18 Er12 Er18 N1 70.2(9) 6 .
Er9 Er12 Er18 N1 -2.1(10) 6 .
Er9 Er12 Er18 N1 -44.5(9) . .
Er11 Er12 Er18 N1 -78.6(14) . .
Er11 Er12 Er18 N1 52.0(9) 6 .
Er17 Er12 Er18 N1 13.8(10) . .
Er16 Er12 Er18 N1 23.9(10) 6 .
Er7 Er12 Er18 Er17 -101.1(15) . .
Er7 Er12 Er18 Er17 32(2) 6 .
Er2 Er12 Er18 Er17 -53.3(19) . .
Er18 Er12 Er18 Er17 56.4(15) 6 .
N1 Er12 Er18 Er17 -13.8(10) . .
Er9 Er12 Er18 Er17 -15.9(16) 6 .
Er9 Er12 Er18 Er17 -58.3(13) . .
Er11 Er12 Er18 Er17 -92.5(17) . .
Er11 Er12 Er18 Er17 38.2(14) 6 .
Er16 Er12 Er18 Er17 10.0(16) 6 .
Er7 Er12 Er18 Er7 134(3) 6 .
Er2 Er12 Er18 Er7 47.8(12) . .
Er18 Er12 Er18 Er7 157.5(13) 6 .
N1 Er12 Er18 Er7 87.2(12) . .
Er9 Er12 Er18 Er7 85.2(14) 6 .
Er9 Er12 Er18 Er7 42.8(9) . .
Er11 Er12 Er18 Er7 8.6(15) . .
Er11 Er12 Er18 Er7 139.3(15) 6 .
Er17 Er12 Er18 Er7 101.1(15) . .
Er16 Er12 Er18 Er7 111.1(15) 6 .
Er7 Er12 Er18 Er1 -93(3) . .
Er7 Er12 Er18 Er1 41(4) 6 .
Er2 Er12 Er18 Er1 -45(3) . .
Er18 Er12 Er18 Er1 64(3) 6 .
N1 Er12 Er18 Er1 -6(2) . .
Er9 Er12 Er18 Er1 -8(3) 6 .
Er9 Er12 Er18 Er1 -50(3) . .
Er11 Er12 Er18 Er1 -84(3) . .
Er11 Er12 Er18 Er1 46(3) 6 .
Er17 Er12 Er18 Er1 8(2) . .
Er16 Er12 Er18 Er1 18(3) 6 .
Er7 Er12 Er18 Er8 -128.1(17) . .
Er7 Er12 Er18 Er8 5(3) 6 .
Er2 Er12 Er18 Er8 -80.3(19) . .
Er18 Er12 Er18 Er8 29(2) 6 .
N1 Er12 Er18 Er8 -40.8(14) . .
Er9 Er12 Er18 Er8 -43(2) 6 .
Er9 Er12 Er18 Er8 -85.3(16) . .
Er11 Er12 Er18 Er8 -119(2) . .
Er11 Er12 Er18 Er8 11.2(19) 6 .
Er17 Er12 Er18 Er8 -27.0(13) . .
Er16 Er12 Er18 Er8 -17(2) 6 .
Er7 Er12 Er18 Er15 -53(3) . .
Er7 Er12 Er18 Er15 80(3) 6 .
Er2 Er12 Er18 Er15 -6(3) . .
Er18 Er12 Er18 Er15 104(3) 6 .
N1 Er12 Er18 Er15 34(2) . .
Er9 Er12 Er18 Er15 32(3) 6 .
Er9 Er12 Er18 Er15 -11(3) . .
Er11 Er12 Er18 Er15 -45(2) . .
Er11 Er12 Er18 Er15 86(3) 6 .
Er17 Er12 Er18 Er15 48(2) . .
Er16 Er12 Er18 Er15 58(3) 6 .
Er7 Er12 Er18 Er14 -32.1(11) . .
Er7 Er12 Er18 Er14 101.5(18) 6 .
Er2 Er12 Er18 Er14 15.7(17) . .
Er18 Er12 Er18 Er14 125.4(8) 6 .
N1 Er12 Er18 Er14 55.2(8) . .
Er9 Er12 Er18 Er14 53.1(12) 6 .
Er9 Er12 Er18 Er14 10.7(10) . .
Er11 Er12 Er18 Er14 -23.4(10) . .
Er11 Er12 Er18 Er14 107.2(11) 6 .
Er17 Er12 Er18 Er14 69.0(12) . .
Er16 Er12 Er18 Er14 79.1(11) 6 .
Er7 Er12 Er18 Er16 -27.1(9) . .
Er7 Er12 Er18 Er16 106(2) 6 .
Er2 Er12 Er18 Er16 20.6(13) . .
Er18 Er12 Er18 Er16 130.3(8) 6 .
N1 Er12 Er18 Er16 60.1(8) . .
Er9 Er12 Er18 Er16 58.0(11) 6 .
Er9 Er12 Er18 Er16 15.7(8) . .
Er11 Er12 Er18 Er16 -18.5(12) . .
Er11 Er12 Er18 Er16 112.1(10) 6 .
Er17 Er12 Er18 Er16 74.0(13) . .
Er16 Er12 Er18 Er16 84.0(13) 6 .
Er17 N1 Er18 Er18 -84.4(12) . 6
Er20 N1 Er18 Er18 -91.6(8) . 6
Er12 N1 Er18 Er18 71.0(9) . 6
Er9 N1 Er18 Er18 74.6(13) 6 6
Er9 N1 Er18 Er18 135.9(12) . 6
Er7 N1 Er18 Er18 43.8(6) 6 6
Er7 N1 Er18 Er18 124.1(7) . 6
Er11 N1 Er18 Er18 176.8(13) . 6
Er11 N1 Er18 Er18 2.3(9) 6 6
Er16 N1 Er18 Er18 29.6(10) 6 6
Er17 N1 Er18 Er4 61.6(15) . .
Er20 N1 Er18 Er4 54.4(12) . .
Er18 N1 Er18 Er4 146.0(9) 6 .
Er12 N1 Er18 Er4 -143.0(15) . .
Er9 N1 Er18 Er4 -139.4(14) 6 .
Er9 N1 Er18 Er4 -78.1(14) . .
Er7 N1 Er18 Er4 -170.2(12) 6 .
Er7 N1 Er18 Er4 -89.9(12) . .
Er11 N1 Er18 Er4 -37.2(11) . .
Er11 N1 Er18 Er4 148.3(16) 6 .
Er16 N1 Er18 Er4 175.6(12) 6 .
Er17 N1 Er18 Er11 98.8(18) . .
Er20 N1 Er18 Er11 91.6(16) . .
Er18 N1 Er18 Er11 -176.8(13) 6 .
Er12 N1 Er18 Er11 -105.8(17) . .
Er9 N1 Er18 Er11 -102.2(19) 6 .
Er9 N1 Er18 Er11 -40.9(18) . .
Er7 N1 Er18 Er11 -133.0(16) 6 .
Er7 N1 Er18 Er11 -52.7(13) . .
Er11 N1 Er18 Er11 -174(2) 6 .
Er16 N1 Er18 Er11 -147.2(17) 6 .
Er17 N1 Er18 Er12 -155.4(15) . .
Er20 N1 Er18 Er12 -162.6(10) . .
Er18 N1 Er18 Er12 -71.0(9) 6 .
Er9 N1 Er18 Er12 3.6(18) 6 .
Er9 N1 Er18 Er12 64.9(12) . .
Er7 N1 Er18 Er12 -27.2(10) 6 .
Er7 N1 Er18 Er12 53.1(8) . .
Er11 N1 Er18 Er12 105.8(17) . .
Er11 N1 Er18 Er12 -68.7(12) 6 .
Er16 N1 Er18 Er12 -41.4(16) 6 .
Er20 N1 Er18 Er17 -7.2(12) . .
Er18 N1 Er18 Er17 84.4(12) 6 .
Er12 N1 Er18 Er17 155.4(15) . .
Er9 N1 Er18 Er17 158.9(18) 6 .
Er9 N1 Er18 Er17 -139.7(15) . .
Er7 N1 Er18 Er17 128.2(13) 6 .
Er7 N1 Er18 Er17 -151.5(14) . .
Er11 N1 Er18 Er17 -98.8(18) . .
Er11 N1 Er18 Er17 86.7(15) 6 .
Er16 N1 Er18 Er17 114.0(17) 6 .
Er17 N1 Er18 Er7 151.5(14) . .
Er20 N1 Er18 Er7 144.3(9) . .
Er18 N1 Er18 Er7 -124.1(7) 6 .
Er12 N1 Er18 Er7 -53.1(8) . .
Er9 N1 Er18 Er7 -49.6(17) 6 .
Er9 N1 Er18 Er7 11.8(12) . .
Er7 N1 Er18 Er7 -80.3(11) 6 .
Er11 N1 Er18 Er7 52.7(13) . .
Er11 N1 Er18 Er7 -121.8(13) 6 .
Er16 N1 Er18 Er7 -94.5(15) 6 .
Er17 N1 Er18 Er1 21.5(13) . .
Er20 N1 Er18 Er1 14.3(9) . .
Er18 N1 Er18 Er1 105.9(9) 6 .
Er12 N1 Er18 Er1 176.9(13) . .
Er9 N1 Er18 Er1 -179.5(12) 6 .
Er9 N1 Er18 Er1 -118.2(11) . .
Er7 N1 Er18 Er1 149.7(9) 6 .
Er7 N1 Er18 Er1 -130.0(12) . .
Er11 N1 Er18 Er1 -77.3(16) . .
Er11 N1 Er18 Er1 108.3(12) 6 .
Er16 N1 Er18 Er1 135.5(14) 6 .
Er17 N1 Er18 Er8 -8.3(12) . .
Er20 N1 Er18 Er8 -15.5(7) . .
Er18 N1 Er18 Er8 76.1(8) 6 .
Er12 N1 Er18 Er8 147.1(11) . .
Er9 N1 Er18 Er8 150.6(12) 6 .
Er9 N1 Er18 Er8 -148.0(9) . .
Er7 N1 Er18 Er8 119.9(6) 6 .
Er7 N1 Er18 Er8 -159.8(11) . .
Er11 N1 Er18 Er8 -107.1(16) . .
Er11 N1 Er18 Er8 78.4(11) 6 .
Er16 N1 Er18 Er8 105.7(14) 6 .
Er17 N1 Er18 Er15 49.8(19) . .
Er20 N1 Er18 Er15 42.6(16) . .
Er18 N1 Er18 Er15 134.2(16) 6 .
Er12 N1 Er18 Er15 -154.8(18) . .
Er9 N1 Er18 Er15 -151(2) 6 .
Er9 N1 Er18 Er15 -89.8(18) . .
Er7 N1 Er18 Er15 178.0(16) 6 .
Er7 N1 Er18 Er15 -101.7(17) . .
Er11 N1 Er18 Er15 -49(2) . .
Er11 N1 Er18 Er15 136.6(19) 6 .
Er16 N1 Er18 Er15 164(2) 6 .
Er17 N1 Er18 Er14 90.4(14) . .
Er20 N1 Er18 Er14 83.2(9) . .
Er18 N1 Er18 Er14 174.8(9) 6 .
Er12 N1 Er18 Er14 -114.2(11) . .
Er9 N1 Er18 Er14 -110.6(16) 6 .
Er9 N1 Er18 Er14 -49.3(11) . .
Er7 N1 Er18 Er14 -141.4(10) 6 .
Er7 N1 Er18 Er14 -61.1(10) . .
Er11 N1 Er18 Er14 -8.4(15) . .
Er11 N1 Er18 Er14 177.1(13) 6 .
Er16 N1 Er18 Er14 -155.6(17) 6 .
Er17 N1 Er18 Er16 117.1(13) . .
Er20 N1 Er18 Er16 109.9(8) . .
Er18 N1 Er18 Er16 -158.5(8) 6 .
Er12 N1 Er18 Er16 -87.5(10) . .
Er9 N1 Er18 Er16 -83.9(16) 6 .
Er9 N1 Er18 Er16 -22.6(9) . .
Er7 N1 Er18 Er16 -114.7(9) 6 .
Er7 N1 Er18 Er16 -34.4(8) . .
Er11 N1 Er18 Er16 18.3(15) . .
Er11 N1 Er18 Er16 -156.1(13) 6 .
Er16 N1 Er18 Er16 -128.9(17) 6 .
N1 Er17 Er18 Er18 78.2(11) . 6
Er8 Er17 Er18 Er18 -88.9(10) . 6
Er20 Er17 Er18 Er18 -118(3) . 6
Er1 Er17 Er18 Er18 -130.3(15) . 6
Er1 Er17 Er18 Er18 -51.5(12) 6 6
Er6 Er17 Er18 Er18 -50(5) 6 6
Er6 Er17 Er18 Er18 -160(3) . 6
Er4 Er17 Er18 Er18 -8.9(8) 6 6
Er4 Er17 Er18 Er18 -167.7(11) . 6
Er15 Er17 Er18 Er18 -17(3) 6 6
N1 Er17 Er18 Er4 -114.0(15) . .
Er8 Er17 Er18 Er4 78.9(13) . .
Er20 Er17 Er18 Er4 50(3) . .
Er1 Er17 Er18 Er4 37.5(11) . .
Er1 Er17 Er18 Er4 116(2) 6 .
Er6 Er17 Er18 Er4 118(5) 6 .
Er6 Er17 Er18 Er4 8(2) . .
Er18 Er17 Er18 Er4 167.7(11) 6 .
Er4 Er17 Er18 Er4 158.8(18) 6 .
Er15 Er17 Er18 Er4 151(3) 6 .
N1 Er17 Er18 Er11 -79.7(17) . .
Er8 Er17 Er18 Er11 113.2(17) . .
Er20 Er17 Er18 Er11 84(3) . .
Er1 Er17 Er18 Er11 71.8(18) . .
Er1 Er17 Er18 Er11 151(2) 6 .
Er6 Er17 Er18 Er11 153(5) 6 .
Er6 Er17 Er18 Er11 42(3) . .
Er18 Er17 Er18 Er11 -157.9(14) 6 .
Er4 Er17 Er18 Er11 -167(2) 6 .
Er4 Er17 Er18 Er11 34.4(11) . .
Er15 Er17 Er18 Er11 -174(3) 6 .
N1 Er17 Er18 Er12 22.8(14) . .
Er8 Er17 Er18 Er12 -144.3(14) . .
Er20 Er17 Er18 Er12 -174(2) . .
Er1 Er17 Er18 Er12 174.3(16) . .
Er1 Er17 Er18 Er12 -106.9(19) 6 .
Er6 Er17 Er18 Er12 -105(5) 6 .
Er6 Er17 Er18 Er12 145(2) . .
Er18 Er17 Er18 Er12 -55.4(15) 6 .
Er4 Er17 Er18 Er12 -64.3(18) 6 .
Er4 Er17 Er18 Er12 136.9(17) . .
Er15 Er17 Er18 Er12 -72(3) 6 .
Er8 Er17 Er18 N1 -167.1(17) . .
Er20 Er17 Er18 N1 164(3) . .
Er1 Er17 Er18 N1 151.5(18) . .
Er1 Er17 Er18 N1 -130(2) 6 .
Er6 Er17 Er18 N1 -128(5) 6 .
Er6 Er17 Er18 N1 122(3) . .
Er18 Er17 Er18 N1 -78.2(11) 6 .
Er4 Er17 Er18 N1 -87.2(15) 6 .
Er4 Er17 Er18 N1 114.0(15) . .
Er15 Er17 Er18 N1 -95(3) 6 .
N1 Er17 Er18 Er7 -28.1(14) . .
Er8 Er17 Er18 Er7 164.8(13) . .
Er20 Er17 Er18 Er7 136(3) . .
Er1 Er17 Er18 Er7 123.4(16) . .
Er1 Er17 Er18 Er7 -157.8(16) 6 .
Er6 Er17 Er18 Er7 -156(5) 6 .
Er6 Er17 Er18 Er7 94(2) . .
Er18 Er17 Er18 Er7 -106.4(11) 6 .
Er4 Er17 Er18 Er7 -115.3(16) 6 .
Er4 Er17 Er18 Er7 85.9(14) . .
Er15 Er17 Er18 Er7 -123(3) 6 .
N1 Er17 Er18 Er1 -151.5(18) . .
Er8 Er17 Er18 Er1 41.4(11) . .
Er20 Er17 Er18 Er1 12(2) . .
Er1 Er17 Er18 Er1 79(2) 6 .
Er6 Er17 Er18 Er1 81(6) 6 .
Er6 Er17 Er18 Er1 -29.7(15) . .
Er18 Er17 Er18 Er1 130.3(15) 6 .
Er4 Er17 Er18 Er1 121(2) 6 .
Er4 Er17 Er18 Er1 -37.5(11) . .
Er15 Er17 Er18 Er1 114(4) 6 .
N1 Er17 Er18 Er8 167.1(17) . .
Er20 Er17 Er18 Er8 -29(2) . .
Er1 Er17 Er18 Er8 -41.4(11) . .
Er1 Er17 Er18 Er8 37.4(14) 6 .
Er6 Er17 Er18 Er8 39(5) 6 .
Er6 Er17 Er18 Er8 -71(2) . .
Er18 Er17 Er18 Er8 88.9(10) 6 .
Er4 Er17 Er18 Er8 79.9(13) 6 .
Er4 Er17 Er18 Er8 -78.9(13) . .
Er15 Er17 Er18 Er8 72(3) 6 .
N1 Er17 Er18 Er15 -115(2) . .
Er8 Er17 Er18 Er15 78(2) . .
Er20 Er17 Er18 Er15 49(3) . .
Er1 Er17 Er18 Er15 36.4(17) . .
Er1 Er17 Er18 Er15 115(3) 6 .
Er6 Er17 Er18 Er15 117(6) 6 .
Er6 Er17 Er18 Er15 7(2) . .
Er18 Er17 Er18 Er15 167(2) 6 .
Er4 Er17 Er18 Er15 158(3) 6 .
Er4 Er17 Er18 Er15 -1(2) . .
Er15 Er17 Er18 Er15 150(5) 6 .
N1 Er17 Er18 Er14 -73.4(13) . .
Er8 Er17 Er18 Er14 119.5(13) . .
Er20 Er17 Er18 Er14 90(3) . .
Er1 Er17 Er18 Er14 78.1(11) . .
Er1 Er17 Er18 Er14 157(2) 6 .
Er6 Er17 Er18 Er14 159(5) 6 .
Er6 Er17 Er18 Er14 48.5(17) . .
Er18 Er17 Er18 Er14 -151.6(12) 6 .
Er4 Er17 Er18 Er14 -160.6(18) 6 .
Er4 Er17 Er18 Er14 40.6(10) . .
Er15 Er17 Er18 Er14 -168(3) 6 .
N1 Er17 Er18 Er16 -50.3(11) . .
Er8 Er17 Er18 Er16 142.7(11) . .
Er20 Er17 Er18 Er16 113(3) . .
Er1 Er17 Er18 Er16 101.3(11) . .
Er1 Er17 Er18 Er16 -180.0(18) 6 .
Er6 Er17 Er18 Er16 -178(5) 6 .
Er6 Er17 Er18 Er16 71.6(19) . .
Er18 Er17 Er18 Er16 -128.5(9) 6 .
Er4 Er17 Er18 Er16 -137.4(15) 6 .
Er4 Er17 Er18 Er16 63.8(9) . .
Er15 Er17 Er18 Er16 -145(3) 6 .
Er12 Er7 Er18 Er18 21.5(13) . 6
Er16 Er7 Er18 Er18 -108.0(10) . 6
Er11 Er7 Er18 Er18 -147.9(12) . 6
Er9 Er7 Er18 Er18 -65.5(11) . 6
Er2 Er7 Er18 Er18 -13.0(9) . 6
N1 Er7 Er18 Er18 -52.0(7) . 6
Er14 Er7 Er18 Er18 -119.9(6) . 6
Er3 Er7 Er18 Er18 -93.5(12) . 6
Er4 Er7 Er18 Er18 -142.2(11) . 6
Er17 Er7 Er18 Er18 -68.2(12) . 6
Er12 Er7 Er18 Er4 163.7(18) . .
Er16 Er7 Er18 Er4 34.1(14) . .
Er11 Er7 Er18 Er4 -5.7(11) . .
Er9 Er7 Er18 Er4 76.7(14) . .
Er2 Er7 Er18 Er4 129.2(10) . .
N1 Er7 Er18 Er4 90.1(12) . .
Er14 Er7 Er18 Er4 22.3(9) . .
Er3 Er7 Er18 Er4 48.7(15) . .
Er18 Er7 Er18 Er4 142.2(11) 6 .
Er17 Er7 Er18 Er4 73.9(14) . .
Er12 Er7 Er18 Er11 169.4(19) . .
Er16 Er7 Er18 Er11 39.9(14) . .
Er9 Er7 Er18 Er11 82.4(15) . .
Er2 Er7 Er18 Er11 134.9(13) . .
N1 Er7 Er18 Er11 95.9(14) . .
Er14 Er7 Er18 Er11 28.0(10) . .
Er3 Er7 Er18 Er11 54.5(15) . .
Er4 Er7 Er18 Er11 5.7(11) . .
Er18 Er7 Er18 Er11 147.9(12) 6 .
Er17 Er7 Er18 Er11 79.7(16) . .
Er16 Er7 Er18 Er12 -129.5(16) . .
Er11 Er7 Er18 Er12 -169.4(19) . .
Er9 Er7 Er18 Er12 -87.0(17) . .
Er2 Er7 Er18 Er12 -34.5(14) . .
N1 Er7 Er18 Er12 -73.5(14) . .
Er14 Er7 Er18 Er12 -141.4(15) . .
Er3 Er7 Er18 Er12 -115.0(17) . .
Er4 Er7 Er18 Er12 -163.7(18) . .
Er18 Er7 Er18 Er12 -21.5(13) 6 .
Er17 Er7 Er18 Er12 -89.7(18) . .
Er12 Er7 Er18 N1 73.5(14) . .
Er16 Er7 Er18 N1 -56.0(12) . .
Er11 Er7 Er18 N1 -95.9(14) . .
Er9 Er7 Er18 N1 -13.5(13) . .
Er2 Er7 Er18 N1 39.0(11) . .
Er14 Er7 Er18 N1 -67.9(9) . .
Er3 Er7 Er18 N1 -41.4(14) . .
Er4 Er7 Er18 N1 -90.1(12) . .
Er18 Er7 Er18 N1 52.0(7) 6 .
Er17 Er7 Er18 N1 -16.2(9) . .
Er12 Er7 Er18 Er17 89.7(18) . .
Er16 Er7 Er18 Er17 -39.8(17) . .
Er11 Er7 Er18 Er17 -79.7(16) . .
Er9 Er7 Er18 Er17 2.8(18) . .
Er2 Er7 Er18 Er17 55.3(15) . .
N1 Er7 Er18 Er17 16.2(9) . .
Er14 Er7 Er18 Er17 -51.7(13) . .
Er3 Er7 Er18 Er17 -25.2(17) . .
Er4 Er7 Er18 Er17 -73.9(14) . .
Er18 Er7 Er18 Er17 68.2(12) 6 .
Er12 Er7 Er18 Er1 140(2) . .
Er16 Er7 Er18 Er1 10.5(18) . .
Er11 Er7 Er18 Er1 -29.4(14) . .
Er9 Er7 Er18 Er1 53.0(19) . .
Er2 Er7 Er18 Er1 105.5(15) . .
N1 Er7 Er18 Er1 66.5(13) . .
Er14 Er7 Er18 Er1 -1.4(14) . .
Er3 Er7 Er18 Er1 25.0(19) . .
Er4 Er7 Er18 Er1 -23.7(9) . .
Er18 Er7 Er18 Er1 118.5(15) 6 .
Er17 Er7 Er18 Er1 50.2(13) . .
Er12 Er7 Er18 Er8 104(2) . .
Er16 Er7 Er18 Er8 -25(2) . .
Er11 Er7 Er18 Er8 -65(2) . .
Er9 Er7 Er18 Er8 17(3) . .
Er2 Er7 Er18 Er8 70(2) . .
N1 Er7 Er18 Er8 30.8(15) . .
Er14 Er7 Er18 Er8 -37(2) . .
Er3 Er7 Er18 Er8 -11(2) . .
Er4 Er7 Er18 Er8 -59.4(18) . .
Er18 Er7 Er18 Er8 82.8(19) 6 .
Er17 Er7 Er18 Er8 14.5(12) . .
Er12 Er7 Er18 Er15 144(2) . .
Er16 Er7 Er18 Er15 14.4(19) . .
Er11 Er7 Er18 Er15 -25.5(18) . .
Er9 Er7 Er18 Er15 57(2) . .
Er2 Er7 Er18 Er15 109.4(17) . .
N1 Er7 Er18 Er15 70.3(17) . .
Er14 Er7 Er18 Er15 2.5(16) . .
Er3 Er7 Er18 Er15 29(2) . .
Er4 Er7 Er18 Er15 -19.8(15) . .
Er18 Er7 Er18 Er15 122.4(17) 6 .
Er17 Er7 Er18 Er15 54.1(19) . .
Er12 Er7 Er18 Er14 141.4(15) . .
Er16 Er7 Er18 Er14 11.9(9) . .
Er11 Er7 Er18 Er14 -28.0(10) . .
Er9 Er7 Er18 Er14 54.4(10) . .
Er2 Er7 Er18 Er14 106.9(9) . .
N1 Er7 Er18 Er14 67.9(9) . .
Er3 Er7 Er18 Er14 26.4(11) . .
Er4 Er7 Er18 Er14 -22.3(9) . .
Er18 Er7 Er18 Er14 119.9(6) 6 .
Er17 Er7 Er18 Er14 51.7(13) . .
Er12 Er7 Er18 Er16 129.5(16) . .
Er11 Er7 Er18 Er16 -39.9(14) . .
Er9 Er7 Er18 Er16 42.5(10) . .
Er2 Er7 Er18 Er16 95.0(11) . .
N1 Er7 Er18 Er16 56.0(12) . .
Er14 Er7 Er18 Er16 -11.9(9) . .
Er3 Er7 Er18 Er16 14.6(12) . .
Er4 Er7 Er18 Er16 -34.1(14) . .
Er18 Er7 Er18 Er16 108.0(10) 6 .
Er17 Er7 Er18 Er16 39.8(17) . .
Er1 Er10 Er19 Er8 32.5(7) 6 .
Er1 Er10 Er19 Er8 -32.5(7) . .
Er21 Er10 Er19 Er8 0.000(17) . .
Er17 Er10 Er19 Er8 0.000(5) . .
Er18 Er10 Er19 Er8 13.9(5) 6 .
Er18 Er10 Er19 Er8 -13.9(5) . .
Er4 Er10 Er19 Er8 34.8(2) 6 .
Er4 Er10 Er19 Er8 -34.8(2) . .
Er6 Er10 Er19 Er8 -23.2(7) . .
Er6 Er10 Er19 Er8 23.2(8) 6 .
Er8 Er10 Er19 Er21 0.000(17) . .
Er1 Er10 Er19 Er21 32.5(7) 6 .
Er1 Er10 Er19 Er21 -32.5(7) . .
Er17 Er10 Er19 Er21 0.000(16) . .
Er18 Er10 Er19 Er21 13.9(5) 6 .
Er18 Er10 Er19 Er21 -13.9(5) . .
Er4 Er10 Er19 Er21 34.8(2) 6 .
Er4 Er10 Er19 Er21 -34.8(2) . .
Er6 Er10 Er19 Er21 -23.2(7) . .
Er6 Er10 Er19 Er21 23.2(8) 6 .
Er8 Er10 Er19 Er1 -32.5(7) . 6
Er1 Er10 Er19 Er1 -65.1(13) . 6
Er21 Er10 Er19 Er1 -32.5(7) . 6
Er17 Er10 Er19 Er1 -32.5(7) . 6
Er18 Er10 Er19 Er1 -18.6(8) 6 6
Er18 Er10 Er19 Er1 -46.5(8) . 6
Er4 Er10 Er19 Er1 2.3(6) 6 6
Er4 Er10 Er19 Er1 -67.4(8) . 6
Er6 Er10 Er19 Er1 -55.7(13) . 6
Er6 Er10 Er19 Er1 -9.4(6) 6 6
Er8 Er10 Er19 Er1 32.5(7) . .
Er1 Er10 Er19 Er1 65.1(13) 6 .
Er21 Er10 Er19 Er1 32.5(7) . .
Er17 Er10 Er19 Er1 32.5(7) . .
Er18 Er10 Er19 Er1 46.5(8) 6 .
Er18 Er10 Er19 Er1 18.6(8) . .
Er4 Er10 Er19 Er1 67.4(8) 6 .
Er4 Er10 Er19 Er1 -2.3(6) . .
Er6 Er10 Er19 Er1 9.4(6) . .
Er6 Er10 Er19 Er1 55.7(13) 6 .
Er8 Er10 Er19 Er6 23.2(8) . .
Er1 Er10 Er19 Er6 55.7(13) 6 .
Er1 Er10 Er19 Er6 -9.4(6) . .
Er21 Er10 Er19 Er6 23.2(8) . .
Er17 Er10 Er19 Er6 23.2(8) . .
Er18 Er10 Er19 Er6 37.1(8) 6 .
Er18 Er10 Er19 Er6 9.2(9) . .
Er4 Er10 Er19 Er6 58.0(9) 6 .
Er4 Er10 Er19 Er6 -11.7(7) . .
Er6 Er10 Er19 Er6 46.3(15) 6 .
Er8 Er10 Er19 Er6 -23.2(7) . 6
Er1 Er10 Er19 Er6 9.4(6) 6 6
Er1 Er10 Er19 Er6 -55.7(13) . 6
Er21 Er10 Er19 Er6 -23.2(8) . 6
Er17 Er10 Er19 Er6 -23.2(8) . 6
Er18 Er10 Er19 Er6 -9.2(9) 6 6
Er18 Er10 Er19 Er6 -37.1(8) . 6
Er4 Er10 Er19 Er6 11.7(7) 6 6
Er4 Er10 Er19 Er6 -58.0(9) . 6
Er6 Er10 Er19 Er6 -46.3(15) . 6
Er8 Er10 Er19 Er17 0.000(7) . .
Er1 Er10 Er19 Er17 32.5(7) 6 .
Er1 Er10 Er19 Er17 -32.5(7) . .
Er21 Er10 Er19 Er17 0.000(17) . .
Er18 Er10 Er19 Er17 13.9(5) 6 .
Er18 Er10 Er19 Er17 -13.9(5) . .
Er4 Er10 Er19 Er17 34.8(2) 6 .
Er4 Er10 Er19 Er17 -34.8(2) . .
Er6 Er10 Er19 Er17 -23.2(7) . .
Er6 Er10 Er19 Er17 23.2(8) 6 .
Er8 Er10 Er19 Er15 -36.3(10) . 6
Er1 Er10 Er19 Er15 -3.8(10) 6 6
Er1 Er10 Er19 Er15 -68.9(14) . 6
Er21 Er10 Er19 Er15 -36.3(10) . 6
Er17 Er10 Er19 Er15 -36.3(10) . 6
Er18 Er10 Er19 Er15 -22.4(11) 6 6
Er18 Er10 Er19 Er15 -50.3(11) . 6
Er4 Er10 Er19 Er15 -1.5(10) 6 6
Er4 Er10 Er19 Er15 -71.2(11) . 6
Er6 Er10 Er19 Er15 -59.5(16) . 6
Er6 Er10 Er19 Er15 -13.2(9) 6 6
Er8 Er10 Er19 Er15 36.3(10) . .
Er1 Er10 Er19 Er15 68.9(14) 6 .
Er1 Er10 Er19 Er15 3.8(10) . .
Er21 Er10 Er19 Er15 36.3(10) . .
Er17 Er10 Er19 Er15 36.3(10) . .
Er18 Er10 Er19 Er15 50.3(11) 6 .
Er18 Er10 Er19 Er15 22.4(11) . .
Er4 Er10 Er19 Er15 71.2(11) 6 .
Er4 Er10 Er19 Er15 1.5(10) . .
Er6 Er10 Er19 Er15 13.2(9) . .
Er6 Er10 Er19 Er15 59.5(16) 6 .
Er8 Er10 Er19 Er4 -34.8(2) . 6
Er1 Er10 Er19 Er4 -2.3(6) 6 6
Er1 Er10 Er19 Er4 -67.4(8) . 6
Er21 Er10 Er19 Er4 -34.8(2) . 6
Er17 Er10 Er19 Er4 -34.8(2) . 6
Er18 Er10 Er19 Er4 -20.9(5) 6 6
Er18 Er10 Er19 Er4 -48.8(5) . 6
Er4 Er10 Er19 Er4 -69.7(5) . 6
Er6 Er10 Er19 Er4 -58.0(9) . 6
Er6 Er10 Er19 Er4 -11.7(7) 6 6
Er8 Er10 Er19 Er4 34.8(2) . .
Er1 Er10 Er19 Er4 67.4(8) 6 .
Er1 Er10 Er19 Er4 2.3(6) . .
Er21 Er10 Er19 Er4 34.8(2) . .
Er17 Er10 Er19 Er4 34.8(2) . .
Er18 Er10 Er19 Er4 48.8(5) 6 .
Er18 Er10 Er19 Er4 20.9(5) . .
Er4 Er10 Er19 Er4 69.7(5) 6 .
Er6 Er10 Er19 Er4 11.7(7) . .
Er6 Er10 Er19 Er4 58.0(9) 6 .
Er1 Er8 Er19 Er10 -97.5(12) 6 .
Er1 Er8 Er19 Er10 97.5(12) . .
Er21 Er8 Er19 Er10 180.000(7) . .
Er6 Er8 Er19 Er10 141.4(9) . .
Er6 Er8 Er19 Er10 -141.5(9) 6 .
Er15 Er8 Er19 Er10 -108(2) 6 .
Er15 Er8 Er19 Er10 108(2) . .
Er18 Er8 Er19 Er10 -27.8(11) 6 .
Er18 Er8 Er19 Er10 27.8(11) . .
Er1 Er8 Er19 Er21 82.5(12) 6 .
Er1 Er8 Er19 Er21 -82.5(12) . .
Er10 Er8 Er19 Er21 180.000(15) . .
Er6 Er8 Er19 Er21 -38.6(9) . .
Er6 Er8 Er19 Er21 38.5(9) 6 .
Er15 Er8 Er19 Er21 72(2) 6 .
Er15 Er8 Er19 Er21 -72(2) . .
Er18 Er8 Er19 Er21 152.2(11) 6 .
Er18 Er8 Er19 Er21 -152.2(11) . .
Er1 Er8 Er19 Er1 -165(2) . 6
Er21 Er8 Er19 Er1 -82.5(12) . 6
Er10 Er8 Er19 Er1 97.5(12) . 6
Er6 Er8 Er19 Er1 -121.0(18) . 6
Er6 Er8 Er19 Er1 -43.9(12) 6 6
Er15 Er8 Er19 Er1 -10(2) 6 6
Er15 Er8 Er19 Er1 -155(3) . 6
Er18 Er8 Er19 Er1 69.7(14) 6 6
Er18 Er8 Er19 Er1 125.4(18) . 6
Er1 Er8 Er19 Er1 165(2) 6 .
Er21 Er8 Er19 Er1 82.5(12) . .
Er10 Er8 Er19 Er1 -97.5(12) . .
Er6 Er8 Er19 Er1 43.9(12) . .
Er6 Er8 Er19 Er1 121.0(18) 6 .
Er15 Er8 Er19 Er1 155(3) 6 .
Er15 Er8 Er19 Er1 10(2) . .
Er18 Er8 Er19 Er1 -125.4(18) 6 .
Er18 Er8 Er19 Er1 -69.7(14) . .
Er1 Er8 Er19 Er6 121.0(18) 6 .
Er1 Er8 Er19 Er6 -43.9(12) . .
Er21 Er8 Er19 Er6 38.6(9) . .
Er10 Er8 Er19 Er6 -141.4(9) . .
Er6 Er8 Er19 Er6 77.1(19) 6 .
Er15 Er8 Er19 Er6 111(3) 6 .
Er15 Er8 Er19 Er6 -34(2) . .
Er18 Er8 Er19 Er6 -169.3(16) 6 .
Er18 Er8 Er19 Er6 -113.6(12) . .
Er1 Er8 Er19 Er6 43.9(12) 6 6
Er1 Er8 Er19 Er6 -121.0(18) . 6
Er21 Er8 Er19 Er6 -38.5(9) . 6
Er10 Er8 Er19 Er6 141.5(9) . 6
Er6 Er8 Er19 Er6 -77.1(19) . 6
Er15 Er8 Er19 Er6 34(2) 6 6
Er15 Er8 Er19 Er6 -111(3) . 6
Er18 Er8 Er19 Er6 113.6(12) 6 6
Er18 Er8 Er19 Er6 169.3(16) . 6
Er1 Er8 Er19 Er17 82.5(12) 6 .
Er1 Er8 Er19 Er17 -82.5(12) . .
Er21 Er8 Er19 Er17 0.00(12) . .
Er10 Er8 Er19 Er17 180.00(11) . .
Er6 Er8 Er19 Er17 -38.6(10) . .
Er6 Er8 Er19 Er17 38.5(10) 6 .
Er15 Er8 Er19 Er17 72(2) 6 .
Er15 Er8 Er19 Er17 -72(2) . .
Er18 Er8 Er19 Er17 152.2(11) 6 .
Er18 Er8 Er19 Er17 -152.2(11) . .
Er1 Er8 Er19 Er15 10(2) 6 6
Er1 Er8 Er19 Er15 -155(3) . 6
Er21 Er8 Er19 Er15 -72(2) . 6
Er10 Er8 Er19 Er15 108(2) . 6
Er6 Er8 Er19 Er15 -111(3) . 6
Er6 Er8 Er19 Er15 -34(2) 6 6
Er15 Er8 Er19 Er15 -144(5) . 6
Er18 Er8 Er19 Er15 80(2) 6 6
Er18 Er8 Er19 Er15 136(3) . 6
Er1 Er8 Er19 Er15 155(3) 6 .
Er1 Er8 Er19 Er15 -10(2) . .
Er21 Er8 Er19 Er15 72(2) . .
Er10 Er8 Er19 Er15 -108(2) . .
Er6 Er8 Er19 Er15 34(2) . .
Er6 Er8 Er19 Er15 111(3) 6 .
Er15 Er8 Er19 Er15 144(5) 6 .
Er18 Er8 Er19 Er15 -136(3) 6 .
Er18 Er8 Er19 Er15 -80(2) . .
Er1 Er8 Er19 Er4 -22.0(11) 6 6
Er1 Er8 Er19 Er4 173.0(18) . 6
Er21 Er8 Er19 Er4 -104.5(9) . 6
Er10 Er8 Er19 Er4 75.5(9) . 6
Er6 Er8 Er19 Er4 -143.1(16) . 6
Er6 Er8 Er19 Er4 -66.0(9) 6 6
Er15 Er8 Er19 Er4 -32(2) 6 6
Er15 Er8 Er19 Er4 -177(3) . 6
Er18 Er8 Er19 Er4 47.7(9) 6 6
Er18 Er8 Er19 Er4 103.3(18) . 6
Er1 Er8 Er19 Er4 -173.0(18) 6 .
Er1 Er8 Er19 Er4 22.0(11) . .
Er21 Er8 Er19 Er4 104.5(9) . .
Er10 Er8 Er19 Er4 -75.5(9) . .
Er6 Er8 Er19 Er4 66.0(9) . .
Er6 Er8 Er19 Er4 143.1(16) 6 .
Er15 Er8 Er19 Er4 177(3) 6 .
Er15 Er8 Er19 Er4 32(2) . .
Er18 Er8 Er19 Er4 -103.3(18) 6 .
Er18 Er8 Er19 Er4 -47.7(9) . .
N1 Er17 Er20 Er6 -73(2) . 6
Er8 Er17 Er20 Er6 107(2) . 6
Er1 Er17 Er20 Er6 157(3) . 6
Er1 Er17 Er20 Er6 56.3(17) 6 6
Er6 Er17 Er20 Er6 -146(5) . 6
Er18 Er17 Er20 Er6 70(4) 6 6
Er18 Er17 Er20 Er6 144(3) . 6
Er4 Er17 Er20 Er6 36(3) 6 6
Er4 Er17 Er20 Er6 178(3) . 6
Er15 Er17 Er20 Er6 19(3) 6 6
N1 Er17 Er20 Er6 73(2) . .
Er8 Er17 Er20 Er6 -107(2) . .
Er1 Er17 Er20 Er6 -56.3(17) . .
Er1 Er17 Er20 Er6 -157(3) 6 .
Er6 Er17 Er20 Er6 146(5) 6 .
Er18 Er17 Er20 Er6 -144(3) 6 .
Er18 Er17 Er20 Er6 -70(4) . .
Er4 Er17 Er20 Er6 -178(3) 6 .
Er4 Er17 Er20 Er6 -36(3) . .
Er15 Er17 Er20 Er6 165(4) 6 .
Er8 Er17 Er20 N1 180.00(3) . .
Er1 Er17 Er20 N1 -129.5(13) . .
Er1 Er17 Er20 N1 129.5(13) 6 .
Er6 Er17 Er20 N1 73(2) 6 .
Er6 Er17 Er20 N1 -73(2) . .
Er18 Er17 Er20 N1 143(2) 6 .
Er18 Er17 Er20 N1 -143(2) . .
Er4 Er17 Er20 N1 108.9(13) 6 .
Er4 Er17 Er20 N1 -108.9(13) . .
Er15 Er17 Er20 N1 92(2) 6 .
N1 Er17 Er20 Er5 -67.7(9) . 6
Er8 Er17 Er20 Er5 112.3(9) . 6
Er1 Er17 Er20 Er5 163(2) . 6
Er1 Er17 Er20 Er5 61.8(10) 6 6
Er6 Er17 Er20 Er5 5(2) 6 6
Er6 Er17 Er20 Er5 -141(3) . 6
Er18 Er17 Er20 Er5 75(2) 6 6
Er18 Er17 Er20 Er5 149(3) . 6
Er4 Er17 Er20 Er5 41.2(9) 6 6
Er4 Er17 Er20 Er5 -177(2) . 6
Er15 Er17 Er20 Er5 24.4(19) 6 6
N1 Er17 Er20 Er5 67.7(9) . .
Er8 Er17 Er20 Er5 -112.3(9) . .
Er1 Er17 Er20 Er5 -61.8(10) . .
Er1 Er17 Er20 Er5 -163(2) 6 .
Er6 Er17 Er20 Er5 141(3) 6 .
Er6 Er17 Er20 Er5 -5(2) . .
Er18 Er17 Er20 Er5 -149(3) 6 .
Er18 Er17 Er20 Er5 -75(2) . .
Er4 Er17 Er20 Er5 177(2) 6 .
Er4 Er17 Er20 Er5 -41.2(9) . .
Er15 Er17 Er20 Er5 160(3) 6 .
N1 Er17 Er20 Er15 -92(2) . 6
Er8 Er17 Er20 Er15 88(2) . 6
Er1 Er17 Er20 Er15 138(3) . 6
Er1 Er17 Er20 Er15 37(2) 6 6
Er6 Er17 Er20 Er15 -19(3) 6 6
Er6 Er17 Er20 Er15 -165(4) . 6
Er18 Er17 Er20 Er15 51(3) 6 6
Er18 Er17 Er20 Er15 125(3) . 6
Er4 Er17 Er20 Er15 17(2) 6 6
Er4 Er17 Er20 Er15 159(3) . 6
N1 Er17 Er20 Er15 92(2) . .
Er8 Er17 Er20 Er15 -88(2) . .
Er1 Er17 Er20 Er15 -37(2) . .
Er1 Er17 Er20 Er15 -138(3) 6 .
Er6 Er17 Er20 Er15 165(4) 6 .
Er6 Er17 Er20 Er15 19(3) . .
Er18 Er17 Er20 Er15 -125(3) 6 .
Er18 Er17 Er20 Er15 -51(3) . .
Er4 Er17 Er20 Er15 -159(3) 6 .
Er4 Er17 Er20 Er15 -17(2) . .
Er15 Er17 Er20 Er15 -176(4) 6 .
N1 Er17 Er20 Er8 180.00(4) . .
Er1 Er17 Er20 Er8 50.5(13) . .
Er1 Er17 Er20 Er8 -50.5(13) 6 .
Er6 Er17 Er20 Er8 -107(2) 6 .
Er6 Er17 Er20 Er8 107(2) . .
Er18 Er17 Er20 Er8 -37(2) 6 .
Er18 Er17 Er20 Er8 37(2) . .
Er4 Er17 Er20 Er8 -71.1(13) 6 .
Er4 Er17 Er20 Er8 71.1(13) . .
Er15 Er17 Er20 Er8 -88(2) 6 .
N1 Er17 Er20 Er21 180.00(3) . .
Er8 Er17 Er20 Er21 0.000(18) . .
Er1 Er17 Er20 Er21 50.5(13) . .
Er1 Er17 Er20 Er21 -50.5(12) 6 .
Er6 Er17 Er20 Er21 -107(2) 6 .
Er6 Er17 Er20 Er21 107(2) . .
Er18 Er17 Er20 Er21 -37(2) 6 .
Er18 Er17 Er20 Er21 37(2) . .
Er4 Er17 Er20 Er21 -71.1(13) 6 .
Er4 Er17 Er20 Er21 71.1(13) . .
Er15 Er17 Er20 Er21 -88(2) 6 .
N1 Er17 Er20 Er1 129.5(13) . .
Er8 Er17 Er20 Er1 -50.5(13) . .
Er1 Er17 Er20 Er1 -101(3) 6 .
Er6 Er17 Er20 Er1 -157(3) 6 .
Er6 Er17 Er20 Er1 56.3(18) . .
Er18 Er17 Er20 Er1 -87(3) 6 .
Er18 Er17 Er20 Er1 -14(3) . .
Er4 Er17 Er20 Er1 -122(2) 6 .
Er4 Er17 Er20 Er1 20.6(15) . .
Er15 Er17 Er20 Er1 -138(3) 6 .
N1 Er17 Er20 Er1 -129.5(13) . 6
Er8 Er17 Er20 Er1 50.5(13) . 6
Er1 Er17 Er20 Er1 101(3) . 6
Er6 Er17 Er20 Er1 -56.3(18) 6 6
Er6 Er17 Er20 Er1 157(3) . 6
Er18 Er17 Er20 Er1 14(3) 6 6
Er18 Er17 Er20 Er1 87(3) . 6
Er4 Er17 Er20 Er1 -20.6(15) 6 6
Er4 Er17 Er20 Er1 122(2) . 6
Er15 Er17 Er20 Er1 -37(2) 6 6
Er15 Er6 Er20 Er17 63(6) . .
Er1 Er6 Er20 Er17 67.7(18) . .
Er5 Er6 Er20 Er17 -24(9) . .
Er21 Er6 Er20 Er17 102(5) . .
Er8 Er6 Er20 Er17 47.7(19) . .
Er6 Er6 Er20 Er17 -39(5) 6 .
Er4 Er6 Er20 Er17 43(3) . .
N1 Er6 Er20 Er17 -10.1(16) . .
Er14 Er6 Er20 Er17 -13(6) . .
Er1 Er6 Er20 Er17 23(3) 6 .
Er15 Er6 Er20 Er6 101(8) . 6
Er1 Er6 Er20 Er6 107(5) . 6
Er5 Er6 Er20 Er6 15(13) . 6
Er21 Er6 Er20 Er6 141(9) . 6
Er17 Er6 Er20 Er6 39(5) . 6
Er8 Er6 Er20 Er6 87(5) . 6
Er4 Er6 Er20 Er6 82(6) . 6
N1 Er6 Er20 Er6 29(5) . 6
Er14 Er6 Er20 Er6 26(10) . 6
Er1 Er6 Er20 Er6 62(4) 6 6
Er15 Er6 Er20 N1 73(6) . .
Er1 Er6 Er20 N1 77.8(9) . .
Er5 Er6 Er20 N1 -13(8) . .
Er21 Er6 Er20 N1 112(5) . .
Er17 Er6 Er20 N1 10.1(16) . .
Er8 Er6 Er20 N1 57.9(18) . .
Er6 Er6 Er20 N1 -29(5) 6 .
Er4 Er6 Er20 N1 53.1(17) . .
Er14 Er6 Er20 N1 -3(5) . .
Er1 Er6 Er20 N1 33(4) 6 .
Er15 Er6 Er20 Er5 98(6) . 6
Er1 Er6 Er20 Er5 103(3) . 6
Er5 Er6 Er20 Er5 12(11) . 6
Er21 Er6 Er20 Er5 138(7) . 6
Er17 Er6 Er20 Er5 36(2) . 6
Er8 Er6 Er20 Er5 83(3) . 6
Er6 Er6 Er20 Er5 -3(3) 6 6
Er4 Er6 Er20 Er5 79(4) . 6
N1 Er6 Er20 Er5 25(3) . 6
Er14 Er6 Er20 Er5 23(7) . 6
Er1 Er6 Er20 Er5 59(3) 6 6
Er15 Er6 Er20 Er5 86(9) . .
Er1 Er6 Er20 Er5 91(8) . .
Er21 Er6 Er20 Er5 126(8) . .
Er17 Er6 Er20 Er5 24(9) . .
Er8 Er6 Er20 Er5 71(9) . .
Er6 Er6 Er20 Er5 -15(13) 6 .
Er4 Er6 Er20 Er5 67(8) . .
N1 Er6 Er20 Er5 13(8) . .
Er14 Er6 Er20 Er5 11(4) . .
Er1 Er6 Er20 Er5 47(11) 6 .
Er15 Er6 Er20 Er15 79(8) . 6
Er1 Er6 Er20 Er15 84(5) . 6
Er5 Er6 Er20 Er15 -8(12) . 6
Er21 Er6 Er20 Er15 118(8) . 6
Er17 Er6 Er20 Er15 16(4) . 6
Er8 Er6 Er20 Er15 64(4) . 6
Er6 Er6 Er20 Er15 -23(3) 6 6
Er4 Er6 Er20 Er15 59(6) . 6
N1 Er6 Er20 Er15 6(5) . 6
Er14 Er6 Er20 Er15 3(9) . 6
Er1 Er6 Er20 Er15 39(3) 6 6
Er1 Er6 Er20 Er15 5(6) . .
Er5 Er6 Er20 Er15 -86(9) . .
Er21 Er6 Er20 Er15 39(8) . .
Er17 Er6 Er20 Er15 -63(6) . .
Er8 Er6 Er20 Er15 -15(7) . .
Er6 Er6 Er20 Er15 -101(8) 6 .
Er4 Er6 Er20 Er15 -20(5) . .
N1 Er6 Er20 Er15 -73(6) . .
Er14 Er6 Er20 Er15 -75(7) . .
Er1 Er6 Er20 Er15 -39(8) 6 .
Er15 Er6 Er20 Er8 15(7) . .
Er1 Er6 Er20 Er8 20.0(19) . .
Er5 Er6 Er20 Er8 -71(9) . .
Er21 Er6 Er20 Er8 54(4) . .
Er17 Er6 Er20 Er8 -47.7(19) . .
Er6 Er6 Er20 Er8 -87(5) 6 .
Er4 Er6 Er20 Er8 -5(3) . .
N1 Er6 Er20 Er8 -57.9(18) . .
Er14 Er6 Er20 Er8 -60(6) . .
Er1 Er6 Er20 Er8 -24(2) 6 .
Er15 Er6 Er20 Er21 -39(8) . .
Er1 Er6 Er20 Er21 -34(5) . .
Er5 Er6 Er20 Er21 -126(8) . .
Er17 Er6 Er20 Er21 -102(5) . .
Er8 Er6 Er20 Er21 -54(4) . .
Er6 Er6 Er20 Er21 -141(9) 6 .
Er4 Er6 Er20 Er21 -59(5) . .
N1 Er6 Er20 Er21 -112(5) . .
Er14 Er6 Er20 Er21 -115(5) . .
Er1 Er6 Er20 Er21 -79(6) 6 .
Er15 Er6 Er20 Er1 -5(6) . .
Er5 Er6 Er20 Er1 -91(8) . .
Er21 Er6 Er20 Er1 34(5) . .
Er17 Er6 Er20 Er1 -67.7(17) . .
Er8 Er6 Er20 Er1 -20.0(19) . .
Er6 Er6 Er20 Er1 -107(5) 6 .
Er4 Er6 Er20 Er1 -24.8(18) . .
N1 Er6 Er20 Er1 -77.8(9) . .
Er14 Er6 Er20 Er1 -80(5) . .
Er1 Er6 Er20 Er1 -44(4) 6 .
Er15 Er6 Er20 Er1 39(8) . 6
Er1 Er6 Er20 Er1 44(4) . 6
Er5 Er6 Er20 Er1 -47(11) . 6
Er21 Er6 Er20 Er1 79(6) . 6
Er17 Er6 Er20 Er1 -23(3) . 6
Er8 Er6 Er20 Er1 24(2) . 6
Er6 Er6 Er20 Er1 -62(4) 6 6
Er4 Er6 Er20 Er1 20(5) . 6
N1 Er6 Er20 Er1 -33(4) . 6
Er14 Er6 Er20 Er1 -36(8) . 6
Er1 Er8 Er20 Er17 86.0(10) 6 .
Er1 Er8 Er20 Er17 -86.0(10) . .
Er21 Er8 Er20 Er17 180.000(10) . .
Er19 Er8 Er20 Er17 180.000(13) . .
Er10 Er8 Er20 Er17 180.00(2) . .
Er6 Er8 Er20 Er17 -63(2) . .
Er6 Er8 Er20 Er17 63(2) 6 .
Er15 Er8 Er20 Er17 67.5(16) 6 .
Er15 Er8 Er20 Er17 -67.5(16) . .
Er18 Er8 Er20 Er17 24.6(10) 6 .
Er18 Er8 Er20 Er17 -24.6(10) . .
Er1 Er8 Er20 Er6 23(2) 6 6
Er1 Er8 Er20 Er6 -149(3) . 6
Er21 Er8 Er20 Er6 117(2) . 6
Er19 Er8 Er20 Er6 117(2) . 6
Er17 Er8 Er20 Er6 -63(2) . 6
Er10 Er8 Er20 Er6 117(2) . 6
Er6 Er8 Er20 Er6 -125(5) . 6
Er15 Er8 Er20 Er6 5(2) 6 6
Er15 Er8 Er20 Er6 -130(3) . 6
Er18 Er8 Er20 Er6 -38(3) 6 6
Er18 Er8 Er20 Er6 -87.2(19) . 6
Er1 Er8 Er20 Er6 149(3) 6 .
Er1 Er8 Er20 Er6 -23(2) . .
Er21 Er8 Er20 Er6 -117(2) . .
Er19 Er8 Er20 Er6 -117(2) . .
Er17 Er8 Er20 Er6 63(2) . .
Er10 Er8 Er20 Er6 -117(2) . .
Er6 Er8 Er20 Er6 125(5) 6 .
Er15 Er8 Er20 Er6 130(3) 6 .
Er15 Er8 Er20 Er6 -5(2) . .
Er18 Er8 Er20 Er6 87.2(19) 6 .
Er18 Er8 Er20 Er6 38(3) . .
Er1 Er8 Er20 N1 86.0(10) 6 .
Er1 Er8 Er20 N1 -86.0(10) . .
Er21 Er8 Er20 N1 180.000(6) . .
Er19 Er8 Er20 N1 180.000(7) . .
Er17 Er8 Er20 N1 0.000(9) . .
Er10 Er8 Er20 N1 180.000(17) . .
Er6 Er8 Er20 N1 -63(2) . .
Er6 Er8 Er20 N1 63(2) 6 .
Er15 Er8 Er20 N1 67.5(16) 6 .
Er15 Er8 Er20 N1 -67.5(16) . .
Er18 Er8 Er20 N1 24.6(10) 6 .
Er18 Er8 Er20 N1 -24.6(10) . .
Er1 Er8 Er20 Er5 34.4(10) 6 6
Er1 Er8 Er20 Er5 -137.6(14) . 6
Er21 Er8 Er20 Er5 128.4(8) . 6
Er19 Er8 Er20 Er5 128.4(8) . 6
Er17 Er8 Er20 Er5 -51.6(8) . 6
Er10 Er8 Er20 Er5 128.4(8) . 6
Er6 Er8 Er20 Er5 -114(3) . 6
Er6 Er8 Er20 Er5 11.0(16) 6 6
Er15 Er8 Er20 Er5 16.0(13) 6 6
Er15 Er8 Er20 Er5 -119(2) . 6
Er18 Er8 Er20 Er5 -27.0(16) 6 6
Er18 Er8 Er20 Er5 -76.2(9) . 6
Er1 Er8 Er20 Er5 137.6(14) 6 .
Er1 Er8 Er20 Er5 -34.4(10) . .
Er21 Er8 Er20 Er5 -128.4(8) . .
Er19 Er8 Er20 Er5 -128.4(8) . .
Er17 Er8 Er20 Er5 51.6(8) . .
Er10 Er8 Er20 Er5 -128.4(8) . .
Er6 Er8 Er20 Er5 -11.0(16) . .
Er6 Er8 Er20 Er5 114(3) 6 .
Er15 Er8 Er20 Er5 119(2) 6 .
Er15 Er8 Er20 Er5 -16.0(13) . .
Er18 Er8 Er20 Er5 76.2(9) 6 .
Er18 Er8 Er20 Er5 27.0(16) . .
Er1 Er8 Er20 Er15 18.5(16) 6 6
Er1 Er8 Er20 Er15 -154(2) . 6
Er21 Er8 Er20 Er15 112.5(16) . 6
Er19 Er8 Er20 Er15 112.5(16) . 6
Er17 Er8 Er20 Er15 -67.5(16) . 6
Er10 Er8 Er20 Er15 112.5(16) . 6
Er6 Er8 Er20 Er15 -130(3) . 6
Er6 Er8 Er20 Er15 -5(2) 6 6
Er15 Er8 Er20 Er15 -135(3) . 6
Er18 Er8 Er20 Er15 -43(2) 6 6
Er18 Er8 Er20 Er15 -92.2(17) . 6
Er1 Er8 Er20 Er15 154(2) 6 .
Er1 Er8 Er20 Er15 -18.5(16) . .
Er21 Er8 Er20 Er15 -112.5(16) . .
Er19 Er8 Er20 Er15 -112.5(16) . .
Er17 Er8 Er20 Er15 67.5(16) . .
Er10 Er8 Er20 Er15 -112.5(16) . .
Er6 Er8 Er20 Er15 5(2) . .
Er6 Er8 Er20 Er15 130(3) 6 .
Er15 Er8 Er20 Er15 135(3) 6 .
Er18 Er8 Er20 Er15 92.2(17) 6 .
Er18 Er8 Er20 Er15 43(2) . .
Er1 Er8 Er20 Er21 -94.0(10) 6 .
Er1 Er8 Er20 Er21 94.0(10) . .
Er19 Er8 Er20 Er21 0.000(18) . .
Er17 Er8 Er20 Er21 180.000(16) . .
Er10 Er8 Er20 Er21 0.000(16) . .
Er6 Er8 Er20 Er21 117(2) . .
Er6 Er8 Er20 Er21 -117(2) 6 .
Er15 Er8 Er20 Er21 -112.5(16) 6 .
Er15 Er8 Er20 Er21 112.5(16) . .
Er18 Er8 Er20 Er21 -155.4(10) 6 .
Er18 Er8 Er20 Er21 155.4(10) . .
Er1 Er8 Er20 Er1 172.0(19) 6 .
Er21 Er8 Er20 Er1 -94.0(10) . .
Er19 Er8 Er20 Er1 -94.0(10) . .
Er17 Er8 Er20 Er1 86.0(10) . .
Er10 Er8 Er20 Er1 -94.0(10) . .
Er6 Er8 Er20 Er1 23(2) . .
Er6 Er8 Er20 Er1 149(3) 6 .
Er15 Er8 Er20 Er1 154(2) 6 .
Er15 Er8 Er20 Er1 18.5(16) . .
Er18 Er8 Er20 Er1 110.6(13) 6 .
Er18 Er8 Er20 Er1 61.4(14) . .
Er1 Er8 Er20 Er1 -172.0(19) . 6
Er21 Er8 Er20 Er1 94.0(10) . 6
Er19 Er8 Er20 Er1 94.0(10) . 6
Er17 Er8 Er20 Er1 -86.0(10) . 6
Er10 Er8 Er20 Er1 94.0(10) . 6
Er6 Er8 Er20 Er1 -149(3) . 6
Er6 Er8 Er20 Er1 -23(2) 6 6
Er15 Er8 Er20 Er1 -18.5(16) 6 6
Er15 Er8 Er20 Er1 -154(2) . 6
Er18 Er8 Er20 Er1 -61.4(14) 6 6
Er18 Er8 Er20 Er1 -110.6(13) . 6
Er8 Er1 Er20 Er17 63.6(16) . .
Er15 Er1 Er20 Er17 -82(3) . .
Er6 Er1 Er20 Er17 -85(2) . .
Er4 Er1 Er20 Er17 -42(2) . .
Er21 Er1 Er20 Er17 129(3) . .
Er19 Er1 Er20 Er17 118.2(18) . .
Er5 Er1 Er20 Er17 -70.7(15) . .
Er10 Er1 Er20 Er17 97.4(17) . .
Er18 Er1 Er20 Er17 9(2) . .
Er1 Er1 Er20 Er17 58.3(17) 6 .
Er11 Er1 Er20 Er17 -37(2) . .
Er8 Er1 Er20 Er6 38(3) . 6
Er15 Er1 Er20 Er6 -108(5) . 6
Er6 Er1 Er20 Er6 -111(5) . 6
Er4 Er1 Er20 Er6 -67(5) . 6
Er21 Er1 Er20 Er6 103(5) . 6
Er17 Er1 Er20 Er6 -25(4) . 6
Er19 Er1 Er20 Er6 93(4) . 6
Er5 Er1 Er20 Er6 -96(4) . 6
Er10 Er1 Er20 Er6 72(4) . 6
Er18 Er1 Er20 Er6 -17(5) . 6
Er1 Er1 Er20 Er6 33(3) 6 6
Er11 Er1 Er20 Er6 -62(5) . 6
Er8 Er1 Er20 Er6 149(3) . .
Er15 Er1 Er20 Er6 3(3) . .
Er4 Er1 Er20 Er6 43(3) . .
Er21 Er1 Er20 Er6 -146(4) . .
Er17 Er1 Er20 Er6 85(3) . .
Er19 Er1 Er20 Er6 -156(2) . .
Er5 Er1 Er20 Er6 14.8(17) . .
Er10 Er1 Er20 Er6 -177.1(19) . .
Er18 Er1 Er20 Er6 94(2) . .
Er1 Er1 Er20 Er6 144(3) 6 .
Er11 Er1 Er20 Er6 48(2) . .
Er8 Er1 Er20 N1 71.8(13) . .
Er15 Er1 Er20 N1 -74(3) . .
Er6 Er1 Er20 N1 -77.4(19) . .
Er4 Er1 Er20 N1 -34.1(19) . .
Er21 Er1 Er20 N1 137(3) . .
Er17 Er1 Er20 N1 8.1(13) . .
Er19 Er1 Er20 N1 126.3(11) . .
Er5 Er1 Er20 N1 -62.6(6) . .
Er10 Er1 Er20 N1 105.5(10) . .
Er18 Er1 Er20 N1 16.9(13) . .
Er1 Er1 Er20 N1 66.4(15) 6 .
Er11 Er1 Er20 N1 -29.0(13) . .
Er8 Er1 Er20 Er5 47.7(16) . 6
Er15 Er1 Er20 Er5 -98(3) . 6
Er6 Er1 Er20 Er5 -101(3) . 6
Er4 Er1 Er20 Er5 -58(3) . 6
Er21 Er1 Er20 Er5 113(4) . 6
Er17 Er1 Er20 Er5 -15.9(18) . 6
Er19 Er1 Er20 Er5 102(2) . 6
Er5 Er1 Er20 Er5 -87(2) . 6
Er10 Er1 Er20 Er5 81(2) . 6
Er18 Er1 Er20 Er5 -7(3) . 6
Er1 Er1 Er20 Er5 42.3(10) 6 6
Er11 Er1 Er20 Er5 -53(3) . 6
Er8 Er1 Er20 Er5 134.4(16) . .
Er15 Er1 Er20 Er5 -12(3) . .
Er6 Er1 Er20 Er5 -14.8(17) . .
Er4 Er1 Er20 Er5 28.5(17) . .
Er21 Er1 Er20 Er5 -161(3) . .
Er17 Er1 Er20 Er5 70.7(15) . .
Er19 Er1 Er20 Er5 -171.1(12) . .
Er10 Er1 Er20 Er5 168.1(11) . .
Er18 Er1 Er20 Er5 79.5(13) . .
Er1 Er1 Er20 Er5 129.0(17) 6 .
Er11 Er1 Er20 Er5 33.6(12) . .
Er8 Er1 Er20 Er15 26(2) . 6
Er15 Er1 Er20 Er15 -120(4) . 6
Er6 Er1 Er20 Er15 -123(4) . 6
Er4 Er1 Er20 Er15 -80(3) . 6
Er21 Er1 Er20 Er15 91(4) . 6
Er17 Er1 Er20 Er15 -37(2) . 6
Er19 Er1 Er20 Er15 81(3) . 6
Er5 Er1 Er20 Er15 -108(3) . 6
Er10 Er1 Er20 Er15 60(3) . 6
Er18 Er1 Er20 Er15 -29(3) . 6
Er1 Er1 Er20 Er15 20.8(17) 6 6
Er11 Er1 Er20 Er15 -75(3) . 6
Er8 Er1 Er20 Er15 146(3) . .
Er6 Er1 Er20 Er15 -3(3) . .
Er4 Er1 Er20 Er15 40(3) . .
Er21 Er1 Er20 Er15 -149(4) . .
Er17 Er1 Er20 Er15 82(3) . .
Er19 Er1 Er20 Er15 -159(3) . .
Er5 Er1 Er20 Er15 12(3) . .
Er10 Er1 Er20 Er15 180(3) . .
Er18 Er1 Er20 Er15 91(3) . .
Er1 Er1 Er20 Er15 141(3) 6 .
Er11 Er1 Er20 Er15 45(3) . .
Er15 Er1 Er20 Er8 -146(3) . .
Er6 Er1 Er20 Er8 -149(3) . .
Er4 Er1 Er20 Er8 -106(2) . .
Er21 Er1 Er20 Er8 65(3) . .
Er17 Er1 Er20 Er8 -63.6(16) . .
Er19 Er1 Er20 Er8 54.5(14) . .
Er5 Er1 Er20 Er8 -134.4(16) . .
Er10 Er1 Er20 Er8 33.8(16) . .
Er18 Er1 Er20 Er8 -55(2) . .
Er1 Er1 Er20 Er8 -5.3(13) 6 .
Er11 Er1 Er20 Er8 -100.7(19) . .
Er8 Er1 Er20 Er21 -65(3) . .
Er15 Er1 Er20 Er21 149(4) . .
Er6 Er1 Er20 Er21 146(4) . .
Er4 Er1 Er20 Er21 -171(3) . .
Er17 Er1 Er20 Er21 -129(3) . .
Er19 Er1 Er20 Er21 -10(3) . .
Er5 Er1 Er20 Er21 161(3) . .
Er10 Er1 Er20 Er21 -31(3) . .
Er18 Er1 Er20 Er21 -120(3) . .
Er1 Er1 Er20 Er21 -70(3) 6 .
Er11 Er1 Er20 Er21 -166(3) . .
Er8 Er1 Er20 Er1 5.3(13) . 6
Er15 Er1 Er20 Er1 -141(3) . 6
Er6 Er1 Er20 Er1 -144(3) . 6
Er4 Er1 Er20 Er1 -101(2) . 6
Er21 Er1 Er20 Er1 70(3) . 6
Er17 Er1 Er20 Er1 -58.3(17) . 6
Er19 Er1 Er20 Er1 59.9(16) . 6
Er5 Er1 Er20 Er1 -129.0(17) . 6
Er10 Er1 Er20 Er1 39.1(19) . 6
Er18 Er1 Er20 Er1 -50(2) . 6
Er11 Er1 Er20 Er1 -95(2) . 6
Er1 Er8 Er21 Er19 -98.6(9) 6 .
Er1 Er8 Er21 Er19 98.6(9) . .
Er17 Er8 Er21 Er19 180.000(14) . .
Er10 Er8 Er21 Er19 0.000(8) . .
Er6 Er8 Er21 Er19 143.1(8) . .
Er6 Er8 Er21 Er19 -143.1(8) 6 .
Er15 Er8 Er21 Er19 -119.0(17) 6 .
Er15 Er8 Er21 Er19 119.0(17) . .
Er18 Er8 Er21 Er19 -104(6) 6 .
Er18 Er8 Er21 Er19 104(6) . .
Er1 Er8 Er21 Er6 118.2(13) 6 .
Er1 Er8 Er21 Er6 -44.5(11) . .
Er19 Er8 Er21 Er6 -143.1(8) . .
Er17 Er8 Er21 Er6 36.9(8) . .
Er10 Er8 Er21 Er6 -143.1(8) . .
Er6 Er8 Er21 Er6 73.8(17) 6 .
Er15 Er8 Er21 Er6 98(2) 6 .
Er15 Er8 Er21 Er6 -24.1(17) . .
Er18 Er8 Er21 Er6 113(6) 6 .
Er18 Er8 Er21 Er6 -39(7) . .
Er1 Er8 Er21 Er6 44.5(11) 6 6
Er1 Er8 Er21 Er6 -118.2(14) . 6
Er19 Er8 Er21 Er6 143.1(8) . 6
Er17 Er8 Er21 Er6 -36.9(8) . 6
Er10 Er8 Er21 Er6 143.1(8) . 6
Er6 Er8 Er21 Er6 -73.8(17) . 6
Er15 Er8 Er21 Er6 24.1(17) 6 6
Er15 Er8 Er21 Er6 -98(2) . 6
Er18 Er8 Er21 Er6 39(7) 6 6
Er18 Er8 Er21 Er6 -113(6) . 6
Er1 Er8 Er21 Er1 -162.7(18) . 6
Er19 Er8 Er21 Er1 98.6(9) . 6
Er17 Er8 Er21 Er1 -81.4(9) . 6
Er10 Er8 Er21 Er1 98.6(9) . 6
Er6 Er8 Er21 Er1 -118.2(14) . 6
Er6 Er8 Er21 Er1 -44.5(11) 6 6
Er15 Er8 Er21 Er1 -20.4(18) 6 6
Er15 Er8 Er21 Er1 -142(2) . 6
Er18 Er8 Er21 Er1 -6(6) 6 6
Er18 Er8 Er21 Er1 -157(7) . 6
Er1 Er8 Er21 Er1 162.7(18) 6 .
Er19 Er8 Er21 Er1 -98.6(9) . .
Er17 Er8 Er21 Er1 81.4(9) . .
Er10 Er8 Er21 Er1 -98.6(9) . .
Er6 Er8 Er21 Er1 44.5(11) . .
Er6 Er8 Er21 Er1 118.2(13) 6 .
Er15 Er8 Er21 Er1 142(2) 6 .
Er15 Er8 Er21 Er1 20.4(18) . .
Er18 Er8 Er21 Er1 157(7) 6 .
Er18 Er8 Er21 Er1 6(6) . .
Er1 Er8 Er21 Er17 81.4(9) 6 .
Er1 Er8 Er21 Er17 -81.4(9) . .
Er19 Er8 Er21 Er17 180.000(13) . .
Er10 Er8 Er21 Er17 180.00(2) . .
Er6 Er8 Er21 Er17 -36.9(8) . .
Er6 Er8 Er21 Er17 36.9(8) 6 .
Er15 Er8 Er21 Er17 61.0(17) 6 .
Er15 Er8 Er21 Er17 -61.0(17) . .
Er18 Er8 Er21 Er17 76(6) 6 .
Er18 Er8 Er21 Er17 -76(6) . .
Er1 Er8 Er21 Er15 20.4(18) 6 6
Er1 Er8 Er21 Er15 -142(2) . 6
Er19 Er8 Er21 Er15 119.0(17) . 6
Er17 Er8 Er21 Er15 -61.0(17) . 6
Er10 Er8 Er21 Er15 119.0(17) . 6
Er6 Er8 Er21 Er15 -98(2) . 6
Er6 Er8 Er21 Er15 -24.1(17) 6 6
Er15 Er8 Er21 Er15 -122(3) . 6
Er18 Er8 Er21 Er15 15(7) 6 6
Er18 Er8 Er21 Er15 -137(7) . 6
Er1 Er8 Er21 Er15 142(2) 6 .
Er1 Er8 Er21 Er15 -20.4(18) . .
Er19 Er8 Er21 Er15 -119.0(17) . .
Er17 Er8 Er21 Er15 61.0(17) . .
Er10 Er8 Er21 Er15 -119.0(17) . .
Er6 Er8 Er21 Er15 24.1(17) . .
Er6 Er8 Er21 Er15 98(2) 6 .
Er15 Er8 Er21 Er15 122(3) 6 .
Er18 Er8 Er21 Er15 137(7) 6 .
Er18 Er8 Er21 Er15 -15(7) . .
Er1 Er8 Er21 Er20 81.4(9) 6 .
Er1 Er8 Er21 Er20 -81.4(9) . .
Er19 Er8 Er21 Er20 180.000(14) . .
Er17 Er8 Er21 Er20 0.000(15) . .
Er10 Er8 Er21 Er20 180.000(15) . .
Er6 Er8 Er21 Er20 -36.9(8) . .
Er6 Er8 Er21 Er20 36.9(8) 6 .
Er15 Er8 Er21 Er20 61.0(17) 6 .
Er15 Er8 Er21 Er20 -61.0(17) . .
Er18 Er8 Er21 Er20 76(6) 6 .
Er18 Er8 Er21 Er20 -76(6) . .
Er1 Er8 Er21 Er10 -98.6(9) 6 .
Er1 Er8 Er21 Er10 98.6(9) . .
Er19 Er8 Er21 Er10 0.000(17) . .
Er17 Er8 Er21 Er10 180.000(15) . .
Er6 Er8 Er21 Er10 143.1(8) . .
Er6 Er8 Er21 Er10 -143.1(8) 6 .
Er15 Er8 Er21 Er10 -119.0(17) 6 .
Er15 Er8 Er21 Er10 119.0(17) . .
Er18 Er8 Er21 Er10 -104(6) 6 .
Er18 Er8 Er21 Er10 104(6) . .
Er1 Er8 Er21 Er5 36.4(9) 6 6
Er1 Er8 Er21 Er5 -126.3(11) . 6
Er19 Er8 Er21 Er5 135.0(4) . 6
Er17 Er8 Er21 Er5 -45.0(4) . 6
Er10 Er8 Er21 Er5 135.0(4) . 6
Er6 Er8 Er21 Er5 -81.9(8) . 6
Er6 Er8 Er21 Er5 -8.1(10) 6 6
Er15 Er8 Er21 Er5 16.0(16) 6 6
Er15 Er8 Er21 Er5 -105.9(19) . 6
Er18 Er8 Er21 Er5 31(6) 6 6
Er18 Er8 Er21 Er5 -121(7) . 6
Er10 Er19 Er21 Er8 0.000(11) . .
Er1 Er19 Er21 Er8 42.7(15) 6 .
Er1 Er19 Er21 Er8 -42.7(14) . .
Er6 Er19 Er21 Er8 -49(4) . .
Er6 Er19 Er21 Er8 49(4) 6 .
Er17 Er19 Er21 Er8 0.000(15) . .
Er15 Er19 Er21 Er8 52(2) 6 .
Er15 Er19 Er21 Er8 -52(2) . .
Er4 Er19 Er21 Er8 38.4(8) 6 .
Er4 Er19 Er21 Er8 -38.4(8) . .
Er10 Er19 Er21 Er6 49(4) . .
Er8 Er19 Er21 Er6 49(4) . .
Er1 Er19 Er21 Er6 92(5) 6 .
Er1 Er19 Er21 Er6 6(3) . .
Er6 Er19 Er21 Er6 98(8) 6 .
Er17 Er19 Er21 Er6 49(4) . .
Er15 Er19 Er21 Er6 101(6) 6 .
Er15 Er19 Er21 Er6 -3(2) . .
Er4 Er19 Er21 Er6 87(5) 6 .
Er4 Er19 Er21 Er6 11(3) . .
Er10 Er19 Er21 Er6 -49(4) . 6
Er8 Er19 Er21 Er6 -49(4) . 6
Er1 Er19 Er21 Er6 -6(3) 6 6
Er1 Er19 Er21 Er6 -92(5) . 6
Er6 Er19 Er21 Er6 -98(8) . 6
Er17 Er19 Er21 Er6 -49(4) . 6
Er15 Er19 Er21 Er6 3(2) 6 6
Er15 Er19 Er21 Er6 -101(6) . 6
Er4 Er19 Er21 Er6 -11(3) 6 6
Er4 Er19 Er21 Er6 -87(5) . 6
Er10 Er19 Er21 Er1 -42.7(15) . 6
Er8 Er19 Er21 Er1 -42.7(14) . 6
Er1 Er19 Er21 Er1 -85(3) . 6
Er6 Er19 Er21 Er1 -92(5) . 6
Er6 Er19 Er21 Er1 6(3) 6 6
Er17 Er19 Er21 Er1 -42.7(14) . 6
Er15 Er19 Er21 Er1 8.8(14) 6 6
Er15 Er19 Er21 Er1 -94(3) . 6
Er4 Er19 Er21 Er1 -4.3(8) 6 6
Er4 Er19 Er21 Er1 -81(2) . 6
Er10 Er19 Er21 Er1 42.7(14) . .
Er8 Er19 Er21 Er1 42.7(15) . .
Er1 Er19 Er21 Er1 85(3) 6 .
Er6 Er19 Er21 Er1 -6(3) . .
Er6 Er19 Er21 Er1 92(5) 6 .
Er17 Er19 Er21 Er1 42.7(15) . .
Er15 Er19 Er21 Er1 94(3) 6 .
Er15 Er19 Er21 Er1 -8.8(14) . .
Er4 Er19 Er21 Er1 81(2) 6 .
Er4 Er19 Er21 Er1 4.3(8) . .
Er10 Er19 Er21 Er17 0.00(2) . .
Er8 Er19 Er21 Er17 0.000(12) . .
Er1 Er19 Er21 Er17 42.7(14) 6 .
Er1 Er19 Er21 Er17 -42.7(14) . .
Er6 Er19 Er21 Er17 -49(4) . .
Er6 Er19 Er21 Er17 49(4) 6 .
Er15 Er19 Er21 Er17 52(2) 6 .
Er15 Er19 Er21 Er17 -52(2) . .
Er4 Er19 Er21 Er17 38.4(8) 6 .
Er4 Er19 Er21 Er17 -38.4(8) . .
Er10 Er19 Er21 Er15 -52(2) . 6
Er8 Er19 Er21 Er15 -52(2) . 6
Er1 Er19 Er21 Er15 -8.8(14) 6 6
Er1 Er19 Er21 Er15 -94(3) . 6
Er6 Er19 Er21 Er15 -101(6) . 6
Er6 Er19 Er21 Er15 -3(2) 6 6
Er17 Er19 Er21 Er15 -52(2) . 6
Er15 Er19 Er21 Er15 -103(4) . 6
Er4 Er19 Er21 Er15 -13.1(16) 6 6
Er4 Er19 Er21 Er15 -90(3) . 6
Er10 Er19 Er21 Er15 52(2) . .
Er8 Er19 Er21 Er15 52(2) . .
Er1 Er19 Er21 Er15 94(3) 6 .
Er1 Er19 Er21 Er15 8.8(14) . .
Er6 Er19 Er21 Er15 3(2) . .
Er6 Er19 Er21 Er15 101(6) 6 .
Er17 Er19 Er21 Er15 52(2) . .
Er15 Er19 Er21 Er15 103(4) 6 .
Er4 Er19 Er21 Er15 90(3) 6 .
Er4 Er19 Er21 Er15 13.1(16) . .
Er10 Er19 Er21 Er20 0.00(4) . .
Er8 Er19 Er21 Er20 0.00(3) . .
Er1 Er19 Er21 Er20 42.7(15) 6 .
Er1 Er19 Er21 Er20 -42.7(15) . .
Er6 Er19 Er21 Er20 -49(4) . .
Er6 Er19 Er21 Er20 49(4) 6 .
Er17 Er19 Er21 Er20 0.00(3) . .
Er15 Er19 Er21 Er20 52(2) 6 .
Er15 Er19 Er21 Er20 -52(2) . .
Er4 Er19 Er21 Er20 38.4(8) 6 .
Er4 Er19 Er21 Er20 -38.4(8) . .
Er8 Er19 Er21 Er10 0.00(4) . .
Er1 Er19 Er21 Er10 42.7(15) 6 .
Er1 Er19 Er21 Er10 -42.7(15) . .
Er6 Er19 Er21 Er10 -49(4) . .
Er6 Er19 Er21 Er10 49(4) 6 .
Er17 Er19 Er21 Er10 0.00(4) . .
Er15 Er19 Er21 Er10 52(2) 6 .
Er15 Er19 Er21 Er10 -52(2) . .
Er4 Er19 Er21 Er10 38.4(8) 6 .
Er4 Er19 Er21 Er10 -38.4(8) . .
Er10 Er19 Er21 Er5 -46(2) . 6
Er8 Er19 Er21 Er5 -46(2) . 6
Er1 Er19 Er21 Er5 -3.6(12) 6 6
Er1 Er19 Er21 Er5 -89(4) . 6
Er6 Er19 Er21 Er5 -95(6) . 6
Er6 Er19 Er21 Er5 2.7(17) 6 6
Er17 Er19 Er21 Er5 -46(2) . 6
Er15 Er19 Er21 Er5 5.2(13) 6 6
Er15 Er19 Er21 Er5 -98(4) . 6
Er4 Er19 Er21 Er5 -7.9(16) 6 6
Er4 Er19 Er21 Er5 -85(3) . 6
Er15 Er6 Er21 Er8 60(3) . .
Er1 Er6 Er21 Er8 44.8(14) . .
Er5 Er6 Er21 Er8 42(4) . .
Er20 Er6 Er21 Er8 -94(5) . .
Er17 Er6 Er21 Er8 -24.7(16) . .
Er6 Er6 Er21 Er8 -73.9(14) 6 .
Er4 Er6 Er21 Er8 37.6(14) . .
N1 Er6 Er21 Er8 -24.2(14) . .
Er14 Er6 Er21 Er8 24(3) . .
Er1 Er6 Er21 Er8 -37.2(13) 6 .
Er15 Er6 Er21 Er19 6(6) . .
Er1 Er6 Er21 Er19 -9(4) . .
Er5 Er6 Er21 Er19 -13(7) . .
Er20 Er6 Er21 Er19 -148(8) . .
Er17 Er6 Er21 Er19 -79(5) . .
Er8 Er6 Er21 Er19 -54(4) . .
Er6 Er6 Er21 Er19 -128(5) 6 .
Er4 Er6 Er21 Er19 -16(5) . .
N1 Er6 Er21 Er19 -78(4) . .
Er14 Er6 Er21 Er19 -30(6) . .
Er1 Er6 Er21 Er19 -91(5) 6 .
Er15 Er6 Er21 Er6 134(3) . 6
Er1 Er6 Er21 Er6 118.8(19) . 6
Er5 Er6 Er21 Er6 115(3) . 6
Er20 Er6 Er21 Er6 -20(5) . 6
Er17 Er6 Er21 Er6 49.3(18) . 6
Er8 Er6 Er21 Er6 73.9(14) . 6
Er4 Er6 Er21 Er6 111.6(12) . 6
N1 Er6 Er21 Er6 49.8(16) . 6
Er14 Er6 Er21 Er6 98(2) . 6
Er1 Er6 Er21 Er6 36.7(10) 6 6
Er15 Er6 Er21 Er1 97(4) . 6
Er1 Er6 Er21 Er1 82(2) . 6
Er5 Er6 Er21 Er1 79(4) . 6
Er20 Er6 Er21 Er1 -57(4) . 6
Er17 Er6 Er21 Er1 13(2) . 6
Er8 Er6 Er21 Er1 37.2(13) . 6
Er6 Er6 Er21 Er1 -36.7(10) 6 6
Er4 Er6 Er21 Er1 74.8(18) . 6
N1 Er6 Er21 Er1 13(2) . 6
Er14 Er6 Er21 Er1 61(3) . 6
Er15 Er6 Er21 Er1 15(3) . .
Er5 Er6 Er21 Er1 -3(4) . .
Er20 Er6 Er21 Er1 -139(6) . .
Er17 Er6 Er21 Er1 -69.5(16) . .
Er8 Er6 Er21 Er1 -44.8(14) . .
Er6 Er6 Er21 Er1 -118.8(19) 6 .
Er4 Er6 Er21 Er1 -7.2(12) . .
N1 Er6 Er21 Er1 -69.0(12) . .
Er14 Er6 Er21 Er1 -21(3) . .
Er1 Er6 Er21 Er1 -82(2) 6 .
Er15 Er6 Er21 Er17 85(3) . .
Er1 Er6 Er21 Er17 69.5(16) . .
Er5 Er6 Er21 Er17 66(4) . .
Er20 Er6 Er21 Er17 -70(5) . .
Er8 Er6 Er21 Er17 24.7(16) . .
Er6 Er6 Er21 Er17 -49.3(18) 6 .
Er4 Er6 Er21 Er17 62.3(13) . .
N1 Er6 Er21 Er17 0.5(12) . .
Er14 Er6 Er21 Er17 49(2) . .
Er1 Er6 Er21 Er17 -13(2) 6 .
Er15 Er6 Er21 Er15 117(5) . 6
Er1 Er6 Er21 Er15 102(2) . 6
Er5 Er6 Er21 Er15 99(4) . 6
Er20 Er6 Er21 Er15 -37(5) . 6
Er17 Er6 Er21 Er15 33(2) . 6
Er8 Er6 Er21 Er15 57(2) . 6
Er6 Er6 Er21 Er15 -16.7(15) 6 6
Er4 Er6 Er21 Er15 95(2) . 6
N1 Er6 Er21 Er15 33(2) . 6
Er14 Er6 Er21 Er15 81(3) . 6
Er1 Er6 Er21 Er15 20.0(17) 6 6
Er1 Er6 Er21 Er15 -15(3) . .
Er5 Er6 Er21 Er15 -19(4) . .
Er20 Er6 Er21 Er15 -154(6) . .
Er17 Er6 Er21 Er15 -85(3) . .
Er8 Er6 Er21 Er15 -60(3) . .
Er6 Er6 Er21 Er15 -134(3) 6 .
Er4 Er6 Er21 Er15 -22(3) . .
N1 Er6 Er21 Er15 -84(3) . .
Er14 Er6 Er21 Er15 -36(3) . .
Er1 Er6 Er21 Er15 -97(4) 6 .
Er15 Er6 Er21 Er20 154(6) . .
Er1 Er6 Er21 Er20 139(6) . .
Er5 Er6 Er21 Er20 136(6) . .
Er17 Er6 Er21 Er20 70(5) . .
Er8 Er6 Er21 Er20 94(5) . .
Er6 Er6 Er21 Er20 20(4) 6 .
Er4 Er6 Er21 Er20 132(5) . .
N1 Er6 Er21 Er20 70(5) . .
Er14 Er6 Er21 Er20 118(5) . .
Er1 Er6 Er21 Er20 57(4) 6 .
Er15 Er6 Er21 Er10 26(4) . .
Er1 Er6 Er21 Er10 10.3(14) . .
Er5 Er6 Er21 Er10 7(5) . .
Er20 Er6 Er21 Er10 -129(6) . .
Er17 Er6 Er21 Er10 -59(2) . .
Er8 Er6 Er21 Er10 -34.5(14) . .
Er6 Er6 Er21 Er10 -108(2) 6 .
Er4 Er6 Er21 Er10 3(2) . .
N1 Er6 Er21 Er10 -58.7(18) . .
Er14 Er6 Er21 Er10 -11(4) . .
Er1 Er6 Er21 Er10 -72(2) 6 .
Er15 Er6 Er21 Er5 124(3) . 6
Er1 Er6 Er21 Er5 108.7(15) . 6
Er5 Er6 Er21 Er5 105(3) . 6
Er20 Er6 Er21 Er5 -30(5) . 6
Er17 Er6 Er21 Er5 39.2(13) . 6
Er8 Er6 Er21 Er5 63.9(11) . 6
Er6 Er6 Er21 Er5 -10.0(8) 6 6
Er4 Er6 Er21 Er5 101.6(8) . 6
N1 Er6 Er21 Er5 39.8(9) . 6
Er14 Er6 Er21 Er5 88(2) . 6
Er1 Er6 Er21 Er5 26.7(13) 6 6
Er15 Er1 Er21 Er8 -125(4) . .
Er6 Er1 Er21 Er8 -108(2) . .
Er4 Er1 Er21 Er8 -49(11) . .
Er17 Er1 Er21 Er8 -42(2) . .
Er19 Er1 Er21 Er8 78(3) . .
Er5 Er1 Er21 Er8 -107.3(19) . .
Er10 Er1 Er21 Er8 61.8(16) . .
Er18 Er1 Er21 Er8 -3(3) . .
Er1 Er1 Er21 Er8 -11.8(13) 6 .
Er11 Er1 Er21 Er8 -52(6) . .
Er8 Er1 Er21 Er19 -78(3) . .
Er15 Er1 Er21 Er19 156(4) . .
Er6 Er1 Er21 Er19 173(3) . .
Er4 Er1 Er21 Er19 -128(10) . .
Er17 Er1 Er21 Er19 -121(3) . .
Er5 Er1 Er21 Er19 174.3(18) . .
Er10 Er1 Er21 Er19 -16.5(18) . .
Er18 Er1 Er21 Er19 -81(3) . .
Er1 Er1 Er21 Er19 -90(3) 6 .
Er11 Er1 Er21 Er19 -130(5) . .
Er8 Er1 Er21 Er6 108(2) . .
Er15 Er1 Er21 Er6 -17(3) . .
Er4 Er1 Er21 Er6 59(10) . .
Er17 Er1 Er21 Er6 66.2(16) . .
Er19 Er1 Er21 Er6 -173(3) . .
Er5 Er1 Er21 Er6 1.1(14) . .
Er10 Er1 Er21 Er6 170.3(14) . .
Er18 Er1 Er21 Er6 105.9(19) . .
Er1 Er1 Er21 Er6 97(2) 6 .
Er11 Er1 Er21 Er6 57(5) . .
Er8 Er1 Er21 Er6 54.5(16) . 6
Er15 Er1 Er21 Er6 -71(4) . 6
Er6 Er1 Er21 Er6 -54.0(18) . 6
Er4 Er1 Er21 Er6 5(11) . 6
Er17 Er1 Er21 Er6 12(2) . 6
Er19 Er1 Er21 Er6 133(3) . 6
Er5 Er1 Er21 Er6 -53(2) . 6
Er10 Er1 Er21 Er6 116.3(18) . 6
Er18 Er1 Er21 Er6 52(3) . 6
Er1 Er1 Er21 Er6 42.7(12) 6 6
Er11 Er1 Er21 Er6 3(6) . 6
Er8 Er1 Er21 Er1 11.8(13) . 6
Er15 Er1 Er21 Er1 -114(4) . 6
Er6 Er1 Er21 Er1 -97(2) . 6
Er4 Er1 Er21 Er1 -37(12) . 6
Er17 Er1 Er21 Er1 -30(2) . 6
Er19 Er1 Er21 Er1 90(3) . 6
Er5 Er1 Er21 Er1 -96(2) . 6
Er10 Er1 Er21 Er1 73.6(16) . 6
Er18 Er1 Er21 Er1 9(3) . 6
Er11 Er1 Er21 Er1 -40(6) . 6
Er8 Er1 Er21 Er17 42(2) . .
Er15 Er1 Er21 Er17 -83(4) . .
Er6 Er1 Er21 Er17 -66.2(16) . .
Er4 Er1 Er21 Er17 -7(10) . .
Er19 Er1 Er21 Er17 121(3) . .
Er5 Er1 Er21 Er17 -65.1(17) . .
Er10 Er1 Er21 Er17 104.1(16) . .
Er18 Er1 Er21 Er17 40(2) . .
Er1 Er1 Er21 Er17 30(2) 6 .
Er11 Er1 Er21 Er17 -9(5) . .
Er8 Er1 Er21 Er15 31(2) . 6
Er15 Er1 Er21 Er15 -94(4) . 6
Er6 Er1 Er21 Er15 -77(2) . 6
Er4 Er1 Er21 Er15 -18(11) . 6
Er17 Er1 Er21 Er15 -11(3) . 6
Er19 Er1 Er21 Er15 110(3) . 6
Er5 Er1 Er21 Er15 -76(3) . 6
Er10 Er1 Er21 Er15 93(2) . 6
Er18 Er1 Er21 Er15 29(3) . 6
Er1 Er1 Er21 Er15 19.4(17) 6 6
Er11 Er1 Er21 Er15 -20(6) . 6
Er8 Er1 Er21 Er15 125(4) . .
Er6 Er1 Er21 Er15 17(3) . .
Er4 Er1 Er21 Er15 76(10) . .
Er17 Er1 Er21 Er15 83(4) . .
Er19 Er1 Er21 Er15 -156(3) . .
Er5 Er1 Er21 Er15 18(3) . .
Er10 Er1 Er21 Er15 -173(3) . .
Er18 Er1 Er21 Er15 123(4) . .
Er1 Er1 Er21 Er15 114(4) 6 .
Er11 Er1 Er21 Er15 74(6) . .
Er8 Er1 Er21 Er20 85(3) . .
Er15 Er1 Er21 Er20 -40(5) . .
Er6 Er1 Er21 Er20 -23(3) . .
Er4 Er1 Er21 Er20 36(12) . .
Er17 Er1 Er21 Er20 43(3) . .
Er19 Er1 Er21 Er20 163(4) . .
Er5 Er1 Er21 Er20 -22(3) . .
Er10 Er1 Er21 Er20 147(3) . .
Er18 Er1 Er21 Er20 83(3) . .
Er1 Er1 Er21 Er20 73(3) 6 .
Er11 Er1 Er21 Er20 34(6) . .
Er8 Er1 Er21 Er10 -61.8(16) . .
Er15 Er1 Er21 Er10 173(3) . .
Er6 Er1 Er21 Er10 -170.3(14) . .
Er4 Er1 Er21 Er10 -111(10) . .
Er17 Er1 Er21 Er10 -104.1(16) . .
Er19 Er1 Er21 Er10 16.5(18) . .
Er5 Er1 Er21 Er10 -169.2(12) . .
Er18 Er1 Er21 Er10 -64(2) . .
Er1 Er1 Er21 Er10 -73.6(16) 6 .
Er11 Er1 Er21 Er10 -113(5) . .
Er8 Er1 Er21 Er5 44.1(13) . 6
Er15 Er1 Er21 Er5 -81(4) . 6
Er6 Er1 Er21 Er5 -64.4(13) . 6
Er4 Er1 Er21 Er5 -5(11) . 6
Er17 Er1 Er21 Er5 1.9(17) . 6
Er19 Er1 Er21 Er5 122(3) . 6
Er5 Er1 Er21 Er5 -63.2(16) . 6
Er10 Er1 Er21 Er5 105.9(12) . 6
Er18 Er1 Er21 Er5 42(2) . 6
Er1 Er1 Er21 Er5 32.3(11) 6 6
Er11 Er1 Er21 Er5 -7(6) . 6
Er17 Er20 Er21 Er8 0.000(9) . .
Er6 Er20 Er21 Er8 -73(4) 6 .
Er6 Er20 Er21 Er8 73(4) . .
N1 Er20 Er21 Er8 0.000(7) . .
Er5 Er20 Er21 Er8 -62(3) 6 .
Er5 Er20 Er21 Er8 62(3) . .
Er15 Er20 Er21 Er8 -61(2) 6 .
Er15 Er20 Er21 Er8 61(2) . .
Er1 Er20 Er21 Er8 45.3(11) . .
Er1 Er20 Er21 Er8 -45.3(11) 6 .
Er17 Er20 Er21 Er19 0.00(4) . .
Er6 Er20 Er21 Er19 -73(4) 6 .
Er6 Er20 Er21 Er19 73(4) . .
N1 Er20 Er21 Er19 0.00(4) . .
Er5 Er20 Er21 Er19 -62(3) 6 .
Er5 Er20 Er21 Er19 62(3) . .
Er15 Er20 Er21 Er19 -61(2) 6 .
Er15 Er20 Er21 Er19 61(2) . .
Er8 Er20 Er21 Er19 0.00(3) . .
Er1 Er20 Er21 Er19 45.3(11) . .
Er1 Er20 Er21 Er19 -45.3(11) 6 .
Er17 Er20 Er21 Er6 -73(4) . .
Er6 Er20 Er21 Er6 -146(7) 6 .
N1 Er20 Er21 Er6 -73(4) . .
Er5 Er20 Er21 Er6 -136(6) 6 .
Er5 Er20 Er21 Er6 -10.7(14) . .
Er15 Er20 Er21 Er6 -134(5) 6 .
Er15 Er20 Er21 Er6 -12(3) . .
Er8 Er20 Er21 Er6 -73(4) . .
Er1 Er20 Er21 Er6 -28(4) . .
Er1 Er20 Er21 Er6 -118(4) 6 .
Er17 Er20 Er21 Er6 73(4) . 6
Er6 Er20 Er21 Er6 146(7) . 6
N1 Er20 Er21 Er6 73(4) . 6
Er5 Er20 Er21 Er6 10.7(14) 6 6
Er5 Er20 Er21 Er6 136(6) . 6
Er15 Er20 Er21 Er6 12(3) 6 6
Er15 Er20 Er21 Er6 134(5) . 6
Er8 Er20 Er21 Er6 73(4) . 6
Er1 Er20 Er21 Er6 118(4) . 6
Er1 Er20 Er21 Er6 28(4) 6 6
Er17 Er20 Er21 Er1 45.3(11) . 6
Er6 Er20 Er21 Er1 -28(4) 6 6
Er6 Er20 Er21 Er1 118(4) . 6
N1 Er20 Er21 Er1 45.3(11) . 6
Er5 Er20 Er21 Er1 -17(3) 6 6
Er5 Er20 Er21 Er1 108(3) . 6
Er15 Er20 Er21 Er1 -16(2) 6 6
Er15 Er20 Er21 Er1 107(2) . 6
Er8 Er20 Er21 Er1 45.3(11) . 6
Er1 Er20 Er21 Er1 91(2) . 6
Er17 Er20 Er21 Er1 -45.3(11) . .
Er6 Er20 Er21 Er1 -118(4) 6 .
Er6 Er20 Er21 Er1 28(4) . .
N1 Er20 Er21 Er1 -45.3(11) . .
Er5 Er20 Er21 Er1 -108(3) 6 .
Er5 Er20 Er21 Er1 17(3) . .
Er15 Er20 Er21 Er1 -107(2) 6 .
Er15 Er20 Er21 Er1 16(2) . .
Er8 Er20 Er21 Er1 -45.3(11) . .
Er1 Er20 Er21 Er1 -91(2) 6 .
Er6 Er20 Er21 Er17 -73(4) 6 .
Er6 Er20 Er21 Er17 73(4) . .
N1 Er20 Er21 Er17 0.000(11) . .
Er5 Er20 Er21 Er17 -62(3) 6 .
Er5 Er20 Er21 Er17 62(3) . .
Er15 Er20 Er21 Er17 -61(2) 6 .
Er15 Er20 Er21 Er17 61(2) . .
Er8 Er20 Er21 Er17 0.00(3) . .
Er1 Er20 Er21 Er17 45.3(11) . .
Er1 Er20 Er21 Er17 -45.3(11) 6 .
Er17 Er20 Er21 Er15 61(2) . 6
Er6 Er20 Er21 Er15 -12(3) 6 6
Er6 Er20 Er21 Er15 134(5) . 6
N1 Er20 Er21 Er15 61(2) . 6
Er5 Er20 Er21 Er15 -1(2) 6 6
Er5 Er20 Er21 Er15 124(4) . 6
Er15 Er20 Er21 Er15 123(4) . 6
Er8 Er20 Er21 Er15 61(2) . 6
Er1 Er20 Er21 Er15 107(2) . 6
Er1 Er20 Er21 Er15 16(2) 6 6
Er17 Er20 Er21 Er15 -61(2) . .
Er6 Er20 Er21 Er15 -134(5) 6 .
Er6 Er20 Er21 Er15 12(3) . .
N1 Er20 Er21 Er15 -61(2) . .
Er5 Er20 Er21 Er15 -124(4) 6 .
Er5 Er20 Er21 Er15 1(2) . .
Er15 Er20 Er21 Er15 -123(4) 6 .
Er8 Er20 Er21 Er15 -61(2) . .
Er1 Er20 Er21 Er15 -16(2) . .
Er1 Er20 Er21 Er15 -107(2) 6 .
Er17 Er20 Er21 Er10 0.000(19) . .
Er6 Er20 Er21 Er10 -73(4) 6 .
Er6 Er20 Er21 Er10 73(4) . .
N1 Er20 Er21 Er10 0.00(2) . .
Er5 Er20 Er21 Er10 -62(3) 6 .
Er5 Er20 Er21 Er10 62(3) . .
Er15 Er20 Er21 Er10 -61(2) 6 .
Er15 Er20 Er21 Er10 61(2) . .
Er8 Er20 Er21 Er10 0.000(12) . .
Er1 Er20 Er21 Er10 45.3(11) . .
Er1 Er20 Er21 Er10 -45.3(11) 6 .
Er17 Er20 Er21 Er5 62(3) . 6
Er6 Er20 Er21 Er5 -10.7(14) 6 6
Er6 Er20 Er21 Er5 136(6) . 6
N1 Er20 Er21 Er5 62(3) . 6
Er5 Er20 Er21 Er5 125(5) . 6
Er15 Er20 Er21 Er5 1(2) 6 6
Er15 Er20 Er21 Er5 124(4) . 6
Er8 Er20 Er21 Er5 62(3) . 6
Er1 Er20 Er21 Er5 108(3) . 6
Er1 Er20 Er21 Er5 17(3) 6 6
C2A C1A C4A C4A -101.6(8) . 6
C2A C1A C4A C3A 76.8(11) . .
C3A C5A C6A N2A -2.5(11) . .
C3A C5A C6A C10A 177.4(7) . .
C7A N2A C6A C5A -179.0(6) . .
Ni1A N2A C6A C5A 2.2(10) . .
C7A N2A C6A C10A 1.1(7) . .
Ni1A N2A C6A C10A -177.7(5) . .
C6A N2A C7A C8A -179.1(6) . .
Ni1A N2A C7A C8A -0.3(10) . .
C6A N2A C7A C9A -0.8(7) . .
Ni1A N2A C7A C9A 178.0(5) . .
N2A C7A C8A C15A 1.5(11) . .
C9A C7A C8A C15A -176.6(7) . .
C8A C7A C9A C10A 178.5(7) . .
N2A C7A C9A C10A 0.2(8) . .
C8A C7A C9A C13A 0.0(11) . .
N2A C7A C9A C13A -178.4(6) . .
C7A C9A C10A C6A 0.5(8) . .
C13A C9A C10A C6A 179.0(7) . .
C7A C9A C10A C11A -178.6(7) . .
C13A C9A C10A C11A -0.1(13) . .
C5A C6A C10A C9A 179.1(7) . .
N2A C6A C10A C9A -1.0(8) . .
C5A C6A C10A C11A -1.8(11) . .
N2A C6A C10A C11A 178.1(6) . .
C9A C10A C11A C12A 100.3(11) . .
C6A C10A C11A C12A -78.7(10) . .
C10A C9A C13A C14A -96.8(10) . .
C7A C9A C13A C14A 81.4(10) . .
C7A C8A C15A N1A -2.5(12) . .
C7A C8A C15A C16A 176.9(6) . .
N1A C15A C16A C16A 0.4(7) . 6
C8A C15A C16A C16A -179.1(5) . 6
N1A C15A C16A C17A 178.7(8) . .
C8A C15A C16A C17A -0.9(11) . .
C16A C16A C17A C18A 96.2(7) 6 .
C15A C16A C17A C18A -81.7(9) . .
C3A N3A C3A C5A -178.7(5) 6 .
Ni1A N3A C3A C5A 0.6(12) . .
C3A N3A C3A C4A 1.0(10) 6 .
Ni1A N3A C3A C4A -179.8(6) . .
C6A C5A C3A N3A 1.0(12) . .
C6A C5A C3A C4A -178.6(7) . .
C4A C4A C3A N3A -0.6(6) 6 .
C1A C4A C3A N3A -179.3(8) . .
C4A C4A C3A C5A 179.0(6) 6 .
C1A C4A C3A C5A 0.3(12) . .
C8A C15A N1A C15A 178.9(5) . 6
C16A C15A N1A C15A -0.7(11) . 6
C8A C15A N1A Ni1A 2.3(14) . .
C16A C15A N1A Ni1A -177.2(7) . .
C3B C2B C4B C6B -94.4(16) . .
C3B C2B C4B C5B 80.7(15) . .
C6B C4B C5B C1B -178.3(9) . .
C2B C4B C5B C1B 5.8(16) . .
C6B C4B C5B N1B 0.4(13) . .
C2B C4B C5B N1B -175.5(10) . .
C5B C4B C6B C9B 0.6(13) . .
C2B C4B C6B C9B 176.4(11) . .
C5B C4B C6B C7B 177.0(13) . .
C2B C4B C6B C7B -7(2) . .
C4B C6B C7B C8B 101.9(16) . .
C9B C6B C7B C8B -82.3(17) . .
C4B C6B C9B C10B -179.4(13) . .
C7B C6B C9B C10B 4(2) . .
C4B C6B C9B N1B -1.5(14) . .
C7B C6B C9B N1B -178.3(11) . .
N1B C9B C10B C9B -1(3) . 6
C6B C9B C10B C9B 176.5(11) . 6
N1B C5B C1B C5B 1.5(7) . 2_757
C4B C5B C1B C5B 180.0(11) . 2_757
C10B C9B N1B C5B 179.5(13) . .
C6B C9B N1B C5B 1.8(12) . .
C10B C9B N1B Ni1B -0.4(18) . .
C6B C9B N1B Ni1B -178.1(7) . .
C1B C5B N1B C9B 177.3(8) . .
C4B C5B N1B C9B -1.4(11) . .
C1B C5B N1B Ni1B -2.8(13) . .
C4B C5B N1B Ni1B 178.5(7) . .
C9 C1 C2 C3 -143(2) . .
C5 C1 C2 C3 5(3) . .
C9 C1 C2 C12 6(4) . .
C5 C1 C2 C12 155(3) . .
C12 C2 C3 C15 -13(4) . .
C1 C2 C3 C15 136(3) . .
C12 C2 C3 C4 -151(3) . .
C1 C2 C3 C4 -3(3) . .
C15 C3 C4 C18 8(5) . .
C2 C3 C4 C18 145(3) . .
C15 C3 C4 C5 -137(3) . .
C2 C3 C4 C5 0(3) . .
C18 C4 C5 C1 -142(3) . .
C3 C4 C5 C1 3(3) . .
C18 C4 C5 C6 1(4) . .
C3 C4 C5 C6 147(3) . .
C9 C1 C5 C4 141(3) . .
C2 C1 C5 C4 -5(3) . .
C9 C1 C5 C6 -7(4) . .
C2 C1 C5 C6 -153(2) . .
C4 C5 C6 C20 1(4) . .
C1 C5 C6 C20 138(3) . .
C4 C5 C6 C7 -135(3) . .
C1 C5 C6 C7 2(4) . .
C20 C6 C7 C23 5(4) . .
C5 C6 C7 C23 142(3) . .
C20 C6 C7 C8 -138(3) . .
C5 C6 C7 C8 -1(4) . .
C23 C7 C8 C9 -147(3) . .
C6 C7 C8 C9 5(5) . .
C23 C7 C8 C25 -10(3) . .
C6 C7 C8 C25 142(3) . .
C7 C8 C9 C1 -9(4) . .
C25 C8 C9 C1 -148(3) . .
C7 C8 C9 C10 154(3) . .
C25 C8 C9 C10 15(4) . .
C5 C1 C9 C8 10(4) . .
C2 C1 C9 C8 155(3) . .
C5 C1 C9 C10 -152(3) . .
C2 C1 C9 C10 -7(4) . .
C8 C9 C10 C26 -16(4) . .
C1 C9 C10 C26 145(3) . .
C8 C9 C10 C11 -159(3) . .
C1 C9 C10 C11 3(5) . .
C26 C10 C11 C29 1(4) . .
C9 C10 C11 C29 150(3) . .
C26 C10 C11 C12 -147(3) . .
C9 C10 C11 C12 2(5) . .
C3 C2 C12 C13 3(5) . .
C1 C2 C12 C13 -141(3) . .
C3 C2 C12 C11 143(3) . .
C1 C2 C12 C11 -1(4) . .
C29 C11 C12 C13 -3(4) . .
C10 C11 C12 C13 138(3) . .
C29 C11 C12 C2 -144(3) . .
C10 C11 C12 C2 -3(5) . .
C2 C12 C13 C14 -7(6) . .
C11 C12 C13 C14 -151(3) . .
C2 C12 C13 C31 162(3) . .
C11 C12 C13 C31 19(6) . .
C12 C13 C14 C15 21(6) . .
C31 C13 C14 C15 -149(3) . .
C12 C13 C14 C33 159(4) . .
C31 C13 C14 C33 -12(4) . .
C13 C14 C15 C16 130(4) . .
C33 C14 C15 C16 -1(5) . .
C13 C14 C15 C3 -29(5) . .
C33 C14 C15 C3 -161(3) . .
C2 C3 C15 C16 -135(3) . .
C4 C3 C15 C16 -4(5) . .
C2 C3 C15 C14 25(5) . .
C4 C3 C15 C14 156(3) . .
C14 C15 C16 C35 -2(6) . .
C3 C15 C16 C35 156(3) . .
C14 C15 C16 C17 -166(4) . .
C3 C15 C16 C17 -8(5) . .
C35 C16 C17 C18 -148(3) . .
C15 C16 C17 C18 17(5) . .
C35 C16 C17 C38 -16(5) . .
C15 C16 C17 C38 148(3) . .
C5 C4 C18 C19 -8(4) . .
C3 C4 C18 C19 -153(3) . .
C5 C4 C18 C17 146(3) . .
C3 C4 C18 C17 1(4) . .
C16 C17 C18 C4 -13(5) . .
C38 C17 C18 C4 -153(3) . .
C16 C17 C18 C19 139(3) . .
C38 C17 C18 C19 -2(4) . .
C4 C18 C19 C20 16(5) . .
C17 C18 C19 C20 -137(3) . .
C4 C18 C19 C39 155(2) . .
C17 C18 C19 C39 2(3) . .
C7 C6 C20 C19 141(2) . .
C5 C6 C20 C19 5(4) . .
C7 C6 C20 C21 -6(4) . .
C5 C6 C20 C21 -142(2) . .
C18 C19 C20 C6 -14(5) . .
C39 C19 C20 C6 -145(2) . .
C18 C19 C20 C21 137(3) . .
C39 C19 C20 C21 7(3) . .
C6 C20 C21 C41 148(3) . .
C19 C20 C21 C41 1(4) . .
C6 C20 C21 C22 2(3) . .
C19 C20 C21 C22 -145(2) . .
C41 C21 C22 C23 -142(4) . .
C20 C21 C22 C23 4(4) . .
C41 C21 C22 C43 7(4) . .
C20 C21 C22 C43 154(2) . .
C43 C22 C23 C7 -144(3) . .
C21 C22 C23 C7 -5(5) . .
C43 C22 C23 C24 -5(4) . .
C21 C22 C23 C24 134(3) . .
C8 C7 C23 C22 150(3) . .
C6 C7 C23 C22 0(5) . .
C8 C7 C23 C24 10(3) . .
C6 C7 C23 C24 -140(3) . .
C22 C23 C24 C25 -149(3) . .
C7 C23 C24 C25 -7(4) . .
C22 C23 C24 C45 4(5) . .
C7 C23 C24 C45 146(3) . .
C45 C24 C25 C27 -2(5) . .
C23 C24 C25 C27 154(3) . .
C45 C24 C25 C8 -155(3) . .
C23 C24 C25 C8 0(4) . .
C9 C8 C25 C24 148(3) . .
C7 C8 C25 C24 6(4) . .
C9 C8 C25 C27 2(5) . .
C7 C8 C25 C27 -140(4) . .
C11 C10 C26 C27 144(3) . .
C9 C10 C26 C27 -3(5) . .
C11 C10 C26 C28 4(4) . .
C9 C10 C26 C28 -143(3) . .
C28 C26 C27 C47 -11(6) . .
C10 C26 C27 C47 -148(4) . .
C28 C26 C27 C25 156(3) . .
C10 C26 C27 C25 19(5) . .
C24 C25 C27 C26 -164(4) . .
C8 C25 C27 C26 -21(6) . .
C24 C25 C27 C47 2(7) . .
C8 C25 C27 C47 145(5) . .
C27 C26 C28 C29 -146(3) . .
C10 C26 C28 C29 -7(4) . .
C27 C26 C28 C49 5(5) . .
C10 C26 C28 C49 145(3) . .
C26 C28 C29 C11 7(4) . .
C49 C28 C29 C11 -146(3) . .
C26 C28 C29 C30 143(3) . .
C49 C28 C29 C30 -10(4) . .
C10 C11 C29 C28 -5(4) . .
C12 C11 C29 C28 140(3) . .
C10 C11 C29 C30 -143(3) . .
C12 C11 C29 C30 1(4) . .
C28 C29 C30 C31 -151(3) . .
C11 C29 C30 C31 -17(5) . .
C28 C29 C30 C51 23(5) . .
C11 C29 C30 C51 157(3) . .
C51 C30 C31 C32 -37(5) . .
C29 C30 C31 C32 137(4) . .
C51 C30 C31 C13 -144(3) . .
C29 C30 C31 C13 30(5) . .
C12 C13 C31 C30 -31(6) . .
C14 C13 C31 C30 139(3) . .
C12 C13 C31 C32 -158(4) . .
C14 C13 C31 C32 12(4) . .
C30 C31 C32 C53 23(5) . .
C13 C31 C32 C53 139(4) . .
C15 C14 C33 C34 0(4) . .
C13 C14 C33 C34 -138(3) . .
C14 C33 C34 C55 141(3) . .
C14 C33 C34 C35 5(4) . .
C15 C16 C35 C36 -150(3) . .
C17 C16 C35 C36 14(4) . .
C15 C16 C35 C34 7(5) . .
C17 C16 C35 C34 171(3) . .
C55 C34 C35 C16 -147(2) . .
C33 C34 C35 C16 -9(4) . .
C55 C34 C35 C36 8(4) . .
C33 C34 C35 C36 146(2) . .
C16 C35 C36 C57 145(3) . .
C34 C35 C36 C57 -11(4) . .
C16 C35 C36 C37 -2(4) . .
C34 C35 C36 C37 -158(3) . .
C35 C36 C37 C60 135(3) . .
C57 C36 C37 C60 -19(3) . .
C35 C36 C37 C38 -7(3) . .
C57 C36 C37 C38 -161(2) . .
C60 C37 C38 C39 -7(4) . .
C36 C37 C38 C39 144(3) . .
C60 C37 C38 C17 -147(3) . .
C36 C37 C38 C17 4(3) . .
C16 C17 C38 C39 -138(3) . .
C18 C17 C38 C39 1(3) . .
C16 C17 C38 C37 6(4) . .
C18 C17 C38 C37 145(2) . .
C37 C38 C39 C40 5(5) . .
C17 C38 C39 C40 151(3) . .
C37 C38 C39 C19 -146(3) . .
C17 C38 C39 C19 0(3) . .
C18 C19 C39 C40 -155(2) . .
C20 C19 C39 C40 -10(4) . .
C18 C19 C39 C38 -1(3) . .
C20 C19 C39 C38 143(2) . .
C38 C39 C40 C61 5(4) . .
C19 C39 C40 C61 156(2) . .
C38 C39 C40 C41 -145(3) . .
C19 C39 C40 C41 6(4) . .
C20 C21 C41 C42 -140(3) . .
C22 C21 C41 C42 -1(4) . .
C20 C21 C41 C40 -6(5) . .
C22 C21 C41 C40 133(3) . .
C39 C40 C41 C21 2(5) . .
C61 C40 C41 C21 -148(3) . .
C39 C40 C41 C42 125(4) . .
C61 C40 C41 C42 -25(5) . .
C21 C41 C42 C63 164(4) . .
C40 C41 C42 C63 29(5) . .
C21 C41 C42 C43 -7(5) . .
C40 C41 C42 C43 -142(4) . .
C63 C42 C43 C44 -30(6) . .
C41 C42 C43 C44 142(4) . .
C63 C42 C43 C22 -160(3) . .
C41 C42 C43 C22 12(4) . .
C23 C22 C43 C42 141(3) . .
C21 C22 C43 C42 -8(3) . .
C23 C22 C43 C44 -1(4) . .
C21 C22 C43 C44 -150(2) . .
C42 C43 C44 C45 -117(4) . .
C22 C43 C44 C45 8(4) . .
C42 C43 C44 C65 23(6) . .
C22 C43 C44 C65 148(3) . .
C25 C24 C45 C46 -4(6) . .
C23 C24 C45 C46 -154(4) . .
C25 C24 C45 C44 153(4) . .
C23 C24 C45 C44 3(5) . .
C43 C44 C45 C46 148(3) . .
C65 C44 C45 C46 14(6) . .
C43 C44 C45 C24 -9(5) . .
C65 C44 C45 C24 -144(3) . .
C24 C45 C46 C47 10(6) . .
C44 C45 C46 C47 -146(3) . .
C24 C45 C46 C67 158(4) . .
C44 C45 C46 C67 2(5) . .
C26 C27 C47 C46 169(3) . .
C25 C27 C47 C46 4(7) . .
C26 C27 C47 C48 14(6) . .
C25 C27 C47 C48 -151(4) . .
C67 C46 C47 C27 -156(4) . .
C45 C46 C47 C27 -10(6) . .
C67 C46 C47 C48 -1(5) . .
C45 C46 C47 C48 145(4) . .
C27 C47 C48 C69 164(5) . .
C46 C47 C48 C69 10(5) . .
C27 C47 C48 C49 -12(5) . .
C46 C47 C48 C49 -166(4) . .
C69 C48 C49 C50 -21(7) . .
C47 C48 C49 C50 154(3) . .
C69 C48 C49 C28 -170(4) . .
C47 C48 C49 C28 5(6) . .
C29 C28 C49 C48 145(3) . .
C26 C28 C49 C48 -2(5) . .
C29 C28 C49 C50 -9(5) . .
C26 C28 C49 C50 -157(4) . .
C48 C49 C50 C71 8(6) . .
C28 C49 C50 C71 156(3) . .
C48 C49 C50 C51 -130(4) . .
C28 C49 C50 C51 18(5) . .
C31 C30 C51 C52 23(5) . .
C29 C30 C51 C52 -152(3) . .
C31 C30 C51 C50 160(3) . .
C29 C30 C51 C50 -15(5) . .
C71 C50 C51 C30 -149(3) . .
C49 C50 C51 C30 -6(5) . .
C71 C50 C51 C52 -9(4) . .
C49 C50 C51 C52 133(4) . .
C30 C51 C52 C53 2(5) . .
C50 C51 C52 C53 -137(4) . .
C30 C51 C52 C72 149(3) . .
C50 C51 C52 C72 10(4) . .
C31 C32 C53 C54 -163(3) . .
C31 C32 C53 C52 4(5) . .
C51 C52 C53 C54 144(4) . .
C72 C52 C53 C54 3(6) . .
C51 C52 C53 C32 -16(5) . .
C72 C52 C53 C32 -158(3) . .
C32 C53 C54 C55 58(9) . .
C52 C53 C54 C55 -105(9) . .
C32 C53 C54 C74 158(2) . .
C52 C53 C54 C74 -5(5) . .
C33 C34 C55 C54 8(3) . .
C35 C34 C55 C54 150(2) . .
C33 C34 C55 C56 -155(3) . .
C35 C34 C55 C56 -14(4) . .
C53 C54 C55 C34 -57(9) . .
C74 C54 C55 C34 -162(2) . .
C53 C54 C55 C56 104(9) . .
C74 C54 C55 C56 -2(3) . .
C34 C55 C56 C75 154(3) . .
C54 C55 C56 C75 -2(4) . .
C34 C55 C56 C57 25(5) . .
C54 C55 C56 C57 -131(3) . .
C35 C36 C57 C56 16(4) . .
C37 C36 C57 C56 174(2) . .
C35 C36 C57 C58 -150(4) . .
C37 C36 C57 C58 9(4) . .
C75 C56 C57 C36 -146(2) . .
C55 C56 C57 C36 -23(4) . .
C75 C56 C57 C58 24(4) . .
C55 C56 C57 C58 147(3) . .
C36 C57 C58 C59 -3(6) . .
C56 C57 C58 C59 -167(3) . .
C36 C57 C58 C77 147(3) . .
C56 C57 C58 C77 -18(5) . .
C57 C58 C59 C80 133(3) . .
C77 C58 C59 C80 -24(4) . .
C57 C58 C59 C60 1(4) . .
C77 C58 C59 C60 -156(2) . .
C38 C37 C60 C59 161(3) . .
C36 C37 C60 C59 22(5) . .
C38 C37 C60 C61 1(4) . .
C36 C37 C60 C61 -138(3) . .
C58 C59 C60 C37 -9(5) . .
C80 C59 C60 C37 -147(2) . .
C58 C59 C60 C61 154(3) . .
C80 C59 C60 C61 16(4) . .
C37 C60 C61 C62 148(3) . .
C59 C60 C61 C62 -14(3) . .
C37 C60 C61 C40 9(4) . .
C59 C60 C61 C40 -153(3) . .
C39 C40 C61 C60 -11(4) . .
C41 C40 C61 C60 142(3) . .
C39 C40 C61 C62 -145(3) . .
C41 C40 C61 C62 8(4) . .
C60 C61 C62 C63 -135(3) . .
C40 C61 C62 C63 3(4) . .
C60 C61 C62 C80 7(3) . .
C40 C61 C62 C80 145(2) . .
C80 C62 C63 C42 -138(3) . .
C61 C62 C63 C42 1(5) . .
C80 C62 C63 C64 11(4) . .
C61 C62 C63 C64 149(3) . .
C41 C42 C63 C62 -16(5) . .
C43 C42 C63 C62 157(3) . .
C41 C42 C63 C64 -168(3) . .
C43 C42 C63 C64 5(4) . .
C62 C63 C64 C65 -127(4) . .
C42 C63 C64 C65 23(5) . .
C62 C63 C64 C81 -4(4) . .
C42 C63 C64 C81 146(3) . .
C63 C64 C65 C66 134(4) . .
C81 C64 C65 C66 4(4) . .
C63 C64 C65 C44 -29(6) . .
C81 C64 C65 C44 -160(4) . .
C45 C44 C65 C66 -20(6) . .
C43 C44 C65 C66 -160(3) . .
C45 C44 C65 C64 145(3) . .
C43 C44 C65 C64 5(6) . .
C64 C65 C66 C67 -153(4) . .
C44 C65 C66 C67 11(6) . .
C64 C65 C66 C82 -5(5) . .
C44 C65 C66 C82 159(4) . .
C65 C66 C67 C68 149(4) . .
C82 C66 C67 C68 17(6) . .
C65 C66 C67 C46 5(8) . .
C82 C66 C67 C46 -127(5) . .
C47 C46 C67 C66 136(5) . .
C45 C46 C67 C66 -12(6) . .
C47 C46 C67 C68 -2(6) . .
C45 C46 C67 C68 -150(5) . .
C66 C67 C68 C69 -153(5) . .
C46 C67 C68 C69 -3(8) . .
C66 C67 C68 C84 -8(6) . .
C46 C67 C68 C84 142(4) . .
C49 C48 C69 C68 161(5) . .
C47 C48 C69 C68 -15(7) . .
C49 C48 C69 C70 22(6) . .
C47 C48 C69 C70 -154(3) . .
C67 C68 C69 C48 12(8) . .
C84 C68 C69 C48 -144(4) . .
C67 C68 C69 C70 154(4) . .
C84 C68 C69 C70 -2(4) . .
C48 C69 C70 C85 133(3) . .
C68 C69 C70 C85 -10(4) . .
C48 C69 C70 C71 -13(5) . .
C68 C69 C70 C71 -155(3) . .
C51 C50 C71 C72 4(3) . .
C49 C50 C71 C72 -141(2) . .
C51 C50 C71 C70 149(2) . .
C49 C50 C71 C70 3(3) . .
C85 C70 C71 C50 -148.4(18) . .
C69 C70 C71 C50 -1(3) . .
C85 C70 C71 C72 -9.4 . .
C69 C70 C71 C72 138(2) . .
C53 C52 C72 C73 8(4) . .
C51 C52 C72 C73 -138(2) . .
C53 C52 C72 C71 140(3) . .
C51 C52 C72 C71 -6(3) . .
C50 C71 C72 C52 1(2) . .
C70 C71 C72 C52 -138(2) . .
C50 C71 C72 C73 131(2) . .
C70 C71 C72 C73 -7.9 . .
C52 C72 C73 C86 145.6(16) . .
C71 C72 C73 C86 20.0 . .
C52 C72 C73 C74 -15.0(16) . .
C71 C72 C73 C74 -140.7 . .
C72 C73 C74 C75 151.7 . .
C86 C73 C74 C75 -7.9 . .
C72 C73 C74 C54 13.2(13) . .
C86 C73 C74 C54 -146.4(13) . .
C53 C54 C74 C75 -144(2) . .
C55 C54 C74 C75 5.4(18) . .
C53 C54 C74 C73 -3(3) . .
C55 C54 C74 C73 146.4(15) . .
C57 C56 C75 C74 144(2) . .
C55 C56 C75 C74 6(2) . .
C57 C56 C75 C76 -23(3) . .
C55 C56 C75 C76 -161.8(15) . .
C73 C74 C75 C56 -149.5(16) . .
C54 C74 C75 C56 -8.0(18) . .
C73 C74 C75 C76 19.7 . .
C54 C74 C75 C76 161.1(12) . .
C56 C75 C76 C87 149(2) . .
C74 C75 C76 C87 -18.0 . .
C56 C75 C76 C77 10(2) . .
C74 C75 C76 C77 -156.8 . .
C87 C76 C77 C78 -5.9 . .
C75 C76 C77 C78 137.7 . .
C87 C76 C77 C58 -143.1(16) . .
C75 C76 C77 C58 0.4(16) . .
C59 C58 C77 C78 28(3) . .
C57 C58 C77 C78 -123(3) . .
C59 C58 C77 C76 156(2) . .
C57 C58 C77 C76 5(4) . .
C76 C77 C78 C88 5.8 . .
C58 C77 C78 C88 133.3(18) . .
C76 C77 C78 C79 -144.5 . .
C58 C77 C78 C79 -16.9(18) . .
C88 C78 C79 C81 4.1 . .
C77 C78 C79 C81 150.3 . .
C88 C78 C79 C80 -147.6 . .
C77 C78 C79 C80 -1.5 . .
C58 C59 C80 C79 10(4) . .
C60 C59 C80 C79 143.5(19) . .
C58 C59 C80 C62 -145(3) . .
C60 C59 C80 C62 -12(3) . .
C81 C79 C80 C59 -146(2) . .
C78 C79 C80 C59 5(2) . .
C81 C79 C80 C62 7.3(15) . .
C78 C79 C80 C62 158.3(15) . .
C63 C62 C80 C59 147(2) . .
C61 C62 C80 C59 3(3) . .
C63 C62 C80 C79 -12(3) . .
C61 C62 C80 C79 -155.9(17) . .
C80 C79 C81 C82 135.6 . .
C78 C79 C81 C82 -11.7 . .
C80 C79 C81 C64 -0.4(15) . .
C78 C79 C81 C64 -147.6(15) . .
C65 C64 C81 C79 137(2) . .
C63 C64 C81 C79 -2(3) . .
C65 C64 C81 C82 -1(2) . .
C63 C64 C81 C82 -140(2) . .
C79 C81 C82 C83 14.1 . .
C64 C81 C82 C83 154.3(13) . .
C79 C81 C82 C66 -142.1(17) . .
C64 C81 C82 C66 -2(2) . .
C65 C66 C82 C83 -153(2) . .
C67 C66 C82 C83 -14(6) . .
C65 C66 C82 C81 3(3) . .
C67 C66 C82 C81 143(5) . .
C81 C82 C83 C84 -155.3 . .
C66 C82 C83 C84 -1.3(19) . .
C81 C82 C83 C88 -8.6 . .
C66 C82 C83 C88 145.5(19) . .
C82 C83 C84 C85 140.5 . .
C88 C83 C84 C85 -7.9 . .
C82 C83 C84 C68 6.9(18) . .
C88 C83 C84 C68 -141.5(18) . .
C67 C68 C84 C85 -138(5) . .
C69 C68 C84 C85 13(4) . .
C67 C68 C84 C83 -2(6) . .
C69 C68 C84 C83 148(3) . .
C69 C70 C85 C84 17(2) . .
C71 C70 C85 C84 166.2 . .
C69 C70 C85 C86 -135(2) . .
C71 C70 C85 C86 13.8 . .
C83 C84 C85 C70 -150.5 . .
C68 C84 C85 C70 -18(2) . .
C83 C84 C85 C86 0.5 . .
C68 C84 C85 C86 133(2) . .
C72 C73 C86 C87 -167.1 . .
C74 C73 C86 C87 -6.6 . .
C72 C73 C86 C85 -16.9 . .
C74 C73 C86 C85 143.6 . .
C70 C85 C86 C87 150.4 . .
C84 C85 C86 C87 6.2 . .
C70 C85 C86 C73 -1.7 . .
C84 C85 C86 C73 -145.9 . .
C77 C76 C87 C86 147.0 . .
C75 C76 C87 C86 3.3 . .
C77 C76 C87 C88 3.8 . .
C75 C76 C87 C88 -139.9 . .
C73 C86 C87 C76 8.7 . .
C85 C86 C87 C76 -144.3 . .
C73 C86 C87 C88 147.7 . .
C85 C86 C87 C88 -5.3 . .
C82 C83 C88 C78 0.1 . .
C84 C83 C88 C78 147.0 . .
C82 C83 C88 C87 -138.0 . .
C84 C83 C88 C87 8.9 . .
C77 C78 C88 C83 -148.4 . .
C79 C78 C88 C83 2.0 . .
C77 C78 C88 C87 -3.4 . .
C79 C78 C88 C87 147.0 . .
C76 C87 C88 C83 140.8 . .
C86 C87 C88 C83 -2.0 . .
C76 C87 C88 C78 -0.2 . .
C86 C87 C88 C78 -143.1 . .
